data_4313119
loop_
_publ_author_name
'Kyle L. Fujdala'
'Allen G. Oliver'
'Frederick J. Hollander'
'T. Don Tilley'

_publ_section_title
;
 Tris(tert-butoxy)siloxy Derivatives of Boron, Including the Boronous Acid
 HOB[OSi(OtBu)3]2 and the Metal (Siloxy)boryloxide Complex
 Cp2Zr(Me)OB[OSi(OtBu)3]2: A Remarkable Crystal Structure with 18
 Independent Molecules in Its Asymmetric Unit
;
_journal_name_full 'Inorganic Chemistry'
_journal_page_first 1140
_journal_page_last 1150
_journal_paper_doi 10.1021/ic0205482
_journal_volume 42
_journal_year 2003
_chemical_formula_moiety 'C35 H67 B O9 Si2 Zr'
_chemical_formula_sum 'C35 H67 B O9 Si2 Zr'
_chemical_formula_weight 790.10
_chemical_name_systematic
;
  ?
;
_space_group_IT_number 2
_symmetry_cell_setting triclinic
_symmetry_space_group_name_Hall '-P 1'
_symmetry_space_group_name_H-M 'P -1'
_atom_sites_solution_hydrogens geom
_atom_sites_solution_primary direct
_atom_sites_solution_secondary difmap
_audit_creation_method SHELXL-97
_cell_angle_alpha 103.1340(10)
_cell_angle_beta 92.8090(10)
_cell_angle_gamma 118.2060(10)
_cell_formula_units_Z 36
_cell_length_a 33.0365(6)
_cell_length_b 34.9417(7)
_cell_length_c 40.9629(8)
_cell_measurement_reflns_used 8192
_cell_measurement_temperature 155(2)
_cell_measurement_theta_max 23.33
_cell_measurement_theta_min 1.75
_cell_volume 39900.9(14)
_computing_cell_refinement 'Bruker SAINT'
_computing_data_collection 'Bruker SMART'
_computing_data_reduction 'Bruker SAINT'
_computing_molecular_graphics 'SHELXTL-XP'(Bruker, 1995)'
_computing_structure_refinement 'SHELXTL-XL (Bruker, 1995)'
_computing_structure_solution 'SHELXTL-XS (Bruker, 1995)'
_diffrn_ambient_temperature 155(2)
_diffrn_measured_fraction_theta_full 0.980
_diffrn_measured_fraction_theta_max 0.980
_diffrn_measurement_device_type 'SMART CCD'
_diffrn_measurement_method \w-scans
_diffrn_radiation_monochromator graphite
_diffrn_radiation_source 'fine-focus sealed tube'
_diffrn_radiation_type MoK\a
_diffrn_radiation_wavelength 0.71073
_diffrn_reflns_av_R_equivalents 0.0606
_diffrn_reflns_av_sigmaI/netI 0.1373
_diffrn_reflns_limit_h_max 35
_diffrn_reflns_limit_h_min -36
_diffrn_reflns_limit_k_max 38
_diffrn_reflns_limit_k_min -25
_diffrn_reflns_limit_l_max 44
_diffrn_reflns_limit_l_min -45
_diffrn_reflns_number 185691
_diffrn_reflns_theta_full 23.26
_diffrn_reflns_theta_max 23.26
_diffrn_reflns_theta_min 2.72
_exptl_absorpt_coefficient_mu 0.346
_exptl_absorpt_correction_T_max 0.862
_exptl_absorpt_correction_T_min 0.603
_exptl_absorpt_correction_type empirical
_exptl_absorpt_process_details 'Blessing, 1995'
_exptl_crystal_colour colorless
_exptl_crystal_density_diffrn 1.184
_exptl_crystal_density_method 'not measured'
_exptl_crystal_description 'irregular prism'
_exptl_crystal_F_000 15192
_exptl_crystal_size_max 0.50
_exptl_crystal_size_mid 0.40
_exptl_crystal_size_min 0.20
_refine_diff_density_max 1.134
_refine_diff_density_min -0.795
_refine_diff_density_rms 0.093
_refine_ls_extinction_method none
_refine_ls_goodness_of_fit_ref 0.943
_refine_ls_hydrogen_treatment mixed
_refine_ls_matrix_type fullcycle
_refine_ls_number_parameters 7648
_refine_ls_number_reflns 112301
_refine_ls_number_restraints 0
_refine_ls_restrained_S_all 0.943
_refine_ls_R_factor_all 0.1630
_refine_ls_R_factor_gt 0.0674
_refine_ls_shift/su_max 0.525
_refine_ls_shift/su_mean 0.066
_refine_ls_structure_factor_coef Fsqd
_refine_ls_weighting_details 'calc w=1/[\s^2^(Fo^2^)+(0.1000P)^2^+0.0000P] where P=(Fo^2^+2Fc^2^)/3'
_refine_ls_weighting_scheme calc
_refine_ls_wR_factor_gt 0.1544
_refine_ls_wR_factor_ref 0.2038
_reflns_number_gt 53974
_reflns_number_total 112301
_reflns_threshold_expression >2sigma(I)
_cod_data_source_file ic0205482_2.cif
_cod_data_source_block Cp2ZrOB_compound_4
_cod_original_cell_volume 39900.9(13)
_cod_database_code 4313119

loop_
_symmetry_equiv_pos_as_xyz
'x, y, z'
'-x, -y, -z'

loop_
_atom_site_label
_atom_site_type_symbol
_atom_site_fract_x
_atom_site_fract_y
_atom_site_fract_z
_atom_site_U_iso_or_equiv
_atom_site_adp_type
_atom_site_occupancy
_atom_site_symmetry_multiplicity
_atom_site_calc_flag
_atom_site_refinement_flags
_atom_site_disorder_assembly
_atom_site_disorder_group
Zr1_1 Zr -0.36811(2) 0.59057(2) -0.118818(16) 0.02872(16) Uani 1 1 d . . .
Si1_1 Si -0.20119(6) 0.68926(6) -0.08298(5) 0.0314(5) Uani 1 1 d . . .
Si2_1 Si -0.27793(7) 0.77984(6) -0.05589(5) 0.0326(5) Uani 1 1 d . . .
O1_1 O -0.31826(15) 0.65251(13) -0.09275(12) 0.0402(12) Uani 1 1 d . . .
O2_1 O -0.23814(15) 0.70378(15) -0.06870(12) 0.0459(13) Uani 1 1 d . . .
O3_1 O -0.29415(15) 0.72707(13) -0.06188(12) 0.0378(12) Uani 1 1 d . . .
O4_1 O -0.14913(15) 0.72894(15) -0.06571(12) 0.0479(14) Uani 1 1 d . . .
O5_1 O -0.21150(18) 0.6818(2) -0.12327(13) 0.0733(18) Uani 1 1 d . . .
O6_1 O -0.20723(18) 0.64372(18) -0.07705(18) 0.088(2) Uani 1 1 d . . .
O7_1 O -0.24843(15) 0.80023(14) -0.08397(12) 0.0390(12) Uani 1 1 d . . .
O8_1 O -0.24421(15) 0.80698(13) -0.01897(11) 0.0377(12) Uani 1 1 d . . .
O9_1 O -0.32368(15) 0.78585(14) -0.05775(11) 0.0372(12) Uani 1 1 d . . .
C1_1 C -0.3556(3) 0.5728(2) -0.17884(18) 0.048(2) Uani 1 1 d . . .
H1_1 H -0.3364 0.5602 -0.1828 0.057 Uiso 1 1 calc R . .
C2_1 C -0.3400(3) 0.6192(2) -0.16959(19) 0.052(2) Uani 1 1 d . . .
H2_1 H -0.3095 0.6426 -0.1667 0.063 Uiso 1 1 calc R . .
C3_1 C -0.3796(3) 0.6235(3) -0.16555(19) 0.052(2) Uani 1 1 d . . .
H3_1 H -0.3801 0.6506 -0.1593 0.062 Uiso 1 1 calc R . .
C4_1 C -0.4190(3) 0.5796(3) -0.17265(18) 0.046(2) Uani 1 1 d . . .
H4_1 H -0.4496 0.5729 -0.1717 0.055 Uiso 1 1 calc R . .
C5_1 C -0.4039(3) 0.5481(2) -0.18131(17) 0.044(2) Uani 1 1 d . . .
H5_1 H -0.4225 0.5167 -0.1875 0.052 Uiso 1 1 calc R . .
C6_1 C -0.3749(4) 0.5140(3) -0.1237(2) 0.061(3) Uani 1 1 d . . .
H6_1 H -0.3837 0.4931 -0.1450 0.073 Uiso 1 1 calc R . .
C7_1 C -0.3300(4) 0.5470(4) -0.1084(3) 0.073(3) Uani 1 1 d . . .
H7_1 H -0.3034 0.5531 -0.1179 0.088 Uiso 1 1 calc R . .
C8_1 C -0.3315(4) 0.5692(3) -0.0767(3) 0.066(3) Uani 1 1 d . . .
H8_1 H -0.3060 0.5928 -0.0607 0.080 Uiso 1 1 calc R . .
C9_1 C -0.3774(4) 0.5507(3) -0.0728(2) 0.063(3) Uani 1 1 d . . .
H9_1 H -0.3885 0.5591 -0.0536 0.075 Uiso 1 1 calc R . .
C10_1 C -0.4041(3) 0.5169(3) -0.1028(2) 0.055(2) Uani 1 1 d . . .
H10_1 H -0.4366 0.4995 -0.1077 0.066 Uiso 1 1 calc R . .
C11_1 C -0.4300(2) 0.5949(2) -0.09896(18) 0.045(2) Uani 1 1 d . . .
H11A_1 H -0.4356 0.6152 -0.1081 0.067 Uiso 1 1 calc R . .
H11B_1 H -0.4229 0.6059 -0.0745 0.067 Uiso 1 1 calc R . .
H11C_1 H -0.4573 0.5653 -0.1059 0.067 Uiso 1 1 calc R . .
C12_1 C -0.1250(2) 0.7770(2) -0.04997(19) 0.044(2) Uani 1 1 d . . .
C13_1 C -0.0730(2) 0.7922(2) -0.0473(2) 0.067(3) Uani 1 1 d . . .
H13A_1 H -0.0651 0.7769 -0.0335 0.100 Uiso 1 1 calc R . .
H13B_1 H -0.0549 0.8243 -0.0369 0.100 Uiso 1 1 calc R . .
H13C_1 H -0.0662 0.7849 -0.0696 0.100 Uiso 1 1 calc R . .
C14_1 C -0.1384(3) 0.8004(3) -0.0715(2) 0.073(3) Uani 1 1 d . . .
H14A_1 H -0.1299 0.7949 -0.0934 0.109 Uiso 1 1 calc R . .
H14B_1 H -0.1223 0.8324 -0.0605 0.109 Uiso 1 1 calc R . .
H14C_1 H -0.1715 0.7888 -0.0743 0.109 Uiso 1 1 calc R . .
C15_1 C -0.1381(3) 0.7850(3) -0.01498(19) 0.066(3) Uani 1 1 d . . .
H15A_1 H -0.1294 0.7698 -0.0017 0.099 Uiso 1 1 calc R . .
H15B_1 H -0.1712 0.7734 -0.0175 0.099 Uiso 1 1 calc R . .
H15C_1 H -0.1220 0.8169 -0.0036 0.099 Uiso 1 1 calc R . .
C16_1 C -0.1906(3) 0.6717(2) -0.15105(17) 0.0380(18) Uani 1 1 d . . .
C17_1 C -0.1390(3) 0.6903(3) -0.14166(19) 0.058(2) Uani 1 1 d . . .
H17A_1 H -0.1332 0.6769 -0.1253 0.087 Uiso 1 1 calc R . .
H17B_1 H -0.1237 0.7225 -0.1320 0.087 Uiso 1 1 calc R . .
H17C_1 H -0.1270 0.6833 -0.1617 0.087 Uiso 1 1 calc R . .
C18_1 C -0.2002(3) 0.6925(3) -0.1765(3) 0.110(4) Uani 1 1 d . . .
H18A_1 H -0.2333 0.6805 -0.1823 0.165 Uiso 1 1 calc R . .
H18B_1 H -0.1884 0.6856 -0.1967 0.165 Uiso 1 1 calc R . .
H18C_1 H -0.1851 0.7248 -0.1669 0.165 Uiso 1 1 calc R . .
C19_1 C -0.2163(3) 0.6208(3) -0.1659(2) 0.090(3) Uani 1 1 d . . .
H19A_1 H -0.2491 0.6099 -0.1716 0.135 Uiso 1 1 calc R . .
H19B_1 H -0.2110 0.6072 -0.1495 0.135 Uiso 1 1 calc R . .
H19C_1 H -0.2050 0.6129 -0.1861 0.135 Uiso 1 1 calc R . .
C20_1 C -0.1869(3) 0.6308(2) -0.0530(2) 0.048(2) Uani 1 1 d . . .
C21_1 C -0.1350(3) 0.6519(3) -0.0520(2) 0.064(2) Uani 1 1 d . . .
H21A_1 H -0.1292 0.6414 -0.0741 0.096 Uiso 1 1 calc R . .
H21B_1 H -0.1217 0.6434 -0.0355 0.096 Uiso 1 1 calc R . .
H21C_1 H -0.1210 0.6843 -0.0458 0.096 Uiso 1 1 calc R . .
C22_1 C -0.1967(3) 0.6463(5) -0.0193(2) 0.143(6) Uani 1 1 d . . .
H22A_1 H -0.1805 0.6788 -0.0120 0.215 Uiso 1 1 calc R . .
H22B_1 H -0.1863 0.6353 -0.0032 0.215 Uiso 1 1 calc R . .
H22C_1 H -0.2297 0.6349 -0.0209 0.215 Uiso 1 1 calc R . .
C23_1 C -0.2113(3) 0.5803(3) -0.0659(3) 0.124(5) Uani 1 1 d . . .
H23A_1 H -0.2040 0.5715 -0.0878 0.187 Uiso 1 1 calc R . .
H23B_1 H -0.2445 0.5684 -0.0680 0.187 Uiso 1 1 calc R . .
H23C_1 H -0.2012 0.5686 -0.0502 0.187 Uiso 1 1 calc R . .
C24_1 C -0.2614(3) 0.7974(3) -0.1188(2) 0.054(2) Uani 1 1 d . . .
C25_1 C -0.2170(3) 0.8130(3) -0.1336(2) 0.073(3) Uani 1 1 d . . .
H25A_1 H -0.1945 0.8435 -0.1207 0.109 Uiso 1 1 calc R . .
H25B_1 H -0.2238 0.8121 -0.1569 0.109 Uiso 1 1 calc R . .
H25C_1 H -0.2044 0.7935 -0.1326 0.109 Uiso 1 1 calc R . .
C26_1 C -0.2801(3) 0.8294(3) -0.1198(2) 0.096(3) Uani 1 1 d . . .
H26A_1 H -0.2569 0.8596 -0.1070 0.144 Uiso 1 1 calc R . .
H26B_1 H -0.3078 0.8202 -0.1099 0.144 Uiso 1 1 calc R . .
H26C_1 H -0.2874 0.8286 -0.1430 0.144 Uiso 1 1 calc R . .
C27_1 C -0.2970(3) 0.7500(3) -0.1386(2) 0.099(4) Uani 1 1 d . . .
H27A_1 H -0.3249 0.7405 -0.1290 0.148 Uiso 1 1 calc R . .
H27B_1 H -0.2847 0.7301 -0.1377 0.148 Uiso 1 1 calc R . .
H27C_1 H -0.3041 0.7488 -0.1620 0.148 Uiso 1 1 calc R . .
C28_1 C -0.2254(3) 0.8544(2) 0.00104(19) 0.045(2) Uani 1 1 d . . .
C29_1 C -0.1823(3) 0.8659(3) 0.0241(2) 0.075(3) Uani 1 1 d . . .
H29A_1 H -0.1903 0.8458 0.0382 0.112 Uiso 1 1 calc R . .
H29B_1 H -0.1684 0.8966 0.0382 0.112 Uiso 1 1 calc R . .
H29C_1 H -0.1605 0.8627 0.0106 0.112 Uiso 1 1 calc R . .
C30_1 C -0.2612(3) 0.8576(3) 0.0222(2) 0.084(3) Uani 1 1 d . . .
H30A_1 H -0.2888 0.8501 0.0073 0.125 Uiso 1 1 calc R . .
H30B_1 H -0.2481 0.8878 0.0370 0.125 Uiso 1 1 calc R . .
H30C_1 H -0.2692 0.8367 0.0357 0.125 Uiso 1 1 calc R . .
C31_1 C -0.2157(3) 0.8846(2) -0.0218(2) 0.076(3) Uani 1 1 d . . .
H31A_1 H -0.2444 0.8759 -0.0361 0.115 Uiso 1 1 calc R . .
H31B_1 H -0.1943 0.8816 -0.0359 0.115 Uiso 1 1 calc R . .
H31C_1 H -0.2022 0.9154 -0.0082 0.115 Uiso 1 1 calc R . .
C32_1 C -0.3704(3) 0.7596(2) -0.0525(2) 0.045(2) Uani 1 1 d . . .
C33_1 C -0.3992(3) 0.7217(3) -0.0853(2) 0.069(3) Uani 1 1 d . . .
H33A_1 H -0.3868 0.7016 -0.0901 0.103 Uiso 1 1 calc R . .
H33B_1 H -0.3979 0.7346 -0.1039 0.103 Uiso 1 1 calc R . .
H33C_1 H -0.4311 0.7052 -0.0825 0.103 Uiso 1 1 calc R . .
C34_1 C -0.3895(3) 0.7921(3) -0.0445(3) 0.079(3) Uani 1 1 d . . .
H34A_1 H -0.3711 0.8157 -0.0238 0.119 Uiso 1 1 calc R . .
H34B_1 H -0.4213 0.7759 -0.0415 0.119 Uiso 1 1 calc R . .
H34C_1 H -0.3881 0.8052 -0.0629 0.119 Uiso 1 1 calc R . .
C35_1 C -0.3715(3) 0.7400(3) -0.0227(2) 0.060(2) Uani 1 1 d . . .
H35A_1 H -0.3533 0.7641 -0.0023 0.090 Uiso 1 1 calc R . .
H35B_1 H -0.3587 0.7201 -0.0273 0.090 Uiso 1 1 calc R . .
H35C_1 H -0.4032 0.7233 -0.0196 0.090 Uiso 1 1 calc R . .
B1_1 B -0.2836(3) 0.6933(3) -0.0755(2) 0.0293(19) Uiso 1 1 d . . .
Zr1_2 Zr -0.62754(2) 0.14120(2) -0.138743(18) 0.03800(18) Uani 1 1 d . . .
Si1_2 Si -0.75823(7) 0.05416(6) -0.25671(6) 0.0408(5) Uani 1 1 d . . .
Si2_2 Si -0.69098(7) -0.01966(6) -0.20649(5) 0.0372(5) Uani 1 1 d . . .
O1_2 O -0.66380(16) 0.08668(14) -0.17800(12) 0.0471(13) Uani 1 1 d . . .
O2_2 O -0.72269(16) 0.07112(14) -0.22200(12) 0.0436(13) Uani 1 1 d . . .
O3_2 O -0.70509(16) 0.01399(13) -0.21883(11) 0.0393(12) Uani 1 1 d . . .
O4_2 O -0.74059(17) 0.03573(15) -0.29001(12) 0.0473(13) Uani 1 1 d . . .
O5_2 O -0.76237(17) 0.09680(15) -0.26234(13) 0.0532(14) Uani 1 1 d . . .
O6_2 O -0.80655(17) 0.01292(15) -0.25428(13) 0.0501(14) Uani 1 1 d . A .
O7_2 O -0.71224(16) -0.06624(14) -0.23707(12) 0.0434(13) Uani 1 1 d . . .
O8_2 O -0.71258(17) -0.02693(15) -0.17250(12) 0.0464(13) Uani 1 1 d . . .
O9_2 O -0.63575(16) -0.00038(14) -0.19766(12) 0.0434(13) Uani 1 1 d . . .
C1_2 C -0.6807(3) 0.1676(3) -0.1138(3) 0.065(3) Uani 1 1 d . . .
H1A_2 H -0.6851 0.1875 -0.1232 0.078 Uiso 1 1 calc R . .
C2_2 C -0.7074(3) 0.1212(3) -0.1252(2) 0.064(2) Uani 1 1 d . . .
H2A_2 H -0.7326 0.1046 -0.1432 0.076 Uiso 1 1 calc R . .
C3_2 C -0.6901(3) 0.1036(3) -0.1049(3) 0.071(3) Uani 1 1 d . . .
H3A_2 H -0.7017 0.0731 -0.1067 0.085 Uiso 1 1 calc R . .
C4_2 C -0.6530(3) 0.1391(4) -0.0818(2) 0.074(3) Uani 1 1 d . . .
H4A_2 H -0.6347 0.1366 -0.0654 0.089 Uiso 1 1 calc R . .
C5_2 C -0.6463(3) 0.1805(3) -0.0864(2) 0.064(3) Uani 1 1 d . . .
H15G_2 H -0.6239 0.2097 -0.0739 0.077 Uiso 1 1 calc R . .
C6_2 C -0.5686(3) 0.2238(2) -0.1319(2) 0.060(2) Uani 1 1 d . . .
H6A_2 H -0.5633 0.2451 -0.1115 0.072 Uiso 1 1 calc R . .
C7_2 C -0.6024(3) 0.2098(2) -0.1602(2) 0.060(2) Uani 1 1 d . . .
H7A_2 H -0.6240 0.2196 -0.1618 0.072 Uiso 1 1 calc R . .
C8_2 C -0.5984(4) 0.1784(3) -0.1859(2) 0.073(3) Uani 1 1 d . . .
H8A_2 H -0.6158 0.1644 -0.2079 0.087 Uiso 1 1 calc R . .
C9_2 C -0.5634(4) 0.1722(3) -0.1724(3) 0.082(3) Uani 1 1 d . . .
H9A_2 H -0.5540 0.1522 -0.1835 0.098 Uiso 1 1 calc R . .
C10_2 C -0.5446(3) 0.2011(3) -0.1392(3) 0.074(3) Uani 1 1 d . . .
H10A_2 H -0.5200 0.2042 -0.1246 0.089 Uiso 1 1 calc R . .
C11_2 C -0.5834(3) 0.1180(2) -0.1137(2) 0.062(2) Uani 1 1 d . . .
H11D_2 H -0.5983 0.1047 -0.0965 0.093 Uiso 1 1 calc R . .
H11E_2 H -0.5530 0.1435 -0.1035 0.093 Uiso 1 1 calc R . .
H11F_2 H -0.5803 0.0960 -0.1307 0.093 Uiso 1 1 calc R . .
C12_2 C -0.7070(4) 0.0583(3) -0.3094(2) 0.070(3) Uani 1 1 d . . .
C13_2 C -0.6631(4) 0.0970(3) -0.2871(3) 0.109(4) Uani 1 1 d . . .
H13D_2 H -0.6695 0.1197 -0.2746 0.164 Uiso 1 1 calc R . .
H13E_2 H -0.6404 0.1097 -0.3009 0.164 Uiso 1 1 calc R . .
H13F_2 H -0.6512 0.0864 -0.2714 0.164 Uiso 1 1 calc R . .
C14_2 C -0.7287(4) 0.0732(4) -0.3341(3) 0.116(4) Uani 1 1 d . . .
H14G_2 H -0.7350 0.0959 -0.3214 0.175 Uiso 1 1 calc R . .
H14H_2 H -0.7573 0.0476 -0.3474 0.175 Uiso 1 1 calc R . .
H14I_2 H -0.7074 0.0854 -0.3489 0.175 Uiso 1 1 calc R . .
C15_2 C -0.6967(4) 0.0215(4) -0.3298(3) 0.109(4) Uani 1 1 d . . .
H15H_2 H -0.6830 0.0122 -0.3141 0.163 Uiso 1 1 calc R . .
H15I_2 H -0.6754 0.0337 -0.3446 0.163 Uiso 1 1 calc R . .
H15Y_2 H -0.7253 -0.0042 -0.3431 0.163 Uiso 1 1 calc R . .
C16_2 C -0.7656(3) 0.1331(3) -0.2388(2) 0.065(3) Uani 1 1 d . . .
C17_2 C -0.7949(4) 0.1168(3) -0.2129(3) 0.110(4) Uani 1 1 d . . .
H17G_2 H -0.7802 0.1069 -0.1987 0.165 Uiso 1 1 calc R . .
H17H_2 H -0.8252 0.0921 -0.2243 0.165 Uiso 1 1 calc R . .
H17I_2 H -0.7981 0.1411 -0.1992 0.165 Uiso 1 1 calc R . .
C18_2 C -0.7876(4) 0.1496(3) -0.2626(3) 0.102(4) Uani 1 1 d . . .
H18G_2 H -0.8186 0.1257 -0.2734 0.153 Uiso 1 1 calc R . .
H18H_2 H -0.7689 0.1579 -0.2797 0.153 Uiso 1 1 calc R . .
H18I_2 H -0.7889 0.1754 -0.2495 0.153 Uiso 1 1 calc R . .
C19_2 C -0.7166(4) 0.1689(3) -0.2209(3) 0.116(4) Uani 1 1 d . . .
H19G_2 H -0.7046 0.1570 -0.2065 0.174 Uiso 1 1 calc R . .
H19H_2 H -0.7171 0.1949 -0.2072 0.174 Uiso 1 1 calc R . .
H19I_2 H -0.6971 0.1775 -0.2375 0.174 Uiso 1 1 calc R . .
C20_2 C -0.8516(3) -0.0138(3) -0.2772(3) 0.068(3) Uani 1 1 d . . .
C21A_2 C -0.8533(9) -0.0155(9) -0.3081(7) 0.131(10) Uiso 0.50 1 d P A 1
H21G_2 H -0.8344 -0.0276 -0.3176 0.197 Uiso 0.50 1 calc PR A 1
H21H_2 H -0.8417 0.0145 -0.3105 0.197 Uiso 0.50 1 calc PR A 1
H21I_2 H -0.8850 -0.0345 -0.3200 0.197 Uiso 0.50 1 calc PR A 1
C21B_2 C -0.8867(7) -0.0346(7) -0.2617(5) 0.093(7) Uiso 0.50 1 d P A 2
H21J_2 H -0.8925 -0.0648 -0.2640 0.140 Uiso 0.50 1 calc PR A 2
H21K_2 H -0.9143 -0.0359 -0.2719 0.140 Uiso 0.50 1 calc PR A 2
H21L_2 H -0.8788 -0.0182 -0.2380 0.140 Uiso 0.50 1 calc PR A 2
C22A_2 C -0.8749(6) -0.0608(6) -0.2673(5) 0.071(5) Uiso 0.50 1 d P A 1
H22G_2 H -0.8613 -0.0786 -0.2773 0.106 Uiso 0.50 1 calc PR A 1
H22H_2 H -0.9080 -0.0772 -0.2759 0.106 Uiso 0.50 1 calc PR A 1
H22I_2 H -0.8694 -0.0546 -0.2430 0.106 Uiso 0.50 1 calc PR A 1
C22B_2 C -0.8593(5) 0.0156(5) -0.2996(4) 0.050(4) Uiso 0.50 1 d P A 2
H22J_2 H -0.8445 0.0144 -0.3191 0.074 Uiso 0.50 1 calc PR A 2
H22K_2 H -0.8458 0.0465 -0.2860 0.074 Uiso 0.50 1 calc PR A 2
H22L_2 H -0.8921 0.0034 -0.3070 0.074 Uiso 0.50 1 calc PR A 2
C23A_2 C -0.8829(6) 0.0068(6) -0.2563(5) 0.084(6) Uiso 0.50 1 d P A 1
H23G_2 H -0.8623 0.0337 -0.2383 0.126 Uiso 0.50 1 calc PR A 1
H23H_2 H -0.9050 -0.0155 -0.2468 0.126 Uiso 0.50 1 calc PR A 1
H23I_2 H -0.8992 0.0139 -0.2719 0.126 Uiso 0.50 1 calc PR A 1
C23B_2 C -0.8465(5) -0.0509(5) -0.3071(4) 0.059(5) Uiso 0.50 1 d P A 2
H23J_2 H -0.8142 -0.0427 -0.3056 0.089 Uiso 0.50 1 calc PR A 2
H23K_2 H -0.8582 -0.0511 -0.3291 0.089 Uiso 0.50 1 calc PR A 2
H23L_2 H -0.8641 -0.0805 -0.3040 0.089 Uiso 0.50 1 calc PR A 2
C24_2 C -0.7585(3) -0.0935(2) -0.2583(2) 0.052(2) Uani 1 1 d . . .
C25_2 C -0.7571(3) -0.0768(3) -0.2898(2) 0.071(3) Uani 1 1 d . . .
H25D_2 H -0.7334 -0.0788 -0.3014 0.107 Uiso 1 1 calc R . .
H25E_2 H -0.7503 -0.0459 -0.2830 0.107 Uiso 1 1 calc R . .
H25F_2 H -0.7869 -0.0953 -0.3048 0.107 Uiso 1 1 calc R . .
C26_2 C -0.7668(3) -0.1419(2) -0.2682(2) 0.084(3) Uani 1 1 d . . .
H26D_2 H -0.7432 -0.1431 -0.2804 0.126 Uiso 1 1 calc R . .
H26E_2 H -0.7970 -0.1619 -0.2824 0.126 Uiso 1 1 calc R . .
H26F_2 H -0.7655 -0.1511 -0.2480 0.126 Uiso 1 1 calc R . .
C27_2 C -0.7959(3) -0.0910(3) -0.2388(2) 0.068(3) Uani 1 1 d . . .
H27D_2 H -0.7904 -0.0605 -0.2327 0.103 Uiso 1 1 calc R . .
H27E_2 H -0.7947 -0.1001 -0.2185 0.103 Uiso 1 1 calc R . .
H27F_2 H -0.8262 -0.1109 -0.2529 0.103 Uiso 1 1 calc R . .
C28_2 C -0.7061(3) -0.0479(3) -0.1478(2) 0.053(2) Uani 1 1 d . . .
C29_2 C -0.7530(3) -0.0689(3) -0.1353(2) 0.080(3) Uani 1 1 d . . .
H29G_2 H -0.7596 -0.0455 -0.1248 0.120 Uiso 1 1 calc R . .
H29H_2 H -0.7511 -0.0841 -0.1189 0.120 Uiso 1 1 calc R . .
H29I_2 H -0.7775 -0.0904 -0.1543 0.120 Uiso 1 1 calc R . .
C30_2 C -0.6960(3) -0.0856(3) -0.1644(2) 0.069(3) Uani 1 1 d . . .
H30D_2 H -0.6668 -0.0727 -0.1723 0.104 Uiso 1 1 calc R . .
H30E_2 H -0.7205 -0.1070 -0.1834 0.104 Uiso 1 1 calc R . .
H30F_2 H -0.6942 -0.1007 -0.1480 0.104 Uiso 1 1 calc R . .
C31_2 C -0.6671(3) -0.0127(3) -0.1194(2) 0.067(3) Uani 1 1 d . . .
H31D_2 H -0.6385 -0.0003 -0.1280 0.100 Uiso 1 1 calc R . .
H31E_2 H -0.6641 -0.0261 -0.1021 0.100 Uiso 1 1 calc R . .
H31F_2 H -0.6738 0.0111 -0.1098 0.100 Uiso 1 1 calc R . .
C32_2 C -0.6011(3) 0.0037(3) -0.2192(2) 0.049(2) Uani 1 1 d . . .
C33_2 C -0.5542(3) 0.0404(3) -0.1973(2) 0.067(3) Uani 1 1 d . . .
H33D_2 H -0.5542 0.0686 -0.1906 0.100 Uiso 1 1 calc R . .
H33E_2 H -0.5298 0.0438 -0.2101 0.100 Uiso 1 1 calc R . .
H33F_2 H -0.5490 0.0322 -0.1773 0.100 Uiso 1 1 calc R . .
C34_2 C -0.6022(3) -0.0416(3) -0.2303(2) 0.084(3) Uani 1 1 d . . .
H34D_2 H -0.6320 -0.0643 -0.2440 0.126 Uiso 1 1 calc R . .
H34E_2 H -0.5972 -0.0502 -0.2105 0.126 Uiso 1 1 calc R . .
H34F_2 H -0.5780 -0.0387 -0.2433 0.126 Uiso 1 1 calc R . .
C35_2 C -0.6112(3) 0.0172(3) -0.2496(2) 0.078(3) Uani 1 1 d . . .
H35D_2 H -0.6104 0.0457 -0.2420 0.118 Uiso 1 1 calc R . .
H35E_2 H -0.6416 -0.0056 -0.2625 0.118 Uiso 1 1 calc R . .
H35F_2 H -0.5881 0.0200 -0.2636 0.118 Uiso 1 1 calc R . .
B1_2 B -0.6962(3) 0.0581(3) -0.2050(2) 0.034(2) Uiso 1 1 d . . .
Zr1_3 Zr 1.07694(2) 0.39185(2) 0.763638(19) 0.03742(18) Uani 1 1 d . . .
Si1_3 Si 0.91496(7) 0.33488(6) 0.71891(5) 0.0329(5) Uani 1 1 d . . .
Si2_3 Si 1.00874(8) 0.39402(7) 0.63550(5) 0.0401(5) Uani 1 1 d . . .
O1_3 O 1.03060(16) 0.38043(18) 0.72594(12) 0.0619(16) Uani 1 1 d . . .
O2_3 O 0.95428(15) 0.34891(14) 0.69494(11) 0.0380(12) Uani 1 1 d . . .
O3_3 O 1.02046(16) 0.38591(16) 0.67098(12) 0.0533(14) Uani 1 1 d . . .
O4_3 O 0.86463(16) 0.31193(16) 0.69617(12) 0.0477(13) Uani 1 1 d . . .
O5_3 O 0.92231(16) 0.30197(16) 0.73770(12) 0.0507(14) Uani 1 1 d . . .
O6_3 O 0.92213(17) 0.37806(17) 0.74837(13) 0.0580(15) Uani 1 1 d . . .
O7_3 O 0.9755(2) 0.34869(17) 0.60632(14) 0.0764(19) Uani 1 1 d . . .
O8_3 O 0.9839(2) 0.42419(19) 0.64455(15) 0.0719(18) Uani 1 1 d . . .
O9_3 O 1.0569(2) 0.42059(17) 0.62265(13) 0.0577(15) Uani 1 1 d . . .
C1_3 C 1.0519(7) 0.3207(7) 0.7800(8) 0.181(13) Uani 1 1 d . . .
H1_3 H 1.0341 0.3152 0.7970 0.218 Uiso 1 1 calc R . .
C2_3 C 1.0339(7) 0.3074(5) 0.7475(6) 0.158(9) Uani 1 1 d . . .
H2_3 H 1.0024 0.2928 0.7378 0.190 Uiso 1 1 calc R . .
C3_3 C 1.0716(6) 0.3196(4) 0.7308(6) 0.191(11) Uani 1 1 d . . .
H3_3 H 1.0700 0.3144 0.7073 0.229 Uiso 1 1 calc R . .
C4_3 C 1.1110(8) 0.3403(6) 0.7543(7) 0.176(12) Uani 1 1 d . . .
H4_3 H 1.1407 0.3503 0.7490 0.212 Uiso 1 1 calc R . .
C5_3 C 1.1024(9) 0.3449(7) 0.7866(7) 0.204(12) Uani 1 1 d . . .
H5_3 H 1.1233 0.3595 0.8073 0.244 Uiso 1 1 calc R . .
C6_3 C 1.0597(5) 0.4156(5) 0.8214(3) 0.127(6) Uani 1 1 d . . .
H6_3 H 1.0457 0.3939 0.8329 0.152 Uiso 1 1 calc R . .
C7_3 C 1.0374(4) 0.4258(4) 0.7998(3) 0.098(4) Uani 1 1 d . . .
H7_3 H 1.0051 0.4125 0.7936 0.117 Uiso 1 1 calc R . .
C8_3 C 1.0713(5) 0.4604(3) 0.7883(3) 0.096(4) Uani 1 1 d . . .
H8_3 H 1.0655 0.4742 0.7732 0.115 Uiso 1 1 calc R . .
C9_3 C 1.1153(4) 0.4706(4) 0.8035(3) 0.107(5) Uani 1 1 d . . .
H9_3 H 1.1442 0.4921 0.8006 0.128 Uiso 1 1 calc R . .
C10_3 C 1.1069(5) 0.4425(6) 0.8235(3) 0.146(6) Uani 1 1 d . . .
H10_3 H 1.1299 0.4417 0.8369 0.175 Uiso 1 1 calc R . .
C11_3 C 1.1437(3) 0.4314(3) 0.7442(2) 0.067(3) Uani 1 1 d . . .
H11A_3 H 1.1538 0.4111 0.7328 0.101 Uiso 1 1 calc R . .
H11B_3 H 1.1676 0.4542 0.7630 0.101 Uiso 1 1 calc R . .
H11C_3 H 1.1377 0.4456 0.7285 0.101 Uiso 1 1 calc R . .
C12_3 C 0.8421(3) 0.2789(3) 0.6630(2) 0.055(2) Uani 1 1 d . . .
C13_3 C 0.8562(4) 0.2438(3) 0.6577(3) 0.111(4) Uani 1 1 d . . .
H13A_3 H 0.8893 0.2577 0.6582 0.167 Uiso 1 1 calc R . .
H13B_3 H 0.8400 0.2219 0.6360 0.167 Uiso 1 1 calc R . .
H13C_3 H 0.8484 0.2291 0.6754 0.167 Uiso 1 1 calc R . .
C14_3 C 0.8578(3) 0.3049(3) 0.6368(2) 0.092(3) Uani 1 1 d . . .
H14A_3 H 0.8486 0.3276 0.6404 0.139 Uiso 1 1 calc R . .
H14B_3 H 0.8435 0.2844 0.6144 0.139 Uiso 1 1 calc R . .
H14C_3 H 0.8912 0.3191 0.6392 0.139 Uiso 1 1 calc R . .
C15_3 C 0.7907(3) 0.2602(3) 0.6626(3) 0.112(4) Uani 1 1 d . . .
H15A_3 H 0.7836 0.2844 0.6662 0.168 Uiso 1 1 calc R . .
H15B_3 H 0.7820 0.2457 0.6804 0.168 Uiso 1 1 calc R . .
H15C_3 H 0.7735 0.2384 0.6410 0.168 Uiso 1 1 calc R . .
C16_3 C 0.9002(3) 0.2816(3) 0.7636(2) 0.048(2) Uani 1 1 d . . .
C17_3 C 0.8503(3) 0.2739(3) 0.7615(2) 0.077(3) Uani 1 1 d . . .
H17A_3 H 0.8513 0.3026 0.7665 0.115 Uiso 1 1 calc R . .
H17B_3 H 0.8355 0.2584 0.7778 0.115 Uiso 1 1 calc R . .
H17C_3 H 0.8328 0.2559 0.7390 0.115 Uiso 1 1 calc R . .
C18_3 C 0.8983(3) 0.2365(3) 0.7557(2) 0.087(3) Uani 1 1 d . . .
H18A_3 H 0.8800 0.2183 0.7334 0.131 Uiso 1 1 calc R . .
H18B_3 H 0.8843 0.2213 0.7723 0.131 Uiso 1 1 calc R . .
H18C_3 H 0.9294 0.2411 0.7563 0.131 Uiso 1 1 calc R . .
C19_3 C 0.9288(3) 0.3120(3) 0.7986(2) 0.063(2) Uani 1 1 d . . .
H19A_3 H 0.9292 0.3404 0.8028 0.095 Uiso 1 1 calc R . .
H19B_3 H 0.9602 0.3173 0.7996 0.095 Uiso 1 1 calc R . .
H19C_3 H 0.9151 0.2975 0.8156 0.095 Uiso 1 1 calc R . .
C20_3 C 0.9105(3) 0.4133(3) 0.7470(2) 0.061(2) Uani 1 1 d . . .
C21_3 C 0.9440(4) 0.4537(3) 0.7754(3) 0.141(6) Uani 1 1 d . . .
H21A_3 H 0.9407 0.4460 0.7966 0.212 Uiso 1 1 calc R . .
H21B_3 H 0.9375 0.4779 0.7764 0.212 Uiso 1 1 calc R . .
H21C_3 H 0.9753 0.4631 0.7716 0.212 Uiso 1 1 calc R . .
C22_3 C 0.9142(5) 0.4232(4) 0.7146(3) 0.152(6) Uani 1 1 d . . .
H22A_3 H 0.9455 0.4332 0.7107 0.228 Uiso 1 1 calc R . .
H22B_3 H 0.9066 0.4466 0.7149 0.228 Uiso 1 1 calc R . .
H22C_3 H 0.8929 0.3964 0.6968 0.228 Uiso 1 1 calc R . .
C23_3 C 0.8620(3) 0.3972(4) 0.7546(3) 0.120(4) Uani 1 1 d . . .
H23A_3 H 0.8610 0.3909 0.7763 0.179 Uiso 1 1 calc R . .
H23B_3 H 0.8403 0.3702 0.7372 0.179 Uiso 1 1 calc R . .
H23C_3 H 0.8539 0.4203 0.7554 0.179 Uiso 1 1 calc R . .
C24_3 C 0.9809(3) 0.3148(3) 0.5823(2) 0.057(2) Uani 1 1 d . . .
C25_3 C 0.9315(3) 0.2745(3) 0.5708(2) 0.089(3) Uani 1 1 d . . .
H25A_3 H 0.9208 0.2632 0.5899 0.133 Uiso 1 1 calc R . .
H25B_3 H 0.9314 0.2510 0.5532 0.133 Uiso 1 1 calc R . .
H25C_3 H 0.9111 0.2839 0.5622 0.133 Uiso 1 1 calc R . .
C26_3 C 0.9997(3) 0.3341(3) 0.5536(2) 0.086(3) Uani 1 1 d . . .
H26A_3 H 0.9777 0.3401 0.5427 0.128 Uiso 1 1 calc R . .
H26B_3 H 1.0045 0.3128 0.5372 0.128 Uiso 1 1 calc R . .
H26C_3 H 1.0289 0.3618 0.5624 0.128 Uiso 1 1 calc R . .
C27_3 C 1.0142(4) 0.3046(3) 0.6005(3) 0.119(4) Uani 1 1 d . . .
H27A_3 H 1.0011 0.2922 0.6185 0.178 Uiso 1 1 calc R . .
H27B_3 H 1.0435 0.3320 0.6098 0.178 Uiso 1 1 calc R . .
H27C_3 H 1.0192 0.2831 0.5846 0.178 Uiso 1 1 calc R . .
C28_3 C 0.9652(3) 0.4426(3) 0.6242(2) 0.055(2) Uani 1 1 d . . .
C29_3 C 0.9740(4) 0.4867(3) 0.6480(3) 0.132(5) Uani 1 1 d . . .
H29A_3 H 1.0070 0.5074 0.6543 0.198 Uiso 1 1 calc R . .
H29B_3 H 0.9612 0.4813 0.6681 0.198 Uiso 1 1 calc R . .
H29C_3 H 0.9594 0.4995 0.6367 0.198 Uiso 1 1 calc R . .
C30_3 C 0.9863(4) 0.4501(3) 0.5937(2) 0.103(4) Uani 1 1 d . . .
H30A_3 H 1.0193 0.4706 0.6005 0.155 Uiso 1 1 calc R . .
H30B_3 H 0.9726 0.4630 0.5817 0.155 Uiso 1 1 calc R . .
H30C_3 H 0.9808 0.4218 0.5791 0.155 Uiso 1 1 calc R . .
C31_3 C 0.9147(4) 0.4114(4) 0.6149(3) 0.104(4) Uani 1 1 d . . .
H31A_3 H 0.9019 0.4071 0.6351 0.156 Uiso 1 1 calc R . .
H31B_3 H 0.9087 0.3829 0.6004 0.156 Uiso 1 1 calc R . .
H31C_3 H 0.9004 0.4240 0.6030 0.156 Uiso 1 1 calc R . .
C32_3 C 1.1027(3) 0.4530(3) 0.6398(2) 0.054(2) Uani 1 1 d . . .
C33_3 C 1.1274(3) 0.4308(4) 0.6521(3) 0.099(4) Uani 1 1 d . . .
H33A_3 H 1.1272 0.4087 0.6331 0.149 Uiso 1 1 calc R . .
H33B_3 H 1.1117 0.4162 0.6685 0.149 Uiso 1 1 calc R . .
H33C_3 H 1.1591 0.4533 0.6625 0.149 Uiso 1 1 calc R . .
C34_3 C 1.1270(3) 0.4763(3) 0.6130(2) 0.078(3) Uani 1 1 d . . .
H34A_3 H 1.1109 0.4904 0.6054 0.117 Uiso 1 1 calc R . .
H34B_3 H 1.1265 0.4542 0.5940 0.117 Uiso 1 1 calc R . .
H34C_3 H 1.1588 0.4989 0.6231 0.117 Uiso 1 1 calc R . .
C35_3 C 1.1029(3) 0.4882(3) 0.6700(2) 0.092(3) Uani 1 1 d . . .
H35A_3 H 1.0871 0.5024 0.6621 0.139 Uiso 1 1 calc R . .
H35B_3 H 1.1345 0.5108 0.6804 0.139 Uiso 1 1 calc R . .
H35C_3 H 1.0871 0.4736 0.6864 0.139 Uiso 1 1 calc R . .
B1_3 B 1.0021(3) 0.3722(3) 0.6980(2) 0.035(2) Uiso 1 1 d . . .
Zr1_4 Zr 0.96066(2) 0.59200(2) 0.546078(18) 0.03689(18) Uani 1 1 d . . .
Si1_4 Si 1.12326(7) 0.68341(7) 0.58213(5) 0.0377(5) Uani 1 1 d . . .
Si2_4 Si 1.04455(8) 0.77349(6) 0.58762(5) 0.0419(5) Uani 1 1 d . . .
O1_4 O 1.01676(15) 0.65008(14) 0.54671(11) 0.0376(12) Uani 1 1 d . . .
O2_4 O 1.08864(15) 0.70482(14) 0.58336(11) 0.0389(12) Uani 1 1 d . . .
O3_4 O 1.03703(17) 0.72622(15) 0.56305(12) 0.0501(14) Uani 1 1 d . . .
O4_4 O 1.17609(17) 0.72355(16) 0.59717(12) 0.0464(13) Uani 1 1 d . . .
O5_4 O 1.10409(16) 0.64682(15) 0.60379(12) 0.0451(13) Uani 1 1 d . . .
O6_4 O 1.12243(16) 0.65742(14) 0.54373(11) 0.0400(12) Uani 1 1 d . . .
O7_4 O 1.03950(17) 0.76521(15) 0.62435(11) 0.0464(13) Uani 1 1 d . . .
O8_4 O 1.09597(19) 0.81590(18) 0.59076(16) 0.0738(18) Uani 1 1 d . . .
O9_4 O 1.0080(2) 0.78591(16) 0.57245(13) 0.0577(15) Uani 1 1 d . . .
C1_4 C 0.9529(9) 0.5670(7) 0.5987(4) 0.164(11) Uani 1 1 d . . .
H1B_4 H 0.9580 0.5430 0.5986 0.196 Uiso 1 1 calc R . .
C2_4 C 0.9848(4) 0.6123(6) 0.6085(2) 0.098(4) Uani 1 1 d . . .
H2B_4 H 1.0167 0.6251 0.6162 0.117 Uiso 1 1 calc R . .
C3_4 C 0.9628(6) 0.6346(3) 0.6052(2) 0.081(3) Uani 1 1 d . . .
H3B_4 H 0.9766 0.6660 0.6104 0.098 Uiso 1 1 calc R . .
C4_4 C 0.9189(5) 0.6062(8) 0.5934(3) 0.120(6) Uani 1 1 d . . .
H4B_4 H 0.8961 0.6137 0.5887 0.144 Uiso 1 1 calc R . .
C5_4 C 0.9121(7) 0.5653(5) 0.5894(4) 0.156(10) Uani 1 1 d . . .
H5B_4 H 0.8834 0.5388 0.5813 0.187 Uiso 1 1 calc R . .
C6_4 C 0.9271(3) 0.5087(2) 0.5146(2) 0.066(3) Uani 1 1 d . . .
H6B_4 H 0.9010 0.4872 0.5208 0.079 Uiso 1 1 calc R . .
C7_4 C 0.9735(3) 0.5252(2) 0.5289(2) 0.060(2) Uani 1 1 d . . .
H7B_4 H 0.9836 0.5166 0.5461 0.072 Uiso 1 1 calc R . .
C8_4 C 1.0019(3) 0.5567(3) 0.5128(2) 0.059(2) Uani 1 1 d . . .
H8B_4 H 1.0343 0.5731 0.5174 0.071 Uiso 1 1 calc R . .
C9_4 C 0.9732(4) 0.5594(3) 0.4889(2) 0.061(3) Uani 1 1 d . . .
H9B_4 H 0.9833 0.5779 0.4745 0.073 Uiso 1 1 calc R . .
C10_4 C 0.9260(3) 0.5294(3) 0.4895(2) 0.063(2) Uani 1 1 d . . .
H10B_4 H 0.8997 0.5246 0.4760 0.075 Uiso 1 1 calc R . .
C11_4 C 0.9057(3) 0.6025(2) 0.5190(2) 0.059(2) Uani 1 1 d . . .
H11G_4 H 0.9049 0.6281 0.5331 0.088 Uiso 1 1 calc R . .
H11H_4 H 0.8755 0.5759 0.5151 0.088 Uiso 1 1 calc R . .
H11I_4 H 0.9136 0.6079 0.4977 0.088 Uiso 1 1 calc R . .
C12_4 C 1.1969(3) 0.7622(3) 0.6271(2) 0.054(2) Uani 1 1 d . . .
C13_4 C 1.2479(3) 0.7747(3) 0.6359(2) 0.078(3) Uani 1 1 d . . .
H13G_4 H 1.2493 0.7502 0.6417 0.117 Uiso 1 1 calc R . .
H13H_4 H 1.2637 0.8014 0.6550 0.117 Uiso 1 1 calc R . .
H13I_4 H 1.2627 0.7803 0.6166 0.117 Uiso 1 1 calc R . .
C14_4 C 1.1714(3) 0.7492(3) 0.6558(2) 0.069(3) Uani 1 1 d . . .
H14J_4 H 1.1395 0.7415 0.6497 0.103 Uiso 1 1 calc R . .
H14K_4 H 1.1861 0.7743 0.6761 0.103 Uiso 1 1 calc R . .
H14L_4 H 1.1724 0.7236 0.6598 0.103 Uiso 1 1 calc R . .
C15_4 C 1.1936(3) 0.8005(2) 0.6179(2) 0.067(3) Uani 1 1 d . . .
H15J_4 H 1.1613 0.7921 0.6125 0.100 Uiso 1 1 calc R . .
H15K_4 H 1.2082 0.8063 0.5985 0.100 Uiso 1 1 calc R . .
H15L_4 H 1.2091 0.8273 0.6369 0.100 Uiso 1 1 calc R . .
C16_4 C 1.1189(3) 0.6156(3) 0.6106(2) 0.060(2) Uani 1 1 d . . .
C17_4 C 1.1723(3) 0.6384(3) 0.6152(2) 0.076(3) Uani 1 1 d . . .
H17J_4 H 1.1820 0.6442 0.5943 0.114 Uiso 1 1 calc R . .
H17K_4 H 1.1823 0.6188 0.6213 0.114 Uiso 1 1 calc R . .
H17L_4 H 1.1860 0.6665 0.6330 0.114 Uiso 1 1 calc R . .
C18_4 C 1.1024(4) 0.6060(3) 0.6430(2) 0.092(3) Uani 1 1 d . . .
H18J_4 H 1.0690 0.5917 0.6394 0.138 Uiso 1 1 calc R . .
H18K_4 H 1.1157 0.6339 0.6609 0.138 Uiso 1 1 calc R . .
H18L_4 H 1.1120 0.5862 0.6492 0.138 Uiso 1 1 calc R . .
C19_4 C 1.0968(3) 0.5740(3) 0.5812(2) 0.078(3) Uani 1 1 d . . .
H19J_4 H 1.0635 0.5601 0.5786 0.117 Uiso 1 1 calc R . .
H19K_4 H 1.1064 0.5532 0.5852 0.117 Uiso 1 1 calc R . .
H19L_4 H 1.1064 0.5819 0.5608 0.117 Uiso 1 1 calc R . .
C20\_4 C 1.1421(3) 0.6760(2) 0.51607(19) 0.044(2) Uani 1 1 d . . .
C21_4 C 1.1938(3) 0.6903(3) 0.5210(2) 0.064(2) Uani 1 1 d . . .
H21M_4 H 1.1974 0.6646 0.5211 0.095 Uiso 1 1 calc R . .
H21N_4 H 1.2097 0.7133 0.5423 0.095 Uiso 1 1 calc R . .
H21O_4 H 1.2070 0.7021 0.5027 0.095 Uiso 1 1 calc R . .
C22_4 C 1.1356(3) 0.7167(3) 0.5159(2) 0.063(2) Uani 1 1 d . . .
H22M_4 H 1.1029 0.7072 0.5128 0.095 Uiso 1 1 calc R . .
H22N_4 H 1.1486 0.7286 0.4976 0.095 Uiso 1 1 calc R . .
H22O_4 H 1.1513 0.7398 0.5372 0.095 Uiso 1 1 calc R . .
C23_4 C 1.1150(3) 0.6382(3) 0.4838(2) 0.077(3) Uani 1 1 d . . .
H23M_4 H 1.1193 0.6130 0.4841 0.115 Uiso 1 1 calc R . .
H23N_4 H 1.1260 0.6486 0.4645 0.115 Uiso 1 1 calc R . .
H23O_4 H 1.0824 0.6290 0.4821 0.115 Uiso 1 1 calc R . .
C24_4 C 1.0463(3) 0.7947(3) 0.65802(19) 0.051(2) Uani 1 1 d . . .
C25_4 C 1.0975(3) 0.8179(3) 0.6738(2) 0.066(3) Uani 1 1 d . . .
H25G_4 H 1.1158 0.8382 0.6613 0.099 Uiso 1 1 calc R . .
H25H_4 H 1.1067 0.7956 0.6730 0.099 Uiso 1 1 calc R . .
H25I_4 H 1.1023 0.8347 0.6970 0.099 Uiso 1 1 calc R . .
C26_4 C 1.0300(3) 0.8281(3) 0.6563(2) 0.065(3) Uani 1 1 d . . .
H26G_4 H 1.0491 0.8483 0.6440 0.098 Uiso 1 1 calc R . .
H26H_4 H 1.0326 0.8453 0.6790 0.098 Uiso 1 1 calc R . .
H26I_4 H 0.9981 0.8120 0.6449 0.098 Uiso 1 1 calc R . .
C27_4 C 1.0163(3) 0.7620(3) 0.6777(2) 0.079(3) Uani 1 1 d . . .
H27G_4 H 0.9839 0.7475 0.6674 0.119 Uiso 1 1 calc R . .
H27H_4 H 1.0208 0.7786 0.7010 0.119 Uiso 1 1 calc R . .
H27I_4 H 1.0253 0.7395 0.6769 0.119 Uiso 1 1 calc R . .
C28_4 C 1.1148(4) 0.8452(3) 0.5695(4) 0.094(4) Uani 1 1 d . . .
C29_4 C 1.0999(5) 0.8192(4) 0.5318(3) 0.131(5) Uani 1 1 d . . .
H29J_4 H 1.0665 0.8048 0.5255 0.196 Uiso 1 1 calc R . .
H29K_4 H 1.1092 0.7967 0.5275 0.196 Uiso 1 1 calc R . .
H29L_4 H 1.1144 0.8398 0.5185 0.196 Uiso 1 1 calc R . .
C30_4 C 1.0993(4) 0.8804(3) 0.5765(3) 0.114(4) Uani 1 1 d . . .
H30G_4 H 1.1088 0.8967 0.6003 0.171 Uiso 1 1 calc R . .
H30H_4 H 1.0659 0.8656 0.5704 0.171 Uiso 1 1 calc R . .
H30I_4 H 1.1134 0.9012 0.5633 0.171 Uiso 1 1 calc R . .
C31_4 C 1.1677(5) 0.8680(4) 0.5794(5) 0.214(9) Uani 1 1 d . . .
H31G_4 H 1.1772 0.8844 0.6032 0.321 Uiso 1 1 calc R . .
H31H_4 H 1.1823 0.8886 0.5661 0.321 Uiso 1 1 calc R . .
H31I_4 H 1.1770 0.8454 0.5751 0.321 Uiso 1 1 calc R . .
C32_4 C 0.9588(3) 0.7590(3) 0.5577(2) 0.058(2) Uani 1 1 d . . .
C33_4 C 0.9546(3) 0.7353(3) 0.5206(2) 0.091(3) Uani 1 1 d . . .
H33G_4 H 0.9647 0.7135 0.5195 0.136 Uiso 1 1 calc R . .
H33H_4 H 0.9737 0.7572 0.5095 0.136 Uiso 1 1 calc R . .
H33I_4 H 0.9226 0.7201 0.5094 0.136 Uiso 1 1 calc R . .
C34_4 C 0.9427(3) 0.7938(3) 0.5599(3) 0.092(3) Uani 1 1 d . . .
H34G_4 H 0.9455 0.8085 0.5834 0.138 Uiso 1 1 calc R . .
H34H_4 H 0.9107 0.7787 0.5487 0.138 Uiso 1 1 calc R . .
H34I_4 H 0.9618 0.8159 0.5490 0.138 Uiso 1 1 calc R . .
C35_4 C 0.9330(3) 0.7258(3) 0.5765(2) 0.084(3) Uani 1 1 d . . .
H35G_4 H 0.9442 0.7047 0.5744 0.126 Uiso 1 1 calc R . .
H35H_4 H 0.9003 0.7099 0.5670 0.126 Uiso 1 1 calc R . .
H35I_4 H 0.9379 0.7414 0.6001 0.126 Uiso 1 1 calc R . .
B1_4 B 1.0474(3) 0.6927(3) 0.5648(2) 0.033(2) Uiso 1 1 d . . .
Zr1_5 Zr 0.06801(2) 0.38199(2) 0.255240(17) 0.03585(17) Uani 1 1 d . . .
Si1_5 Si -0.09226(7) 0.32574(6) 0.20759(5) 0.0326(5) Uani 1 1 d . . .
Si2_5 Si 0.00775(7) 0.39256(6) 0.13003(5) 0.0328(5) Uani 1 1 d . . .
O1_5 O 0.02247(15) 0.38096(14) 0.22163(11) 0.0399(12) Uani 1 1 d . . .
O2_5 O -0.05180(14) 0.34201(13) 0.18448(10) 0.0296(11) Uani 1 1 d . . .
O3_5 O 0.01765(14) 0.38147(14) 0.16465(11) 0.0350(11) Uani 1 1 d . . .
O4_5 O -0.08696(15) 0.28930(14) 0.22339(12) 0.0402(12) Uani 1 1 d . . .
O5_5 O -0.08615(16) 0.36664(15) 0.23900(12) 0.0438(13) Uani 1 1 d . . .
O6_5 O -0.14251(16) 0.30469(15) 0.18380(12) 0.0437(13) Uani 1 1 d . . .
O7_5 O -0.02792(16) 0.34891(14) 0.09986(11) 0.0427(13) Uani 1 1 d . . .
O8_5 O -0.01490(15) 0.42485(13) 0.14033(10) 0.0343(11) Uani 1 1 d . . .
O9_5 O 0.05667(17) 0.41686(15) 0.11685(11) 0.0414(12) Uani 1 1 d . . .
C1_5 C 0.0404(4) 0.3038(3) 0.2596(3) 0.072(3) Uani 1 1 d . . .
H1_5 H 0.0224 0.2956 0.2762 0.086 Uiso 1 1 calc R . .
C2_5 C 0.0237(3) 0.2980(2) 0.2269(3) 0.063(3) Uani 1 1 d . . .
H2_5 H -0.0076 0.2849 0.2175 0.075 Uiso 1 1 calc R . .
C3_5 C 0.0606(3) 0.3146(3) 0.2097(2) 0.064(3) Uani 1 1 d . . .
H3_5 H 0.0586 0.3146 0.1870 0.077 Uiso 1 1 calc R . .
C4_5 C 0.1018(3) 0.3313(3) 0.2334(3) 0.075(3) Uani 1 1 d . . .
H4_5 H 0.1319 0.3446 0.2288 0.090 Uiso 1 1 calc R . .
C5_5 C 0.0905(4) 0.3248(3) 0.2645(3) 0.085(3) Uani 1 1 d . . .
H5_5 H 0.1110 0.3324 0.2843 0.101 Uiso 1 1 calc R . .
C6_5 C 0.0500(6) 0.3904(4) 0.3140(2) 0.097(4) Uani 1 1 d . . .
H6_5 H 0.0338 0.3638 0.3202 0.116 Uiso 1 1 calc R . .
C7_5 C 0.0312(4) 0.4114(4) 0.2990(3) 0.086(3) Uani 1 1 d . . .
H7_5 H -0.0005 0.4017 0.2944 0.103 Uiso 1 1 calc R . .
C8_5 C 0.0653(5) 0.4480(4) 0.2920(3) 0.090(3) Uani 1 1 d . . .
H8_5 H 0.0607 0.4664 0.2808 0.108 Uiso 1 1 calc R . .
C9_5 C 0.1082(5) 0.4535(4) 0.3042(3) 0.108(4) Uani 1 1 d . . .
H9_5 H 0.1375 0.4765 0.3034 0.129 Uiso 1 1 calc R . .
C10_5 C 0.0986(6) 0.4176(6) 0.3179(3) 0.120(5) Uani 1 1 d . . .
H10_5 H 0.1208 0.4125 0.3280 0.144 Uiso 1 1 calc R . .
C11_5 C 0.1352(3) 0.4274(3) 0.2388(2) 0.076(3) Uani 1 1 d . . .
H11A_5 H 0.1326 0.4162 0.2147 0.114 Uiso 1 1 calc R . .
H11B_5 H 0.1610 0.4275 0.2507 0.114 Uiso 1 1 calc R . .
H11C_5 H 0.1402 0.4577 0.2442 0.114 Uiso 1 1 calc R . .
C12_5 C -0.1646(3) 0.2738(3) 0.1499(2) 0.051(2) Uani 1 1 d . . .
C13_5 C -0.2169(3) 0.2536(3) 0.1490(3) 0.095(3) Uani 1 1 d . . .
H13A_5 H -0.2260 0.2366 0.1653 0.142 Uiso 1 1 calc R . .
H13B_5 H -0.2334 0.2340 0.1266 0.142 Uiso 1 1 calc R . .
H13C_5 H -0.2243 0.2775 0.1545 0.142 Uiso 1 1 calc R . .
C14_5 C -0.1508(3) 0.2368(3) 0.1441(2) 0.082(3) Uani 1 1 d . . .
H14A_5 H -0.1612 0.2203 0.1605 0.124 Uiso 1 1 calc R . .
H14B_5 H -0.1174 0.2507 0.1465 0.124 Uiso 1 1 calc R . .
H14C_5 H -0.1650 0.2165 0.1215 0.124 Uiso 1 1 calc R . .
C15_5 C -0.1491(3) 0.3007(3) 0.1247(2) 0.071(3) Uani 1 1 d . . .
H15A_5 H -0.1161 0.3131 0.1257 0.107 Uiso 1 1 calc R . .
H15B_5 H -0.1562 0.3249 0.1300 0.107 Uiso 1 1 calc R . .
H15C_5 H -0.1652 0.2813 0.1021 0.107 Uiso 1 1 calc R . .
C16_5 C -0.1095(3) 0.2677(3) 0.2488(2) 0.049(2) Uani 1 1 d . . .
C17_5 C -0.1595(3) 0.2598(3) 0.2465(2) 0.079(3) Uani 1 1 d . . .
H17A_5 H -0.1586 0.2884 0.2516 0.118 Uiso 1 1 calc R . .
H17B_5 H -0.1744 0.2441 0.2626 0.118 Uiso 1 1 calc R . .
H17C_5 H -0.1768 0.2419 0.2239 0.118 Uiso 1 1 calc R . .
C18_5 C -0.1098(3) 0.2233(2) 0.2408(2) 0.068(3) Uani 1 1 d . . .
H18A_5 H -0.1278 0.2048 0.2185 0.102 Uiso 1 1 calc R . .
H18B_5 H -0.1233 0.2078 0.2574 0.102 Uiso 1 1 calc R . .
H18C_5 H -0.0783 0.2288 0.2415 0.102 Uiso 1 1 calc R . .
C19_5 C -0.0812(3) 0.2985(3) 0.2837(2) 0.064(2) Uani 1 1 d . . .
H19A_5 H -0.0819 0.3264 0.2877 0.095 Uiso 1 1 calc R . .
H19B_5 H -0.0495 0.3048 0.2847 0.095 Uiso 1 1 calc R . .
H19C_5 H -0.0945 0.2840 0.3008 0.095 Uiso 1 1 calc R . .
C20_5 C -0.0948(3) 0.4040(2) 0.2399(2) 0.048(2) Uani 1 1 d . . .
C21_5 C -0.1419(4) 0.3895(4) 0.2498(4) 0.167(7) Uani 1 1 d . . .
H21A_5 H -0.1419 0.3823 0.2710 0.250 Uiso 1 1 calc R . .
H21B_5 H -0.1653 0.3633 0.2324 0.250 Uiso 1 1 calc R . .
H21C_5 H -0.1488 0.4137 0.2522 0.250 Uiso 1 1 calc R . .
C22_5 C -0.0915(6) 0.4154(4) 0.2088(3) 0.175(7) Uani 1 1 d . . .
H22A_5 H -0.1146 0.3900 0.1909 0.262 Uiso 1 1 calc R . .
H22B_5 H -0.0610 0.4236 0.2036 0.262 Uiso 1 1 calc R . .
H22C_5 H -0.0968 0.4406 0.2108 0.262 Uiso 1 1 calc R . .
C23_5 C -0.0602(4) 0.4413(3) 0.2685(3) 0.150(6) Uani 1 1 d . . .
H23A_5 H -0.0637 0.4319 0.2890 0.224 Uiso 1 1 calc R . .
H23B_5 H -0.0649 0.4669 0.2714 0.224 Uiso 1 1 calc R . .
H23C_5 H -0.0294 0.4496 0.2639 0.224 Uiso 1 1 calc R . .
C24_5 C -0.0221(3) 0.3127(2) 0.07708(19) 0.046(2) Uani 1 1 d . . .
C25_5 C -0.0712(3) 0.2718(2) 0.06569(19) 0.055(2) Uani 1 1 d . . .
H25A_5 H -0.0907 0.2791 0.0533 0.082 Uiso 1 1 calc R . .
H25B_5 H -0.0838 0.2639 0.0853 0.082 Uiso 1 1 calc R . .
H25C_5 H -0.0700 0.2467 0.0513 0.082 Uiso 1 1 calc R . .
C26_5 C -0.0023(3) 0.3291(3) 0.0469(2) 0.074(3) Uani 1 1 d . . .
H26A_5 H -0.0235 0.3350 0.0349 0.111 Uiso 1 1 calc R . .
H26B_5 H 0.0017 0.3063 0.0318 0.111 Uiso 1 1 calc R . .
H26C_5 H 0.0273 0.3565 0.0551 0.111 Uiso 1 1 calc R . .
C27_5 C 0.0102(3) 0.3031(2) 0.0969(2) 0.062(2) Uani 1 1 d . . .
H27A_5 H 0.0407 0.3294 0.1037 0.093 Uiso 1 1 calc R . .
H27B_5 H 0.0121 0.2782 0.0828 0.093 Uiso 1 1 calc R . .
H27C_5 H -0.0018 0.2955 0.1168 0.093 Uiso 1 1 calc R . .
C28_5 C -0.0329(3) 0.4443(2) 0.12010(18) 0.0419(19) Uani 1 1 d . . .
C29_5 C -0.0404(5) 0.4780(4) 0.1438(2) 0.133(5) Uani 1 1 d . . .
H29A_5 H -0.0616 0.4636 0.1580 0.200 Uiso 1 1 calc R . .
H29B_5 H -0.0534 0.4908 0.1310 0.200 Uiso 1 1 calc R . .
H29C_5 H -0.0111 0.5017 0.1578 0.200 Uiso 1 1 calc R . .
C30_5 C -0.0007(4) 0.4652(5) 0.0982(4) 0.191(8) Uani 1 1 d . . .
H30A_5 H 0.0038 0.4427 0.0830 0.286 Uiso 1 1 calc R . .
H30B_5 H 0.0288 0.4887 0.1120 0.286 Uiso 1 1 calc R . .
H30C_5 H -0.0134 0.4778 0.0851 0.286 Uiso 1 1 calc R . .
C31_5 C -0.0776(4) 0.4085(3) 0.0983(3) 0.166(7) Uani 1 1 d . . .
H31A_5 H -0.0994 0.3944 0.1122 0.249 Uiso 1 1 calc R . .
H31B_5 H -0.0728 0.3863 0.0831 0.249 Uiso 1 1 calc R . .
H31C_5 H -0.0899 0.4215 0.0852 0.249 Uiso 1 1 calc R . .
C32_5 C 0.1034(3) 0.4490(2) 0.1349(2) 0.045(2) Uani 1 1 d . . .
C33_5 C 0.1255(3) 0.4227(3) 0.1451(2) 0.065(2) Uani 1 1 d . . .
H33A_5 H 0.1256 0.4024 0.1250 0.097 Uiso 1 1 calc R . .
H33B_5 H 0.1077 0.4057 0.1596 0.097 Uiso 1 1 calc R . .
H33C_5 H 0.1569 0.4435 0.1570 0.097 Uiso 1 1 calc R . .
C34_5 C 0.1286(3) 0.4741(3) 0.1098(2) 0.070(3) Uani 1 1 d . . .
H34A_5 H 0.1283 0.4529 0.0901 0.105 Uiso 1 1 calc R . .
H34B_5 H 0.1603 0.4962 0.1205 0.105 Uiso 1 1 calc R . .
H34C_5 H 0.1131 0.4891 0.1031 0.105 Uiso 1 1 calc R . .
C35_5 C 0.1031(3) 0.4814(2) 0.1667(2) 0.065(3) Uani 1 1 d . . .
H35A_5 H 0.0892 0.4979 0.1602 0.097 Uiso 1 1 calc R . .
H35B_5 H 0.1346 0.5022 0.1786 0.097 Uiso 1 1 calc R . .
H35C_5 H 0.0853 0.4645 0.1813 0.097 Uiso 1 1 calc R . .
B1_5 B -0.0038(3) 0.3683(2) 0.1914(2) 0.0272(18) Uiso 1 1 d . . .
Zr1_6 Zr -0.04318(3) -0.14115(2) -0.198170(18) 0.03979(18) Uani 1 1 d . . .
Si1_6 Si 0.08004(7) -0.07123(7) -0.10270(6) 0.0434(6) Uani 1 1 d . . .
Si2_6 Si -0.01655(8) 0.00773(7) -0.12770(6) 0.0423(6) Uani 1 1 d . . .
O1_6 O -0.01151(17) -0.08424(15) -0.15967(13) 0.0505(14) Uani 1 1 d . . .
O2_6 O 0.03476(16) -0.06495(15) -0.10652(12) 0.0466(13) Uani 1 1 d . . .
O3_6 O 0.00047(17) -0.02234(16) -0.11391(12) 0.0519(14) Uani 1 1 d . . .
O4_6 O 0.11657(16) -0.04788(14) -0.12603(12) 0.0458(13) Uani 1 1 d . . .
O5_6 O 0.06063(17) -0.12532(15) -0.11597(14) 0.0543(15) Uani 1 1 d . . .
O6_6 O 0.10587(17) -0.04961(16) -0.06310(13) 0.0557(14) Uani 1 1 d . . .
O7_6 O 0.01410(18) 0.02371(16) -0.15622(14) 0.0576(15) Uani 1 1 d . . .
O8_6 O -0.00896(18) 0.04975(16) -0.09698(13) 0.0581(15) Uani 1 1 d . . .
O9_6 O -0.07092(18) -0.01905(17) -0.14430(14) 0.0618(15) Uani 1 1 d . . .
C1_6 C -0.0661(5) -0.2122(3) -0.1805(4) 0.088(4) Uani 1 1 d . . .
H1G_6 H -0.0467 -0.2247 -0.1827 0.106 Uiso 1 1 calc R . .
C2_6 C -0.0631(3) -0.1802(3) -0.1520(2) 0.067(3) Uani 1 1 d . . .
H2G_6 H -0.0412 -0.1667 -0.1319 0.081 Uiso 1 1 calc R . .
C3_6 C -0.0989(5) -0.1724(4) -0.1593(4) 0.088(4) Uani 1 1 d . . .
H3G_6 H -0.1061 -0.1526 -0.1450 0.106 Uiso 1 1 calc R . .
C4_6 C -0.1222(4) -0.1991(6) -0.1917(5) 0.120(5) Uani 1 1 d . . .
H4G_6 H -0.1483 -0.2008 -0.2031 0.144 Uiso 1 1 calc R . .
C5_6 C -0.1014(6) -0.2221(4) -0.2042(3) 0.108(5) Uani 1 1 d . . .
H5A_6 H -0.1100 -0.2420 -0.2259 0.130 Uiso 1 1 calc R . .
C6_6 C -0.0226(4) -0.1770(5) -0.2510(3) 0.094(4) Uani 1 1 d . . .
H6G_6 H -0.0449 -0.2059 -0.2642 0.113 Uiso 1 1 calc R . .
C7_6 C 0.0112(4) -0.1660(4) -0.2239(3) 0.073(3) Uani 1 1 d . . .
H7G_6 H 0.0154 -0.1870 -0.2160 0.088 Uiso 1 1 calc R . .
C8_6 C 0.0381(3) -0.1190(4) -0.2101(3) 0.071(3) Uani 1 1 d . . .
H8G_6 H 0.0631 -0.1035 -0.1919 0.085 Uiso 1 1 calc R . .
C9_6 C 0.0200(4) -0.0998(4) -0.2290(4) 0.096(4) Uani 1 1 d . . .
H9G_6 H 0.0300 -0.0691 -0.2254 0.115 Uiso 1 1 calc R . .
C10_6 C -0.0165(5) -0.1363(6) -0.2546(3) 0.100(4) Uani 1 1 d . . .
H10G_6 H -0.0340 -0.1335 -0.2714 0.120 Uiso 1 1 calc R . .
C11_6 C -0.0944(3) -0.1284(3) -0.2269(2) 0.068(3) Uani 1 1 d . . .
H11V_6 H -0.1070 -0.1143 -0.2109 0.103 Uiso 1 1 calc R . .
H11W_6 H -0.1193 -0.1567 -0.2413 0.103 Uiso 1 1 calc R . .
H11X_6 H -0.0785 -0.1089 -0.2406 0.103 Uiso 1 1 calc R . .
C12_6 C 0.1492(3) -0.0009(3) -0.1250(2) 0.052(2) Uani 1 1 d . . .
C13_6 C 0.1876(3) 0.0185(3) -0.0958(2) 0.070(3) Uani 1 1 d . . .
H13V_6 H 0.2038 0.0016 -0.0988 0.106 Uiso 1 1 calc R . .
H13W_6 H 0.1752 0.0171 -0.0752 0.106 Uiso 1 1 calc R . .
H13X_6 H 0.2090 0.0495 -0.0945 0.106 Uiso 1 1 calc R . .
C14_6 C 0.1666(3) -0.0031(3) -0.1578(2) 0.086(3) Uani 1 1 d . . .
H14Y_6 H 0.1830 -0.0198 -0.1592 0.129 Uiso 1 1 calc R . .
H14Z_6 H 0.1874 0.0270 -0.1588 0.129 Uiso 1 1 calc R . .
H15Z_6 H 0.1407 -0.0181 -0.1764 0.129 Uiso 1 1 calc R . .
C15_6 C 0.1228(3) 0.0252(3) -0.1212(3) 0.117(5) Uani 1 1 d . . .
H16A_6 H 0.1121 0.0259 -0.0998 0.175 Uiso 1 1 calc R . .
H16B_6 H 0.0965 0.0105 -0.1395 0.175 Uiso 1 1 calc R . .
H16C_6 H 0.1431 0.0556 -0.1219 0.175 Uiso 1 1 calc R . .
C16_6 C 0.0859(3) -0.1508(3) -0.1192(3) 0.066(3) Uani 1 1 d . . .
C17_6 C 0.1237(5) -0.1323(5) -0.0900(3) 0.188(8) Uani 1 1 d . . .
H17Y_6 H 0.1417 -0.1000 -0.0854 0.281 Uiso 1 1 calc R . .
H17Z_6 H 0.1435 -0.1452 -0.0950 0.281 Uiso 1 1 calc R . .
H18Y_6 H 0.1106 -0.1396 -0.0703 0.281 Uiso 1 1 calc R . .
C18_6 C 0.1055(4) -0.1486(4) -0.1510(3) 0.117(4) Uani 1 1 d . . .
H18Z_6 H 0.1322 -0.1191 -0.1476 0.175 Uiso 1 1 calc R . .
H19Y_6 H 0.0822 -0.1540 -0.1692 0.175 Uiso 1 1 calc R . .
H19Z_6 H 0.1147 -0.1712 -0.1569 0.175 Uiso 1 1 calc R . .
C19A_6 C 0.0552(6) -0.1921(6) -0.1112(5) 0.073(5) Uiso 0.50 1 d P . .
H19A_6 H 0.0603 -0.1871 -0.0869 0.110 Uiso 0.50 1 calc PR . .
H19B_6 H 0.0616 -0.2155 -0.1221 0.110 Uiso 0.50 1 calc PR . .
H19C_6 H 0.0233 -0.2011 -0.1192 0.110 Uiso 0.50 1 calc PR . .
C19B_6 C 0.0458(6) -0.2020(6) -0.1375(5) 0.075(6) Uiso 0.50 1 d P . .
H19D_6 H 0.0259 -0.2136 -0.1218 0.112 Uiso 0.50 1 calc PR . .
H19E_6 H 0.0599 -0.2203 -0.1448 0.112 Uiso 0.50 1 calc PR . .
H19F_6 H 0.0277 -0.2027 -0.1569 0.112 Uiso 0.50 1 calc PR . .
C20_6 C 0.0880(3) -0.0498(3) -0.0316(2) 0.057(2) Uani 1 1 d . . .
C21_6 C 0.1270(3) -0.0421(3) -0.0051(2) 0.097(3) Uani 1 1 d . . .
H24D_6 H 0.1324 -0.0673 -0.0109 0.146 Uiso 1 1 calc R . .
H24E_6 H 0.1183 -0.0392 0.0169 0.146 Uiso 1 1 calc R . .
H24F_6 H 0.1551 -0.0149 -0.0047 0.146 Uiso 1 1 calc R . .
C22_6 C 0.0787(3) -0.0098(3) -0.0230(2) 0.078(3) Uani 1 1 d . . .
H24G_6 H 0.0540 -0.0152 -0.0399 0.117 Uiso 1 1 calc R . .
H24H_6 H 0.1065 0.0176 -0.0226 0.117 Uiso 1 1 calc R . .
H24I_6 H 0.0697 -0.0068 -0.0010 0.117 Uiso 1 1 calc R . .
C23_6 C 0.0439(3) -0.0929(3) -0.0355(2) 0.074(3) Uani 1 1 d . . .
H24J_6 H 0.0499 -0.1178 -0.0408 0.111 Uiso 1 1 calc R . .
H24K_6 H 0.0213 -0.0971 -0.0535 0.111 Uiso 1 1 calc R . .
H24L_6 H 0.0320 -0.0918 -0.0145 0.111 Uiso 1 1 calc R . .
C24_6 C 0.0099(3) 0.0421(3) -0.1833(2) 0.060(2) Uani 1 1 d . . .
C25_6 C 0.0586(4) 0.0667(4) -0.1906(3) 0.108(4) Uani 1 1 d . . .
H25Y_6 H 0.0698 0.0457 -0.1974 0.162 Uiso 1 1 calc R . .
H25Z_6 H 0.0790 0.0902 -0.1705 0.162 Uiso 1 1 calc R . .
H26V_6 H 0.0581 0.0799 -0.2087 0.162 Uiso 1 1 calc R . .
C26_6 C -0.0085(3) 0.0750(3) -0.1725(2) 0.076(3) Uani 1 1 d . . .
H26W_6 H 0.0126 0.0994 -0.1531 0.113 Uiso 1 1 calc R . .
H26X_6 H -0.0387 0.0593 -0.1667 0.113 Uiso 1 1 calc R . .
H26Y_6 H -0.0108 0.0869 -0.1910 0.113 Uiso 1 1 calc R . .
C27_6 C -0.0236(4) 0.0035(3) -0.2140(2) 0.106(4) Uani 1 1 d . . .
H27V_6 H -0.0121 -0.0172 -0.2208 0.160 Uiso 1 1 calc R . .
H27W_6 H -0.0260 0.0155 -0.2325 0.160 Uiso 1 1 calc R . .
H27X_6 H -0.0539 -0.0121 -0.2082 0.160 Uiso 1 1 calc R . .
C28_6 C 0.0288(3) 0.0840(3) -0.0695(2) 0.060(2) Uani 1 1 d . . .
C29_6 C 0.0367(4) 0.0644(3) -0.0438(3) 0.103(4) Uani 1 1 d . . .
H29V_6 H 0.0083 0.0492 -0.0354 0.154 Uiso 1 1 calc R . .
H29W_6 H 0.0606 0.0880 -0.0252 0.154 Uiso 1 1 calc R . .
H29X_6 H 0.0464 0.0431 -0.0537 0.154 Uiso 1 1 calc R . .
C30_6 C 0.0120(3) 0.1166(3) -0.0549(2) 0.081(3) Uani 1 1 d . . .
H30V_6 H -0.0159 0.1011 -0.0461 0.121 Uiso 1 1 calc R . .
H30W_6 H 0.0055 0.1279 -0.0725 0.121 Uiso 1 1 calc R . .
H30X_6 H 0.0358 0.1413 -0.0369 0.121 Uiso 1 1 calc R . .
C31_6 C 0.0730(3) 0.1085(3) -0.0834(2) 0.085(3) Uani 1 1 d . . .
H31V_6 H 0.0837 0.0878 -0.0927 0.127 Uiso 1 1 calc R . .
H31W_6 H 0.0967 0.1333 -0.0653 0.127 Uiso 1 1 calc R . .
H31X_6 H 0.0664 0.1199 -0.1010 0.127 Uiso 1 1 calc R . .
C32_6 C -0.1129(3) -0.0324(3) -0.1290(2) 0.061(2) Uani 1 1 d . . .
C33_6 C -0.1522(3) -0.0700(3) -0.1571(2) 0.093(3) Uani 1 1 d . . .
H33V_6 H -0.1472 -0.0954 -0.1632 0.140 Uiso 1 1 calc R . .
H33W_6 H -0.1530 -0.0594 -0.1767 0.140 Uiso 1 1 calc R . .
H33X_6 H -0.1814 -0.0791 -0.1493 0.140 Uiso 1 1 calc R . .
C34_6 C -0.1201(3) 0.0093(3) -0.1186(3) 0.103(4) Uani 1 1 d . . .
H34V_6 H -0.0949 0.0328 -0.1008 0.154 Uiso 1 1 calc R . .
H34W_6 H -0.1492 0.0006 -0.1106 0.154 Uiso 1 1 calc R . .
H34X_6 H -0.1207 0.0203 -0.1380 0.154 Uiso 1 1 calc R . .
C35_6 C -0.1080(3) -0.0474(3) -0.0985(2) 0.090(3) Uani 1 1 d . . .
H35V_6 H -0.1036 -0.0731 -0.1051 0.135 Uiso 1 1 calc R . .
H35W_6 H -0.1358 -0.0556 -0.0887 0.135 Uiso 1 1 calc R . .
H35X_6 H -0.0815 -0.0232 -0.0819 0.135 Uiso 1 1 calc R . .
B1_6 B 0.0076(3) -0.0582(3) -0.1278(2) 0.035(2) Uiso 1 1 d . . .
Zr1_7 Zr -0.02569(3) 0.59765(2) 0.048014(18) 0.04022(19) Uani 1 1 d . . .
Si1_7 Si 0.13983(7) 0.69018(7) 0.08364(6) 0.0430(6) Uani 1 1 d . . .
Si2_7 Si 0.02637(7) 0.76271(6) 0.08547(5) 0.0374(5) Uani 1 1 d . . .
O1_7 O 0.02862(16) 0.65846(16) 0.05124(12) 0.0465(13) Uani 1 1 d . . .
O2_7 O 0.10418(17) 0.70983(14) 0.08405(12) 0.0459(13) Uani 1 1 d . . .
O3_7 O 0.05175(19) 0.73404(18) 0.08441(17) 0.081(2) Uani 1 1 d . . .
O4_7 O 0.19216(16) 0.73277(16) 0.09747(13) 0.0509(14) Uani 1 1 d . . .
O5_7 O 0.12320(16) 0.65653(15) 0.10728(12) 0.0453(13) Uani 1 1 d . . .
O6_7 O 0.13972(16) 0.66195(15) 0.04628(12) 0.0439(13) Uani 1 1 d . . .
O7_7 O 0.04877(19) 0.80447(18) 0.12014(14) 0.0698(17) Uani 1 1 d . . .
O8_7 O 0.03097(17) 0.78465(17) 0.05475(13) 0.0519(14) Uani 1 1 d . . .
O9_7 O -0.02831(16) 0.73036(16) 0.08492(12) 0.0502(14) Uani 1 1 d . . .
C1_7 C -0.0172(3) 0.5822(3) 0.1041(2) 0.058(2) Uani 1 1 d . . .
H1C_7 H 0.0014 0.5695 0.1069 0.069 Uiso 1 1 calc R . .
C2_7 C -0.0025(3) 0.6280(3) 0.11238(19) 0.057(2) Uani 1 1 d . . .
H2C_7 H 0.0278 0.6514 0.1219 0.069 Uiso 1 1 calc R . .
C3_7 C -0.0404(3) 0.6332(3) 0.1040(2) 0.054(2) Uani 1 1 d . . .
H3C_7 H -0.0399 0.6606 0.1067 0.064 Uiso 1 1 calc R . .
C4_7 C -0.0799(3) 0.5897(3) 0.0907(2) 0.063(2) Uani 1 1 d . . .
H4C_7 H -0.1101 0.5833 0.0832 0.076 Uiso 1 1 calc R . .
C5_7 C -0.0655(3) 0.5583(3) 0.0908(2) 0.059(2) Uani 1 1 d . . .
H5C_7 H -0.0843 0.5269 0.0835 0.071 Uiso 1 1 calc R . .
C6_7 C -0.0543(4) 0.5166(3) 0.0130(3) 0.086(4) Uani 1 1 d . . .
H6C_7 H -0.0814 0.4936 0.0169 0.103 Uiso 1 1 calc R . .
C7_7 C -0.0096(3) 0.5328(3) 0.0302(2) 0.060(2) Uani 1 1 d . . .
H7C_7 H -0.0014 0.5230 0.0473 0.072 Uiso 1 1 calc R . .
C8_7 C 0.0211(3) 0.5672(3) 0.0165(2) 0.058(2) Uani 1 1 d . . .
H8C_7 H 0.0534 0.5842 0.0228 0.069 Uiso 1 1 calc R . .
C9_7 C -0.0057(5) 0.5707(4) -0.0080(2) 0.079(3) Uani 1 1 d . . .
H9C_7 H 0.0060 0.5911 -0.0209 0.094 Uiso 1 1 calc R . .
C10_7 C -0.0529(5) 0.5397(5) -0.0109(3) 0.102(5) Uani 1 1 d . . .
H10C_7 H -0.0780 0.5354 -0.0256 0.122 Uiso 1 1 calc R . .
C11_7 C -0.0820(3) 0.6057(3) 0.0213(2) 0.061(2) Uani 1 1 d . . .
H11J_7 H -0.0858 0.6288 0.0363 0.091 Uiso 1 1 calc R . .
H11K_7 H -0.1109 0.5775 0.0154 0.091 Uiso 1 1 calc R . .
H11L_7 H -0.0730 0.6142 0.0010 0.091 Uiso 1 1 calc R . .
C12_7 C 0.2121(3) 0.7754(2) 0.1242(2) 0.054(2) Uani 1 1 d . . .
C13_7 C 0.2636(3) 0.7919(3) 0.1311(2) 0.088(3) Uani 1 1 d . . .
H13J_7 H 0.2762 0.7969 0.1109 0.132 Uiso 1 1 calc R . .
H13K_7 H 0.2687 0.7697 0.1378 0.132 Uiso 1 1 calc R . .
H13L_7 H 0.2789 0.8198 0.1492 0.132 Uiso 1 1 calc R . .
C14_7 C 0.1904(3) 0.7670(3) 0.15515(19) 0.059(2) Uani 1 1 d . . .
H14M_7 H 0.1576 0.7566 0.1498 0.088 Uiso 1 1 calc R . .
H14N_7 H 0.2050 0.7947 0.1734 0.088 Uiso 1 1 calc R . .
H14O_7 H 0.1948 0.7445 0.1620 0.088 Uiso 1 1 calc R . .
C15_7 C 0.2026(3) 0.8077(3) 0.1112(2) 0.082(3) Uani 1 1 d . . .
H15M_7 H 0.1696 0.7966 0.1070 0.123 Uiso 1 1 calc R . .
H15N_7 H 0.2143 0.8105 0.0904 0.123 Uiso 1 1 calc R . .
H15O_7 H 0.2179 0.8369 0.1279 0.123 Uiso 1 1 calc R . .
C16_7 C 0.1387(3) 0.6256(2) 0.11358(19) 0.046(2) Uani 1 1 d . . .
C17_7 C 0.1909(3) 0.6456(3) 0.1135(2) 0.062(2) Uani 1 1 d . . .
H17M_7 H 0.1969 0.6488 0.0913 0.093 Uiso 1 1 calc R . .
H17N_7 H 0.2009 0.6259 0.1191 0.093 Uiso 1 1 calc R . .
H17O_7 H 0.2076 0.6748 0.1301 0.093 Uiso 1 1 calc R . .
C18_7 C 0.1279(3) 0.6201(3) 0.1485(2) 0.083(3) Uani 1 1 d . . .
H18M_7 H 0.0949 0.6075 0.1480 0.125 Uiso 1 1 calc R . .
H18N_7 H 0.1444 0.6491 0.1653 0.125 Uiso 1 1 calc R . .
H18O_7 H 0.1376 0.6001 0.1542 0.125 Uiso 1 1 calc R . .
C19_7 C 0.1106(3) 0.5809(2) 0.0862(2) 0.061(2) Uani 1 1 d . . .
H19M_7 H 0.1179 0.5850 0.0644 0.092 Uiso 1 1 calc R . .
H19N_7 H 0.0779 0.5701 0.0858 0.092 Uiso 1 1 calc R . .
H19O_7 H 0.1182 0.5592 0.0910 0.092 Uiso 1 1 calc R . .
C20_7 C 0.1593(3) 0.6769(3) 0.0178(2) 0.051(2) Uani 1 1 d . . .
C21_7 C 0.2112(3) 0.6937(3) 0.0245(2) 0.060(2) Uani 1 1 d . . .
H21P_7 H 0.2163 0.6699 0.0278 0.089 Uiso 1 1 calc R . .
H21Q_7 H 0.2259 0.7191 0.0446 0.089 Uiso 1 1 calc R . .
H21R_7 H 0.2243 0.7028 0.0053 0.089 Uiso 1 1 calc R . .
C22_7 C 0.1489(3) 0.7131(3) 0.0124(2) 0.081(3) Uani 1 1 d . . .
H22P_7 H 0.1157 0.7011 0.0082 0.122 Uiso 1 1 calc R . .
H22Q_7 H 0.1614 0.7223 -0.0069 0.122 Uiso 1 1 calc R . .
H22R_7 H 0.1630 0.7387 0.0323 0.122 Uiso 1 1 calc R . .
C23_7 C 0.1360(3) 0.6356(3) -0.0124(2) 0.076(3) Uani 1 1 d . . .
H23P_7 H 0.1429 0.6131 -0.0086 0.115 Uiso 1 1 calc R . .
H23Q_7 H 0.1472 0.6437 -0.0324 0.115 Uiso 1 1 calc R . .
H23R_7 H 0.1028 0.6238 -0.0157 0.115 Uiso 1 1 calc R . .
C24_7 C 0.0598(3) 0.8071(3) 0.15508(19) 0.052(2) Uani 1 1 d . . .
C25_7 C 0.1097(3) 0.8196(3) 0.1636(2) 0.092(3) Uani 1 1 d . . .
H25J_7 H 0.1293 0.8467 0.1575 0.138 Uiso 1 1 calc R . .
H25K_7 H 0.1140 0.7954 0.1511 0.138 Uiso 1 1 calc R . .
H25L_7 H 0.1179 0.8246 0.1876 0.138 Uiso 1 1 calc R . .
C26_7 C 0.0529(4) 0.8459(3) 0.1745(3) 0.110(4) Uani 1 1 d . . .
H26J_7 H 0.0735 0.8731 0.1689 0.166 Uiso 1 1 calc R . .
H26K_7 H 0.0597 0.8504 0.1985 0.166 Uiso 1 1 calc R . .
H26L_7 H 0.0211 0.8385 0.1681 0.166 Uiso 1 1 calc R . .
C27_7 C 0.0265(3) 0.7637(3) 0.1642(2) 0.073(3) Uani 1 1 d . . .
H27J_7 H 0.0305 0.7392 0.1522 0.109 Uiso 1 1 calc R . .
H27K_7 H -0.0052 0.7565 0.1579 0.109 Uiso 1 1 calc R . .
H27L_7 H 0.0333 0.7685 0.1883 0.109 Uiso 1 1 calc R . .
C28_7 C 0.0697(3) 0.8140(3) 0.0414(2) 0.048(2) Uani 1 1 d . . .
C29_7 C 0.1017(3) 0.7940(3) 0.0333(2) 0.066(3) Uani 1 1 d . . .
H29M_7 H 0.1157 0.7932 0.0540 0.099 Uiso 1 1 calc R . .
H29N_7 H 0.1258 0.8126 0.0225 0.099 Uiso 1 1 calc R . .
H29O_7 H 0.0838 0.7639 0.0182 0.099 Uiso 1 1 calc R . .
C30_7 C 0.0476(3) 0.8154(3) 0.0086(2) 0.067(3) Uani 1 1 d . . .
H30J_7 H 0.0275 0.8279 0.0136 0.100 Uiso 1 1 calc R . .
H30K_7 H 0.0297 0.7852 -0.0065 0.100 Uiso 1 1 calc R . .
H30L_7 H 0.0717 0.8339 -0.0022 0.100 Uiso 1 1 calc R . .
C31_7 C 0.0964(3) 0.8603(3) 0.0662(2) 0.068(3) Uani 1 1 d . . .
H31J_7 H 0.0758 0.8723 0.0710 0.102 Uiso 1 1 calc R . .
H31K_7 H 0.1212 0.8799 0.0565 0.102 Uiso 1 1 calc R . .
H31L_7 H 0.1093 0.8585 0.0869 0.102 Uiso 1 1 calc R . .
C32_7 C -0.0690(3) 0.7347(3) 0.0787(3) 0.065(3) Uani 1 1 d . . .
C33_7 C -0.1064(3) 0.6994(3) 0.0920(3) 0.095(4) Uani 1 1 d . . .
H33J_7 H -0.1137 0.6697 0.0787 0.142 Uiso 1 1 calc R . .
H33K_7 H -0.1340 0.7021 0.0903 0.142 Uiso 1 1 calc R . .
H33L_7 H -0.0954 0.7038 0.1154 0.142 Uiso 1 1 calc R . .
C34_7 C -0.0813(3) 0.7274(3) 0.0417(3) 0.102(4) Uani 1 1 d . . .
H34J_7 H -0.0879 0.6976 0.0295 0.152 Uiso 1 1 calc R . .
H34K_7 H -0.0556 0.7495 0.0343 0.152 Uiso 1 1 calc R . .
H34L_7 H -0.1084 0.7303 0.0374 0.152 Uiso 1 1 calc R . .
C35_7 C -0.0578(3) 0.7821(3) 0.1005(3) 0.101(4) Uani 1 1 d . . .
H35J_7 H -0.0341 0.8050 0.0924 0.151 Uiso 1 1 calc R . .
H35K_7 H -0.0470 0.7862 0.1239 0.151 Uiso 1 1 calc R . .
H35L_7 H -0.0856 0.7846 0.0989 0.151 Uiso 1 1 calc R . .
B1_7 B 0.0605(3) 0.6988(3) 0.0716(2) 0.039(2) Uiso 1 1 d . . .
Zr1_8 Zr 0.25069(2) -0.40793(2) -0.095586(18) 0.03346(17) Uani 1 1 d . . .
Si1_8 Si 0.41605(6) -0.33389(6) -0.03714(5) 0.0332(5) Uani 1 1 d . . .
Si2_8 Si 0.31634(7) -0.39155(6) 0.03735(5) 0.0322(5) Uani 1 1 d . . .
O1_8 O 0.29304(16) -0.37390(15) -0.05105(11) 0.0426(12) Uani 1 1 d . . .
O2_8 O 0.37027(15) -0.34250(14) -0.02199(12) 0.0454(13) Uani 1 1 d . . .
O3_8 O 0.30641(16) -0.37682(15) 0.00467(12) 0.0431(13) Uani 1 1 d . . .
O4_8 O 0.46076(17) -0.28966(16) -0.01414(13) 0.0556(15) Uani 1 1 d . . .
O5_8 O 0.41720(16) -0.38077(15) -0.04277(13) 0.0548(15) Uani 1 1 d . . .
O6_8 O 0.41314(18) -0.32898(17) -0.07514(14) 0.0624(15) Uani 1 1 d . . .
O7_8 O 0.33991(15) -0.42252(14) 0.02475(11) 0.0359(12) Uani 1 1 d . . .
O8_8 O 0.35169(16) -0.34931(14) 0.06937(11) 0.0415(12) Uani 1 1 d . . .
O9_8 O 0.26730(16) -0.41815(14) 0.04959(11) 0.0370(12) Uani 1 1 d . . .
C1_8 C 0.2889(5) -0.4364(3) -0.1383(3) 0.072(3) Uani 1 1 d . . .
H1_8 H 0.3044 -0.4177 -0.1517 0.087 Uiso 1 1 calc R . .
C2_8 C 0.3081(3) -0.4358(3) -0.1077(3) 0.075(3) Uani 1 1 d . . .
H2_8 H 0.3390 -0.4170 -0.0966 0.090 Uiso 1 1 calc R . .
C3_8 C 0.2725(6) -0.4685(4) -0.0963(3) 0.085(4) Uani 1 1 d . . .
H3_8 H 0.2753 -0.4753 -0.0759 0.102 Uiso 1 1 calc R . .
C4_8 C 0.2325(4) -0.4892(3) -0.1205(4) 0.078(3) Uani 1 1 d . . .
H4_8 H 0.2035 -0.5126 -0.1196 0.094 Uiso 1 1 calc R . .
C5_8 C 0.2431(4) -0.4691(4) -0.1457(3) 0.071(3) Uani 1 1 d . . .
H5_8 H 0.2222 -0.4765 -0.1652 0.086 Uiso 1 1 calc R . .
C6_8 C 0.2249(6) -0.3859(4) -0.1434(3) 0.096(4) Uani 1 1 d . . .
H6_8 H 0.2181 -0.4044 -0.1655 0.115 Uiso 1 1 calc R . .
C7_8 C 0.2669(5) -0.3517(4) -0.1286(4) 0.080(3) Uani 1 1 d . . .
H7_8 H 0.2938 -0.3425 -0.1382 0.096 Uiso 1 1 calc R . .
C8_8 C 0.2636(5) -0.3322(3) -0.0970(4) 0.094(4) Uani 1 1 d . . .
H8_8 H 0.2878 -0.3074 -0.0807 0.113 Uiso 1 1 calc R . .
C9_8 C 0.2168(8) -0.3563(6) -0.0931(4) 0.116(7) Uani 1 1 d . . .
H9_8 H 0.2037 -0.3505 -0.0743 0.139 Uiso 1 1 calc R . .
C10_8 C 0.1942(4) -0.3910(5) -0.1239(6) 0.125(7) Uani 1 1 d . . .
H10_8 H 0.1630 -0.4136 -0.1293 0.150 Uiso 1 1 calc R . .
C11_8 C 0.1834(3) -0.4503(3) -0.0779(2) 0.063(2) Uani 1 1 d . . .
H11A_8 H 0.1807 -0.4789 -0.0779 0.094 Uiso 1 1 calc R . .
H11B_8 H 0.1571 -0.4553 -0.0930 0.094 Uiso 1 1 calc R . .
H11C_8 H 0.1839 -0.4345 -0.0552 0.094 Uiso 1 1 calc R . .
C12_8 C 0.4745(3) -0.2661(3) 0.0225(2) 0.051(2) Uani 1 1 d . . .
C13_8 C 0.5260(3) -0.2353(3) 0.0273(2) 0.075(3) Uani 1 1 d . . .
H13A_8 H 0.5322 -0.2155 0.0130 0.112 Uiso 1 1 calc R . .
H13B_8 H 0.5409 -0.2530 0.0212 0.112 Uiso 1 1 calc R . .
H13C_8 H 0.5378 -0.2176 0.0507 0.112 Uiso 1 1 calc R . .
C14_8 C 0.4631(3) -0.2970(3) 0.0436(2) 0.065(3) Uani 1 1 d . . .
H14A_8 H 0.4299 -0.3162 0.0399 0.097 Uiso 1 1 calc R . .
H14B_8 H 0.4745 -0.2798 0.0672 0.097 Uiso 1 1 calc R . .
H14C_8 H 0.4775 -0.3152 0.0376 0.097 Uiso 1 1 calc R . .
C15_8 C 0.4474(3) -0.2396(3) 0.0300(2) 0.069(3) Uani 1 1 d . . .
H15A_8 H 0.4547 -0.2193 0.0161 0.104 Uiso 1 1 calc R . .
H15B_8 H 0.4563 -0.2227 0.0537 0.104 Uiso 1 1 calc R . .
H15C_8 H 0.4144 -0.2607 0.0249 0.104 Uiso 1 1 calc R . .
C16_8 C 0.4476(3) -0.3957(2) -0.05776(19) 0.041(2) Uani 1 1 d . . .
C17_8 C 0.4971(3) -0.3576(3) -0.0487(2) 0.070(3) Uani 1 1 d . . .
H17A_8 H 0.5065 -0.3463 -0.0243 0.105 Uiso 1 1 calc R . .
H17B_8 H 0.4995 -0.3336 -0.0577 0.105 Uiso 1 1 calc R . .
H17C_8 H 0.5172 -0.3682 -0.0582 0.105 Uiso 1 1 calc R . .
C18_8 C 0.4436(3) -0.4335(3) -0.0433(3) 0.099(4) Uani 1 1 d . . .
H18A_8 H 0.4537 -0.4220 -0.0190 0.149 Uiso 1 1 calc R . .
H18B_8 H 0.4628 -0.4450 -0.0532 0.149 Uiso 1 1 calc R . .
H18C_8 H 0.4116 -0.4575 -0.0486 0.149 Uiso 1 1 calc R . .
C19_8 C 0.4319(3) -0.4143(4) -0.0954(2) 0.096(4) Uani 1 1 d . . .
H19A_8 H 0.4001 -0.4386 -0.1006 0.145 Uiso 1 1 calc R . .
H19B_8 H 0.4515 -0.4254 -0.1052 0.145 Uiso 1 1 calc R . .
H19C_8 H 0.4339 -0.3908 -0.1048 0.145 Uiso 1 1 calc R . .
C20_8 C 0.4247(3) -0.2895(3) -0.0881(2) 0.055(2) Uani 1 1 d . . .
C21_8 C 0.4768(3) -0.2599(3) -0.0830(2) 0.074(3) Uani 1 1 d . . .
H21A_8 H 0.4900 -0.2771 -0.0948 0.111 Uiso 1 1 calc R . .
H21B_8 H 0.4898 -0.2490 -0.0591 0.111 Uiso 1 1 calc R . .
H21C_8 H 0.4840 -0.2346 -0.0919 0.111 Uiso 1 1 calc R . .
C22_8 C 0.4027(3) -0.2633(3) -0.0697(2) 0.088(3) Uani 1 1 d . . .
H22A_8 H 0.3695 -0.2828 -0.0733 0.132 Uiso 1 1 calc R . .
H22B_8 H 0.4094 -0.2380 -0.0785 0.132 Uiso 1 1 calc R . .
H22C_8 H 0.4152 -0.2524 -0.0458 0.132 Uiso 1 1 calc R . .
C23_8 C 0.4032(3) -0.3114(3) -0.1264(2) 0.066(3) Uani 1 1 d . . .
H23A_8 H 0.3700 -0.3302 -0.1290 0.099 Uiso 1 1 calc R . .
H23B_8 H 0.4163 -0.3296 -0.1365 0.099 Uiso 1 1 calc R . .
H23C_8 H 0.4099 -0.2882 -0.1374 0.099 Uiso 1 1 calc R . .
C24_8 C 0.3587(3) -0.4434(2) 0.04269(17) 0.0379(18) Uani 1 1 d . . .
C25_8 C 0.4107(3) -0.4120(3) 0.0532(2) 0.060(2) Uani 1 1 d . . .
H25A_8 H 0.4242 -0.4066 0.0333 0.090 Uiso 1 1 calc R . .
H25B_8 H 0.4242 -0.4256 0.0645 0.090 Uiso 1 1 calc R . .
H25C_8 H 0.4168 -0.3838 0.0684 0.090 Uiso 1 1 calc R . .
C26_8 C 0.3363(3) -0.4527(2) 0.07349(18) 0.054(2) Uani 1 1 d . . .
H26A_8 H 0.3033 -0.4727 0.0663 0.081 Uiso 1 1 calc R . .
H26B_8 H 0.3420 -0.4247 0.0888 0.081 Uiso 1 1 calc R . .
H26C_8 H 0.3495 -0.4665 0.0849 0.081 Uiso 1 1 calc R . .
C27_8 C 0.3477(3) -0.4877(2) 0.0169(2) 0.062(2) Uani 1 1 d . . .
H27A_8 H 0.3144 -0.5072 0.0106 0.093 Uiso 1 1 calc R . .
H27B_8 H 0.3611 -0.5024 0.0269 0.093 Uiso 1 1 calc R . .
H27C_8 H 0.3605 -0.4814 -0.0030 0.093 Uiso 1 1 calc R . .
C28_8 C 0.3434(3) -0.3195(2) 0.09628(19) 0.049(2) Uani 1 1 d . . .
C29_8 C 0.3110(3) -0.3061(3) 0.0813(2) 0.063(3) Uani 1 1 d . . .
H29A_8 H 0.3250 -0.2903 0.0649 0.095 Uiso 1 1 calc R . .
H29B_8 H 0.3058 -0.2867 0.0991 0.095 Uiso 1 1 calc R . .
H29C_8 H 0.2818 -0.3328 0.0702 0.095 Uiso 1 1 calc R . .
C30_8 C 0.3237(3) -0.3446(3) 0.1226(2) 0.074(3) Uani 1 1 d . . .
H30A_8 H 0.3455 -0.3523 0.1314 0.111 Uiso 1 1 calc R . .
H30B_8 H 0.2946 -0.3718 0.1121 0.111 Uiso 1 1 calc R . .
H30C_8 H 0.3187 -0.3256 0.1409 0.111 Uiso 1 1 calc R . .
C31_8 C 0.3920(3) -0.2780(2) 0.1113(2) 0.062(2) Uani 1 1 d . . .
H31A_8 H 0.4120 -0.2872 0.1208 0.093 Uiso 1 1 calc R . .
H31B_8 H 0.3895 -0.2562 0.1288 0.093 Uiso 1 1 calc R . .
H31C_8 H 0.4050 -0.2647 0.0936 0.093 Uiso 1 1 calc R . .
C32_8 C 0.2215(3) -0.4525(2) 0.03099(19) 0.0428(19) Uani 1 1 d . . .
C33_8 C 0.2242(3) -0.4860(2) 0.0011(2) 0.060(2) Uani 1 1 d . . .
H33A_8 H 0.2403 -0.4705 -0.0148 0.090 Uiso 1 1 calc R . .
H33B_8 H 0.1932 -0.5095 -0.0101 0.090 Uiso 1 1 calc R . .
H33C_8 H 0.2409 -0.4991 0.0095 0.090 Uiso 1 1 calc R . .
C34_8 C 0.1962(3) -0.4761(2) 0.0566(2) 0.063(3) Uani 1 1 d . . .
H34A_8 H 0.1948 -0.4545 0.0751 0.094 Uiso 1 1 calc R . .
H34B_8 H 0.2127 -0.4892 0.0652 0.094 Uiso 1 1 calc R . .
H34C_8 H 0.1651 -0.4996 0.0456 0.094 Uiso 1 1 calc R . .
C35_8 C 0.1978(3) -0.4283(3) 0.0187(2) 0.063(2) Uani 1 1 d . . .
H35A_8 H 0.2142 -0.4135 0.0026 0.095 Uiso 1 1 calc R . .
H35B_8 H 0.1983 -0.4062 0.0379 0.095 Uiso 1 1 calc R . .
H35C_8 H 0.1660 -0.4501 0.0080 0.095 Uiso 1 1 calc R . .
B1_8 B 0.3222(3) -0.3649(2) -0.0235(2) 0.0265(18) Uiso 1 1 d . . .
Zr1_9 Zr -0.04209(3) -0.15077(2) 0.296120(18) 0.04230(19) Uani 1 1 d . . .
Si1_9 Si 0.08664(8) -0.07481(8) 0.39628(6) 0.0530(6) Uani 1 1 d . . .
Si2_9 Si 0.00725(8) 0.01423(7) 0.38954(6) 0.0477(6) Uani 1 1 d . . .
O1_9 O -0.00299(18) -0.09748(16) 0.33492(12) 0.0560(15) Uani 1 1 d . B .
O2_9 O 0.0533(2) -0.0567(2) 0.38503(15) 0.090(2) Uani 1 1 d . B .
O3_9 O -0.00010(18) -0.03497(16) 0.37121(13) 0.0605(16) Uani 1 1 d . B .
O4A_9 O 0.1407(3) -0.0313(3) 0.4126(3) 0.043(3) Uiso 0.50 1 d P B 1
O5A_9 O 0.0891(4) -0.1091(3) 0.3624(3) 0.052(3) Uiso 0.50 1 d P B 1
O6A_9 O 0.0672(4) -0.0976(3) 0.4236(3) 0.046(3) Uiso 0.50 1 d P B 1
O4B_9 O 0.1321(5) -0.0479(4) 0.3869(4) 0.083(4) Uiso 0.50 1 d P B 2
O5B_9 O 0.0653(3) -0.1286(3) 0.3746(3) 0.049(3) Uiso 0.50 1 d P B 2
O6B_9 O 0.0941(5) -0.0708(4) 0.4360(3) 0.079(4) Uiso 0.50 1 d P B 2
O7_9 O 0.03572(19) 0.05084(17) 0.36931(15) 0.0626(16) Uani 1 1 d . . .
O8_9 O 0.0379(2) 0.03198(16) 0.42715(13) 0.0644(16) Uani 1 1 d . . .
O9_9 O -0.04392(19) 0.00941(16) 0.38956(13) 0.0564(15) Uani 1 1 d . . .
C1_9 C -0.0721(3) -0.2213(3) 0.3143(2) 0.066(3) Uani 1 1 d . . .
H1H_9 H -0.0531 -0.2342 0.3134 0.079 Uiso 1 1 calc R . .
C2_9 C -0.0701(5) -0.1896(3) 0.3417(3) 0.102(4) Uani 1 1 d . . .
H2H_9 H -0.0501 -0.1778 0.3626 0.123 Uiso 1 1 calc R . .
C3_9 C -0.1030(5) -0.1782(4) 0.3333(4) 0.116(6) Uani 1 1 d . . .
H3H_9 H -0.1090 -0.1571 0.3470 0.140 Uiso 1 1 calc R . .
C4_9 C -0.1254(4) -0.2045(4) 0.2998(4) 0.096(4) Uani 1 1 d . . .
H4H_9 H -0.1494 -0.2040 0.2874 0.115 Uiso 1 1 calc R . .
C5_9 C -0.1063(3) -0.2314(3) 0.2883(3) 0.069(3) Uani 1 1 d . . .
H5G_9 H -0.1149 -0.2523 0.2670 0.083 Uiso 1 1 calc R . .
C6_9 C -0.0274(3) -0.1909(3) 0.2418(2) 0.056(2) Uani 1 1 d . . .
H6H_9 H -0.0505 -0.2199 0.2294 0.067 Uiso 1 1 calc R . .
C7_9 C 0.0072(3) -0.1808(3) 0.2679(2) 0.065(3) Uani 1 1 d . . .
H7H_9 H 0.0111 -0.2015 0.2766 0.078 Uiso 1 1 calc R . .
C8_9 C 0.0358(3) -0.1331(3) 0.2789(2) 0.054(2) Uani 1 1 d . . .
H8H_9 H 0.0623 -0.1167 0.2959 0.064 Uiso 1 1 calc R . .
C9_9 C 0.0172(3) -0.1150(3) 0.2599(2) 0.054(2) Uani 1 1 d . . .
H9H_9 H 0.0292 -0.0843 0.2621 0.065 Uiso 1 1 calc R . .
C10_9 C -0.0223(3) -0.1505(3) 0.2369(2) 0.055(2) Uani 1 1 d . . .
H10H_9 H -0.0416 -0.1479 0.2213 0.066 Uiso 1 1 calc R . .
C11_9 C -0.0834(3) -0.1218(3) 0.2743(2) 0.068(3) Uani 1 1 d . . .
H11Y_9 H -0.0912 -0.1055 0.2927 0.101 Uiso 1 1 calc R . .
H11Z_9 H -0.1115 -0.1462 0.2594 0.101 Uiso 1 1 calc R . .
H12A_9 H -0.0646 -0.1017 0.2618 0.101 Uiso 1 1 calc R . .
C12_9 C 0.1709(4) 0.0032(3) 0.4001(3) 0.081(3) Uani 1 1 d . . .
C13A_9 C 0.2112(9) 0.0219(9) 0.4282(7) 0.191(12) Uiso 0.60 1 d P B 1
H13Y_9 H 0.2302 0.0540 0.4317 0.286 Uiso 0.60 1 calc PR B 1
H13Z_9 H 0.2295 0.0076 0.4223 0.286 Uiso 0.60 1 calc PR B 1
H14D_9 H 0.2000 0.0163 0.4488 0.286 Uiso 0.60 1 calc PR B 1
C14A_9 C 0.1746(8) -0.0044(7) 0.3637(5) 0.134(8) Uiso 0.60 1 d P B 1
H14E_9 H 0.1984 0.0231 0.3602 0.201 Uiso 0.60 1 calc PR B 1
H14F_9 H 0.1452 -0.0136 0.3502 0.201 Uiso 0.60 1 calc PR B 1
H15D_9 H 0.1827 -0.0278 0.3569 0.201 Uiso 0.60 1 calc PR B 1
C15A_9 C 0.1612(7) 0.0410(7) 0.4155(6) 0.143(8) Uiso 0.60 1 d P B 1
H16E_9 H 0.1900 0.0694 0.4218 0.214 Uiso 0.60 1 calc PR B 1
H16F_9 H 0.1476 0.0360 0.4353 0.214 Uiso 0.60 1 calc PR B 1
H16G_9 H 0.1400 0.0417 0.3990 0.214 Uiso 0.60 1 calc PR B 1
C14B_9 C 0.2116(9) 0.0032(9) 0.3928(8) 0.191(12) Uiso 0.60 1 d P B 2
H15E_9 H 0.2374 0.0337 0.4001 0.287 Uiso 0.60 1 calc PR B 2
H15F_9 H 0.2081 -0.0089 0.3686 0.287 Uiso 0.60 1 calc PR B 2
H16D_9 H 0.2174 -0.0151 0.4045 0.287 Uiso 0.60 1 calc PR B 2
C15B_9 C 0.1484(9) 0.0232(9) 0.3805(7) 0.193(11) Uiso 0.60 1 d P B 2
H16H_9 H 0.1685 0.0554 0.3860 0.289 Uiso 0.60 1 calc PR B 2
H16I_9 H 0.1187 0.0168 0.3869 0.289 Uiso 0.60 1 calc PR B 2
H16J_9 H 0.1439 0.0100 0.3564 0.289 Uiso 0.60 1 calc PR B 2
C16_9 C 0.0938(6) -0.1517(5) 0.3664(4) 0.125(6) Uani 1 1 d . . .
C17A_9 C 0.1125(7) -0.1526(6) 0.4027(5) 0.081(6) Uiso 0.50 1 d P B .
H17G_9 H 0.1129 -0.1804 0.4004 0.121 Uiso 0.50 1 calc PR . .
H17H_9 H 0.0922 -0.1506 0.4183 0.121 Uiso 0.50 1 calc PR . .
H17I_9 H 0.1435 -0.1274 0.4114 0.121 Uiso 0.50 1 calc PR . .
C17B_9 C 0.1397(7) -0.1298(7) 0.3920(5) 0.094(7) Uiso 0.50 1 d P B .
H17J_9 H 0.1454 -0.1531 0.3960 0.142 Uiso 0.50 1 calc PR . .
H17K_9 H 0.1374 -0.1128 0.4131 0.142 Uiso 0.50 1 calc PR . .
H17L_9 H 0.1651 -0.1099 0.3829 0.142 Uiso 0.50 1 calc PR . .
C18_9 C 0.1182(5) -0.1482(4) 0.3365(4) 0.154(6) Uani 1 1 d . B .
H18M_9 H 0.1268 -0.1713 0.3315 0.231 Uiso 1 1 calc R . .
H18N_9 H 0.1458 -0.1190 0.3418 0.231 Uiso 1 1 calc R . .
H18O_9 H 0.0978 -0.1521 0.3171 0.231 Uiso 1 1 calc R . .
C19_9 C 0.0520(5) -0.1965(5) 0.3579(4) 0.150(6) Uani 1 1 d . B .
H19P_9 H 0.0604 -0.2181 0.3616 0.225 Uiso 1 1 calc R . .
H19Q_9 H 0.0381 -0.2051 0.3344 0.225 Uiso 1 1 calc R . .
H19R_9 H 0.0300 -0.1955 0.3721 0.225 Uiso 1 1 calc R . .
C20_9 C 0.0612(5) -0.0808(4) 0.4591(3) 0.101(4) Uani 1 1 d . . .
C21A_9 C 0.0863(12) -0.0844(13) 0.4906(9) 0.218(16) Uiso 0.50 1 d P B 1
H24M_9 H 0.1148 -0.0835 0.4858 0.327 Uiso 0.50 1 calc PR B 1
H24N_9 H 0.0662 -0.1124 0.4954 0.327 Uiso 0.50 1 calc PR B 1
H24O_9 H 0.0932 -0.0595 0.5100 0.327 Uiso 0.50 1 calc PR B 1
C22A_9 C 0.0700(10) -0.0327(9) 0.4752(7) 0.149(11) Uiso 0.50 1 d P B 1
H24S_9 H 0.1017 -0.0136 0.4871 0.224 Uiso 0.50 1 calc PR B 1
H24T_9 H 0.0492 -0.0337 0.4910 0.224 Uiso 0.50 1 calc PR B 1
H24U_9 H 0.0645 -0.0207 0.4577 0.224 Uiso 0.50 1 calc PR B 1
C23A_9 C 0.0201(14) -0.1134(14) 0.4525(11) 0.24(2) Uiso 0.50 1 d P B 1
H24Y_9 H 0.0204 -0.1403 0.4539 0.357 Uiso 0.50 1 calc PR B 1
H24Z_9 H 0.0057 -0.1181 0.4299 0.357 Uiso 0.50 1 calc PR B 1
H26Z_9 H 0.0026 -0.1067 0.4687 0.357 Uiso 0.50 1 calc PR B 1
C21B_9 C 0.0127(5) -0.0802(6) 0.4500(4) 0.057(5) Uiso 0.50 1 d P B 2
H24P_9 H 0.0097 -0.0772 0.4274 0.085 Uiso 0.50 1 calc PR B 2
H24Q_9 H 0.0134 -0.0551 0.4661 0.085 Uiso 0.50 1 calc PR B 2
H24R_9 H -0.0134 -0.1079 0.4512 0.085 Uiso 0.50 1 calc PR B 2
C22B_9 C 0.0453(7) -0.1241(6) 0.4700(5) 0.068(5) Uiso 0.50 1 d P B 2
H24V_9 H 0.0718 -0.1272 0.4758 0.103 Uiso 0.50 1 calc PR B 2
H24W_9 H 0.0235 -0.1498 0.4516 0.103 Uiso 0.50 1 calc PR B 2
H24X_9 H 0.0305 -0.1223 0.4895 0.103 Uiso 0.50 1 calc PR B 2
C23B_9 C 0.1000(8) -0.0406(8) 0.4805(6) 0.111(8) Uiso 0.50 1 d P B 2
H27Y_9 H 0.1259 -0.0455 0.4838 0.167 Uiso 0.50 1 calc PR B 2
H27Z_9 H 0.0918 -0.0326 0.5022 0.167 Uiso 0.50 1 calc PR B 2
H28A_9 H 0.1084 -0.0165 0.4701 0.167 Uiso 0.50 1 calc PR B 2
C24_9 C 0.0261(4) 0.0557(3) 0.3371(3) 0.077(3) Uani 1 1 d . . .
C25_9 C 0.0712(4) 0.0845(5) 0.3281(3) 0.199(8) Uani 1 1 d . . .
H28B_9 H 0.0889 0.0690 0.3252 0.299 Uiso 1 1 calc R . .
H28C_9 H 0.0885 0.1124 0.3460 0.299 Uiso 1 1 calc R . .
H28D_9 H 0.0658 0.0909 0.3072 0.299 Uiso 1 1 calc R . .
C26_9 C -0.0018(4) 0.0823(3) 0.3416(3) 0.107(4) Uani 1 1 d . . .
H28E_9 H -0.0314 0.0641 0.3475 0.161 Uiso 1 1 calc R . .
H28F_9 H -0.0068 0.0887 0.3207 0.161 Uiso 1 1 calc R . .
H28G_9 H 0.0159 0.1101 0.3595 0.161 Uiso 1 1 calc R . .
C27_9 C -0.0060(4) 0.0126(4) 0.3116(3) 0.115(4) Uani 1 1 d . . .
H28H_9 H 0.0085 -0.0059 0.3073 0.172 Uiso 1 1 calc R . .
H28I_9 H -0.0132 0.0182 0.2909 0.172 Uiso 1 1 calc R . .
H28J_9 H -0.0342 -0.0029 0.3201 0.172 Uiso 1 1 calc R . .
C28_9 C 0.0592(4) 0.0761(3) 0.4519(2) 0.077(3) Uani 1 1 d . . .
C29_9 C 0.0732(4) 0.0694(3) 0.4852(2) 0.113(4) Uani 1 1 d . . .
H29Y_9 H 0.0948 0.0584 0.4822 0.169 Uiso 1 1 calc R . .
H29Z_9 H 0.0460 0.0479 0.4916 0.169 Uiso 1 1 calc R . .
H29A_9 H 0.0878 0.0979 0.5026 0.169 Uiso 1 1 calc R . .
C30_9 C 0.0249(3) 0.0936(3) 0.4560(2) 0.087(3) Uani 1 1 d . . .
H30Y_9 H 0.0164 0.0976 0.4348 0.131 Uiso 1 1 calc R . .
H30Z_9 H 0.0393 0.1221 0.4734 0.131 Uiso 1 1 calc R . .
H31Y_9 H -0.0025 0.0721 0.4624 0.131 Uiso 1 1 calc R . .
C31_9 C 0.1022(4) 0.1088(3) 0.4407(3) 0.120(4) Uani 1 1 d . . .
H31Z_9 H 0.1236 0.0974 0.4382 0.180 Uiso 1 1 calc R . .
H32A_9 H 0.1171 0.1378 0.4575 0.180 Uiso 1 1 calc R . .
H32B_9 H 0.0931 0.1119 0.4192 0.180 Uiso 1 1 calc R . .
C32_9 C -0.0869(3) -0.0252(3) 0.3954(2) 0.068(3) Uani 1 1 d . . .
C33_9 C -0.1111(3) -0.0627(3) 0.3623(3) 0.088(3) Uani 1 1 d . . .
H33Y_9 H -0.0927 -0.0769 0.3564 0.132 Uiso 1 1 calc R . .
H33Z_9 H -0.1149 -0.0502 0.3445 0.132 Uiso 1 1 calc R . .
H34Y_9 H -0.1413 -0.0848 0.3650 0.132 Uiso 1 1 calc R . .
C34_9 C -0.1163(3) -0.0025(3) 0.4049(3) 0.092(3) Uani 1 1 d . . .
H34Z_9 H -0.1008 0.0213 0.4259 0.138 Uiso 1 1 calc R . .
H35Y_9 H -0.1464 -0.0245 0.4076 0.138 Uiso 1 1 calc R . .
H35Z_9 H -0.1200 0.0100 0.3872 0.138 Uiso 1 1 calc R . .
C35_9 C -0.0784(4) -0.0436(3) 0.4235(3) 0.108(4) Uani 1 1 d . . .
H36A_9 H -0.0599 -0.0576 0.4170 0.163 Uiso 1 1 calc R . .
H36B_9 H -0.1078 -0.0656 0.4273 0.163 Uiso 1 1 calc R . .
H36C_9 H -0.0621 -0.0192 0.4441 0.163 Uiso 1 1 calc R . .
B1_9 B 0.0170(3) -0.0643(3) 0.3633(2) 0.039(2) Uiso 1 1 d . . .
Zr1_10 Zr -0.70115(3) 0.59264(2) -0.277675(18) 0.03943(18) Uani 1 1 d . . .
Si1_10 Si -0.53769(7) 0.67320(6) -0.24167(5) 0.0361(5) Uani 1 1 d . . .
Si2_10 Si -0.60584(7) 0.77660(6) -0.23290(5) 0.0364(5) Uani 1 1 d . . .
O1_10 O -0.64391(15) 0.65063(14) -0.27357(11) 0.0390(12) Uani 1 1 d . . .
O2_10 O -0.56757(15) 0.69929(13) -0.23946(11) 0.0343(11) Uani 1 1 d . . .
O3_10 O -0.61311(16) 0.72907(14) -0.25666(12) 0.0424(13) Uani 1 1 d . . .
O4_10 O -0.48391(15) 0.70955(15) -0.22507(12) 0.0415(12) Uani 1 1 d . . .
O5_10 O -0.56079(16) 0.63542(14) -0.22168(12) 0.0425(13) Uani 1 1 d . C .
O6_10 O -0.53923(15) 0.64715(14) -0.28029(11) 0.0359(12) Uani 1 1 d . . .
O7_10 O -0.61396(16) 0.76836(14) -0.19615(12) 0.0428(13) Uani 1 1 d . . .
O8_10 O -0.55434(16) 0.81899(15) -0.22877(12) 0.0449(13) Uani 1 1 d . . .
O9_10 O -0.64214(17) 0.78849(15) -0.24960(12) 0.0427(13) Uani 1 1 d . . .
C1_10 C -0.7213(7) 0.5599(4) -0.2285(3) 0.119(5) Uani 1 1 d . . .
H1_10 H -0.7222 0.5325 -0.2300 0.143 Uiso 1 1 calc R . .
C2_10 C -0.6823(4) 0.6050(5) -0.2155(2) 0.085(3) Uani 1 1 d . . .
H2_10 H -0.6518 0.6127 -0.2077 0.102 Uiso 1 1 calc R . .
C3_10 C -0.6976(4) 0.6342(4) -0.2168(2) 0.079(3) Uani 1 1 d . . .
H3_10 H -0.6793 0.6656 -0.2093 0.095 Uiso 1 1 calc R . .
C4_10 C -0.7417(4) 0.6119(4) -0.2301(3) 0.086(3) Uani 1 1 d . . .
H4_10 H -0.7593 0.6255 -0.2334 0.103 Uiso 1 1 calc R . .
C5_10 C -0.7586(4) 0.5676(4) -0.2384(3) 0.082(3) Uani 1 1 d . . .
H5_10 H -0.7891 0.5455 -0.2487 0.098 Uiso 1 1 calc R . .
C6_10 C -0.7328(4) 0.5103(3) -0.3098(3) 0.093(4) Uani 1 1 d . . .
H6_10 H -0.7596 0.4887 -0.3044 0.111 Uiso 1 1 calc R . .
C7_10 C -0.6869(4) 0.5269(3) -0.2944(3) 0.080(3) Uani 1 1 d . . .
H7_10 H -0.6780 0.5176 -0.2771 0.096 Uiso 1 1 calc R . .
C8_10 C -0.6562(4) 0.5597(3) -0.3089(3) 0.071(3) Uani 1 1 d . . .
H8_10 H -0.6238 0.5761 -0.3030 0.086 Uiso 1 1 calc R . .
C9_10 C -0.6838(5) 0.5628(3) -0.3338(2) 0.079(3) Uani 1 1 d . . .
H9_10 H -0.6727 0.5820 -0.3477 0.095 Uiso 1 1 calc R . .
C10_10 C -0.7312(4) 0.5321(4) -0.3348(3) 0.092(4) Uani 1 1 d . . .
H10_10 H -0.7567 0.5272 -0.3494 0.110 Uiso 1 1 calc R . .
C11_10 C -0.7537(3) 0.6048(3) -0.3060(2) 0.065(2) Uani 1 1 d . . .
H11A_10 H -0.7535 0.5970 -0.3300 0.098 Uiso 1 1 calc R . .
H11B_10 H -0.7451 0.6361 -0.2980 0.098 Uiso 1 1 calc R . .
H11C_10 H -0.7844 0.5863 -0.3019 0.098 Uiso 1 1 calc R . .
C12_10 C -0.4609(3) 0.7507(2) -0.19661(19) 0.047(2) Uani 1 1 d . . .
C13_10 C -0.4118(3) 0.7586(3) -0.1868(2) 0.065(3) Uani 1 1 d . . .
H13A_10 H -0.3959 0.7628 -0.2058 0.098 Uiso 1 1 calc R . .
H13B_10 H -0.4138 0.7329 -0.1807 0.098 Uiso 1 1 calc R . .
H13C_10 H -0.3949 0.7852 -0.1678 0.098 Uiso 1 1 calc R . .
C14_10 C -0.4874(3) 0.7440(3) -0.1678(2) 0.073(3) Uani 1 1 d . . .
H14A_10 H -0.5180 0.7390 -0.1748 0.110 Uiso 1 1 calc R . .
H14B_10 H -0.4711 0.7704 -0.1486 0.110 Uiso 1 1 calc R . .
H14C_10 H -0.4900 0.7181 -0.1615 0.110 Uiso 1 1 calc R . .
C15_10 C -0.4590(3) 0.7886(2) -0.2102(2) 0.066(3) Uani 1 1 d . . .
H15A_10 H -0.4417 0.7917 -0.2285 0.100 Uiso 1 1 calc R . .
H15B_10 H -0.4440 0.8166 -0.1922 0.100 Uiso 1 1 calc R . .
H15C_10 H -0.4902 0.7815 -0.2184 0.100 Uiso 1 1 calc R . .
C16_10 C -0.5465(4) 0.6038(3) -0.2146(2) 0.069(3) Uani 1 1 d . . .
C17A_10 C -0.5897(6) 0.5718(6) -0.1983(5) 0.065(5) Uiso 0.50 1 d P C 1
H17A_10 H -0.5940 0.5904 -0.1792 0.097 Uiso 0.50 1 calc PR C 1
H17B_10 H -0.5828 0.5510 -0.1909 0.097 Uiso 0.50 1 calc PR C 1
H17C_10 H -0.6177 0.5552 -0.2152 0.097 Uiso 0.50 1 calc PR C 1
C18A_10 C -0.5343(8) 0.5839(7) -0.2399(5) 0.097(7) Uiso 0.50 1 d P C 1
H18A_10 H -0.5586 0.5698 -0.2596 0.146 Uiso 0.50 1 calc PR C 1
H18B_10 H -0.5293 0.5613 -0.2337 0.146 Uiso 0.50 1 calc PR C 1
H18C_10 H -0.5059 0.6059 -0.2449 0.146 Uiso 0.50 1 calc PR C 1
C19A_10 C -0.5115(8) 0.6301(8) -0.1792(6) 0.119(8) Uiso 0.50 1 d P C 1
H19A_10 H -0.5249 0.6432 -0.1632 0.179 Uiso 0.50 1 calc PR C 1
H19B_10 H -0.4826 0.6537 -0.1823 0.179 Uiso 0.50 1 calc PR C 1
H19C_10 H -0.5057 0.6094 -0.1707 0.179 Uiso 0.50 1 calc PR C 1
C17B_10 C -0.4939(6) 0.6206(5) -0.2155(4) 0.061(5) Uiso 0.50 1 d P C 2
H17D_10 H -0.4871 0.6274 -0.2367 0.092 Uiso 0.50 1 calc PR C 2
H17E_10 H -0.4870 0.5973 -0.2135 0.092 Uiso 0.50 1 calc PR C 2
H17F_10 H -0.4752 0.6473 -0.1969 0.092 Uiso 0.50 1 calc PR C 2
C18B_10 C -0.5584(8) 0.5936(7) -0.1852(5) 0.084(6) Uiso 0.50 1 d P C 2
H18D_10 H -0.5910 0.5836 -0.1858 0.126 Uiso 0.50 1 calc PR C 2
H18E_10 H -0.5403 0.6201 -0.1663 0.126 Uiso 0.50 1 calc PR C 2
H18F_10 H -0.5523 0.5700 -0.1829 0.126 Uiso 0.50 1 calc PR C 2
C19B_10 C -0.5725(6) 0.5601(5) -0.2491(4) 0.054(4) Uiso 0.50 1 d P C 2
H19D_10 H -0.5619 0.5698 -0.2687 0.081 Uiso 0.50 1 calc PR C 2
H19E_10 H -0.6057 0.5478 -0.2518 0.081 Uiso 0.50 1 calc PR C 2
H19F_10 H -0.5650 0.5373 -0.2469 0.081 Uiso 0.50 1 calc PR C 2
C20_10 C -0.5201(3) 0.6633(3) -0.30839(19) 0.048(2) Uani 1 1 d . . .
C21_10 C -0.4674(3) 0.6885(2) -0.3008(2) 0.059(2) Uani 1 1 d . . .
H21A_10 H -0.4563 0.7150 -0.2819 0.088 Uiso 1 1 calc R . .
H21B_10 H -0.4557 0.6972 -0.3205 0.088 Uiso 1 1 calc R . .
H21C_10 H -0.4566 0.6692 -0.2953 0.088 Uiso 1 1 calc R . .
C22_10 C -0.5375(3) 0.6946(3) -0.3156(2) 0.084(3) Uani 1 1 d . . .
H22A_10 H -0.5710 0.6785 -0.3204 0.126 Uiso 1 1 calc R . .
H22B_10 H -0.5258 0.7045 -0.3349 0.126 Uiso 1 1 calc R . .
H22C_10 H -0.5266 0.7204 -0.2960 0.126 Uiso 1 1 calc R . .
C23_10 C -0.5379(3) 0.6212(3) -0.3382(2) 0.083(3) Uani 1 1 d . . .
H23A_10 H -0.5714 0.6053 -0.3429 0.125 Uiso 1 1 calc R . .
H23B_10 H -0.5272 0.6018 -0.3326 0.125 Uiso 1 1 calc R . .
H23C_10 H -0.5262 0.6297 -0.3579 0.125 Uiso 1 1 calc R . .
C24_10 C -0.6087(3) 0.7993(3) -0.1630(2) 0.053(2) Uani 1 1 d . . .
C25_10 C -0.5593(3) 0.8188(3) -0.1444(2) 0.068(3) Uani 1 1 d . . .
H25A_10 H -0.5375 0.8371 -0.1567 0.103 Uiso 1 1 calc R . .
H25B_10 H -0.5537 0.7945 -0.1431 0.103 Uiso 1 1 calc R . .
H25C_10 H -0.5553 0.8371 -0.1219 0.103 Uiso 1 1 calc R . .
C26_10 C -0.6179(3) 0.8369(2) -0.1684(2) 0.063(2) Uani 1 1 d . . .
H26A_10 H -0.6494 0.8236 -0.1802 0.094 Uiso 1 1 calc R . .
H26B_10 H -0.5965 0.8533 -0.1817 0.094 Uiso 1 1 calc R . .
H26C_10 H -0.6136 0.8572 -0.1467 0.094 Uiso 1 1 calc R . .
C27_10 C -0.6452(3) 0.7698(2) -0.14480(19) 0.058(2) Uani 1 1 d . . .
H27A_10 H -0.6759 0.7582 -0.1573 0.087 Uiso 1 1 calc R . .
H27B_10 H -0.6420 0.7876 -0.1222 0.087 Uiso 1 1 calc R . .
H27C_10 H -0.6405 0.7450 -0.1434 0.087 Uiso 1 1 calc R . .
C28_10 C -0.5327(3) 0.8474(2) -0.2507(2) 0.054(2) Uani 1 1 d . . .
C29_10 C -0.4806(3) 0.8721(3) -0.2377(3) 0.084(3) Uani 1 1 d . . .
H29A_10 H -0.4701 0.8505 -0.2392 0.127 Uiso 1 1 calc R . .
H29B_10 H -0.4738 0.8897 -0.2144 0.127 Uiso 1 1 calc R . .
H29C_10 H -0.4647 0.8918 -0.2513 0.127 Uiso 1 1 calc R . .
C30_10 C -0.5500(3) 0.8813(3) -0.2486(2) 0.073(3) Uani 1 1 d . . .
H30A_10 H -0.5831 0.8653 -0.2568 0.109 Uiso 1 1 calc R . .
H30B_10 H -0.5345 0.9010 -0.2623 0.109 Uiso 1 1 calc R . .
H30C_10 H -0.5433 0.8990 -0.2253 0.109 Uiso 1 1 calc R . .
C31_10 C -0.5448(3) 0.8181(3) -0.2879(2) 0.081(3) Uani 1 1 d . . .
H31A_10 H -0.5779 0.8028 -0.2957 0.122 Uiso 1 1 calc R . .
H31B_10 H -0.5347 0.7962 -0.2892 0.122 Uiso 1 1 calc R . .
H31C_10 H -0.5292 0.8372 -0.3020 0.122 Uiso 1 1 calc R . .
C32_10 C -0.6911(3) 0.7613(2) -0.26484(19) 0.046(2) Uani 1 1 d . . .
C33_10 C -0.7178(3) 0.7302(3) -0.2443(2) 0.062(2) Uani 1 1 d . . .
H33A_10 H -0.7066 0.7094 -0.2442 0.093 Uiso 1 1 calc R . .
H33B_10 H -0.7504 0.7137 -0.2542 0.093 Uiso 1 1 calc R . .
H33C_10 H -0.7134 0.7477 -0.2213 0.093 Uiso 1 1 calc R . .
C34_10 C -0.7075(3) 0.7949(3) -0.2658(2) 0.076(3) Uani 1 1 d . . .
H34A_10 H -0.6898 0.8143 -0.2790 0.114 Uiso 1 1 calc R . .
H34B_10 H -0.7031 0.8128 -0.2430 0.114 Uiso 1 1 calc R . .
H34C_10 H -0.7400 0.7788 -0.2759 0.114 Uiso 1 1 calc R . .
C35_10 C -0.6957(3) 0.7339(3) -0.3015(2) 0.069(3) Uani 1 1 d . . .
H35A_10 H -0.6784 0.7543 -0.3143 0.104 Uiso 1 1 calc R . .
H35B_10 H -0.7281 0.7165 -0.3122 0.104 Uiso 1 1 calc R . .
H35C_10 H -0.6836 0.7139 -0.3008 0.104 Uiso 1 1 calc R . .
B1_10 B -0.6089(3) 0.6916(3) -0.2569(2) 0.0302(19) Uiso 1 1 d . . .
Zr1_11 Zr -0.58968(2) 0.38302(2) -0.062260(17) 0.03303(17) Uani 1 1 d . . .
Si1_11 Si -0.74874(7) 0.32091(6) -0.10933(5) 0.0339(5) Uani 1 1 d . . .
Si2_11 Si -0.65337(7) 0.38960(6) -0.18856(5) 0.0317(5) Uani 1 1 d . . .
O1_11 O -0.63552(15) 0.38294(15) -0.09486(11) 0.0399(12) Uani 1 1 d . D .
O2_11 O -0.70898(15) 0.33987(14) -0.13280(11) 0.0377(12) Uani 1 1 d . D .
O3_11 O -0.64132(16) 0.38871(18) -0.15035(13) 0.0639(16) Uani 1 1 d . D .
O4_11 O -0.79889(15) 0.29134(14) -0.13404(12) 0.0413(12) Uani 1 1 d . . .
O5_11 O -0.73709(16) 0.29092(14) -0.08962(12) 0.0423(13) Uani 1 1 d . . .
O6_11 O -0.74922(16) 0.36133(14) -0.08146(12) 0.0425(13) Uani 1 1 d . . .
O7A_11 O -0.6875(3) 0.3416(2) -0.2190(2) 0.0191(19) Uiso 0.50 1 d P D 1
O8A_11 O -0.6794(3) 0.4180(3) -0.1819(2) 0.0186(19) Uiso 0.50 1 d P D 1
O7B_11 O -0.6641(4) 0.3405(3) -0.2057(3) 0.057(3) Uiso 0.50 1 d P D 2
O8B_11 O -0.6983(4) 0.3948(4) -0.1981(3) 0.052(3) Uiso 0.50 1 d P D 2
O9_11 O -0.60674(19) 0.4202(2) -0.20083(14) 0.079(2) Uani 1 1 d . D .
C1_11 C -0.6029(4) 0.3055(3) -0.0626(2) 0.065(3) Uani 1 1 d . . .
H1_11 H -0.6178 0.2932 -0.0458 0.079 Uiso 1 1 calc R . .
C2_11 C -0.6246(3) 0.3003(2) -0.0947(2) 0.048(2) Uani 1 1 d . . .
H2_11 H -0.6566 0.2838 -0.1031 0.057 Uiso 1 1 calc R . .
C3_11 C -0.5899(3) 0.3240(3) -0.11227(19) 0.050(2) Uani 1 1 d . . .
H3_11 H -0.5945 0.3265 -0.1341 0.060 Uiso 1 1 calc R . .
C4_11 C -0.5470(3) 0.3433(3) -0.0904(3) 0.066(3) Uani 1 1 d . . .
H4_11 H -0.5179 0.3605 -0.0956 0.079 Uiso 1 1 calc R . .
C5_11 C -0.5548(4) 0.3329(3) -0.0602(3) 0.079(3) Uani 1 1 d . . .
H5_11 H -0.5319 0.3424 -0.0414 0.094 Uiso 1 1 calc R . .
C6_11 C -0.5739(3) 0.3979(3) 0.00182(18) 0.052(2) Uani 1 1 d . . .
H6_11 H -0.5575 0.3860 0.0108 0.062 Uiso 1 1 calc R . .
C7_11 C -0.6215(3) 0.3763(3) -0.00841(18) 0.050(2) Uani 1 1 d . . .
H7_11 H -0.6425 0.3470 -0.0082 0.060 Uiso 1 1 calc R . .
C8_11 C -0.6331(3) 0.4053(3) -0.01909(19) 0.056(2) Uani 1 1 d . . .
H8_11 H -0.6631 0.3995 -0.0262 0.067 Uiso 1 1 calc R . .
C9_11 C -0.5908(3) 0.4454(3) -0.01719(19) 0.056(2) Uani 1 1 d . . .
H9_11 H -0.5876 0.4704 -0.0237 0.068 Uiso 1 1 calc R . .
C10_11 C -0.5546(3) 0.4399(3) -0.0034(2) 0.058(2) Uani 1 1 d . . .
H10_11 H -0.5229 0.4612 0.0014 0.070 Uiso 1 1 calc R . .
C11_11 C -0.5243(2) 0.4404(2) -0.07180(19) 0.055(2) Uani 1 1 d . . .
H11A_11 H -0.5218 0.4327 -0.0953 0.082 Uiso 1 1 calc R . .
H11B_11 H -0.4973 0.4452 -0.0577 0.082 Uiso 1 1 calc R . .
H11C_11 H -0.5263 0.4676 -0.0663 0.082 Uiso 1 1 calc R . .
C12_11 C -0.8149(3) 0.2610(3) -0.1687(2) 0.057(2) Uani 1 1 d . . .
C13_11 C -0.8652(3) 0.2281(3) -0.1710(3) 0.121(5) Uani 1 1 d . . .
H13A_11 H -0.8682 0.2108 -0.1552 0.181 Uiso 1 1 calc R . .
H13B_11 H -0.8779 0.2080 -0.1938 0.181 Uiso 1 1 calc R . .
H13C_11 H -0.8820 0.2442 -0.1657 0.181 Uiso 1 1 calc R . .
C14_11 C -0.7864(3) 0.2362(3) -0.1749(2) 0.088(3) Uani 1 1 d . . .
H14A_11 H -0.7542 0.2579 -0.1734 0.132 Uiso 1 1 calc R . .
H14B_11 H -0.7983 0.2149 -0.1972 0.132 Uiso 1 1 calc R . .
H14C_11 H -0.7891 0.2204 -0.1580 0.132 Uiso 1 1 calc R . .
C15_11 C -0.8078(3) 0.2889(3) -0.1928(2) 0.082(3) Uani 1 1 d . . .
H15A_11 H -0.7750 0.3096 -0.1905 0.124 Uiso 1 1 calc R . .
H15B_11 H -0.8240 0.3056 -0.1878 0.124 Uiso 1 1 calc R . .
H15C_11 H -0.8198 0.2694 -0.2158 0.124 Uiso 1 1 calc R . .
C16_11 C -0.7601(3) 0.2648(3) -0.0670(2) 0.062(3) Uani 1 1 d . . .
C17_11 C -0.8104(3) 0.2371(4) -0.0784(3) 0.141(6) Uani 1 1 d . . .
H17A_11 H -0.8242 0.2561 -0.0754 0.212 Uiso 1 1 calc R . .
H17B_11 H -0.8232 0.2159 -0.0653 0.212 Uiso 1 1 calc R . .
H17C_11 H -0.8171 0.2209 -0.1021 0.212 Uiso 1 1 calc R . .
C18A_11 C -0.7288(4) 0.2516(4) -0.0521(3) 0.030(3) Uiso 0.50 1 d P . .
H18A_11 H -0.6972 0.2764 -0.0469 0.045 Uiso 0.50 1 calc PR . .
H18B_11 H -0.7306 0.2258 -0.0680 0.045 Uiso 0.50 1 calc PR . .
H18C_11 H -0.7381 0.2440 -0.0315 0.045 Uiso 0.50 1 calc PR . .
C18B_11 C -0.7655(9) 0.2149(8) -0.0878(6) 0.137(10) Uiso 0.50 1 d P . .
H18D_11 H -0.7355 0.2168 -0.0852 0.206 Uiso 0.50 1 calc PR . .
H18E_11 H -0.7774 0.2077 -0.1115 0.206 Uiso 0.50 1 calc PR . .
H18F_11 H -0.7867 0.1917 -0.0785 0.206 Uiso 0.50 1 calc PR . .
C19_11 C -0.7544(6) 0.2973(6) -0.0339(3) 0.307(15) Uani 1 1 d . . .
H19A_11 H -0.7218 0.3174 -0.0248 0.461 Uiso 1 1 calc R . .
H19B_11 H -0.7690 0.2808 -0.0181 0.461 Uiso 1 1 calc R . .
H19C_11 H -0.7689 0.3145 -0.0376 0.461 Uiso 1 1 calc R . .
C20_11 C -0.7497(3) 0.4022(2) -0.0840(2) 0.048(2) Uani 1 1 d . . .
C21_11 C -0.7814(3) 0.3910(3) -0.1172(2) 0.073(3) Uani 1 1 d . . .
H21A_11 H -0.7683 0.3828 -0.1362 0.109 Uiso 1 1 calc R . .
H21B_11 H -0.7839 0.4170 -0.1182 0.109 Uiso 1 1 calc R . .
H21C_11 H -0.8118 0.3661 -0.1182 0.109 Uiso 1 1 calc R . .
C22_11 C -0.7006(3) 0.4383(2) -0.0825(2) 0.070(3) Uani 1 1 d . . .
H22A_11 H -0.6890 0.4290 -0.1021 0.105 Uiso 1 1 calc R . .
H22B_11 H -0.6812 0.4431 -0.0621 0.105 Uiso 1 1 calc R . .
H22C_11 H -0.7002 0.4660 -0.0825 0.105 Uiso 1 1 calc R . .
C23_11 C -0.7695(3) 0.4149(3) -0.0538(2) 0.078(3) Uani 1 1 d . . .
H23A_11 H -0.8009 0.3911 -0.0555 0.117 Uiso 1 1 calc R . .
H23B_11 H -0.7697 0.4424 -0.0534 0.117 Uiso 1 1 calc R . .
H23C_11 H -0.7506 0.4195 -0.0332 0.117 Uiso 1 1 calc R . .
C24_11 C -0.6755(3) 0.3108(2) -0.23968(18) 0.046(2) Uani 1 1 d . . .
C25_11 C -0.7243(3) 0.2744(4) -0.2538(2) 0.118(4) Uani 1 1 d . D .
H25A_11 H -0.7384 0.2617 -0.2362 0.177 Uiso 1 1 calc R . .
H25B_11 H -0.7246 0.2511 -0.2718 0.177 Uiso 1 1 calc R . .
H25C_11 H -0.7415 0.2866 -0.2627 0.177 Uiso 1 1 calc R . .
C26_11 C -0.6494(3) 0.3333(3) -0.2643(2) 0.098(4) Uani 1 1 d . D .
H26A_11 H -0.6183 0.3563 -0.2530 0.148 Uiso 1 1 calc R . .
H26B_11 H -0.6650 0.3469 -0.2735 0.148 Uiso 1 1 calc R . .
H26C_11 H -0.6480 0.3113 -0.2825 0.148 Uiso 1 1 calc R . .
C27_11 C -0.6514(4) 0.2905(4) -0.2249(4) 0.194(9) Uani 1 1 d . D .
H27A_11 H -0.6195 0.3133 -0.2153 0.291 Uiso 1 1 calc R . .
H27B_11 H -0.6523 0.2665 -0.2424 0.291 Uiso 1 1 calc R . .
H27C_11 H -0.6668 0.2787 -0.2073 0.291 Uiso 1 1 calc R . .
C28_11 C -0.7034(3) 0.4309(3) -0.2036(2) 0.050(2) Uani 1 1 d . . .
C29_11 C -0.7552(3) 0.4010(4) -0.2136(3) 0.136(5) Uani 1 1 d . D .
H29A_11 H -0.7623 0.3734 -0.2303 0.205 Uiso 1 1 calc R . .
H29B_11 H -0.7684 0.4163 -0.2231 0.205 Uiso 1 1 calc R . .
H29C_11 H -0.7683 0.3940 -0.1939 0.205 Uiso 1 1 calc R . .
C30_11 C -0.6816(3) 0.4405(3) -0.2352(2) 0.083(3) Uani 1 1 d . D .
H30A_11 H -0.6898 0.4124 -0.2516 0.124 Uiso 1 1 calc R . .
H30B_11 H -0.6482 0.4584 -0.2287 0.124 Uiso 1 1 calc R . .
H30C_11 H -0.6932 0.4567 -0.2451 0.124 Uiso 1 1 calc R . .
C31_11 C -0.6911(4) 0.4734(3) -0.1783(3) 0.151(6) Uani 1 1 d . D .
H31A_11 H -0.6577 0.4919 -0.1724 0.227 Uiso 1 1 calc R . .
H31B_11 H -0.7036 0.4671 -0.1583 0.227 Uiso 1 1 calc R . .
H31C_11 H -0.7039 0.4891 -0.1876 0.227 Uiso 1 1 calc R . .
C32_11 C -0.5594(2) 0.4511(2) -0.18823(18) 0.0370(18) Uani 1 1 d . . .
C33_11 C -0.5362(3) 0.4256(3) -0.1789(2) 0.085(3) Uani 1 1 d . D .
H33A_11 H -0.5496 0.4126 -0.1612 0.127 Uiso 1 1 calc R . .
H33B_11 H -0.5033 0.4462 -0.1710 0.127 Uiso 1 1 calc R . .
H33C_11 H -0.5408 0.4020 -0.1986 0.127 Uiso 1 1 calc R . .
C34_11 C -0.5391(3) 0.4717(2) -0.21592(19) 0.054(2) Uani 1 1 d . D .
H34A_11 H -0.5542 0.4877 -0.2215 0.081 Uiso 1 1 calc R . .
H34B_11 H -0.5438 0.4483 -0.2358 0.081 Uiso 1 1 calc R . .
H34C_11 H -0.5063 0.4925 -0.2082 0.081 Uiso 1 1 calc R . .
C35_11 C -0.5539(3) 0.4869(3) -0.1564(2) 0.085(3) Uani 1 1 d . D .
H35A_11 H -0.5673 0.4726 -0.1393 0.128 Uiso 1 1 calc R . .
H35B_11 H -0.5696 0.5024 -0.1620 0.128 Uiso 1 1 calc R . .
H35C_11 H -0.5213 0.5082 -0.1480 0.128 Uiso 1 1 calc R . .
B1_11 B -0.6618(3) 0.3704(3) -0.1252(2) 0.035(2) Uiso 1 1 d . . .
Zr1_12 Zr 0.40310(2) 0.39489(2) 0.437026(17) 0.03903(18) Uani 1 1 d . . .
Si1_12 Si 0.24220(7) 0.32142(6) 0.39067(5) 0.0392(5) Uani 1 1 d . . .
Si2_12 Si 0.33211(7) 0.38396(6) 0.30720(5) 0.0342(5) Uani 1 1 d . . .
O1_12 O 0.35372(15) 0.38763(14) 0.40284(11) 0.0369(12) Uani 1 1 d . . .
O2_12 O 0.28003(15) 0.33881(14) 0.36592(11) 0.0374(12) Uani 1 1 d . . .
O3_12 O 0.34723(15) 0.38200(14) 0.34476(11) 0.0357(11) Uani 1 1 d . . .
O4_12 O 0.19050(16) 0.29318(16) 0.36831(13) 0.0528(14) Uani 1 1 d . . .
O5_12 O 0.25525(17) 0.29149(16) 0.40937(13) 0.0520(14) Uani 1 1 d . . .
O6_12 O 0.24463(17) 0.36274(15) 0.41992(12) 0.0480(13) Uani 1 1 d . E .
O7_12 O 0.29772(16) 0.33505(15) 0.28016(11) 0.0450(13) Uani 1 1 d . . .
O8_12 O 0.30445(17) 0.41214(16) 0.31376(12) 0.0480(13) Uani 1 1 d . . .
O9_12 O 0.37844(17) 0.40817(15) 0.29134(11) 0.0430(13) Uani 1 1 d . . .
C1_12 C 0.3942(5) 0.3206(4) 0.4408(3) 0.087(3) Uani 1 1 d . . .
H1_12 H 0.3787 0.3086 0.4574 0.105 Uiso 1 1 calc R . .
C2_12 C 0.3740(3) 0.3128(3) 0.4076(3) 0.067(3) Uani 1 1 d . . .
H2_12 H 0.3425 0.2944 0.3979 0.080 Uiso 1 1 calc R . .
C3_12 C 0.4097(4) 0.3374(3) 0.3913(2) 0.066(3) Uani 1 1 d . . .
H3_12 H 0.4061 0.3385 0.3689 0.079 Uiso 1 1 calc R . .
C4_12 C 0.4511(4) 0.3598(4) 0.4141(3) 0.086(4) Uani 1 1 d . . .
H4_12 H 0.4803 0.3786 0.4098 0.104 Uiso 1 1 calc R . .
C5_12 C 0.4423(5) 0.3498(4) 0.4443(3) 0.092(4) Uani 1 1 d . . .
H5_12 H 0.4645 0.3605 0.4639 0.110 Uiso 1 1 calc R . .
C6_12 C 0.4298(3) 0.4271(3) 0.50110(19) 0.061(2) Uani 1 1 d . . .
H6_12 H 0.4547 0.4253 0.5106 0.074 Uiso 1 1 calc R . .
C7_12 C 0.3824(3) 0.3939(3) 0.49559(19) 0.054(2) Uani 1 1 d . . .
H7_12 H 0.3705 0.3667 0.5011 0.065 Uiso 1 1 calc R . .
C8_12 C 0.3564(3) 0.4094(3) 0.48026(18) 0.050(2) Uani 1 1 d . . .
H8_12 H 0.3241 0.3941 0.4736 0.060 Uiso 1 1 calc R . .
C9_12 C 0.3878(3) 0.4521(3) 0.47665(19) 0.052(2) Uani 1 1 d . . .
H9_12 H 0.3799 0.4700 0.4671 0.063 Uiso 1 1 calc R . .
C10_12 C 0.4331(3) 0.4632(3) 0.48999(19) 0.058(2) Uani 1 1 d . . .
H10_12 H 0.4605 0.4898 0.4912 0.069 Uiso 1 1 calc R . .
C11_12 C 0.4646(3) 0.4522(3) 0.4236(2) 0.069(3) Uani 1 1 d . . .
H11A_12 H 0.4702 0.4808 0.4378 0.104 Uiso 1 1 calc R . .
H11B_12 H 0.4576 0.4503 0.4001 0.104 Uiso 1 1 calc R . .
H11C_12 H 0.4920 0.4495 0.4274 0.104 Uiso 1 1 calc R . .
C12_12 C 0.1691(3) 0.2605(3) 0.3350(2) 0.058(2) Uani 1 1 d . . .
C13_12 C 0.1174(3) 0.2322(4) 0.3370(3) 0.128(5) Uani 1 1 d . . .
H13A_12 H 0.1148 0.2171 0.3543 0.192 Uiso 1 1 calc R . .
H13B_12 H 0.1008 0.2100 0.3154 0.192 Uiso 1 1 calc R . .
H13C_12 H 0.1042 0.2516 0.3426 0.192 Uiso 1 1 calc R . .
C14_12 C 0.1924(3) 0.2308(3) 0.3283(2) 0.084(3) Uani 1 1 d . . .
H14A_12 H 0.1877 0.2149 0.3453 0.126 Uiso 1 1 calc R . .
H14B_12 H 0.2252 0.2497 0.3293 0.126 Uiso 1 1 calc R . .
H14C_12 H 0.1786 0.2093 0.3061 0.126 Uiso 1 1 calc R . .
C15_12 C 0.1764(3) 0.2852(3) 0.3085(2) 0.074(3) Uani 1 1 d . . .
H15A_12 H 0.1619 0.3036 0.3127 0.112 Uiso 1 1 calc R . .
H15B_12 H 0.1627 0.2638 0.2864 0.112 Uiso 1 1 calc R . .
H15C_12 H 0.2093 0.3042 0.3096 0.112 Uiso 1 1 calc R . .
C16_12 C 0.2339(3) 0.2660(3) 0.4330(2) 0.057(2) Uani 1 1 d . . .
C17_12 C 0.1847(5) 0.2571(5) 0.4330(4) 0.190(8) Uani 1 1 d . . .
H17A_12 H 0.1670 0.2418 0.4102 0.285 Uiso 1 1 calc R . .
H17B_12 H 0.1851 0.2853 0.4410 0.285 Uiso 1 1 calc R . .
H17C_12 H 0.1706 0.2385 0.4477 0.285 Uiso 1 1 calc R . .
C18_12 C 0.2275(5) 0.2202(3) 0.4181(3) 0.156(6) Uani 1 1 d . . .
H18A_12 H 0.2076 0.2067 0.3961 0.234 Uiso 1 1 calc R . .
H18B_12 H 0.2135 0.2017 0.4329 0.234 Uiso 1 1 calc R . .
H18C_12 H 0.2573 0.2226 0.4157 0.234 Uiso 1 1 calc R . .
C19_12 C 0.2629(5) 0.2886(5) 0.4653(3) 0.218(10) Uani 1 1 d . . .
H19A_12 H 0.2658 0.3179 0.4735 0.327 Uiso 1 1 calc R . .
H19B_12 H 0.2933 0.2920 0.4637 0.327 Uiso 1 1 calc R . .
H19C_12 H 0.2495 0.2712 0.4809 0.327 Uiso 1 1 calc R . .
C20_12 C 0.2358(3) 0.3991(2) 0.4181(2) 0.049(2) Uani 1 1 d . . .
C21A_12 C 0.1836(6) 0.3785(6) 0.4191(5) 0.082(6) Uiso 0.50 1 d P E 1
H21A_12 H 0.1776 0.3691 0.4394 0.123 Uiso 0.50 1 calc PR E 1
H21B_12 H 0.1662 0.3527 0.3995 0.123 Uiso 0.50 1 calc PR E 1
H21C_12 H 0.1743 0.4007 0.4189 0.123 Uiso 0.50 1 calc PR E 1
C22A_12 C 0.2489(7) 0.4143(6) 0.3896(5) 0.074(5) Uiso 0.50 1 d P E 1
H22A_12 H 0.2820 0.4269 0.3910 0.111 Uiso 0.50 1 calc PR E 1
H22B_12 H 0.2407 0.4371 0.3889 0.111 Uiso 0.50 1 calc PR E 1
H22C_12 H 0.2329 0.3893 0.3693 0.111 Uiso 0.50 1 calc PR E 1
C23A_12 C 0.2616(6) 0.4354(5) 0.4534(4) 0.061(5) Uiso 0.50 1 d P E 1
H23A_12 H 0.2498 0.4221 0.4714 0.092 Uiso 0.50 1 calc PR E 1
H23B_12 H 0.2562 0.4604 0.4548 0.092 Uiso 0.50 1 calc PR E 1
H23C_12 H 0.2945 0.4460 0.4557 0.092 Uiso 0.50 1 calc PR E 1
C21B_12 C 0.2789(6) 0.4351(6) 0.4113(5) 0.077(6) Uiso 0.50 1 d P E 2
H21D_12 H 0.2861 0.4230 0.3904 0.115 Uiso 0.50 1 calc PR E 2
H21E_12 H 0.3042 0.4458 0.4297 0.115 Uiso 0.50 1 calc PR E 2
H21F_12 H 0.2742 0.4596 0.4094 0.115 Uiso 0.50 1 calc PR E 2
C22B_12 C 0.2197(8) 0.4131(7) 0.4489(5) 0.103(7) Uiso 0.50 1 d P E 2
H22D_12 H 0.1916 0.3878 0.4511 0.155 Uiso 0.50 1 calc PR E 2
H22E_12 H 0.2135 0.4369 0.4473 0.155 Uiso 0.50 1 calc PR E 2
H22F_12 H 0.2434 0.4238 0.4685 0.155 Uiso 0.50 1 calc PR E 2
C23B_12 C 0.1966(6) 0.3853(6) 0.3880(5) 0.077(6) Uiso 0.50 1 d P E 2
H23D_12 H 0.2051 0.3759 0.3669 0.115 Uiso 0.50 1 calc PR E 2
H23E_12 H 0.1925 0.4108 0.3881 0.115 Uiso 0.50 1 calc PR E 2
H23F_12 H 0.1679 0.3609 0.3904 0.115 Uiso 0.50 1 calc PR E 2
C24_12 C 0.3075(3) 0.2995(2) 0.2629(2) 0.051(2) Uani 1 1 d . . .
C25_12 C 0.2592(3) 0.2592(3) 0.2466(2) 0.075(3) Uani 1 1 d . . .
H25A_12 H 0.2416 0.2504 0.2642 0.113 Uiso 1 1 calc R . .
H25B_12 H 0.2623 0.2344 0.2337 0.113 Uiso 1 1 calc R . .
H25C_12 H 0.2434 0.2675 0.2318 0.113 Uiso 1 1 calc R . .
C26_12 C 0.3360(3) 0.3142(3) 0.2363(2) 0.083(3) Uani 1 1 d . . .
H26A_12 H 0.3662 0.3396 0.2470 0.125 Uiso 1 1 calc R . .
H26B_12 H 0.3205 0.3227 0.2213 0.125 Uiso 1 1 calc R . .
H26C_12 H 0.3395 0.2896 0.2234 0.125 Uiso 1 1 calc R . .
C27_12 C 0.3314(3) 0.2885(3) 0.2894(2) 0.072(3) Uani 1 1 d . . .
H27A_12 H 0.3117 0.2793 0.3059 0.108 Uiso 1 1 calc R . .
H27B_12 H 0.3607 0.3149 0.3008 0.108 Uiso 1 1 calc R . .
H27C_12 H 0.3367 0.2644 0.2783 0.108 Uiso 1 1 calc R . .
C28_12 C 0.2807(3) 0.4242(3) 0.2911(2) 0.049(2) Uani 1 1 d . . .
C29_12 C 0.2837(4) 0.4684(3) 0.3132(2) 0.100(4) Uani 1 1 d . . .
H29A_12 H 0.3158 0.4918 0.3202 0.149 Uiso 1 1 calc R . .
H29B_12 H 0.2700 0.4628 0.3330 0.149 Uiso 1 1 calc R . .
H29C_12 H 0.2671 0.4778 0.3001 0.149 Uiso 1 1 calc R . .
C30_12 C 0.3037(3) 0.4336(3) 0.2609(2) 0.088(3) Uani 1 1 d . . .
H30A_12 H 0.3357 0.4573 0.2686 0.132 Uiso 1 1 calc R . .
H30B_12 H 0.2876 0.4430 0.2472 0.132 Uiso 1 1 calc R . .
H30C_12 H 0.3027 0.4067 0.2475 0.132 Uiso 1 1 calc R . .
C31_12 C 0.2313(3) 0.3880(3) 0.2801(3) 0.090(3) Uani 1 1 d . . .
H31A_12 H 0.2173 0.3827 0.2998 0.135 Uiso 1 1 calc R . .
H31B_12 H 0.2297 0.3607 0.2669 0.135 Uiso 1 1 calc R . .
H31C_12 H 0.2148 0.3971 0.2666 0.135 Uiso 1 1 calc R . .
C32_12 C 0.4250(2) 0.4451(2) 0.30450(18) 0.0387(18) Uani 1 1 d . . .
C33_12 C 0.4542(3) 0.4277(3) 0.3177(2) 0.063(2) Uani 1 1 d . . .
H33A_12 H 0.4424 0.4163 0.3365 0.095 Uiso 1 1 calc R . .
H33B_12 H 0.4860 0.4518 0.3253 0.095 Uiso 1 1 calc R . .
H33C_12 H 0.4530 0.4037 0.2999 0.095 Uiso 1 1 calc R . .
C34_12 C 0.4427(3) 0.4635(3) 0.27474(19) 0.058(2) Uani 1 1 d . . .
H34A_12 H 0.4236 0.4745 0.2667 0.087 Uiso 1 1 calc R . .
H34B_12 H 0.4414 0.4398 0.2566 0.087 Uiso 1 1 calc R . .
H34C_12 H 0.4744 0.4878 0.2821 0.087 Uiso 1 1 calc R . .
C35_12 C 0.4246(3) 0.4819(2) 0.33328(19) 0.061(2) Uani 1 1 d . . .
H35A_12 H 0.4059 0.4929 0.3245 0.091 Uiso 1 1 calc R . .
H35B_12 H 0.4560 0.5065 0.3420 0.091 Uiso 1 1 calc R . .
H35C_12 H 0.4117 0.4693 0.3513 0.091 Uiso 1 1 calc R . .
B1_12 B 0.3263(3) 0.3697(3) 0.3719(2) 0.0312(19) Uiso 1 1 d . . .
Zr1_13 Zr 0.71191(3) 0.14357(3) 0.53718(2) 0.0523(2) Uani 1 1 d . . .
Si1_13 Si 0.58857(9) 0.06403(8) 0.42859(7) 0.0581(7) Uani 1 1 d . . .
Si2_13 Si 0.65673(9) -0.02296(7) 0.46970(6) 0.0528(6) Uani 1 1 d . . .
O1_13 O 0.6801(2) 0.08664(17) 0.50007(15) 0.082(2) Uani 1 1 d . F .
O2_13 O 0.6284(2) 0.0651(2) 0.45045(19) 0.113(3) Uani 1 1 d . F .
O3_13 O 0.6493(2) 0.01459(19) 0.45994(19) 0.106(3) Uani 1 1 d . F .
O4_13 O 0.5431(2) 0.0136(2) 0.41576(17) 0.095(2) Uani 1 1 d . . .
O5A_13 O 0.5865(5) 0.1058(5) 0.4579(4) 0.098(5) Uiso 0.50 1 d P . .
O5B_13 O 0.5618(6) 0.0900(6) 0.4408(5) 0.122(6) Uiso 0.50 1 d P . .
O6_13 O 0.6031(3) 0.0768(2) 0.39509(19) 0.117(3) Uani 1 1 d . . .
O7A_13 O 0.6101(4) -0.0721(4) 0.4514(3) 0.071(3) Uiso 0.50 1 d P F 1
O8A_13 O 0.7013(4) -0.0271(3) 0.4607(3) 0.048(3) Uiso 0.50 1 d P F 1
O9A_13 O 0.6513(4) -0.0143(3) 0.5102(3) 0.044(3) Uiso 0.50 1 d P F 1
O7B_13 O 0.6446(7) -0.0625(7) 0.4398(5) 0.146(6) Uiso 0.50 1 d P F 2
O8B_13 O 0.7138(7) -0.0015(7) 0.4814(5) 0.142(7) Uiso 0.50 1 d P F 2
O9B_13 O 0.6282(6) -0.0412(6) 0.4985(5) 0.120(6) Uiso 0.50 1 d P F 2
C1_13 C 0.6557(4) 0.1700(4) 0.5542(3) 0.080(3) Uani 1 1 d . . .
H1D_13 H 0.6516 0.1875 0.5418 0.096 Uiso 1 1 calc R . .
C2_13 C 0.6301(3) 0.1237(4) 0.5456(3) 0.096(4) Uani 1 1 d . . .
H2D_13 H 0.6055 0.1051 0.5273 0.115 Uiso 1 1 calc R . .
C3_13 C 0.6476(5) 0.1090(5) 0.5698(5) 0.139(6) Uani 1 1 d . . .
H3D_13 H 0.6386 0.0796 0.5705 0.167 Uiso 1 1 calc R . .
C4_13 C 0.6823(5) 0.1507(6) 0.5923(3) 0.105(4) Uani 1 1 d . . .
H4D_13 H 0.6994 0.1522 0.6118 0.127 Uiso 1 1 calc R . .
C5_13 C 0.6890(4) 0.1875(5) 0.5840(3) 0.104(4) Uani 1 1 d . . .
H5D_13 H 0.7104 0.2177 0.5952 0.125 Uiso 1 1 calc R . .
C6_13 C 0.7721(4) 0.2244(3) 0.5426(3) 0.086(3) Uani 1 1 d . . .
H6D_13 H 0.7768 0.2468 0.5622 0.103 Uiso 1 1 calc R . .
C7_13 C 0.7407(4) 0.2102(3) 0.5144(3) 0.081(3) Uani 1 1 d . . .
H7D_13 H 0.7198 0.2204 0.5116 0.097 Uiso 1 1 calc R . .
C8_13 C 0.7443(5) 0.1787(4) 0.4906(3) 0.106(4) Uani 1 1 d . . .
H8D_13 H 0.7275 0.1644 0.4684 0.127 Uiso 1 1 calc R . .
C9_13 C 0.7784(6) 0.1718(4) 0.5060(5) 0.121(6) Uani 1 1 d . . .
H9D_13 H 0.7878 0.1512 0.4964 0.146 Uiso 1 1 calc R . .
C10_13 C 0.7952(4) 0.2022(4) 0.5387(4) 0.101(4) Uani 1 1 d . . .
H10D_13 H 0.8186 0.2060 0.5548 0.121 Uiso 1 1 calc R . .
C11_13 C 0.7535(3) 0.1252(3) 0.5701(2) 0.084(3) Uani 1 1 d . . .
H11M_13 H 0.7648 0.1080 0.5557 0.126 Uiso 1 1 calc R . .
H11N_13 H 0.7337 0.1075 0.5835 0.126 Uiso 1 1 calc R . .
H11O_13 H 0.7794 0.1524 0.5849 0.126 Uiso 1 1 calc R . .
C12_13 C 0.5083(3) -0.0150(3) 0.4307(2) 0.056(2) Uani 1 1 d . . .
C13_13 C 0.4823(4) -0.0606(4) 0.4042(3) 0.146(5) Uani 1 1 d . . .
H13M_13 H 0.4696 -0.0575 0.3840 0.219 Uiso 1 1 calc R . .
H13N_13 H 0.4575 -0.0816 0.4130 0.219 Uiso 1 1 calc R . .
H13O_13 H 0.5035 -0.0717 0.3987 0.219 Uiso 1 1 calc R . .
C14_13 C 0.4743(3) 0.0012(3) 0.4383(3) 0.102(4) Uani 1 1 d . . .
H14P_13 H 0.4900 0.0302 0.4552 0.153 Uiso 1 1 calc R . .
H14Q_13 H 0.4493 -0.0201 0.4467 0.153 Uiso 1 1 calc R . .
H14R_13 H 0.4619 0.0040 0.4178 0.153 Uiso 1 1 calc R . .
C15_13 C 0.5283(3) -0.0202(3) 0.4623(2) 0.090(3) Uani 1 1 d . . .
H15P_13 H 0.5448 0.0087 0.4793 0.135 Uiso 1 1 calc R . .
H15Q_13 H 0.5494 -0.0313 0.4567 0.135 Uiso 1 1 calc R . .
H15R_13 H 0.5034 -0.0412 0.4711 0.135 Uiso 1 1 calc R . .
C16_13 C 0.5755(5) 0.1402(3) 0.4511(4) 0.111(5) Uani 1 1 d . . .
C17_13 C 0.5469(5) 0.1343(5) 0.4191(3) 0.205(9) Uani 1 1 d . . .
H17P_13 H 0.5494 0.1627 0.4189 0.308 Uiso 1 1 calc R . .
H17Q_13 H 0.5148 0.1124 0.4179 0.308 Uiso 1 1 calc R . .
H17R_13 H 0.5582 0.1238 0.3998 0.308 Uiso 1 1 calc R . .
C18_13 C 0.5530(4) 0.1447(4) 0.4820(3) 0.138(5) Uani 1 1 d . . .
H18P_13 H 0.5596 0.1754 0.4906 0.206 Uiso 1 1 calc R . .
H18Q_13 H 0.5653 0.1366 0.4994 0.206 Uiso 1 1 calc R . .
H18R_13 H 0.5198 0.1249 0.4757 0.206 Uiso 1 1 calc R . .
C19_13 C 0.6217(5) 0.1754(5) 0.4559(4) 0.205(9) Uani 1 1 d . . .
H19P_13 H 0.6226 0.2040 0.4623 0.307 Uiso 1 1 calc R . .
H19Q_13 H 0.6335 0.1722 0.4351 0.307 Uiso 1 1 calc R . .
H19R_13 H 0.6406 0.1740 0.4737 0.307 Uiso 1 1 calc R . .
C20_13 C 0.6260(4) 0.0674(5) 0.3678(3) 0.103(4) Uani 1 1 d . . .
C21_13 C 0.6151(6) 0.0862(5) 0.3416(4) 0.200(8) Uani 1 1 d . . .
H21S_13 H 0.5820 0.0705 0.3338 0.300 Uiso 1 1 calc R . .
H21T_13 H 0.6303 0.0822 0.3228 0.300 Uiso 1 1 calc R . .
H21U_13 H 0.6261 0.1178 0.3514 0.300 Uiso 1 1 calc R . .
C22_13 C 0.6046(6) 0.0183(5) 0.3548(4) 0.178(7) Uani 1 1 d . . .
H22S_13 H 0.6119 0.0067 0.3719 0.267 Uiso 1 1 calc R . .
H22T_13 H 0.6165 0.0109 0.3348 0.267 Uiso 1 1 calc R . .
H22U_13 H 0.5713 0.0051 0.3491 0.267 Uiso 1 1 calc R . .
C23_13 C 0.6768(5) 0.0907(7) 0.3808(5) 0.291(13) Uani 1 1 d . . .
H23S_13 H 0.6827 0.0780 0.3976 0.436 Uiso 1 1 calc R . .
H23T_13 H 0.6881 0.1224 0.3909 0.436 Uiso 1 1 calc R . .
H23U_13 H 0.6925 0.0870 0.3622 0.436 Uiso 1 1 calc R . .
C24_13 C 0.6009(4) -0.1018(3) 0.4141(3) 0.087(3) Uani 1 1 d . . .
C25_13 C 0.5993(5) -0.0793(5) 0.3909(4) 0.192(9) Uani 1 1 d . F .
H25M_13 H 0.5936 -0.0982 0.3682 0.288 Uiso 1 1 calc R . .
H25N_13 H 0.6287 -0.0518 0.3949 0.288 Uiso 1 1 calc R . .
H25O_13 H 0.5747 -0.0722 0.3935 0.288 Uiso 1 1 calc R . .
C26_13 C 0.6280(4) -0.1258(4) 0.4085(4) 0.153(6) Uani 1 1 d . F .
H26M_13 H 0.6201 -0.1432 0.3850 0.229 Uiso 1 1 calc R . .
H26N_13 H 0.6206 -0.1457 0.4227 0.229 Uiso 1 1 calc R . .
H26O_13 H 0.6608 -0.1041 0.4141 0.229 Uiso 1 1 calc R . .
C27_13 C 0.5546(4) -0.1316(4) 0.4214(4) 0.147(6) Uani 1 1 d . F .
H27M_13 H 0.5367 -0.1570 0.4017 0.220 Uiso 1 1 calc R . .
H27N_13 H 0.5385 -0.1149 0.4270 0.220 Uiso 1 1 calc R . .
H27O_13 H 0.5587 -0.1422 0.4403 0.220 Uiso 1 1 calc R . .
C28_13 C 0.7510(4) 0.0085(4) 0.4633(3) 0.094(4) Uani 1 1 d . . .
C29_13 C 0.7449(4) 0.0191(5) 0.4315(4) 0.190(8) Uani 1 1 d . F .
H29P_13 H 0.7323 0.0392 0.4349 0.284 Uiso 1 1 calc R . .
H29Q_13 H 0.7239 -0.0083 0.4141 0.284 Uiso 1 1 calc R . .
H29R_13 H 0.7746 0.0335 0.4245 0.284 Uiso 1 1 calc R . .
C30_13 C 0.7778(5) 0.0486(4) 0.4915(3) 0.167(7) Uani 1 1 d . F .
H30M_13 H 0.7638 0.0675 0.4933 0.250 Uiso 1 1 calc R . .
H30N_13 H 0.8092 0.0649 0.4877 0.250 Uiso 1 1 calc R . .
H30O_13 H 0.7782 0.0402 0.5121 0.250 Uiso 1 1 calc R . .
C31_13 C 0.7712(4) -0.0233(4) 0.4588(4) 0.151(6) Uani 1 1 d . F .
H31M_13 H 0.8043 -0.0062 0.4597 0.226 Uiso 1 1 calc R . .
H31N_13 H 0.7568 -0.0458 0.4371 0.226 Uiso 1 1 calc R . .
H31O_13 H 0.7651 -0.0378 0.4766 0.226 Uiso 1 1 calc R . .
C32_13 C 0.6414(4) -0.0449(3) 0.5310(2) 0.069(3) Uani 1 1 d . . .
C33_13 C 0.6686(4) -0.0078(4) 0.5637(3) 0.139(5) Uani 1 1 d . F .
H33M_13 H 0.7003 0.0100 0.5612 0.209 Uiso 1 1 calc R . .
H33N_13 H 0.6679 -0.0210 0.5820 0.209 Uiso 1 1 calc R . .
H33O_13 H 0.6548 0.0112 0.5687 0.209 Uiso 1 1 calc R . .
C34_13 C 0.6626(4) -0.0750(4) 0.5228(3) 0.107(4) Uani 1 1 d . F .
H34M_13 H 0.6946 -0.0572 0.5207 0.160 Uiso 1 1 calc R . .
H34N_13 H 0.6456 -0.0981 0.5017 0.160 Uiso 1 1 calc R . .
H34O_13 H 0.6613 -0.0890 0.5407 0.160 Uiso 1 1 calc R . .
C35_13 C 0.5907(4) -0.0739(4) 0.5341(3) 0.132(5) Uani 1 1 d . F .
H35M_13 H 0.5766 -0.0553 0.5394 0.198 Uiso 1 1 calc R . .
H35N_13 H 0.5896 -0.0878 0.5520 0.198 Uiso 1 1 calc R . .
H35O_13 H 0.5739 -0.0970 0.5130 0.198 Uiso 1 1 calc R . .
B1_13 B 0.6533(4) 0.0567(4) 0.4720(3) 0.058(3) Uiso 1 1 d . . .
Zr1_14 Zr 0.37952(3) 0.15837(2) 0.360740(19) 0.0453(2) Uani 1 1 d . . .
Si1_14 Si 0.25615(7) 0.06183(7) 0.26542(5) 0.0395(5) Uani 1 1 d . . .
Si2_14 Si 0.34156(8) -0.01624(7) 0.28532(6) 0.0459(6) Uani 1 1 d . . .
O1_14 O 0.34948(18) 0.10066(15) 0.32402(13) 0.0617(16) Uani 1 1 d . . .
O2_14 O 0.28468(15) 0.04207(14) 0.28262(12) 0.0407(12) Uani 1 1 d . . .
O3_14 O 0.34244(17) 0.02958(15) 0.30620(12) 0.0515(14) Uani 1 1 d . . .
O4_14 O 0.21061(17) 0.01981(16) 0.23916(13) 0.0583(15) Uani 1 1 d . . .
O5_14 O 0.24237(16) 0.08968(15) 0.29611(12) 0.0448(13) Uani 1 1 d . . .
O6_14 O 0.28646(16) 0.09631(15) 0.24470(12) 0.0455(13) Uani 1 1 d . . .
O7_14 O 0.2940(2) -0.06187(17) 0.28196(14) 0.0665(16) Uani 1 1 d . . .
O8_14 O 0.34820(19) -0.01162(17) 0.24732(13) 0.0620(16) Uani 1 1 d . . .
O9_14 O 0.3835(2) -0.01884(17) 0.30424(13) 0.0581(15) Uani 1 1 d . . .
C1_14 C 0.3216(3) 0.1738(3) 0.3892(2) 0.068(3) Uani 1 1 d . . .
H1_14 H 0.3112 0.1905 0.3804 0.082 Uiso 1 1 calc R . .
C2_14 C 0.3018(3) 0.1270(3) 0.3790(2) 0.069(3) Uani 1 1 d . . .
H2_14 H 0.2755 0.1068 0.3623 0.083 Uiso 1 1 calc R . .
C3_14 C 0.3278(3) 0.1154(3) 0.3981(2) 0.081(3) Uani 1 1 d . . .
H3_14 H 0.3223 0.0863 0.3961 0.097 Uiso 1 1 calc R . .
C4_14 C 0.3642(3) 0.1557(3) 0.4210(2) 0.078(3) Uani 1 1 d . . .
H4_14 H 0.3868 0.1580 0.4369 0.093 Uiso 1 1 calc R . .
C5_14 C 0.3599(3) 0.1913(3) 0.4152(2) 0.065(3) Uani 1 1 d . . .
H5_14 H 0.3793 0.2217 0.4267 0.077 Uiso 1 1 calc R . .
C6_14 C 0.4290(3) 0.2414(3) 0.3642(2) 0.063(2) Uani 1 1 d . . .
H6_14 H 0.4386 0.2629 0.3854 0.075 Uiso 1 1 calc R . .
C7_14 C 0.3879(3) 0.2246(2) 0.3415(2) 0.047(2) Uani 1 1 d . . .
H7_14 H 0.3650 0.2326 0.3451 0.057 Uiso 1 1 calc R . .
C8_14 C 0.3866(3) 0.1936(3) 0.3124(2) 0.057(2) Uani 1 1 d . . .
H8_14 H 0.3633 0.1779 0.2930 0.068 Uiso 1 1 calc R . .
C9_14 C 0.4270(3) 0.1910(3) 0.3181(3) 0.075(3) Uani 1 1 d . . .
H9_14 H 0.4351 0.1724 0.3032 0.090 Uiso 1 1 calc R . .
C10_14 C 0.4534(3) 0.2206(3) 0.3498(3) 0.071(3) Uani 1 1 d . . .
H10_14 H 0.4821 0.2256 0.3596 0.085 Uiso 1 1 calc R . .
C11_14 C 0.4385(3) 0.1510(3) 0.3839(2) 0.088(3) Uani 1 1 d . . .
H11A_14 H 0.4549 0.1451 0.3665 0.132 Uiso 1 1 calc R . .
H11B_14 H 0.4259 0.1263 0.3939 0.132 Uiso 1 1 calc R . .
H11C_14 H 0.4598 0.1785 0.4012 0.132 Uiso 1 1 calc R . .
C12_14 C 0.1763(3) -0.0241(3) 0.2423(3) 0.088(3) Uani 1 1 d . . .
C13_14 C 0.1308(3) -0.0359(3) 0.2208(3) 0.130(5) Uani 1 1 d . . .
H13A_14 H 0.1348 -0.0369 0.1976 0.194 Uiso 1 1 calc R . .
H13B_14 H 0.1224 -0.0132 0.2297 0.194 Uiso 1 1 calc R . .
H13C_14 H 0.1064 -0.0649 0.2216 0.194 Uiso 1 1 calc R . .
C14_14 C 0.1704(4) -0.0223(3) 0.2789(3) 0.113(4) Uani 1 1 d . . .
H14A_14 H 0.1993 -0.0148 0.2922 0.170 Uiso 1 1 calc R . .
H14B_14 H 0.1463 -0.0513 0.2798 0.170 Uiso 1 1 calc R . .
H14C_14 H 0.1621 0.0003 0.2878 0.170 Uiso 1 1 calc R . .
C15_14 C 0.1937(4) -0.0568(3) 0.2275(3) 0.123(5) Uani 1 1 d . . .
H15A_14 H 0.1970 -0.0570 0.2043 0.184 Uiso 1 1 calc R . .
H15B_14 H 0.1716 -0.0868 0.2282 0.184 Uiso 1 1 calc R . .
H15C_14 H 0.2233 -0.0472 0.2407 0.184 Uiso 1 1 calc R . .
C16_14 C 0.2208(3) 0.1175(3) 0.2950(2) 0.060(2) Uani 1 1 d . . .
C17_14 C 0.1853(3) 0.0973(3) 0.2623(3) 0.109(4) Uani 1 1 d . . .
H17A_14 H 0.1616 0.0672 0.2614 0.164 Uiso 1 1 calc R . .
H17B_14 H 0.2006 0.0961 0.2430 0.164 Uiso 1 1 calc R . .
H17C_14 H 0.1713 0.1158 0.2616 0.164 Uiso 1 1 calc R . .
C18_14 C 0.1962(3) 0.1157(3) 0.3256(2) 0.085(3) Uani 1 1 d . . .
H18A_14 H 0.1721 0.0851 0.3229 0.127 Uiso 1 1 calc R . .
H18B_14 H 0.1826 0.1349 0.3272 0.127 Uiso 1 1 calc R . .
H18C_14 H 0.2184 0.1260 0.3461 0.127 Uiso 1 1 calc R . .
C19_14 C 0.2587(3) 0.1643(3) 0.2975(3) 0.078(3) Uani 1 1 d . . .
H19A_14 H 0.2804 0.1760 0.3185 0.117 Uiso 1 1 calc R . .
H19B_14 H 0.2453 0.1834 0.2972 0.117 Uiso 1 1 calc R . .
H19C_14 H 0.2746 0.1636 0.2786 0.117 Uiso 1 1 calc R . .
C20_14 C 0.3059(3) 0.0929(3) 0.2145(2) 0.057(2) Uani 1 1 d . . .
C21A_14 C 0.2675(8) 0.0641(9) 0.1852(6) 0.129(9) Uiso 0.50 1 d P . .
H21A_14 H 0.2528 0.0333 0.1861 0.193 Uiso 0.50 1 calc PR . .
H21B_14 H 0.2795 0.0660 0.1645 0.193 Uiso 0.50 1 calc PR . .
H21C_14 H 0.2450 0.0741 0.1860 0.193 Uiso 0.50 1 calc PR . .
C21B_14 C 0.2809(6) 0.0442(6) 0.1907(5) 0.075(6) Uiso 0.50 1 d P . .
H21D_14 H 0.2950 0.0278 0.1971 0.112 Uiso 0.50 1 calc PR . .
H21E_14 H 0.2835 0.0449 0.1676 0.112 Uiso 0.50 1 calc PR . .
H21F_14 H 0.2485 0.0294 0.1926 0.112 Uiso 0.50 1 calc PR . .
C22_14 C 0.3512(4) 0.0941(5) 0.2246(3) 0.140(5) Uani 1 1 d . . .
H22A_14 H 0.3686 0.1179 0.2453 0.210 Uiso 1 1 calc R . .
H22B_14 H 0.3692 0.0995 0.2068 0.210 Uiso 1 1 calc R . .
H22C_14 H 0.3445 0.0656 0.2281 0.210 Uiso 1 1 calc R . .
C23_14 C 0.3186(6) 0.1344(5) 0.2044(3) 0.192(8) Uani 1 1 d . . .
H23A_14 H 0.3441 0.1599 0.2209 0.289 Uiso 1 1 calc R . .
H23B_14 H 0.2922 0.1391 0.2031 0.289 Uiso 1 1 calc R . .
H23C_14 H 0.3278 0.1315 0.1825 0.289 Uiso 1 1 calc R . .
C24_14 C 0.2730(4) -0.0865(3) 0.3062(3) 0.075(3) Uani 1 1 d . . .
C25_14 C 0.2266(4) -0.1241(4) 0.2864(3) 0.132(5) Uani 1 1 d . . .
H25A_14 H 0.2310 -0.1429 0.2675 0.198 Uiso 1 1 calc R . .
H25B_14 H 0.2091 -0.1117 0.2781 0.198 Uiso 1 1 calc R . .
H25C_14 H 0.2098 -0.1420 0.3009 0.198 Uiso 1 1 calc R . .
C26_14 C 0.3027(4) -0.1060(3) 0.3168(3) 0.107(4) Uani 1 1 d . . .
H26A_14 H 0.3325 -0.0816 0.3295 0.160 Uiso 1 1 calc R . .
H26B_14 H 0.3070 -0.1232 0.2969 0.160 Uiso 1 1 calc R . .
H26C_14 H 0.2872 -0.1252 0.3308 0.160 Uiso 1 1 calc R . .
C27_14 C 0.2687(4) -0.0556(3) 0.3364(3) 0.114(4) Uani 1 1 d . . .
H27A_14 H 0.2993 -0.0320 0.3483 0.171 Uiso 1 1 calc R . .
H27B_14 H 0.2524 -0.0727 0.3515 0.171 Uiso 1 1 calc R . .
H27C_14 H 0.2517 -0.0425 0.3286 0.171 Uiso 1 1 calc R . .
C28_14 C 0.3493(4) -0.0415(3) 0.2168(2) 0.077(3) Uani 1 1 d . . .
C29_14 C 0.3776(5) -0.0110(4) 0.1963(3) 0.148(6) Uani 1 1 d . . .
H29A_14 H 0.3645 0.0074 0.1928 0.222 Uiso 1 1 calc R . .
H29B_14 H 0.3773 -0.0291 0.1747 0.222 Uiso 1 1 calc R . .
H29C_14 H 0.4092 0.0081 0.2084 0.222 Uiso 1 1 calc R . .
C30_14 C 0.3654(5) -0.0720(4) 0.2245(3) 0.152(6) Uani 1 1 d . . .
H30A_14 H 0.3452 -0.0898 0.2377 0.228 Uiso 1 1 calc R . .
H30B_14 H 0.3967 -0.0542 0.2372 0.228 Uiso 1 1 calc R . .
H30C_14 H 0.3647 -0.0916 0.2036 0.228 Uiso 1 1 calc R . .
C31_14 C 0.2996(4) -0.0709(4) 0.1972(3) 0.131(5) Uani 1 1 d . . .
H31A_14 H 0.2881 -0.0521 0.1918 0.196 Uiso 1 1 calc R . .
H31B_14 H 0.2803 -0.0885 0.2109 0.196 Uiso 1 1 calc R . .
H31C_14 H 0.2990 -0.0909 0.1765 0.196 Uiso 1 1 calc R . .
C32_14 C 0.4272(3) 0.0140(3) 0.3258(3) 0.070(3) Uani 1 1 d . . .
C33_14 C 0.4187(3) 0.0288(3) 0.3617(2) 0.085(3) Uani 1 1 d . . .
H33A_14 H 0.4028 0.0028 0.3700 0.127 Uiso 1 1 calc R . .
H33B_14 H 0.3999 0.0429 0.3611 0.127 Uiso 1 1 calc R . .
H33C_14 H 0.4481 0.0500 0.3767 0.127 Uiso 1 1 calc R . .
C34_14 C 0.4554(4) -0.0108(4) 0.3269(3) 0.121(4) Uani 1 1 d . . .
H34A_14 H 0.4386 -0.0361 0.3358 0.181 Uiso 1 1 calc R . .
H34B_14 H 0.4853 0.0097 0.3413 0.181 Uiso 1 1 calc R . .
H34C_14 H 0.4596 -0.0214 0.3043 0.181 Uiso 1 1 calc R . .
C35_14 C 0.4521(3) 0.0542(3) 0.3121(3) 0.093(3) Uani 1 1 d . . .
H35A_14 H 0.4571 0.0442 0.2896 0.139 Uiso 1 1 calc R . .
H35B_14 H 0.4817 0.0755 0.3268 0.139 Uiso 1 1 calc R . .
H35C_14 H 0.4335 0.0683 0.3113 0.139 Uiso 1 1 calc R . .
B1_14 B 0.3249(3) 0.0583(3) 0.3037(2) 0.041(2) Uiso 1 1 d . . .
Zr1_15 Zr -0.31419(3) 0.13907(2) 0.025868(18) 0.04068(19) Uani 1 1 d . . .
Si1_15 Si -0.44672(7) 0.06758(6) -0.06338(5) 0.0359(5) Uani 1 1 d . . .
Si2_15 Si -0.33282(7) -0.00423(7) -0.04948(5) 0.0417(5) Uani 1 1 d . . .
O1_15 O -0.33944(16) 0.09364(15) -0.01958(12) 0.0522(14) Uani 1 1 d . G .
O2_15 O -0.41111(16) 0.04926(14) -0.05920(12) 0.0459(13) Uani 1 1 d . G .
O3_15 O -0.36456(18) 0.01793(17) -0.05273(12) 0.0558(15) Uani 1 1 d . G .
O4_15 O -0.48862(16) 0.03218(14) -0.09445(13) 0.0467(13) Uani 1 1 d . . .
O5_15 O -0.46397(16) 0.07398(16) -0.02717(12) 0.0457(13) Uani 1 1 d . . .
O6_15 O -0.42197(16) 0.11625(14) -0.07100(12) 0.0425(12) Uani 1 1 d . . .
O7A_15 O -0.3709(3) -0.0600(3) -0.0628(2) 0.040(2) Uiso 0.50 1 d P G 1
O8A_15 O -0.2967(3) 0.0024(3) -0.0761(2) 0.044(3) Uiso 0.50 1 d P G 1
O7B_15 O -0.3445(3) -0.0448(3) -0.0805(3) 0.050(3) Uiso 0.50 1 d P G 2
O8B_15 O -0.2791(3) 0.0360(3) -0.0472(3) 0.051(3) Uiso 0.50 1 d P G 2
O9_15 O -0.3229(3) -0.0035(2) -0.01182(14) 0.098(3) Uani 1 1 d . G .
C1_15 C -0.3723(3) 0.1234(3) 0.0656(2) 0.069(3) Uani 1 1 d . . .
H1E_15 H -0.3884 0.1393 0.0684 0.082 Uiso 1 1 calc R . .
C2_15 C -0.3864(3) 0.0824(3) 0.0414(2) 0.056(2) Uani 1 1 d . . .
H2E_15 H -0.4133 0.0664 0.0247 0.067 Uiso 1 1 calc R . .
C3_15 C -0.3529(3) 0.0693(3) 0.0466(2) 0.067(3) Uani 1 1 d . . .
H3E_15 H -0.3542 0.0427 0.0345 0.080 Uiso 1 1 calc R . .
C4_15 C -0.3176(3) 0.1033(3) 0.0731(2) 0.068(3) Uani 1 1 d . . .
H4E_15 H -0.2907 0.1036 0.0813 0.082 Uiso 1 1 calc R . .
C5_15 C -0.3291(3) 0.1366(3) 0.0853(2) 0.065(3) Uani 1 1 d . . .
H5E_15 H -0.3116 0.1629 0.1032 0.078 Uiso 1 1 calc R . .
C6_15 C -0.2899(6) 0.2212(3) 0.0514(4) 0.115(5) Uani 1 1 d . . .
H6E_15 H -0.2830 0.2322 0.0751 0.138 Uiso 1 1 calc R . .
C7_15 C -0.3328(6) 0.2024(4) 0.0319(4) 0.119(5) Uani 1 1 d . . .
H7E_15 H -0.3597 0.1993 0.0399 0.143 Uiso 1 1 calc R . .
C8_15 C -0.3295(5) 0.1890(3) -0.0011(3) 0.090(4) Uani 1 1 d . . .
H8E_15 H -0.3543 0.1746 -0.0194 0.108 Uiso 1 1 calc R . .
C9_15 C -0.2825(6) 0.2002(4) -0.0037(3) 0.120(5) Uani 1 1 d . . .
H9E_15 H -0.2705 0.1948 -0.0232 0.144 Uiso 1 1 calc R . .
C10_15 C -0.2583(4) 0.2216(3) 0.0307(3) 0.083(3) Uani 1 1 d . . .
H10E_15 H -0.2265 0.2339 0.0379 0.099 Uiso 1 1 calc R . .
C11_15 C -0.2437(3) 0.1447(3) 0.0353(2) 0.079(3) Uani 1 1 d . . .
H11P_15 H -0.2476 0.1157 0.0356 0.119 Uiso 1 1 calc R . .
H11Q_15 H -0.2262 0.1666 0.0568 0.119 Uiso 1 1 calc R . .
H11R_15 H -0.2271 0.1540 0.0174 0.119 Uiso 1 1 calc R . .
C12_15 C -0.5126(3) -0.0166(2) -0.10982(19) 0.045(2) Uani 1 1 d . . .
C13_15 C -0.5638(3) -0.0303(2) -0.1199(2) 0.071(3) Uani 1 1 d . . .
H13P_15 H -0.5760 -0.0241 -0.0998 0.107 Uiso 1 1 calc R . .
H13Q_15 H -0.5814 -0.0621 -0.1316 0.107 Uiso 1 1 calc R . .
H13R_15 H -0.5661 -0.0134 -0.1346 0.107 Uiso 1 1 calc R . .
C14_15 C -0.5082(3) -0.0405(2) -0.0843(2) 0.051(2) Uani 1 1 d . . .
H14S_15 H -0.4760 -0.0318 -0.0780 0.077 Uiso 1 1 calc R . .
H14T_15 H -0.5262 -0.0727 -0.0944 0.077 Uiso 1 1 calc R . .
H14U_15 H -0.5197 -0.0322 -0.0643 0.077 Uiso 1 1 calc R . .
C15_15 C -0.4916(3) -0.0258(3) -0.1409(2) 0.075(3) Uani 1 1 d . . .
H15S_15 H -0.4595 -0.0168 -0.1338 0.112 Uiso 1 1 calc R . .
H15T_15 H -0.4934 -0.0088 -0.1558 0.112 Uiso 1 1 calc R . .
H15U_15 H -0.5086 -0.0575 -0.1528 0.112 Uiso 1 1 calc R . .
C16_15 C -0.4999(3) 0.0847(3) -0.0166(2) 0.049(2) Uani 1 1 d . . .
C17_15 C -0.5206(3) 0.0969(3) -0.0436(2) 0.080(3) Uani 1 1 d . . .
H17S_15 H -0.5352 0.0716 -0.0638 0.120 Uiso 1 1 calc R . .
H17T_15 H -0.4963 0.1225 -0.0489 0.120 Uiso 1 1 calc R . .
H17U_15 H -0.5435 0.1042 -0.0353 0.120 Uiso 1 1 calc R . .
C18_15 C -0.5365(3) 0.0434(3) -0.0092(2) 0.080(3) Uani 1 1 d . . .
H18S_15 H -0.5511 0.0190 -0.0299 0.119 Uiso 1 1 calc R . .
H18T_15 H -0.5596 0.0496 0.0002 0.119 Uiso 1 1 calc R . .
H18U_15 H -0.5225 0.0350 0.0069 0.119 Uiso 1 1 calc R . .
C19_15 C -0.4762(3) 0.1240(3) 0.0162(2) 0.092(3) Uani 1 1 d . . .
H19S_15 H -0.4634 0.1153 0.0328 0.138 Uiso 1 1 calc R . .
H19T_15 H -0.4987 0.1315 0.0250 0.138 Uiso 1 1 calc R . .
H19U_15 H -0.4515 0.1499 0.0113 0.138 Uiso 1 1 calc R . .
C20_15 C -0.4106(3) 0.1296(2) -0.1012(2) 0.051(2) Uani 1 1 d . . .
C21_15 C -0.4541(4) 0.1183(3) -0.1242(3) 0.119(4) Uani 1 1 d . . .
H21V_15 H -0.4693 0.1333 -0.1122 0.178 Uiso 1 1 calc R . .
H21W_15 H -0.4750 0.0861 -0.1308 0.178 Uiso 1 1 calc R . .
H21X_15 H -0.4459 0.1282 -0.1441 0.178 Uiso 1 1 calc R . .
C22_15 C -0.3844(4) 0.1071(3) -0.1183(3) 0.119(5) Uani 1 1 d . . .
H22V_15 H -0.4046 0.0748 -0.1254 0.179 Uiso 1 1 calc R . .
H22W_15 H -0.3575 0.1147 -0.1024 0.179 Uiso 1 1 calc R . .
H22X_15 H -0.3746 0.1174 -0.1378 0.179 Uiso 1 1 calc R . .
C23_15 C -0.3778(3) 0.1802(2) -0.0904(2) 0.068(3) Uani 1 1 d . . .
H23V_15 H -0.3935 0.1953 -0.0795 0.102 Uiso 1 1 calc R . .
H23W_15 H -0.3680 0.1901 -0.1101 0.102 Uiso 1 1 calc R . .
H23X_15 H -0.3509 0.1874 -0.0748 0.102 Uiso 1 1 calc R . .
C24_15 C -0.3908(3) -0.0892(3) -0.0974(2) 0.060(2) Uani 1 1 d . . .
C25_15 C -0.4053(3) -0.0727(3) -0.1234(2) 0.080(3) Uani 1 1 d . G .
H25P_15 H -0.4347 -0.0965 -0.1372 0.121 Uiso 1 1 calc R . .
H25Q_15 H -0.3821 -0.0638 -0.1376 0.121 Uiso 1 1 calc R . .
H25R_15 H -0.4084 -0.0472 -0.1124 0.121 Uiso 1 1 calc R . .
C26_15 C -0.3666(3) -0.1156(3) -0.1099(2) 0.079(3) Uani 1 1 d . G .
H26P_15 H -0.3896 -0.1463 -0.1220 0.118 Uiso 1 1 calc R . .
H26Q_15 H -0.3485 -0.1155 -0.0908 0.118 Uiso 1 1 calc R . .
H26R_15 H -0.3465 -0.1019 -0.1249 0.118 Uiso 1 1 calc R . .
C27_15 C -0.4306(5) -0.1168(5) -0.0825(4) 0.197(8) Uani 1 1 d . G .
H27P_15 H -0.4539 -0.1425 -0.1002 0.296 Uiso 1 1 calc R . .
H27Q_15 H -0.4437 -0.0989 -0.0719 0.296 Uiso 1 1 calc R . .
H27R_15 H -0.4201 -0.1270 -0.0658 0.296 Uiso 1 1 calc R . .
C28_15 C -0.2578(3) 0.0495(4) -0.0771(3) 0.084(3) Uani 1 1 d . . .
C29_15 C -0.2287(5) 0.0926(5) -0.0517(3) 0.179(8) Uani 1 1 d . G .
H29S_15 H -0.2083 0.1142 -0.0626 0.269 Uiso 1 1 calc R . .
H29T_15 H -0.2104 0.0890 -0.0350 0.269 Uiso 1 1 calc R . .
H29U_15 H -0.2481 0.1032 -0.0409 0.269 Uiso 1 1 calc R . .
C30_15 C -0.2862(4) 0.0544(3) -0.1041(3) 0.121(4) Uani 1 1 d . G .
H30P_15 H -0.2677 0.0828 -0.1088 0.181 Uiso 1 1 calc R . .
H30Q_15 H -0.3135 0.0534 -0.0962 0.181 Uiso 1 1 calc R . .
H30R_15 H -0.2956 0.0300 -0.1245 0.181 Uiso 1 1 calc R . .
C31_15 C -0.2278(4) 0.0300(3) -0.0920(3) 0.128(5) Uani 1 1 d . G .
H31P_15 H -0.1994 0.0539 -0.0955 0.193 Uiso 1 1 calc R . .
H31Q_15 H -0.2447 0.0076 -0.1135 0.193 Uiso 1 1 calc R . .
H31R_15 H -0.2205 0.0163 -0.0766 0.193 Uiso 1 1 calc R . .
C32_15 C -0.3011(4) -0.0213(3) 0.0061(2) 0.073(3) Uani 1 1 d . . .
C33_15 C -0.2624(3) 0.0193(3) 0.0343(2) 0.094(3) Uani 1 1 d . G .
H33P_15 H -0.2760 0.0335 0.0492 0.142 Uiso 1 1 calc R . .
H33Q_15 H -0.2405 0.0408 0.0240 0.142 Uiso 1 1 calc R . .
H33R_15 H -0.2465 0.0090 0.0471 0.142 Uiso 1 1 calc R . .
C34_15 C -0.2776(4) -0.0430(4) -0.0173(2) 0.128(5) Uani 1 1 d . G .
H34P_15 H -0.3010 -0.0685 -0.0351 0.192 Uiso 1 1 calc R . .
H34Q_15 H -0.2616 -0.0529 -0.0041 0.192 Uiso 1 1 calc R . .
H34R_15 H -0.2557 -0.0210 -0.0272 0.192 Uiso 1 1 calc R . .
C35_15 C -0.3362(4) -0.0541(4) 0.0210(3) 0.118(4) Uani 1 1 d . G .
H35P_15 H -0.3501 -0.0397 0.0353 0.178 Uiso 1 1 calc R . .
H35Q_15 H -0.3214 -0.0650 0.0343 0.178 Uiso 1 1 calc R . .
H35R_15 H -0.3599 -0.0791 0.0031 0.178 Uiso 1 1 calc R . .
B1_15 B -0.3709(3) 0.0551(3) -0.0430(2) 0.036(2) Uiso 1 1 d . . .
Zr1_16 Zr 0.30007(3) 0.58823(2) 0.221963(19) 0.0447(2) Uani 1 1 d . . .
Si1_16 Si 0.46361(7) 0.67954(6) 0.25222(5) 0.0337(5) Uani 1 1 d . . .
Si2_16 Si 0.38631(7) 0.77183(6) 0.26033(5) 0.0368(5) Uani 1 1 d . . .
O1_16 O 0.35484(16) 0.64609(14) 0.22216(12) 0.0451(13) Uani 1 1 d . H .
O2_16 O 0.42960(15) 0.70167(13) 0.25603(11) 0.0337(11) Uani 1 1 d . H .
O3_16 O 0.37593(18) 0.72267(16) 0.23881(15) 0.0708(18) Uani 1 1 d . H .
O4_16 O 0.51711(16) 0.71950(15) 0.26623(11) 0.0413(12) Uani 1 1 d . . .
O5_16 O 0.44656(17) 0.64254(15) 0.27325(12) 0.0456(13) Uani 1 1 d . . .
O6_16 O 0.46049(15) 0.65364(13) 0.21298(11) 0.0347(11) Uani 1 1 d . . .
O7A_16 O 0.3795(2) 0.76392(19) 0.29751(16) 0.0339(17) Uani 0.70 1 d P H 1
O8A_16 O 0.4375(2) 0.8140(2) 0.26263(17) 0.0363(17) Uani 0.70 1 d P H 1
O7B_16 O 0.4149(8) 0.7969(7) 0.2964(6) 0.083(6) Uiso 0.30 1 d P H 2
O8B_16 O 0.4175(7) 0.7891(7) 0.2333(6) 0.087(7) Uiso 0.30 1 d P H 2
O9_16 O 0.34709(18) 0.78219(16) 0.24692(15) 0.0694(18) Uani 1 1 d . H .
C1_16 C 0.2983(6) 0.5674(4) 0.2763(3) 0.113(5) Uani 1 1 d . . .
H1_16 H 0.3073 0.5462 0.2776 0.135 Uiso 1 1 calc R . .
C2_16 C 0.3278(4) 0.6121(4) 0.2854(2) 0.075(3) Uani 1 1 d . . .
H2_16 H 0.3599 0.6267 0.2929 0.089 Uiso 1 1 calc R . .
C3_16 C 0.3018(4) 0.6324(4) 0.2815(2) 0.076(3) Uani 1 1 d . . .
H3_16 H 0.3132 0.6634 0.2864 0.092 Uiso 1 1 calc R . .
C4_16 C 0.2571(5) 0.6000(7) 0.2695(3) 0.125(6) Uani 1 1 d . . .
H4_16 H 0.2326 0.6051 0.2649 0.150 Uiso 1 1 calc R . .
C5_16 C 0.2527(6) 0.5562(5) 0.2647(3) 0.151(9) Uani 1 1 d . . .
H5_16 H 0.2263 0.5278 0.2561 0.182 Uiso 1 1 calc R . .
C6_16 C 0.2690(4) 0.5049(3) 0.1921(3) 0.072(3) Uani 1 1 d . . .
H6_16 H 0.2440 0.4835 0.1992 0.086 Uiso 1 1 calc R . .
C7_16 C 0.3162(3) 0.5233(3) 0.2050(2) 0.062(2) Uani 1 1 d . . .
H7_16 H 0.3281 0.5162 0.2223 0.075 Uiso 1 1 calc R . .
C8_16 C 0.3427(3) 0.5542(2) 0.1877(2) 0.054(2) Uani 1 1 d . . .
H8_16 H 0.3751 0.5711 0.1913 0.064 Uiso 1 1 calc R . .
C9_16 C 0.3116(3) 0.5551(2) 0.1641(2) 0.053(2) Uani 1 1 d . . .
H9_16 H 0.3198 0.5731 0.1493 0.064 Uiso 1 1 calc R . .
C10_16 C 0.2662(3) 0.5245(3) 0.1664(2) 0.069(3) Uani 1 1 d . . .
H10_16 H 0.2389 0.5182 0.1532 0.082 Uiso 1 1 calc R . .
C11_16 C 0.2445(3) 0.5977(3) 0.1956(2) 0.066(3) Uani 1 1 d . . .
H11A_16 H 0.2534 0.6057 0.1751 0.098 Uiso 1 1 calc R . .
H11B_16 H 0.2415 0.6213 0.2105 0.098 Uiso 1 1 calc R . .
H11C_16 H 0.2151 0.5699 0.1899 0.098 Uiso 1 1 calc R . .
C12_16 C 0.5392(3) 0.7597(3) 0.2953(2) 0.049(2) Uani 1 1 d . . .
C13_16 C 0.5900(3) 0.7716(3) 0.3026(2) 0.081(3) Uani 1 1 d . . .
H13A_16 H 0.6041 0.7780 0.2831 0.121 Uiso 1 1 calc R . .
H13B_16 H 0.5916 0.7465 0.3072 0.121 Uiso 1 1 calc R . .
H13C_16 H 0.6065 0.7978 0.3220 0.121 Uiso 1 1 calc R . .
C14_16 C 0.5154(3) 0.7493(3) 0.3257(2) 0.074(3) Uani 1 1 d . . .
H14A_16 H 0.4835 0.7421 0.3205 0.110 Uiso 1 1 calc R . .
H14B_16 H 0.5315 0.7753 0.3453 0.110 Uiso 1 1 calc R . .
H14C_16 H 0.5163 0.7240 0.3305 0.110 Uiso 1 1 calc R . .
C15_16 C 0.5349(3) 0.7974(2) 0.2852(2) 0.065(3) Uani 1 1 d . . .
H15A_16 H 0.5026 0.7891 0.2809 0.097 Uiso 1 1 calc R . .
H15B_16 H 0.5478 0.8017 0.2650 0.097 Uiso 1 1 calc R . .
H15C_16 H 0.5516 0.8250 0.3034 0.097 Uiso 1 1 calc R . .
C16_16 C 0.4633(3) 0.6119(3) 0.2786(2) 0.052(2) Uani 1 1 d . . .
C17_16 C 0.5167(3) 0.6349(3) 0.2798(2) 0.079(3) Uani 1 1 d . . .
H17A_16 H 0.5236 0.6408 0.2584 0.118 Uiso 1 1 calc R . .
H17B_16 H 0.5278 0.6152 0.2841 0.118 Uiso 1 1 calc R . .
H17C_16 H 0.5320 0.6629 0.2977 0.118 Uiso 1 1 calc R . .
C18_16 C 0.4498(4) 0.6016(3) 0.3109(2) 0.106(4) Uani 1 1 d . . .
H18A_16 H 0.4651 0.6291 0.3293 0.160 Uiso 1 1 calc R . .
H18B_16 H 0.4590 0.5807 0.3151 0.160 Uiso 1 1 calc R . .
H18C_16 H 0.4166 0.5885 0.3090 0.160 Uiso 1 1 calc R . .
C19_16 C 0.4405(3) 0.5703(3) 0.2482(2) 0.084(3) Uani 1 1 d . . .
H19A_16 H 0.4503 0.5788 0.2280 0.127 Uiso 1 1 calc R . .
H19B_16 H 0.4072 0.5568 0.2456 0.127 Uiso 1 1 calc R . .
H19C_16 H 0.4497 0.5490 0.2516 0.127 Uiso 1 1 calc R . .
C20_16 C 0.4775(3) 0.6724(2) 0.18483(18) 0.0397(19) Uani 1 1 d . . .
C21_16 C 0.4694(3) 0.7126(3) 0.1860(2) 0.061(2) Uani 1 1 d . . .
H21A_16 H 0.4874 0.7365 0.2065 0.091 Uiso 1 1 calc R . .
H21B_16 H 0.4368 0.7028 0.1855 0.091 Uiso 1 1 calc R . .
H21C_16 H 0.4788 0.7234 0.1666 0.091 Uiso 1 1 calc R . .
C22_16 C 0.5290(2) 0.6877(2) 0.18803(19) 0.050(2) Uani 1 1 d . . .
H22A_16 H 0.5457 0.7118 0.2087 0.075 Uiso 1 1 calc R . .
H22B_16 H 0.5403 0.6983 0.1689 0.075 Uiso 1 1 calc R . .
H22C_16 H 0.5337 0.6627 0.1885 0.075 Uiso 1 1 calc R . .
C23_16 C 0.4498(3) 0.6349(3) 0.1530(2) 0.077(3) Uani 1 1 d . . .
H23A_16 H 0.4173 0.6261 0.1518 0.116 Uiso 1 1 calc R . .
H23B_16 H 0.4538 0.6095 0.1532 0.116 Uiso 1 1 calc R . .
H23C_16 H 0.4604 0.6451 0.1336 0.116 Uiso 1 1 calc R . .
C24_16 C 0.3917(4) 0.7977(3) 0.3306(2) 0.069(3) Uani 1 1 d . . .
C25_16 C 0.4418(3) 0.8183(3) 0.3478(2) 0.080(3) Uani 1 1 d . H .
H25A_16 H 0.4622 0.8378 0.3356 0.120 Uiso 1 1 calc R . .
H25B_16 H 0.4489 0.7946 0.3478 0.120 Uiso 1 1 calc R . .
H25C_16 H 0.4462 0.8355 0.3708 0.120 Uiso 1 1 calc R . .
C26_16 C 0.3797(3) 0.8346(3) 0.3288(2) 0.083(3) Uani 1 1 d . H .
H26A_16 H 0.3477 0.8207 0.3179 0.125 Uiso 1 1 calc R . .
H26B_16 H 0.3998 0.8532 0.3160 0.125 Uiso 1 1 calc R . .
H26C_16 H 0.3841 0.8529 0.3515 0.125 Uiso 1 1 calc R . .
C27_16 C 0.3585(3) 0.7666(3) 0.3490(3) 0.097(3) Uani 1 1 d . H .
H27A_16 H 0.3270 0.7539 0.3376 0.145 Uiso 1 1 calc R . .
H27B_16 H 0.3624 0.7834 0.3721 0.145 Uiso 1 1 calc R . .
H27C_16 H 0.3651 0.7426 0.3490 0.145 Uiso 1 1 calc R . .
C28_16 C 0.4541(4) 0.8424(3) 0.2390(3) 0.084(4) Uani 1 1 d . . .
C29_16 C 0.4434(4) 0.8177(4) 0.2021(3) 0.125(5) Uani 1 1 d . H .
H29A_16 H 0.4557 0.7974 0.1988 0.188 Uiso 1 1 calc R . .
H29B_16 H 0.4575 0.8391 0.1893 0.188 Uiso 1 1 calc R . .
H29C_16 H 0.4102 0.8008 0.1944 0.188 Uiso 1 1 calc R . .
C30_16 C 0.4360(4) 0.8751(4) 0.2462(4) 0.154(6) Uani 1 1 d . H .
H30A_16 H 0.4437 0.8901 0.2702 0.231 Uiso 1 1 calc R . .
H30B_16 H 0.4027 0.8589 0.2390 0.231 Uiso 1 1 calc R . .
H30C_16 H 0.4500 0.8972 0.2339 0.231 Uiso 1 1 calc R . .
C31_16 C 0.5061(4) 0.8663(3) 0.2513(3) 0.119(4) Uani 1 1 d . H .
H31A_16 H 0.5133 0.8824 0.2751 0.178 Uiso 1 1 calc R . .
H31B_16 H 0.5217 0.8873 0.2386 0.178 Uiso 1 1 calc R . .
H31C_16 H 0.5164 0.8444 0.2482 0.178 Uiso 1 1 calc R . .
C32_16 C 0.2985(3) 0.7551(3) 0.2320(2) 0.062(3) Uani 1 1 d . . .
C33_16 C 0.2719(3) 0.7241(3) 0.2529(2) 0.087(3) Uani 1 1 d . H .
H33A_16 H 0.2755 0.7419 0.2756 0.130 Uiso 1 1 calc R . .
H33B_16 H 0.2840 0.7041 0.2538 0.130 Uiso 1 1 calc R . .
H33C_16 H 0.2394 0.7066 0.2427 0.130 Uiso 1 1 calc R . .
C34_16 C 0.2818(3) 0.7891(3) 0.2326(2) 0.080(3) Uani 1 1 d . H .
H34A_16 H 0.2853 0.8054 0.2558 0.120 Uiso 1 1 calc R . .
H34B_16 H 0.2495 0.7733 0.2220 0.120 Uiso 1 1 calc R . .
H34C_16 H 0.3000 0.8099 0.2205 0.120 Uiso 1 1 calc R . .
C35_16 C 0.2937(3) 0.7285(3) 0.1964(2) 0.083(3) Uani 1 1 d . H .
H35A_16 H 0.3108 0.7490 0.1836 0.124 Uiso 1 1 calc R . .
H35B_16 H 0.2613 0.7111 0.1858 0.124 Uiso 1 1 calc R . .
H35C_16 H 0.3058 0.7085 0.1969 0.124 Uiso 1 1 calc R . .
B1_16 B 0.3863(3) 0.6892(3) 0.2392(2) 0.038(2) Uiso 1 1 d . . .
Zr1_17 Zr 0.62487(2) 0.58219(2) 0.378922(17) 0.03286(17) Uani 1 1 d . . .
Si1_17 Si 0.79187(7) 0.67590(6) 0.41065(5) 0.0342(5) Uani 1 1 d . . .
Si2_17 Si 0.70176(9) 0.76138(8) 0.43044(7) 0.0606(7) Uani 1 1 d . . .
O1_17 O 0.67007(16) 0.64546(14) 0.40668(12) 0.0447(13) Uani 1 1 d . I .
O2_17 O 0.75136(16) 0.68167(16) 0.42732(12) 0.0468(13) Uani 1 1 d . I .
O3_17 O 0.71408(17) 0.72394(15) 0.43455(13) 0.0556(15) Uani 1 1 d . I .
O4_17 O 0.84262(15) 0.71804(14) 0.42977(12) 0.0405(12) Uani 1 1 d . . .
O5_17 O 0.79155(16) 0.63038(14) 0.41434(12) 0.0410(12) Uani 1 1 d . . .
O6_17 O 0.78029(15) 0.67107(14) 0.37087(11) 0.0389(12) Uani 1 1 d . . .
O7A_17 O 0.6979(4) 0.7899(4) 0.4613(3) 0.064(3) Uiso 0.50 1 d P I 1
O7B_17 O 0.7263(5) 0.7944(4) 0.4746(3) 0.078(4) Uiso 0.50 1 d P I 2
O8_17 O 0.7340(2) 0.7906(2) 0.40853(16) 0.0772(18) Uani 1 1 d . I .
O9A_17 O 0.6443(3) 0.7291(3) 0.4049(2) 0.035(2) Uiso 0.50 1 d P I 1
O9B_17 O 0.6543(5) 0.7519(5) 0.4249(4) 0.096(5) Uiso 0.50 1 d P I 2
C1_17 C 0.6708(3) 0.5450(3) 0.3881(3) 0.066(3) Uani 1 1 d . . .
H1F_17 H 0.6983 0.5548 0.3795 0.080 Uiso 1 1 calc R . .
C2_17 C 0.6660(3) 0.5632(3) 0.4201(3) 0.064(3) Uani 1 1 d . . .
H2F_17 H 0.6901 0.5871 0.4371 0.076 Uiso 1 1 calc R . .
C3_17 C 0.6202(3) 0.5405(3) 0.4230(2) 0.052(2) Uani 1 1 d . . .
H3F_17 H 0.6077 0.5465 0.4421 0.062 Uiso 1 1 calc R . .
C4_17 C 0.5957(3) 0.5073(2) 0.3930(2) 0.047(2) Uani 1 1 d . . .
H4F_17 H 0.5637 0.4869 0.3881 0.057 Uiso 1 1 calc R . .
C5_17 C 0.6272(4) 0.5096(3) 0.3711(2) 0.057(2) Uani 1 1 d . . .
H5F_17 H 0.6203 0.4909 0.3491 0.068 Uiso 1 1 calc R . .
C6_17 C 0.6366(3) 0.5650(3) 0.31841(19) 0.057(2) Uani 1 1 d . . .
H6F_17 H 0.6542 0.5509 0.3131 0.069 Uiso 1 1 calc R . .
C7_17 C 0.6540(3) 0.6116(3) 0.3295(2) 0.057(2) Uani 1 1 d . . .
H7F_17 H 0.6852 0.6341 0.3331 0.068 Uiso 1 1 calc R . .
C8_17 C 0.6164(3) 0.6184(3) 0.3340(2) 0.064(3) Uani 1 1 d . . .
H8F_17 H 0.6183 0.6465 0.3411 0.077 Uiso 1 1 calc R . .
C9_17 C 0.5748(3) 0.5762(3) 0.3262(2) 0.063(2) Uani 1 1 d . . .
H9F_17 H 0.5448 0.5715 0.3272 0.075 Uiso 1 1 calc R . .
C10_17 C 0.5875(3) 0.5425(3) 0.31660(19) 0.055(2) Uani 1 1 d . . .
H10F_17 H 0.5673 0.5114 0.3102 0.066 Uiso 1 1 calc R . .
C11_17 C 0.5580(2) 0.5749(2) 0.3974(2) 0.054(2) Uani 1 1 d . . .
H11S_17 H 0.5603 0.5754 0.4209 0.080 Uiso 1 1 calc R . .
H11T_17 H 0.5317 0.5468 0.3840 0.080 Uiso 1 1 calc R . .
H11U_17 H 0.5538 0.5996 0.3949 0.080 Uiso 1 1 calc R . .
C12_17 C 0.8616(3) 0.7668(2) 0.4424(2) 0.048(2) Uani 1 1 d . . .
C13_17 C 0.9139(3) 0.7869(3) 0.4455(2) 0.073(3) Uani 1 1 d . . .
H13S_17 H 0.9214 0.7799 0.4234 0.110 Uiso 1 1 calc R . .
H13T_17 H 0.9246 0.7744 0.4602 0.110 Uiso 1 1 calc R . .
H13U_17 H 0.9290 0.8192 0.4550 0.110 Uiso 1 1 calc R . .
C14_17 C 0.8476(3) 0.7767(3) 0.4765(2) 0.077(3) Uani 1 1 d . . .
H14V_17 H 0.8142 0.7634 0.4734 0.116 Uiso 1 1 calc R . .
H14W_17 H 0.8620 0.8089 0.4863 0.116 Uiso 1 1 calc R . .
H14X_17 H 0.8576 0.7641 0.4914 0.116 Uiso 1 1 calc R . .
C15_17 C 0.8431(3) 0.7828(2) 0.4174(2) 0.060(2) Uani 1 1 d . . .
H15V_17 H 0.8099 0.7696 0.4159 0.090 Uiso 1 1 calc R . .
H15W_17 H 0.8499 0.7737 0.3954 0.090 Uiso 1 1 calc R . .
H15X_17 H 0.8576 0.8152 0.4250 0.090 Uiso 1 1 calc R . .
C16_17 C 0.8127(3) 0.6223(2) 0.4415(2) 0.046(2) Uani 1 1 d . . .
C17_17 C 0.8648(3) 0.6417(2) 0.44125(19) 0.052(2) Uani 1 1 d . . .
H17V_17 H 0.8796 0.6740 0.4457 0.078 Uiso 1 1 calc R . .
H17W_17 H 0.8692 0.6287 0.4194 0.078 Uiso 1 1 calc R . .
H17X_17 H 0.8784 0.6346 0.4586 0.078 Uiso 1 1 calc R . .
C18_17 C 0.8050(3) 0.6428(3) 0.4760(2) 0.067(3) Uani 1 1 d . . .
H18V_17 H 0.8196 0.6751 0.4803 0.101 Uiso 1 1 calc R . .
H18W_17 H 0.8185 0.6358 0.4935 0.101 Uiso 1 1 calc R . .
H18X_17 H 0.7721 0.6304 0.4758 0.101 Uiso 1 1 calc R . .
C19_17 C 0.7895(3) 0.5710(2) 0.4345(2) 0.073(3) Uani 1 1 d . . .
H19V_17 H 0.7944 0.5581 0.4128 0.110 Uiso 1 1 calc R . .
H19W_17 H 0.7566 0.5586 0.4343 0.110 Uiso 1 1 calc R . .
H19X_17 H 0.8030 0.5640 0.4520 0.110 Uiso 1 1 calc R . .
C20_17 C 0.8016(2) 0.6598(2) 0.34194(18) 0.0401(19) Uani 1 1 d . . .
C21_17 C 0.8536(2) 0.6795(2) 0.3534(2) 0.057(2) Uani 1 1 d . . .
H21Y_17 H 0.8684 0.7119 0.3618 0.086 Uiso 1 1 calc R . .
H21Z_17 H 0.8668 0.6715 0.3345 0.086 Uiso 1 1 calc R . .
H22Y_17 H 0.8585 0.6675 0.3712 0.086 Uiso 1 1 calc R . .
C22_17 C 0.7922(3) 0.6809(2) 0.31641(19) 0.058(2) Uani 1 1 d . . .
H22Z_17 H 0.7591 0.6677 0.3097 0.087 Uiso 1 1 calc R . .
H23Y_17 H 0.8055 0.6753 0.2968 0.087 Uiso 1 1 calc R . .
H23Z_17 H 0.8060 0.7129 0.3265 0.087 Uiso 1 1 calc R . .
C23_17 C 0.7773(3) 0.6088(2) 0.32851(19) 0.053(2) Uani 1 1 d . . .
H24A_17 H 0.7445 0.5971 0.3213 0.080 Uiso 1 1 calc R . .
H24B_17 H 0.7818 0.5965 0.3462 0.080 Uiso 1 1 calc R . .
H24C_17 H 0.7902 0.6005 0.3095 0.080 Uiso 1 1 calc R . .
C24_17 C 0.7384(4) 0.8352(4) 0.4899(3) 0.093(4) Uani 1 1 d . . .
C25A_17 C 0.7761(8) 0.8320(8) 0.4948(6) 0.115(8) Uiso 0.50 1 d P I .
H25S_17 H 0.7690 0.8066 0.5034 0.173 Uiso 0.50 1 calc PR . .
H25T_17 H 0.8000 0.8592 0.5110 0.173 Uiso 0.50 1 calc PR . .
H25U_17 H 0.7869 0.8279 0.4736 0.173 Uiso 0.50 1 calc PR . .
C25B_17 C 0.7931(7) 0.8657(7) 0.4842(5) 0.098(7) Uiso 0.50 1 d P I .
H25V_17 H 0.8107 0.8906 0.5043 0.147 Uiso 0.50 1 calc PR . .
H25W_17 H 0.7928 0.8771 0.4650 0.147 Uiso 0.50 1 calc PR . .
H25X_17 H 0.8072 0.8469 0.4801 0.147 Uiso 0.50 1 calc PR . .
C26_17 C 0.7241(5) 0.8637(3) 0.4804(4) 0.172(7) Uani 1 1 d . I .
H26S_17 H 0.6917 0.8526 0.4817 0.259 Uiso 1 1 calc R . .
H26T_17 H 0.7284 0.8642 0.4574 0.259 Uiso 1 1 calc R . .
H26U_17 H 0.7425 0.8938 0.4955 0.259 Uiso 1 1 calc R . .
C27_17 C 0.7235(8) 0.8339(7) 0.5242(4) 0.296(13) Uani 1 1 d . I .
H27S_17 H 0.6904 0.8139 0.5208 0.444 Uiso 1 1 calc R . .
H27T_17 H 0.7310 0.8638 0.5370 0.444 Uiso 1 1 calc R . .
H27U_17 H 0.7397 0.8233 0.5365 0.444 Uiso 1 1 calc R . .
C28_17 C 0.7312(3) 0.7938(3) 0.3752(2) 0.062(2) Uani 1 1 d . . .
C29_17 C 0.7160(6) 0.7468(5) 0.3535(3) 0.245(11) Uani 1 1 d . I .
H29D_17 H 0.6855 0.7261 0.3566 0.368 Uiso 1 1 calc R . .
H29E_17 H 0.7378 0.7377 0.3599 0.368 Uiso 1 1 calc R . .
H29F_17 H 0.7152 0.7464 0.3299 0.368 Uiso 1 1 calc R . .
C30_17 C 0.7781(3) 0.8243(3) 0.3696(3) 0.108(4) Uani 1 1 d . I .
H30S_17 H 0.7887 0.8547 0.3832 0.162 Uiso 1 1 calc R . .
H30T_17 H 0.7768 0.8234 0.3460 0.162 Uiso 1 1 calc R . .
H30U_17 H 0.7994 0.8146 0.3759 0.162 Uiso 1 1 calc R . .
C31_17 C 0.6983(4) 0.8080(6) 0.3679(5) 0.236(11) Uani 1 1 d . I .
H31S_17 H 0.7091 0.8381 0.3823 0.355 Uiso 1 1 calc R . .
H31T_17 H 0.6684 0.7877 0.3722 0.355 Uiso 1 1 calc R . .
H31U_17 H 0.6954 0.8078 0.3444 0.355 Uiso 1 1 calc R . .
C32_17 C 0.6039(4) 0.7219(4) 0.4217(5) 0.127(6) Uani 1 1 d . . .
C33_17 C 0.5688(4) 0.6891(4) 0.3897(4) 0.163(8) Uani 1 1 d . I .
H33S_17 H 0.5712 0.7047 0.3727 0.244 Uiso 1 1 calc R . .
H33T_17 H 0.5378 0.6771 0.3948 0.244 Uiso 1 1 calc R . .
H33U_17 H 0.5750 0.6648 0.3812 0.244 Uiso 1 1 calc R . .
C34_17 C 0.5964(4) 0.7624(4) 0.4348(4) 0.216(10) Uani 1 1 d . I .
H34S_17 H 0.5972 0.7762 0.4169 0.324 Uiso 1 1 calc R . .
H34T_17 H 0.6207 0.7841 0.4538 0.324 Uiso 1 1 calc R . .
H34U_17 H 0.5666 0.7522 0.4418 0.324 Uiso 1 1 calc R . .
C35_17 C 0.6028(5) 0.7001(4) 0.4505(4) 0.194(9) Uani 1 1 d . I .
H35S_17 H 0.6076 0.6747 0.4425 0.291 Uiso 1 1 calc R . .
H35T_17 H 0.5730 0.6899 0.4576 0.291 Uiso 1 1 calc R . .
H35U_17 H 0.6270 0.7219 0.4695 0.291 Uiso 1 1 calc R . .
B1_17 B 0.7105(3) 0.6828(3) 0.4217(2) 0.034(2) Uiso 1 1 d . . .
Zr1_18 Zr 0.75109(3) 0.39537(2) 0.587647(19) 0.0439(2) Uani 1 1 d . . .
Si1_18 Si 0.58386(7) 0.33709(7) 0.54080(6) 0.0471(6) Uani 1 1 d . . .
Si2_18 Si 0.67462(7) 0.38095(6) 0.45713(5) 0.0358(5) Uani 1 1 d . . .
O1_18 O 0.7057(2) 0.3820(2) 0.54947(14) 0.098(2) Uani 1 1 d . J .
O2_18 O 0.62627(19) 0.34723(18) 0.52507(18) 0.113(3) Uani 1 1 d . J .
O3_18 O 0.68486(19) 0.38140(18) 0.49522(13) 0.0649(16) Uani 1 1 d . J .
O4A_18 O 0.5333(3) 0.3075(3) 0.5200(2) 0.026(2) Uiso 0.50 1 d P J 1
O5A_18 O 0.5945(3) 0.3016(3) 0.5612(2) 0.023(2) Uiso 0.50 1 d P J 1
O6A_18 O 0.5867(3) 0.3745(3) 0.5735(2) 0.032(2) Uiso 0.50 1 d P J 1
O4B_18 O 0.5491(3) 0.3253(3) 0.5025(3) 0.053(3) Uiso 0.50 1 d P J 2
O5B_18 O 0.5560(4) 0.3073(4) 0.5584(3) 0.065(3) Uiso 0.50 1 d P J 2
O6B_18 O 0.5982(3) 0.3935(3) 0.5562(3) 0.050(3) Uiso 0.50 1 d P J 2
O7_18 O 0.6575(2) 0.3295(2) 0.43621(16) 0.103(3) Uani 1 1 d . . .
O8_18 O 0.6347(2) 0.3913(2) 0.44914(19) 0.104(3) Uani 1 1 d . . .
O9_18 O 0.72079(17) 0.41545(16) 0.44649(13) 0.0512(14) Uani 1 1 d . . .
C1A_18 C 0.7168(3) 0.3167(3) 0.5956(3) 0.078(3) Uani 1 1 d . . .
C1B_18 C 0.7415(8) 0.3471(7) 0.6268(6) 0.088(6) Uiso 0.50 1 d P . .
C2A_18 C 0.6987(5) 0.3052(5) 0.5625(4) 0.047(4) Uiso 0.50 1 d P . .
C3A_18 C 0.7368(5) 0.3194(5) 0.5434(4) 0.049(4) Uiso 0.50 1 d P . .
C3B_18 C 0.7501(7) 0.3213(6) 0.5720(6) 0.068(5) Uiso 0.50 1 d P . .
C4A_18 C 0.7790(7) 0.3373(6) 0.5672(5) 0.052(4) Uiso 0.50 1 d P . .
C4B_18 C 0.7940(6) 0.3509(6) 0.5921(5) 0.055(5) Uiso 0.50 1 d P . .
C5A_18 C 0.7663(7) 0.3344(6) 0.5984(5) 0.055(5) Uiso 0.50 1 d P . .
C5B_18 C 0.7903(7) 0.3666(6) 0.6252(5) 0.080(6) Uiso 0.50 1 d P . .
C6A_18 C 0.7867(6) 0.4362(6) 0.6478(5) 0.068(5) Uiso 0.50 1 d P . .
C6B_18 C 0.7740(6) 0.4581(6) 0.6451(4) 0.051(4) Uiso 0.50 1 d P . .
C7A_18 C 0.7379(7) 0.4094(6) 0.6474(5) 0.075(6) Uiso 0.50 1 d P . .
C8A_18 C 0.7190(4) 0.4299(3) 0.6325(3) 0.086(3) Uani 1 1 d . . .
C8B_18 C 0.7140(6) 0.4439(6) 0.6068(5) 0.059(5) Uiso 0.50 1 d P . .
C9A_18 C 0.7498(8) 0.4631(6) 0.6199(5) 0.065(5) Uiso 0.50 1 d P . .
C9B_18 C 0.7554(6) 0.4743(5) 0.5991(4) 0.052(4) Uiso 0.50 1 d P . .
C10A_18 C 0.7944(4) 0.4768(4) 0.6264(3) 0.112(5) Uani 1 1 d . . .
C11_18 C 0.8166(3) 0.4326(3) 0.5661(2) 0.073(3) Uani 1 1 d . . .
H12B_18 H 0.8317 0.4644 0.5774 0.109 Uiso 1 1 calc R . .
H12C_18 H 0.8081 0.4275 0.5421 0.109 Uiso 1 1 calc R . .
H12D_18 H 0.8376 0.4215 0.5696 0.109 Uiso 1 1 calc R . .
C12_18 C 0.5193(4) 0.2789(3) 0.4818(3) 0.088(4) Uani 1 1 d . . .
C13_18 C 0.4712(4) 0.2518(4) 0.4849(3) 0.136(5) Uani 1 1 d . J .
H16K_18 H 0.4537 0.2300 0.4634 0.204 Uiso 1 1 calc R . .
H16L_18 H 0.4581 0.2711 0.4917 0.204 Uiso 1 1 calc R . .
H16M_18 H 0.4699 0.2364 0.5019 0.204 Uiso 1 1 calc R . .
C14_18 C 0.5450(4) 0.2518(4) 0.4768(3) 0.150(6) Uani 1 1 d . J .
H16N_18 H 0.5369 0.2339 0.4534 0.225 Uiso 1 1 calc R . .
H16O_18 H 0.5362 0.2322 0.4913 0.225 Uiso 1 1 calc R . .
H16P_18 H 0.5781 0.2723 0.4825 0.225 Uiso 1 1 calc R . .
C15_18 C 0.5204(4) 0.2977(4) 0.4512(4) 0.131(5) Uani 1 1 d . J .
H16Q_18 H 0.5103 0.2738 0.4304 0.196 Uiso 1 1 calc R . .
H16R_18 H 0.5517 0.3210 0.4519 0.196 Uiso 1 1 calc R . .
H16S_18 H 0.5000 0.3103 0.4522 0.196 Uiso 1 1 calc R . .
C16_18 C 0.5723(3) 0.2846(3) 0.5859(2) 0.061(2) Uani 1 1 d . . .
C17_18 C 0.5232(3) 0.2680(3) 0.5904(3) 0.118(5) Uani 1 1 d . J .
H17S_18 H 0.5164 0.2506 0.6064 0.176 Uiso 1 1 calc R . .
H17T_18 H 0.5028 0.2493 0.5688 0.176 Uiso 1 1 calc R . .
H17U_18 H 0.5186 0.2934 0.5987 0.176 Uiso 1 1 calc R . .
C18_18 C 0.5769(4) 0.2436(4) 0.5734(3) 0.160(7) Uani 1 1 d . J .
H18V_18 H 0.5863 0.2361 0.5925 0.240 Uiso 1 1 calc R . .
H18W_18 H 0.5999 0.2495 0.5590 0.240 Uiso 1 1 calc R . .
H18X_18 H 0.5473 0.2187 0.5607 0.240 Uiso 1 1 calc R . .
C19_18 C 0.6051(3) 0.3190(4) 0.6176(3) 0.132(5) Uani 1 1 d . J .
H19Y_18 H 0.6129 0.3041 0.6318 0.198 Uiso 1 1 calc R . .
H19Z_18 H 0.5906 0.3346 0.6296 0.198 Uiso 1 1 calc R . .
H19A_18 H 0.6331 0.3403 0.6116 0.198 Uiso 1 1 calc R . .
C20_18 C 0.5775(3) 0.4153(3) 0.5715(2) 0.060(2) Uani 1 1 d . . .
C21_18 C 0.5398(5) 0.4040(4) 0.5424(3) 0.163(7) Uani 1 1 d . J .
H28K_18 H 0.5369 0.4303 0.5434 0.244 Uiso 1 1 calc R . .
H28L_18 H 0.5106 0.3798 0.5444 0.244 Uiso 1 1 calc R . .
H28M_18 H 0.5482 0.3949 0.5211 0.244 Uiso 1 1 calc R . .
C22_18 C 0.6179(5) 0.4603(5) 0.5785(5) 0.267(11) Uani 1 1 d . J .
H28N_18 H 0.6079 0.4814 0.5765 0.401 Uiso 1 1 calc R . .
H28O_18 H 0.6380 0.4599 0.5624 0.401 Uiso 1 1 calc R . .
H28P_18 H 0.6347 0.4692 0.6011 0.401 Uiso 1 1 calc R . .
C23_18 C 0.5586(5) 0.4127(4) 0.6010(3) 0.160(6) Uani 1 1 d . J .
H28Q_18 H 0.5490 0.4350 0.6067 0.240 Uiso 1 1 calc R . .
H28R_18 H 0.5817 0.4182 0.6193 0.240 Uiso 1 1 calc R . .
H28S_18 H 0.5321 0.3831 0.5973 0.240 Uiso 1 1 calc R . .
C24_18 C 0.6487(4) 0.3045(3) 0.4018(2) 0.068(3) Uani 1 1 d . . .
C25_18 C 0.5953(4) 0.2730(4) 0.3911(3) 0.142(5) Uani 1 1 d . . .
H28T_18 H 0.5806 0.2909 0.3905 0.213 Uiso 1 1 calc R . .
H28U_18 H 0.5838 0.2561 0.4072 0.213 Uiso 1 1 calc R . .
H28V_18 H 0.5883 0.2526 0.3689 0.213 Uiso 1 1 calc R . .
C26_18 C 0.6681(5) 0.3332(3) 0.3787(2) 0.134(5) Uani 1 1 d . . .
H28W_18 H 0.7012 0.3522 0.3861 0.200 Uiso 1 1 calc R . .
H28X_18 H 0.6539 0.3517 0.3790 0.200 Uiso 1 1 calc R . .
H28Y_18 H 0.6616 0.3142 0.3559 0.200 Uiso 1 1 calc R . .
C27_18 C 0.6707(5) 0.2757(5) 0.4025(4) 0.185(7) Uani 1 1 d . . .
H28Z_18 H 0.7040 0.2946 0.4091 0.278 Uiso 1 1 calc R . .
H28B_18 H 0.6634 0.2551 0.3802 0.278 Uiso 1 1 calc R . .
H28C_18 H 0.6589 0.2587 0.4186 0.278 Uiso 1 1 calc R . .
C28_18 C 0.6317(3) 0.4311(3) 0.4486(2) 0.052(2) Uani 1 1 d . . .
C29_18 C 0.6584(4) 0.4677(4) 0.4812(3) 0.170(7) Uani 1 1 d . . .
H29D_18 H 0.6450 0.4576 0.5000 0.255 Uiso 1 1 calc R . .
H29E_18 H 0.6570 0.4943 0.4805 0.255 Uiso 1 1 calc R . .
H29F_18 H 0.6904 0.4747 0.4841 0.255 Uiso 1 1 calc R . .
C30_18 C 0.6514(3) 0.4454(3) 0.4185(2) 0.085(3) Uani 1 1 d . . .
H32C_18 H 0.6842 0.4552 0.4220 0.127 Uiso 1 1 calc R . .
H32D_18 H 0.6470 0.4699 0.4159 0.127 Uiso 1 1 calc R . .
H32E_18 H 0.6357 0.4203 0.3983 0.127 Uiso 1 1 calc R . .
C31_18 C 0.5805(3) 0.4155(3) 0.4445(2) 0.085(3) Uani 1 1 d . . .
H32F_18 H 0.5691 0.4066 0.4642 0.127 Uiso 1 1 calc R . .
H32G_18 H 0.5642 0.3901 0.4245 0.127 Uiso 1 1 calc R . .
H32H_18 H 0.5755 0.4397 0.4421 0.127 Uiso 1 1 calc R . .
C32_18 C 0.7697(3) 0.4382(2) 0.4592(2) 0.053(2) Uani 1 1 d . . .
C33_18 C 0.7814(3) 0.4752(3) 0.4922(2) 0.079(3) Uani 1 1 d . . .
H36D_18 H 0.7730 0.4966 0.4877 0.118 Uiso 1 1 calc R . .
H36E_18 H 0.8143 0.4905 0.5010 0.118 Uiso 1 1 calc R . .
H36F_18 H 0.7644 0.4619 0.5086 0.118 Uiso 1 1 calc R . .
C34_18 C 0.7938(3) 0.4572(3) 0.4315(2) 0.082(3) Uani 1 1 d . . .
H36G_18 H 0.7850 0.4783 0.4270 0.123 Uiso 1 1 calc R . .
H36H_18 H 0.7848 0.4329 0.4110 0.123 Uiso 1 1 calc R . .
H36I_18 H 0.8271 0.4724 0.4388 0.123 Uiso 1 1 calc R . .
C35_18 C 0.7833(3) 0.4039(3) 0.4668(3) 0.087(3) Uani 1 1 d . . .
H36J_18 H 0.7760 0.3805 0.4462 0.131 Uiso 1 1 calc R . .
H36K_18 H 0.7662 0.3907 0.4833 0.131 Uiso 1 1 calc R . .
H36L_18 H 0.8162 0.4193 0.4756 0.131 Uiso 1 1 calc R . .
B1_18 B 0.6725(3) 0.3702(3) 0.5238(3) 0.049(2) Uiso 1 1 d . . .

loop_
_atom_site_aniso_label
_atom_site_aniso_U_11
_atom_site_aniso_U_22
_atom_site_aniso_U_33
_atom_site_aniso_U_23
_atom_site_aniso_U_13
_atom_site_aniso_U_12
Zr1_1 0.0330(4) 0.0210(3) 0.0322(4) 0.0033(3) 0.0058(3) 0.0153(3)
Si1_1 0.0310(12) 0.0255(10) 0.0382(12) 0.0057(9) 0.0077(10) 0.0158(10)
Si2_1 0.0391(12) 0.0223(10) 0.0404(12) 0.0050(9) 0.0073(10) 0.0200(10)
O1_1 0.037(3) 0.020(2) 0.054(3) -0.006(2) -0.001(2) 0.016(2)
O2_1 0.030(3) 0.039(3) 0.056(3) -0.011(3) 0.002(2) 0.019(2)
O3_1 0.039(3) 0.021(2) 0.057(3) 0.004(2) 0.014(2) 0.020(2)
O4_1 0.038(3) 0.033(3) 0.064(4) -0.006(3) 0.006(3) 0.019(3)
O5_1 0.049(4) 0.096(5) 0.041(3) -0.004(3) 0.013(3) 0.020(3)
O6_1 0.053(4) 0.055(4) 0.158(7) 0.051(4) -0.016(4) 0.022(3)
O7_1 0.046(3) 0.034(3) 0.040(3) 0.008(2) 0.010(2) 0.022(2)
O8_1 0.049(3) 0.025(3) 0.041(3) 0.003(2) 0.004(2) 0.024(2)
O9_1 0.037(3) 0.034(3) 0.051(3) 0.015(2) 0.017(2) 0.024(2)
C1_1 0.062(6) 0.051(5) 0.039(5) 0.014(4) 0.018(4) 0.033(5)
C2_1 0.061(6) 0.040(5) 0.055(6) 0.021(4) 0.028(5) 0.020(5)
C3_1 0.079(7) 0.044(5) 0.045(5) 0.024(4) 0.015(5) 0.035(5)
C4_1 0.044(5) 0.059(5) 0.045(5) 0.017(4) 0.004(4) 0.034(5)
C5_1 0.053(6) 0.033(4) 0.034(5) 0.000(4) 0.005(4) 0.017(4)
C6_1 0.114(9) 0.049(6) 0.046(6) 0.020(5) 0.025(6) 0.058(6)
C7_1 0.078(8) 0.088(8) 0.118(10) 0.072(7) 0.051(7) 0.069(7)
C8_1 0.073(7) 0.031(5) 0.080(8) 0.011(5) -0.028(6) 0.020(5)
C9_1 0.107(8) 0.071(7) 0.045(6) 0.020(5) 0.029(6) 0.069(7)
C10_1 0.045(5) 0.037(5) 0.080(7) 0.027(5) 0.003(5) 0.015(4)
C11_1 0.042(5) 0.040(4) 0.052(5) 0.004(4) 0.014(4) 0.023(4)
C12_1 0.037(5) 0.031(4) 0.054(5) 0.005(4) 0.004(4) 0.013(4)
C13_1 0.035(5) 0.044(5) 0.095(7) 0.005(5) 0.000(5) 0.007(4)
C14_1 0.071(6) 0.069(6) 0.109(8) 0.051(6) 0.035(6) 0.047(5)
C15_1 0.073(6) 0.069(6) 0.051(6) -0.003(5) 0.003(5) 0.041(5)
C16_1 0.049(5) 0.046(5) 0.030(4) 0.015(4) 0.014(4) 0.030(4)
C17_1 0.056(6) 0.079(6) 0.048(5) 0.021(5) 0.023(4) 0.038(5)
C18_1 0.079(8) 0.119(9) 0.159(12) 0.094(9) 0.038(8) 0.045(7)
C19_1 0.065(7) 0.060(6) 0.113(9) -0.022(6) 0.015(6) 0.026(6)
C20_1 0.052(5) 0.050(5) 0.053(5) 0.033(4) -0.001(4) 0.026(4)
C21_1 0.058(6) 0.064(6) 0.074(7) 0.022(5) 0.003(5) 0.034(5)
C22_1 0.069(8) 0.242(16) 0.052(7) 0.028(9) 0.020(6) 0.032(9)
C23_1 0.070(7) 0.055(7) 0.242(15) 0.026(8) -0.006(8) 0.036(6)
C24_1 0.059(6) 0.057(6) 0.049(6) 0.019(5) 0.011(5) 0.029(5)
C25_1 0.082(7) 0.103(7) 0.056(6) 0.039(6) 0.033(5) 0.054(6)
C26_1 0.127(9) 0.144(10) 0.079(8) 0.064(7) 0.032(7) 0.100(8)
C27_1 0.082(8) 0.098(8) 0.056(6) 0.009(6) 0.006(6) 0.005(7)
C28_1 0.047(5) 0.027(4) 0.048(5) -0.007(4) -0.004(4) 0.019(4)
C29_1 0.062(6) 0.048(5) 0.088(7) -0.015(5) -0.024(5) 0.027(5)
C30_1 0.093(8) 0.071(7) 0.079(7) -0.014(6) 0.021(6) 0.049(6)
C31_1 0.113(8) 0.028(5) 0.073(7) 0.003(5) 0.004(6) 0.030(5)
C32_1 0.042(5) 0.038(4) 0.063(6) 0.019(4) 0.015(4) 0.024(4)
C33_1 0.039(5) 0.071(6) 0.074(7) 0.016(5) 0.002(5) 0.014(5)
C34_1 0.058(6) 0.077(7) 0.138(9) 0.041(6) 0.039(6) 0.054(6)
C35_1 0.055(6) 0.071(6) 0.071(6) 0.031(5) 0.026(5) 0.038(5)
Zr1_2 0.0426(5) 0.0241(4) 0.0427(5) 0.0013(3) 0.0038(4) 0.0169(4)
Si1_2 0.0465(14) 0.0300(11) 0.0539(15) 0.0142(10) 0.0048(11) 0.0246(11)
Si2_2 0.0470(14) 0.0261(11) 0.0421(13) 0.0085(10) 0.0002(11) 0.0221(10)
O1_2 0.056(3) 0.032(3) 0.052(3) 0.001(3) -0.010(3) 0.027(3)
O2_2 0.062(3) 0.032(3) 0.046(3) 0.010(2) 0.002(3) 0.032(3)
O3_2 0.058(3) 0.023(3) 0.035(3) -0.001(2) -0.004(2) 0.024(2)
O4_2 0.058(4) 0.039(3) 0.054(3) 0.015(3) 0.020(3) 0.030(3)
O5_2 0.069(4) 0.039(3) 0.063(4) 0.012(3) 0.006(3) 0.037(3)
O6_2 0.044(3) 0.042(3) 0.056(4) 0.002(3) -0.006(3) 0.021(3)
O7_2 0.045(3) 0.025(3) 0.056(3) 0.001(2) -0.003(3) 0.021(3)
O8_2 0.064(4) 0.054(3) 0.046(3) 0.023(3) 0.013(3) 0.045(3)
O9_2 0.051(3) 0.038(3) 0.044(3) 0.010(2) 0.011(3) 0.026(3)
C1_2 0.063(6) 0.058(6) 0.095(8) 0.030(6) 0.038(6) 0.042(6)
C2_2 0.039(5) 0.061(6) 0.081(7) 0.016(6) 0.016(5) 0.019(5)
C3_2 0.060(7) 0.052(6) 0.116(9) 0.040(6) 0.040(6) 0.030(6)
C4_2 0.068(7) 0.107(9) 0.061(7) 0.037(6) 0.023(6) 0.047(7)
C5_2 0.067(7) 0.052(6) 0.058(6) 0.003(5) 0.026(5) 0.022(5)
C6_2 0.059(6) 0.028(5) 0.071(7) 0.004(4) 0.010(5) 0.009(5)
C7_2 0.072(7) 0.034(5) 0.070(6) 0.016(5) 0.016(6) 0.023(5)
C8_2 0.101(9) 0.058(6) 0.055(6) 0.024(5) 0.028(6) 0.031(6)
C9_2 0.086(8) 0.046(6) 0.111(9) 0.017(6) 0.061(7) 0.029(6)
C10_2 0.045(6) 0.058(6) 0.099(8) 0.010(6) 0.008(5) 0.015(5)
C11_2 0.055(6) 0.048(5) 0.069(6) 0.001(5) -0.015(5) 0.024(5)
C12_2 0.089(8) 0.073(7) 0.077(7) 0.044(6) 0.043(6) 0.051(6)
C13_2 0.085(9) 0.090(8) 0.150(12) 0.050(8) 0.057(8) 0.032(7)
C14_2 0.200(13) 0.161(11) 0.095(9) 0.089(8) 0.064(9) 0.145(10)
C15_2 0.166(11) 0.158(11) 0.099(9) 0.076(8) 0.090(8) 0.132(10)
C16_2 0.081(7) 0.034(5) 0.082(7) 0.008(5) 0.005(6) 0.035(5)
C17_2 0.171(12) 0.103(8) 0.123(10) 0.052(8) 0.080(9) 0.106(9)
C18_2 0.161(11) 0.102(8) 0.104(9) 0.035(7) 0.015(8) 0.111(8)
C19_2 0.120(10) 0.039(6) 0.175(12) -0.010(7) -0.027(9) 0.052(7)
C20_2 0.053(6) 0.064(6) 0.087(8) 0.024(6) -0.001(6) 0.030(5)
C24_2 0.068(6) 0.023(4) 0.056(6) -0.006(4) -0.023(5) 0.026(4)
C25_2 0.082(7) 0.045(5) 0.070(7) -0.002(5) -0.017(5) 0.028(5)
C26_2 0.094(7) 0.023(4) 0.118(9) -0.007(5) -0.026(6) 0.031(5)
C27_2 0.050(6) 0.053(5) 0.091(7) 0.004(5) 0.001(5) 0.025(5)
C28_2 0.058(6) 0.059(5) 0.057(6) 0.023(5) 0.011(5) 0.038(5)
C29_2 0.086(7) 0.107(8) 0.094(8) 0.057(7) 0.036(6) 0.070(7)
C30_2 0.095(7) 0.063(6) 0.085(7) 0.035(5) 0.018(6) 0.059(6)
C31_2 0.093(7) 0.071(6) 0.054(6) 0.016(5) -0.001(5) 0.056(6)
C32_2 0.057(6) 0.050(5) 0.049(5) 0.017(4) 0.008(5) 0.033(5)
C33_2 0.060(6) 0.058(6) 0.077(7) 0.018(5) 0.008(5) 0.026(5)
C34_2 0.083(7) 0.059(6) 0.117(9) 0.011(6) 0.040(6) 0.046(6)
C35_2 0.068(7) 0.095(7) 0.068(7) 0.027(6) 0.006(5) 0.037(6)
Zr1_3 0.0351(4) 0.0321(4) 0.0487(5) 0.0109(4) 0.0062(4) 0.0199(4)
Si1_3 0.0342(12) 0.0336(11) 0.0338(12) 0.0079(9) 0.0083(10) 0.0197(10)
Si2_3 0.0558(15) 0.0354(12) 0.0376(13) 0.0143(10) 0.0191(11) 0.0267(11)
O1_3 0.038(3) 0.083(4) 0.038(3) 0.017(3) 0.006(3) 0.009(3)
O2_3 0.037(3) 0.042(3) 0.033(3) 0.008(2) 0.008(2) 0.019(2)
O3_3 0.051(3) 0.062(3) 0.044(3) 0.027(3) 0.017(3) 0.020(3)
O4_3 0.039(3) 0.050(3) 0.052(3) 0.008(3) 0.002(3) 0.024(3)
O5_3 0.042(3) 0.060(3) 0.052(3) 0.028(3) 0.009(3) 0.022(3)
O6_3 0.061(4) 0.053(3) 0.058(4) 0.001(3) 0.016(3) 0.033(3)
O7_3 0.088(5) 0.046(3) 0.066(4) -0.001(3) 0.032(3) 0.016(3)
O8_3 0.099(5) 0.089(4) 0.076(4) 0.049(4) 0.043(4) 0.071(4)
O9_3 0.071(4) 0.046(3) 0.046(3) 0.018(3) 0.021(3) 0.018(3)
C1_3 0.090(16) 0.129(17) 0.43(4) 0.20(2) 0.086(19) 0.081(14)
C2_3 0.102(14) 0.039(7) 0.35(3) 0.049(14) 0.075(18) 0.050(9)
C3_3 0.090(11) 0.043(8) 0.41(3) -0.011(12) 0.106(17) 0.034(8)
C4_3 0.090(13) 0.068(10) 0.39(4) 0.034(18) 0.03(2) 0.071(11)
C5_3 0.14(2) 0.153(18) 0.38(4) 0.15(3) 0.00(2) 0.093(16)
C6_3 0.111(13) 0.137(12) 0.040(7) 0.007(8) 0.012(7) -0.002(10)
C7_3 0.088(9) 0.057(7) 0.099(10) -0.036(7) 0.043(8) 0.022(7)
C8_3 0.117(10) 0.041(6) 0.124(10) -0.006(7) 0.035(9) 0.045(7)
C9_3 0.070(9) 0.068(8) 0.094(10) -0.047(7) 0.005(8) -0.002(7)
C10_3 0.090(12) 0.186(15) 0.052(8) 0.015(9) -0.023(7) -0.005(11)
C11_3 0.044(5) 0.079(6) 0.078(7) 0.025(5) 0.011(5) 0.028(5)
C12_3 0.053(6) 0.050(5) 0.052(6) 0.008(5) -0.003(5) 0.022(5)
C13_3 0.155(11) 0.083(8) 0.098(9) -0.019(7) -0.021(8) 0.084(8)
C14_3 0.093(8) 0.097(8) 0.067(7) 0.021(6) -0.006(6) 0.035(7)
C15_3 0.058(7) 0.098(8) 0.124(10) -0.004(7) -0.020(7) 0.013(6)
C16_3 0.041(5) 0.059(5) 0.046(5) 0.036(4) 0.019(4) 0.015(4)
C17_3 0.045(6) 0.107(8) 0.069(7) 0.049(6) 0.017(5) 0.020(6)
C18_3 0.092(8) 0.068(7) 0.085(8) 0.028(6) -0.007(6) 0.026(6)
C19_3 0.045(5) 0.082(6) 0.053(6) 0.021(5) 0.007(4) 0.024(5)
C20_3 0.080(7) 0.040(5) 0.065(6) 0.005(5) 0.017(5) 0.035(5)
C21_3 0.104(10) 0.077(8) 0.203(14) -0.050(9) -0.014(9) 0.057(8)
C22_3 0.290(18) 0.100(9) 0.138(12) 0.061(9) 0.107(12) 0.135(11)
C23_3 0.096(9) 0.120(10) 0.187(13) 0.053(9) 0.069(9) 0.080(8)
C24_3 0.082(7) 0.039(5) 0.048(5) 0.001(4) 0.014(5) 0.032(5)
C25_3 0.101(8) 0.057(6) 0.069(7) -0.005(5) 0.017(6) 0.019(6)
C26_3 0.113(9) 0.073(7) 0.061(6) 0.005(5) 0.040(6) 0.042(6)
C27_3 0.128(10) 0.101(9) 0.183(13) 0.066(9) 0.071(9) 0.085(8)
C28_3 0.085(7) 0.055(5) 0.046(5) 0.019(4) 0.017(5) 0.050(5)
C29_3 0.252(15) 0.075(8) 0.088(9) 0.012(7) 0.047(9) 0.100(9)
C30_3 0.186(12) 0.106(8) 0.055(7) 0.048(6) 0.045(7) 0.088(8)
C31_3 0.127(11) 0.133(10) 0.071(8) 0.050(7) 0.018(7) 0.071(9)
C32_3 0.061(6) 0.050(5) 0.059(6) 0.024(5) 0.029(5) 0.029(5)
C33_3 0.103(9) 0.140(10) 0.103(9) 0.077(8) 0.057(7) 0.076(8)
C34_3 0.063(6) 0.076(7) 0.100(8) 0.044(6) 0.035(6) 0.029(5)
C35_3 0.095(8) 0.054(6) 0.082(7) -0.008(6) 0.022(6) 0.012(6)
Zr1_4 0.0516(5) 0.0258(4) 0.0379(4) 0.0082(3) 0.0137(4) 0.0227(4)
Si1_4 0.0505(14) 0.0362(12) 0.0347(12) 0.0070(10) 0.0108(11) 0.0290(11)
Si2_4 0.0661(16) 0.0284(11) 0.0408(13) 0.0108(10) 0.0082(11) 0.0307(12)
O1_4 0.046(3) 0.029(3) 0.038(3) 0.007(2) 0.004(2) 0.021(2)
O2_4 0.047(3) 0.034(3) 0.039(3) 0.000(2) 0.007(2) 0.027(3)
O3_4 0.082(4) 0.041(3) 0.040(3) 0.004(2) -0.003(3) 0.046(3)
O4_4 0.056(4) 0.050(3) 0.038(3) 0.007(3) 0.008(3) 0.033(3)
O5_4 0.066(4) 0.049(3) 0.046(3) 0.021(3) 0.023(3) 0.044(3)
O6_4 0.058(3) 0.035(3) 0.034(3) 0.007(2) 0.015(3) 0.029(3)
O7_4 0.074(4) 0.043(3) 0.034(3) 0.003(2) 0.003(3) 0.043(3)
O8_4 0.075(4) 0.059(4) 0.104(5) 0.046(4) 0.021(4) 0.037(3)
O9_4 0.092(5) 0.040(3) 0.048(3) 0.003(3) -0.010(3) 0.044(3)
C1_4 0.41(3) 0.185(17) 0.099(12) 0.120(13) 0.169(18) 0.26(2)
C2_4 0.094(9) 0.200(14) 0.037(6) 0.056(9) 0.030(6) 0.092(11)
C3_4 0.150(12) 0.058(6) 0.054(7) 0.017(5) 0.039(8) 0.064(8)
C4_4 0.087(10) 0.26(2) 0.060(8) 0.058(11) 0.044(8) 0.116(12)
C5_4 0.189(18) 0.048(8) 0.092(11) -0.010(8) 0.085(12) -0.041(9)
C6_4 0.077(8) 0.019(4) 0.081(7) -0.006(5) 0.022(6) 0.015(5)
C7_4 0.090(7) 0.026(4) 0.075(7) 0.007(5) 0.030(6) 0.039(5)
C8_4 0.083(7) 0.040(5) 0.069(7) 0.012(5) 0.037(6) 0.042(5)
C9_4 0.107(8) 0.047(5) 0.033(5) 0.005(4) 0.025(5) 0.044(6)
C10_4 0.078(7) 0.049(5) 0.041(5) -0.013(5) -0.009(5) 0.027(6)
C11_4 0.059(6) 0.036(5) 0.075(6) 0.012(4) 0.006(5) 0.021(4)
C12_4 0.051(6) 0.044(5) 0.056(6) 0.002(4) 0.002(5) 0.021(4)
C13_4 0.056(6) 0.066(6) 0.099(8) 0.003(6) -0.016(5) 0.031(5)
C14_4 0.085(7) 0.058(6) 0.049(6) -0.007(5) 0.008(5) 0.035(5)
C15_4 0.072(6) 0.043(5) 0.076(7) 0.010(5) 0.008(5) 0.025(5)
C16_4 0.095(8) 0.071(6) 0.052(6) 0.025(5) 0.019(5) 0.066(6)
C17_4 0.102(8) 0.076(7) 0.077(7) 0.020(6) 0.002(6) 0.067(6)
C18_4 0.154(10) 0.120(9) 0.083(8) 0.069(7) 0.057(7) 0.112(8)
C19_4 0.120(9) 0.053(6) 0.076(7) 0.007(5) 0.007(6) 0.060(6)
C20\_4 0.053(5) 0.047(5) 0.042(5) 0.012(4) 0.017(4) 0.032(4)
C21_4 0.082(7) 0.068(6) 0.060(6) 0.025(5) 0.030(5) 0.047(5)
C22_4 0.100(7) 0.070(6) 0.052(6) 0.034(5) 0.036(5) 0.058(6)
C23_4 0.105(8) 0.074(6) 0.044(6) 0.003(5) 0.024(5) 0.044(6)
C24_4 0.080(7) 0.045(5) 0.036(5) -0.004(4) 0.005(4) 0.044(5)
C25_4 0.067(6) 0.055(5) 0.068(6) -0.002(5) -0.013(5) 0.035(5)
C26_4 0.110(8) 0.058(5) 0.051(6) -0.001(4) 0.010(5) 0.067(6)
C27_4 0.132(9) 0.082(7) 0.061(6) 0.025(6) 0.031(6) 0.078(7)
C28_4 0.096(9) 0.064(7) 0.162(12) 0.080(8) 0.046(8) 0.049(7)
C29_4 0.211(15) 0.113(10) 0.139(12) 0.074(10) 0.103(11) 0.112(11)
C30_4 0.160(11) 0.049(6) 0.152(11) 0.046(7) 0.052(9) 0.058(7)
C31_4 0.120(13) 0.154(13) 0.41(3) 0.212(17) 0.059(15) 0.042(11)
C32_4 0.087(7) 0.041(5) 0.059(6) 0.000(5) -0.006(5) 0.049(5)
C33_4 0.129(9) 0.076(7) 0.054(6) -0.003(5) -0.029(6) 0.055(7)
C34_4 0.097(8) 0.076(7) 0.121(9) 0.015(6) -0.015(7) 0.067(6)
C35_4 0.113(9) 0.075(7) 0.088(8) 0.024(6) 0.028(7) 0.063(7)
Zr1_5 0.0431(5) 0.0354(4) 0.0306(4) 0.0074(3) 0.0037(3) 0.0219(4)
Si1_5 0.0369(12) 0.0295(11) 0.0393(12) 0.0140(9) 0.0130(10) 0.0203(10)
Si2_5 0.0435(13) 0.0327(11) 0.0328(12) 0.0131(9) 0.0140(10) 0.0248(10)
O1_5 0.034(3) 0.042(3) 0.031(3) 0.009(2) 0.000(2) 0.010(2)
O2_5 0.033(3) 0.030(2) 0.029(3) 0.011(2) 0.006(2) 0.017(2)
O3_5 0.035(3) 0.040(3) 0.040(3) 0.015(2) 0.013(2) 0.023(2)
O4_5 0.043(3) 0.040(3) 0.058(3) 0.028(3) 0.026(3) 0.028(3)
O5_5 0.063(4) 0.041(3) 0.043(3) 0.013(2) 0.020(3) 0.036(3)
O6_5 0.044(3) 0.042(3) 0.054(3) 0.016(3) 0.013(3) 0.027(3)
O7_5 0.058(3) 0.035(3) 0.041(3) 0.004(2) 0.008(3) 0.031(3)
O8_5 0.056(3) 0.032(3) 0.027(3) 0.011(2) 0.013(2) 0.030(3)
O9_5 0.059(4) 0.038(3) 0.039(3) 0.016(2) 0.023(3) 0.030(3)
C1_5 0.079(8) 0.050(6) 0.122(10) 0.046(6) 0.044(7) 0.049(6)
C2_5 0.064(7) 0.032(5) 0.092(8) 0.003(5) 0.010(6) 0.030(5)
C3_5 0.046(6) 0.049(5) 0.082(7) -0.008(5) 0.024(6) 0.022(5)
C4_5 0.049(6) 0.068(7) 0.105(9) -0.001(6) 0.024(6) 0.036(6)
C5_5 0.096(9) 0.082(7) 0.118(10) 0.034(7) 0.015(7) 0.074(7)
C6_5 0.163(14) 0.113(10) 0.035(6) 0.006(6) 0.016(7) 0.091(11)
C7_5 0.104(9) 0.068(8) 0.077(8) -0.012(6) 0.037(7) 0.049(8)
C8_5 0.105(10) 0.063(8) 0.083(8) -0.023(6) -0.011(8) 0.048(8)
C9_5 0.101(11) 0.074(9) 0.087(10) -0.044(7) -0.022(8) 0.029(8)
C10_5 0.126(13) 0.167(15) 0.047(7) -0.043(9) -0.040(8) 0.095(13)
C11_5 0.056(6) 0.081(7) 0.083(7) 0.038(6) -0.006(5) 0.024(5)
C12_5 0.041(5) 0.043(5) 0.069(6) 0.013(5) 0.002(5) 0.022(4)
C13_5 0.041(6) 0.099(8) 0.112(9) 0.022(7) 0.002(6) 0.015(6)
C14_5 0.091(8) 0.046(5) 0.098(8) -0.002(5) 0.002(6) 0.036(6)
C15_5 0.076(7) 0.089(7) 0.065(6) 0.020(6) 0.006(5) 0.055(6)
C16_5 0.048(5) 0.050(5) 0.070(6) 0.038(5) 0.027(5) 0.031(4)
C17_5 0.070(7) 0.104(8) 0.104(8) 0.079(7) 0.054(6) 0.050(6)
C18_5 0.086(7) 0.053(5) 0.083(7) 0.042(5) 0.031(6) 0.037(5)
C19_5 0.079(7) 0.076(6) 0.059(6) 0.040(5) 0.032(5) 0.047(6)
C20_5 0.057(6) 0.039(5) 0.058(6) 0.006(4) 0.020(4) 0.034(4)
C21_5 0.159(13) 0.165(13) 0.288(19) 0.100(13) 0.119(13) 0.146(12)
C22_5 0.44(2) 0.147(11) 0.082(9) 0.064(8) 0.086(12) 0.240(15)
C23_5 0.191(14) 0.069(8) 0.184(14) -0.021(9) -0.050(11) 0.093(9)
C24_5 0.068(6) 0.029(4) 0.051(5) 0.007(4) 0.018(4) 0.033(4)
C25_5 0.078(6) 0.041(5) 0.048(5) 0.009(4) 0.008(5) 0.033(5)
C26_5 0.108(8) 0.048(5) 0.062(6) 0.008(5) 0.035(6) 0.039(5)
C27_5 0.074(6) 0.041(5) 0.087(7) 0.016(5) 0.015(5) 0.042(5)
C28_5 0.067(6) 0.051(5) 0.033(4) 0.015(4) 0.013(4) 0.047(5)
C29_5 0.308(17) 0.151(10) 0.049(6) 0.022(7) 0.021(8) 0.202(12)
C30_5 0.190(14) 0.34(2) 0.267(18) 0.279(17) 0.168(14) 0.216(15)
C31_5 0.141(11) 0.080(8) 0.247(16) -0.029(9) -0.127(11) 0.079(8)
C32_5 0.042(5) 0.042(5) 0.059(5) 0.017(4) 0.022(4) 0.024(4)
C33_5 0.068(6) 0.084(7) 0.072(6) 0.043(5) 0.024(5) 0.050(5)
C34_5 0.053(6) 0.089(7) 0.096(7) 0.067(6) 0.038(5) 0.038(5)
C35_5 0.049(6) 0.046(5) 0.083(7) 0.008(5) 0.015(5) 0.015(4)
Zr1_6 0.0448(5) 0.0361(4) 0.0419(5) 0.0098(4) 0.0094(4) 0.0233(4)
Si1_6 0.0476(14) 0.0343(12) 0.0575(15) 0.0199(11) 0.0059(12) 0.0249(11)
Si2_6 0.0542(15) 0.0380(12) 0.0491(14) 0.0100(11) 0.0133(12) 0.0347(12)
O1_6 0.060(4) 0.033(3) 0.054(3) 0.007(3) -0.007(3) 0.024(3)
O2_6 0.051(3) 0.037(3) 0.059(3) 0.011(3) 0.003(3) 0.029(3)
O3_6 0.074(4) 0.053(3) 0.055(4) 0.020(3) 0.020(3) 0.049(3)
O4_6 0.055(3) 0.029(3) 0.059(4) 0.012(3) 0.009(3) 0.026(3)
O5_6 0.056(4) 0.033(3) 0.085(4) 0.019(3) 0.007(3) 0.030(3)
O6_6 0.060(4) 0.057(3) 0.056(4) 0.024(3) 0.004(3) 0.031(3)
O7_6 0.078(4) 0.060(3) 0.067(4) 0.037(3) 0.030(3) 0.050(3)
O8_6 0.070(4) 0.046(3) 0.060(4) -0.003(3) 0.008(3) 0.037(3)
O9_6 0.059(4) 0.066(4) 0.072(4) 0.026(3) 0.020(3) 0.037(3)
C1_6 0.145(12) 0.054(7) 0.104(10) 0.039(7) 0.049(9) 0.069(8)
C2_6 0.069(7) 0.057(6) 0.055(6) 0.030(5) 0.008(5) 0.010(5)
C3_6 0.085(9) 0.077(8) 0.119(11) 0.039(8) 0.062(8) 0.044(8)
C4_6 0.051(8) 0.120(13) 0.165(16) 0.092(12) 0.007(9) 0.003(8)
C5_6 0.169(16) 0.043(7) 0.057(8) 0.018(6) 0.014(9) 0.009(8)
C6_6 0.094(9) 0.130(11) 0.062(8) 0.002(8) 0.025(7) 0.068(9)
C7_6 0.085(8) 0.094(8) 0.063(7) 0.009(6) 0.029(6) 0.065(7)
C8_6 0.051(6) 0.096(8) 0.084(8) 0.039(7) 0.031(5) 0.042(6)
C9_6 0.086(9) 0.099(9) 0.136(12) 0.073(9) 0.071(8) 0.051(8)
C10_6 0.113(11) 0.182(14) 0.058(8) 0.070(9) 0.056(8) 0.095(11)
C11_6 0.080(7) 0.064(6) 0.058(6) -0.005(5) -0.005(5) 0.045(5)
C12_6 0.042(5) 0.047(5) 0.072(6) 0.029(5) 0.014(5) 0.021(4)
C13_6 0.055(6) 0.061(6) 0.078(7) 0.014(5) 0.025(5) 0.017(5)
C14_6 0.099(8) 0.068(6) 0.060(7) 0.029(5) 0.011(6) 0.012(6)
C15_6 0.074(7) 0.058(6) 0.254(15) 0.077(8) 0.045(8) 0.045(6)
C16_6 0.079(7) 0.052(6) 0.097(8) 0.034(5) 0.018(6) 0.049(5)
C17_6 0.267(18) 0.253(18) 0.133(12) -0.010(12) -0.058(12) 0.236(17)
C18_6 0.172(12) 0.123(10) 0.136(11) 0.053(9) 0.054(10) 0.126(10)
C20_6 0.065(6) 0.055(6) 0.048(6) 0.020(5) 0.009(5) 0.027(5)
C21_6 0.111(9) 0.120(9) 0.062(7) 0.035(7) 0.001(6) 0.057(8)
C22_6 0.104(8) 0.064(6) 0.069(7) 0.019(5) 0.021(6) 0.044(6)
C23_6 0.091(7) 0.076(7) 0.072(7) 0.044(6) 0.026(6) 0.044(6)
C24_6 0.090(7) 0.062(6) 0.061(6) 0.038(5) 0.035(6) 0.052(6)
C25_6 0.127(10) 0.144(10) 0.136(10) 0.100(9) 0.074(8) 0.101(9)
C26_6 0.116(8) 0.069(6) 0.084(7) 0.032(5) 0.030(6) 0.073(6)
C27_6 0.183(12) 0.101(8) 0.076(8) 0.025(7) 0.021(8) 0.103(9)
C28_6 0.066(6) 0.051(5) 0.060(6) -0.012(5) -0.003(5) 0.039(5)
C29_6 0.136(10) 0.084(7) 0.104(9) 0.020(7) -0.009(7) 0.074(8)
C30_6 0.116(8) 0.077(7) 0.073(7) -0.005(5) 0.007(6) 0.079(7)
C31_6 0.065(7) 0.075(7) 0.103(8) -0.002(6) 0.014(6) 0.038(6)
C32_6 0.048(6) 0.066(6) 0.069(6) 0.012(5) 0.016(5) 0.031(5)
C33_6 0.066(7) 0.098(8) 0.090(8) 0.002(7) 0.011(6) 0.032(6)
C34_6 0.086(8) 0.086(7) 0.157(11) 0.014(7) 0.034(7) 0.067(7)
C35_6 0.083(8) 0.103(8) 0.078(8) 0.026(7) 0.032(6) 0.041(7)
Zr1_7 0.0490(5) 0.0330(4) 0.0382(4) 0.0058(3) 0.0052(4) 0.0222(4)
Si1_7 0.0477(14) 0.0380(12) 0.0489(14) 0.0132(11) 0.0186(11) 0.0244(12)
Si2_7 0.0459(14) 0.0289(11) 0.0436(13) 0.0029(10) 0.0041(11) 0.0270(11)
O1_7 0.049(3) 0.050(3) 0.044(3) 0.020(3) 0.015(3) 0.024(3)
O2_7 0.054(3) 0.032(3) 0.050(3) 0.005(2) 0.014(3) 0.023(3)
O3_7 0.076(4) 0.058(4) 0.150(6) 0.034(4) 0.049(4) 0.059(4)
O4_7 0.045(3) 0.043(3) 0.059(4) 0.011(3) 0.013(3) 0.019(3)
O5_7 0.051(3) 0.048(3) 0.048(3) 0.015(3) 0.019(3) 0.032(3)
O6_7 0.049(3) 0.043(3) 0.044(3) 0.012(3) 0.016(3) 0.026(3)
O7_7 0.078(4) 0.056(4) 0.056(4) 0.005(3) -0.002(3) 0.024(3)
O8_7 0.043(3) 0.068(4) 0.062(4) 0.023(3) 0.012(3) 0.038(3)
O9_7 0.042(3) 0.056(3) 0.053(3) 0.007(3) 0.007(3) 0.028(3)
C1_7 0.075(7) 0.059(6) 0.061(6) 0.035(5) 0.024(5) 0.042(5)
C2_7 0.069(6) 0.057(6) 0.036(5) 0.013(4) 0.002(4) 0.024(5)
C3_7 0.072(6) 0.041(5) 0.054(6) 0.013(4) 0.020(5) 0.032(5)
C4_7 0.052(6) 0.081(7) 0.055(6) 0.015(5) 0.023(5) 0.031(6)
C5_7 0.072(7) 0.035(5) 0.056(6) 0.013(4) 0.019(5) 0.015(5)
C6_7 0.068(8) 0.040(6) 0.102(9) -0.043(6) -0.006(7) 0.020(6)
C7_7 0.083(7) 0.032(5) 0.061(6) -0.002(5) 0.008(6) 0.032(5)
C8_7 0.082(7) 0.063(6) 0.046(6) 0.004(5) 0.018(5) 0.054(6)
C9_7 0.144(11) 0.088(8) 0.033(6) 0.006(5) 0.015(6) 0.085(8)
C10_7 0.117(11) 0.118(10) 0.060(8) -0.044(7) -0.045(7) 0.087(10)
C11_7 0.051(6) 0.051(5) 0.065(6) 0.006(5) -0.005(5) 0.020(5)
C12_7 0.056(6) 0.034(5) 0.058(6) 0.007(4) 0.008(5) 0.013(4)
C13_7 0.043(6) 0.072(7) 0.108(9) 0.006(6) 0.010(6) 0.006(5)
C14_7 0.072(6) 0.054(5) 0.049(5) 0.005(4) 0.002(5) 0.036(5)
C15_7 0.106(8) 0.044(5) 0.078(7) 0.009(5) 0.000(6) 0.029(6)
C16_7 0.049(5) 0.048(5) 0.045(5) 0.014(4) 0.007(4) 0.026(4)
C17_7 0.058(6) 0.070(6) 0.061(6) 0.010(5) 0.004(5) 0.040(5)
C18_7 0.121(9) 0.115(8) 0.072(7) 0.052(6) 0.048(6) 0.091(7)
C19_7 0.055(6) 0.045(5) 0.087(7) 0.020(5) 0.016(5) 0.025(5)
C20_7 0.064(6) 0.069(6) 0.047(5) 0.031(5) 0.031(5) 0.047(5)
C21_7 0.064(6) 0.069(6) 0.073(6) 0.040(5) 0.034(5) 0.045(5)
C22_7 0.106(8) 0.112(8) 0.090(8) 0.069(7) 0.054(6) 0.084(7)
C23_7 0.086(7) 0.102(8) 0.044(6) 0.017(6) 0.028(5) 0.049(6)
C24_7 0.078(7) 0.056(5) 0.034(5) 0.003(4) 0.008(5) 0.047(5)
C25_7 0.086(8) 0.085(7) 0.094(8) 0.013(6) -0.015(6) 0.043(7)
C26_7 0.153(11) 0.079(7) 0.135(10) 0.025(7) 0.061(8) 0.085(8)
C27_7 0.099(8) 0.064(6) 0.057(6) 0.013(5) 0.001(5) 0.045(6)
C28_7 0.052(5) 0.046(5) 0.058(6) 0.014(4) 0.014(5) 0.035(5)
C29_7 0.065(6) 0.084(7) 0.072(6) 0.027(5) 0.026(5) 0.052(6)
C30_7 0.095(7) 0.079(6) 0.068(6) 0.033(5) 0.034(5) 0.070(6)
C31_7 0.065(6) 0.058(6) 0.081(7) 0.016(5) 0.018(5) 0.032(5)
C32_7 0.033(5) 0.038(5) 0.124(9) 0.008(5) 0.008(5) 0.025(4)
C33_7 0.056(6) 0.055(6) 0.175(11) 0.022(7) 0.034(7) 0.033(5)
C34_7 0.093(9) 0.111(9) 0.106(9) 0.029(8) -0.025(7) 0.061(7)
C35_7 0.064(7) 0.046(6) 0.196(12) 0.014(7) 0.038(7) 0.037(5)
Zr1_8 0.0371(4) 0.0341(4) 0.0379(4) 0.0117(3) 0.0059(3) 0.0239(4)
Si1_8 0.0278(12) 0.0314(11) 0.0395(13) 0.0065(10) 0.0085(10) 0.0153(10)
Si2_8 0.0419(13) 0.0300(11) 0.0356(12) 0.0125(9) 0.0140(10) 0.0241(10)
O1_8 0.053(3) 0.049(3) 0.034(3) 0.009(2) 0.005(2) 0.033(3)
O2_8 0.037(3) 0.031(3) 0.061(3) -0.001(3) 0.015(3) 0.016(2)
O3_8 0.051(3) 0.050(3) 0.047(3) 0.024(3) 0.025(3) 0.035(3)
O4_8 0.051(4) 0.042(3) 0.063(4) -0.001(3) 0.014(3) 0.021(3)
O5_8 0.046(3) 0.036(3) 0.082(4) 0.000(3) 0.019(3) 0.027(3)
O6_8 0.067(4) 0.060(4) 0.063(4) 0.024(3) 0.017(3) 0.031(3)
O7_8 0.053(3) 0.043(3) 0.033(3) 0.016(2) 0.017(2) 0.037(3)
O8_8 0.055(3) 0.039(3) 0.044(3) 0.011(2) 0.013(3) 0.034(3)
O9_8 0.047(3) 0.038(3) 0.040(3) 0.018(2) 0.017(3) 0.028(3)
C1_8 0.097(9) 0.062(7) 0.083(8) 0.017(6) 0.045(7) 0.058(7)
C2_8 0.045(6) 0.057(7) 0.105(10) -0.037(6) -0.011(7) 0.040(6)
C3_8 0.165(12) 0.087(8) 0.064(7) 0.017(7) 0.013(9) 0.112(9)
C4_8 0.076(8) 0.040(6) 0.115(10) 0.008(7) 0.028(8) 0.032(6)
C5_8 0.075(8) 0.071(7) 0.061(7) -0.030(6) -0.020(6) 0.055(7)
C6_8 0.142(12) 0.066(8) 0.073(8) 0.003(6) -0.048(9) 0.060(9)
C7_8 0.107(10) 0.087(8) 0.117(10) 0.071(8) 0.063(8) 0.081(8)
C8_8 0.142(12) 0.046(6) 0.098(10) 0.004(6) -0.037(8) 0.061(8)
C9_8 0.237(19) 0.170(15) 0.105(11) 0.105(11) 0.125(13) 0.192(16)
C10_8 0.059(8) 0.139(14) 0.26(2) 0.140(15) 0.051(12) 0.074(9)
C11_8 0.055(6) 0.069(6) 0.081(7) 0.034(5) 0.021(5) 0.037(5)
C12_8 0.052(6) 0.039(5) 0.050(5) -0.016(4) -0.001(4) 0.027(4)
C13_8 0.061(7) 0.065(6) 0.055(6) -0.022(5) -0.004(5) 0.016(5)
C14_8 0.058(6) 0.078(6) 0.083(7) 0.034(6) 0.019(5) 0.047(5)
C15_8 0.091(7) 0.056(6) 0.065(6) -0.011(5) 0.009(5) 0.054(5)
C16_8 0.056(5) 0.040(4) 0.051(5) 0.016(4) 0.036(4) 0.037(4)
C17_8 0.060(6) 0.077(6) 0.099(8) 0.027(6) 0.034(5) 0.053(6)
C18_8 0.126(9) 0.082(7) 0.140(10) 0.063(7) 0.076(8) 0.073(7)
C19_8 0.124(9) 0.157(10) 0.051(6) -0.007(7) 0.003(6) 0.120(9)
C20_8 0.055(6) 0.081(6) 0.071(6) 0.053(5) 0.033(5) 0.051(5)
C21_8 0.055(6) 0.094(7) 0.069(7) 0.040(6) 0.016(5) 0.028(6)
C22_8 0.131(9) 0.101(8) 0.068(7) 0.011(6) 0.017(6) 0.091(8)
C23_8 0.068(6) 0.071(6) 0.072(7) 0.023(5) 0.017(5) 0.043(5)
C24_8 0.053(5) 0.034(4) 0.035(4) 0.005(4) 0.003(4) 0.031(4)
C25_8 0.059(6) 0.064(6) 0.066(6) 0.014(5) 0.002(5) 0.039(5)
C26_8 0.082(6) 0.055(5) 0.046(5) 0.026(4) 0.010(5) 0.046(5)
C27_8 0.085(7) 0.045(5) 0.066(6) 0.007(4) 0.015(5) 0.043(5)
C28_8 0.077(6) 0.040(5) 0.043(5) 0.005(4) 0.011(5) 0.042(5)
C29_8 0.065(6) 0.049(5) 0.095(7) 0.018(5) 0.017(5) 0.043(5)
C30_8 0.116(8) 0.070(6) 0.056(6) 0.015(5) 0.033(6) 0.062(6)
C31_8 0.080(7) 0.049(5) 0.059(6) 0.001(5) 0.008(5) 0.040(5)
C32_8 0.039(5) 0.047(5) 0.053(5) 0.016(4) 0.022(4) 0.028(4)
C33_8 0.060(6) 0.043(5) 0.065(6) 0.005(4) 0.009(5) 0.021(5)
C34_8 0.054(6) 0.050(5) 0.092(7) 0.038(5) 0.042(5) 0.022(5)
C35_8 0.051(6) 0.064(6) 0.092(7) 0.032(5) 0.028(5) 0.035(5)
Zr1_9 0.0585(5) 0.0336(4) 0.0374(4) 0.0045(4) 0.0103(4) 0.0272(4)
Si1_9 0.0552(16) 0.0566(15) 0.0551(16) 0.0069(13) 0.0014(13) 0.0387(13)
Si2_9 0.0654(16) 0.0384(13) 0.0476(14) -0.0008(11) 0.0016(12) 0.0387(13)
O1_9 0.075(4) 0.052(3) 0.042(3) -0.007(3) -0.005(3) 0.042(3)
O2_9 0.110(5) 0.097(5) 0.071(4) -0.030(4) -0.036(4) 0.088(5)
O3_9 0.083(4) 0.043(3) 0.063(4) -0.007(3) -0.010(3) 0.049(3)
O7_9 0.072(4) 0.061(4) 0.064(4) 0.016(3) 0.007(3) 0.043(3)
O8_9 0.101(5) 0.040(3) 0.049(4) -0.007(3) -0.011(3) 0.044(3)
O9_9 0.068(4) 0.041(3) 0.070(4) 0.011(3) 0.019(3) 0.037(3)
C1_9 0.092(8) 0.049(6) 0.060(6) 0.025(5) 0.024(6) 0.033(6)
C2_9 0.176(13) 0.050(7) 0.050(7) 0.021(6) 0.037(8) 0.028(7)
C3_9 0.187(15) 0.074(8) 0.144(13) 0.052(9) 0.128(12) 0.090(10)
C4_9 0.070(8) 0.089(9) 0.153(12) 0.061(9) 0.052(8) 0.045(7)
C5_9 0.075(7) 0.047(6) 0.081(8) 0.016(5) 0.024(6) 0.026(6)
C6_9 0.068(6) 0.040(5) 0.049(6) 0.003(4) 0.015(5) 0.023(5)
C7_9 0.084(7) 0.067(7) 0.072(7) 0.017(5) 0.034(6) 0.059(6)
C8_9 0.050(6) 0.057(6) 0.053(6) 0.009(5) 0.011(4) 0.029(5)
C9_9 0.057(6) 0.047(5) 0.060(6) 0.022(5) 0.024(5) 0.022(5)
C10_9 0.059(6) 0.060(6) 0.046(5) 0.020(5) 0.014(5) 0.026(5)
C11_9 0.092(7) 0.078(6) 0.053(6) 0.017(5) 0.000(5) 0.059(6)
C12_9 0.073(7) 0.066(7) 0.099(9) 0.019(6) 0.029(6) 0.032(6)
C16_9 0.145(13) 0.130(11) 0.127(12) -0.037(10) -0.048(10) 0.127(11)
C18_9 0.160(14) 0.100(10) 0.241(19) 0.029(12) 0.012(13) 0.107(10)
C19_9 0.133(13) 0.194(16) 0.178(15) 0.060(14) 0.036(11) 0.121(13)
C20_9 0.108(10) 0.118(10) 0.117(10) 0.072(9) 0.039(8) 0.069(9)
C24_9 0.095(8) 0.072(7) 0.062(7) 0.021(6) 0.003(6) 0.042(7)
C25_9 0.071(9) 0.37(2) 0.186(15) 0.215(16) 0.052(9) 0.070(12)
C26_9 0.129(10) 0.102(9) 0.116(10) 0.037(8) 0.012(8) 0.075(8)
C27_9 0.140(11) 0.127(10) 0.067(8) 0.015(8) -0.004(7) 0.066(9)
C28_9 0.103(8) 0.050(6) 0.054(6) -0.013(5) -0.005(6) 0.034(6)
C29_9 0.177(12) 0.087(8) 0.051(7) -0.013(6) -0.038(7) 0.067(8)
C30_9 0.141(10) 0.051(6) 0.071(7) -0.010(5) 0.009(6) 0.060(7)
C31_9 0.129(11) 0.068(7) 0.083(8) -0.023(6) 0.005(8) 0.006(7)
C32_9 0.075(7) 0.067(6) 0.078(7) 0.024(6) 0.029(6) 0.046(6)
C33_9 0.082(7) 0.053(6) 0.115(9) 0.003(6) 0.023(7) 0.031(6)
C34_9 0.107(8) 0.094(8) 0.108(9) 0.026(7) 0.045(7) 0.075(7)
C35_9 0.151(11) 0.105(9) 0.118(10) 0.060(8) 0.063(8) 0.086(8)
Zr1_10 0.0456(5) 0.0272(4) 0.0393(4) 0.0065(3) 0.0105(4) 0.0144(4)
Si1_10 0.0438(13) 0.0293(11) 0.0445(13) 0.0085(10) 0.0112(11) 0.0261(11)
Si2_10 0.0443(13) 0.0255(11) 0.0487(14) 0.0083(10) 0.0124(11) 0.0251(10)
O1_10 0.039(3) 0.029(3) 0.049(3) 0.006(2) 0.009(2) 0.019(2)
O2_10 0.045(3) 0.025(2) 0.044(3) 0.007(2) 0.008(2) 0.027(2)
O3_10 0.057(3) 0.030(3) 0.053(3) 0.002(2) 0.008(3) 0.036(3)
O4_10 0.044(3) 0.043(3) 0.044(3) 0.005(3) 0.006(3) 0.030(3)
O5_10 0.059(3) 0.036(3) 0.050(3) 0.018(2) 0.013(3) 0.033(3)
O6_10 0.053(3) 0.033(3) 0.036(3) 0.010(2) 0.013(2) 0.031(3)
O7_10 0.053(3) 0.032(3) 0.051(3) 0.007(2) 0.009(3) 0.029(3)
O8_10 0.053(3) 0.039(3) 0.056(3) 0.016(3) 0.017(3) 0.031(3)
O9_10 0.051(3) 0.035(3) 0.055(3) 0.012(3) 0.012(3) 0.032(3)
C1_10 0.247(17) 0.089(9) 0.092(10) 0.073(8) 0.091(11) 0.112(12)
C2_10 0.082(8) 0.155(12) 0.063(7) 0.060(8) 0.029(6) 0.080(9)
C3_10 0.081(9) 0.100(8) 0.047(6) 0.011(6) 0.023(6) 0.041(8)
C4_10 0.081(9) 0.120(11) 0.066(7) 0.030(7) 0.036(7) 0.052(8)
C5_10 0.083(8) 0.058(7) 0.070(7) 0.017(6) 0.028(6) 0.008(6)
C6_10 0.094(10) 0.025(5) 0.119(10) -0.015(6) 0.019(8) 0.015(6)
C7_10 0.094(9) 0.037(6) 0.114(9) 0.014(6) 0.033(8) 0.039(6)
C8_10 0.098(8) 0.040(6) 0.075(7) 0.006(5) 0.038(7) 0.035(6)
C9_10 0.146(11) 0.053(6) 0.040(6) -0.001(5) 0.034(7) 0.055(8)
C10_10 0.116(11) 0.057(7) 0.071(8) -0.023(6) -0.007(7) 0.038(8)
C11_10 0.068(6) 0.060(6) 0.065(6) 0.013(5) 0.009(5) 0.031(5)
C12_10 0.041(5) 0.036(4) 0.049(5) -0.002(4) 0.005(4) 0.014(4)
C13_10 0.054(6) 0.052(5) 0.082(7) 0.005(5) -0.003(5) 0.027(5)
C14_10 0.081(7) 0.086(7) 0.047(6) 0.008(5) 0.020(5) 0.041(6)
C15_10 0.067(6) 0.032(5) 0.089(7) 0.008(5) -0.012(5) 0.023(5)
C16_10 0.122(9) 0.052(5) 0.068(7) 0.029(5) 0.031(6) 0.064(6)
C20_10 0.067(6) 0.054(5) 0.043(5) 0.016(4) 0.021(4) 0.044(5)
C21_10 0.058(6) 0.053(5) 0.066(6) 0.015(5) 0.025(5) 0.029(5)
C22_10 0.100(8) 0.135(9) 0.086(7) 0.083(7) 0.051(6) 0.086(7)
C23_10 0.056(6) 0.112(8) 0.055(6) -0.005(6) 0.019(5) 0.033(6)
C24_10 0.075(6) 0.048(5) 0.048(5) 0.006(4) 0.017(5) 0.042(5)
C25_10 0.065(6) 0.051(5) 0.066(6) -0.006(5) -0.010(5) 0.024(5)
C26_10 0.100(7) 0.049(5) 0.060(6) 0.015(4) 0.027(5) 0.053(5)
C27_10 0.087(7) 0.059(5) 0.046(5) 0.016(4) 0.019(5) 0.048(5)
C28_10 0.058(6) 0.035(5) 0.084(7) 0.025(5) 0.027(5) 0.029(4)
C29_10 0.067(7) 0.065(6) 0.141(10) 0.063(7) 0.040(7) 0.031(6)
C30_10 0.095(7) 0.053(5) 0.108(8) 0.042(5) 0.040(6) 0.055(5)
C31_10 0.119(9) 0.072(7) 0.073(7) 0.031(6) 0.047(6) 0.056(6)
C32_10 0.061(6) 0.044(5) 0.047(5) 0.007(4) 0.005(4) 0.040(5)
C33_10 0.057(6) 0.060(6) 0.073(6) 0.019(5) 0.020(5) 0.031(5)
C34_10 0.072(7) 0.080(7) 0.093(7) 0.006(6) -0.012(5) 0.062(6)
C35_10 0.079(7) 0.090(7) 0.054(6) 0.013(5) 0.003(5) 0.059(6)
Zr1_11 0.0412(4) 0.0370(4) 0.0270(4) 0.0032(3) 0.0036(3) 0.0269(4)
Si1_11 0.0370(13) 0.0276(11) 0.0428(13) 0.0105(10) 0.0094(10) 0.0201(10)
Si2_11 0.0395(12) 0.0267(11) 0.0318(12) 0.0098(9) 0.0051(10) 0.0181(10)
O1_11 0.041(3) 0.050(3) 0.036(3) 0.016(2) 0.007(2) 0.027(3)
O2_11 0.044(3) 0.037(3) 0.039(3) 0.018(2) 0.012(2) 0.023(3)
O3_11 0.039(3) 0.082(4) 0.042(3) 0.042(3) -0.003(3) -0.001(3)
O4_11 0.042(3) 0.032(3) 0.050(3) 0.003(2) 0.010(3) 0.021(3)
O5_11 0.051(3) 0.042(3) 0.058(3) 0.032(3) 0.026(3) 0.033(3)
O6_11 0.055(3) 0.029(3) 0.051(3) 0.006(2) 0.009(3) 0.029(3)
O9_11 0.047(4) 0.100(5) 0.050(4) 0.045(4) -0.003(3) -0.005(4)
C1_11 0.116(9) 0.056(6) 0.064(7) 0.021(5) 0.036(6) 0.070(7)
C2_11 0.056(6) 0.035(5) 0.059(6) 0.007(4) 0.013(5) 0.030(4)
C3_11 0.071(6) 0.053(5) 0.034(5) -0.006(4) 0.015(5) 0.044(5)
C4_11 0.047(6) 0.058(6) 0.091(8) -0.006(6) 0.015(6) 0.035(5)
C5_11 0.111(10) 0.095(8) 0.069(8) -0.001(6) 0.000(7) 0.093(8)
C6_11 0.074(7) 0.059(6) 0.033(5) -0.001(4) -0.004(5) 0.048(5)
C7_11 0.081(7) 0.042(5) 0.034(5) 0.000(4) 0.013(5) 0.040(5)
C8_11 0.080(7) 0.088(7) 0.035(5) 0.020(5) 0.025(5) 0.067(6)
C9_11 0.104(8) 0.044(5) 0.043(5) 0.008(4) 0.019(5) 0.055(6)
C10_11 0.068(6) 0.044(5) 0.043(5) -0.009(4) 0.005(5) 0.023(5)
C11_11 0.046(5) 0.055(5) 0.051(5) 0.012(4) 0.008(4) 0.018(4)
C12_11 0.049(6) 0.042(5) 0.049(6) -0.015(4) 0.006(4) 0.011(5)
C13_11 0.057(7) 0.106(9) 0.094(8) -0.040(7) 0.013(6) -0.011(7)
C14_11 0.122(9) 0.069(6) 0.069(7) -0.014(5) 0.023(6) 0.059(7)
C15_11 0.076(7) 0.103(8) 0.062(7) 0.009(6) -0.010(5) 0.049(6)
C16_11 0.086(7) 0.073(6) 0.070(7) 0.047(5) 0.049(6) 0.057(6)
C17_11 0.051(7) 0.192(13) 0.154(12) 0.133(11) 0.012(7) 0.004(8)
C19_11 0.24(2) 0.32(2) 0.071(10) 0.090(14) 0.042(12) -0.094(17)
C20_11 0.045(5) 0.025(4) 0.070(6) 0.003(4) 0.006(5) 0.019(4)
C21_11 0.091(7) 0.053(5) 0.093(8) 0.021(5) 0.004(6) 0.052(5)
C22_11 0.071(7) 0.031(5) 0.121(8) 0.021(5) 0.025(6) 0.035(5)
C23_11 0.081(7) 0.052(6) 0.099(8) -0.005(5) 0.019(6) 0.043(5)
C24_11 0.053(5) 0.038(5) 0.029(4) -0.005(4) 0.003(4) 0.016(4)
C25_11 0.075(8) 0.158(11) 0.063(7) 0.036(8) 0.017(6) 0.012(8)
C26_11 0.081(8) 0.105(8) 0.054(6) 0.011(6) 0.030(6) 0.007(6)
C27_11 0.094(9) 0.113(10) 0.44(3) 0.164(14) 0.046(13) 0.067(8)
C28_11 0.083(7) 0.050(5) 0.046(5) 0.021(4) 0.016(5) 0.051(5)
C29_11 0.076(8) 0.184(12) 0.118(10) 0.111(10) -0.019(7) 0.015(8)
C30_11 0.128(9) 0.080(7) 0.051(6) 0.037(5) 0.013(6) 0.051(6)
C31_11 0.190(14) 0.081(8) 0.148(12) -0.005(8) 0.093(10) 0.051(9)
C32_11 0.044(5) 0.023(4) 0.041(5) 0.008(3) 0.007(4) 0.015(4)
C33_11 0.120(9) 0.126(9) 0.080(7) 0.058(7) 0.047(6) 0.101(8)
C34_11 0.052(5) 0.042(5) 0.063(6) 0.020(4) 0.013(4) 0.018(4)
C35_11 0.126(9) 0.047(6) 0.074(7) 0.004(5) 0.023(6) 0.041(6)
Zr1_12 0.0448(5) 0.0485(5) 0.0299(4) 0.0049(4) 0.0048(3) 0.0309(4)
Si1_12 0.0458(14) 0.0334(12) 0.0443(13) 0.0100(10) 0.0154(11) 0.0240(11)
Si2_12 0.0460(13) 0.0299(11) 0.0302(12) 0.0070(9) 0.0048(10) 0.0223(10)
O1_12 0.037(3) 0.042(3) 0.032(3) 0.007(2) 0.006(2) 0.022(2)
O2_12 0.041(3) 0.036(3) 0.036(3) 0.008(2) 0.006(2) 0.020(2)
O3_12 0.038(3) 0.036(3) 0.034(3) 0.008(2) 0.004(2) 0.019(2)
O4_12 0.040(3) 0.044(3) 0.064(4) 0.002(3) 0.010(3) 0.019(3)
O5_12 0.063(4) 0.051(3) 0.063(4) 0.027(3) 0.034(3) 0.039(3)
O6_12 0.063(4) 0.037(3) 0.051(3) 0.007(3) 0.020(3) 0.032(3)
O7_12 0.061(4) 0.039(3) 0.034(3) 0.000(2) 0.001(3) 0.030(3)
O8_12 0.071(4) 0.058(3) 0.039(3) 0.011(3) 0.007(3) 0.052(3)
O9_12 0.057(4) 0.034(3) 0.035(3) 0.008(2) 0.005(3) 0.021(3)
C1_12 0.158(12) 0.081(8) 0.091(9) 0.037(7) 0.045(9) 0.105(9)
C2_12 0.084(7) 0.051(6) 0.090(8) 0.011(6) 0.017(7) 0.056(6)
C3_12 0.085(8) 0.077(7) 0.051(6) -0.001(5) 0.021(6) 0.059(6)
C4_12 0.080(8) 0.102(8) 0.083(8) -0.024(7) 0.001(7) 0.073(7)
C5_12 0.121(11) 0.133(11) 0.063(8) 0.000(7) -0.010(8) 0.111(10)
C6_12 0.078(7) 0.092(7) 0.033(5) 0.002(5) -0.002(5) 0.065(6)
C7_12 0.077(7) 0.061(6) 0.034(5) 0.009(4) 0.016(5) 0.043(6)
C8_12 0.047(5) 0.065(6) 0.026(4) -0.008(4) 0.009(4) 0.029(5)
C9_12 0.061(6) 0.048(5) 0.047(5) -0.003(4) 0.006(5) 0.034(5)
C10_12 0.062(6) 0.054(6) 0.038(5) -0.013(4) -0.008(4) 0.028(5)
C11_12 0.058(6) 0.085(7) 0.044(5) 0.009(5) -0.001(4) 0.026(5)
C12_12 0.050(6) 0.047(5) 0.057(6) -0.008(5) -0.004(5) 0.019(5)
C13_12 0.043(7) 0.126(10) 0.120(10) -0.029(8) -0.001(6) -0.003(7)
C14_12 0.120(9) 0.075(7) 0.063(7) -0.001(5) 0.002(6) 0.062(7)
C15_12 0.083(7) 0.093(7) 0.066(7) 0.020(6) 0.006(5) 0.059(6)
C16_12 0.084(7) 0.058(6) 0.071(7) 0.039(5) 0.048(6) 0.055(5)
C17_12 0.161(14) 0.29(2) 0.241(18) 0.214(17) 0.139(14) 0.140(15)
C18_12 0.268(17) 0.060(7) 0.107(10) 0.042(7) 0.051(11) 0.047(9)
C19_12 0.182(15) 0.198(14) 0.065(9) 0.084(9) -0.022(9) -0.083(11)
C20_12 0.055(6) 0.045(5) 0.059(6) 0.014(4) 0.023(4) 0.035(4)
C24_12 0.069(6) 0.032(4) 0.044(5) -0.002(4) 0.002(5) 0.025(5)
C25_12 0.090(7) 0.056(6) 0.053(6) -0.008(5) -0.010(5) 0.027(6)
C26_12 0.123(9) 0.054(6) 0.060(6) -0.005(5) 0.033(6) 0.040(6)
C27_12 0.091(7) 0.058(6) 0.077(7) 0.002(5) -0.001(6) 0.052(6)
C28_12 0.064(6) 0.057(5) 0.045(5) 0.020(4) 0.007(4) 0.043(5)
C29_12 0.168(11) 0.087(7) 0.092(8) 0.027(6) 0.012(7) 0.102(8)
C30_12 0.112(8) 0.118(8) 0.077(7) 0.063(7) 0.018(6) 0.075(7)
C31_12 0.080(8) 0.094(8) 0.102(9) 0.037(7) -0.010(6) 0.047(7)
C32_12 0.039(5) 0.032(4) 0.044(5) 0.008(4) 0.008(4) 0.018(4)
C33_12 0.076(6) 0.061(6) 0.068(6) 0.024(5) 0.013(5) 0.043(5)
C34_12 0.070(6) 0.065(6) 0.054(6) 0.039(5) 0.023(5) 0.034(5)
C35_12 0.063(6) 0.039(5) 0.054(6) -0.008(4) 0.009(5) 0.014(4)
Zr1_13 0.0487(5) 0.0413(5) 0.0559(5) 0.0110(4) 0.0025(4) 0.0159(4)
Si1_13 0.0690(18) 0.0562(16) 0.0624(17) 0.0151(13) 0.0087(14) 0.0426(15)
Si2_13 0.0669(17) 0.0396(13) 0.0565(16) 0.0183(12) 0.0123(13) 0.0277(13)
O1_13 0.088(5) 0.043(3) 0.081(5) 0.005(3) -0.036(4) 0.017(3)
O2_13 0.103(6) 0.109(6) 0.111(6) 0.023(5) -0.041(5) 0.048(5)
O3_13 0.148(7) 0.046(4) 0.146(7) 0.044(4) 0.062(5) 0.055(4)
O4_13 0.062(5) 0.127(6) 0.083(5) 0.054(5) 0.009(4) 0.026(4)
O6_13 0.146(7) 0.118(6) 0.097(6) 0.053(5) 0.057(5) 0.060(5)
C1_13 0.071(7) 0.116(10) 0.066(7) 0.017(7) 0.013(6) 0.060(7)
C2_13 0.047(7) 0.093(9) 0.140(12) 0.046(9) 0.018(7) 0.023(7)
C3_13 0.098(11) 0.139(13) 0.226(19) 0.137(14) 0.104(12) 0.051(10)
C4_13 0.107(11) 0.165(13) 0.109(11) 0.097(11) 0.076(9) 0.087(11)
C5_13 0.098(10) 0.148(12) 0.072(9) 0.012(9) 0.026(8) 0.073(9)
C6_13 0.084(8) 0.043(6) 0.080(8) -0.005(5) -0.008(7) 0.005(6)
C7_13 0.095(9) 0.062(7) 0.090(8) 0.028(6) 0.012(7) 0.039(7)
C8_13 0.144(12) 0.053(7) 0.057(7) 0.015(6) 0.020(8) 0.001(7)
C9_13 0.162(14) 0.076(9) 0.185(16) 0.063(10) 0.131(13) 0.084(10)
C10_13 0.061(7) 0.070(8) 0.160(14) 0.040(9) 0.012(8) 0.023(7)
C11_13 0.082(7) 0.073(7) 0.084(7) 0.023(6) -0.010(6) 0.032(6)
C12_13 0.064(6) 0.055(5) 0.060(6) 0.019(5) 0.017(5) 0.037(5)
C13_13 0.176(14) 0.118(11) 0.138(12) -0.010(9) 0.022(10) 0.088(10)
C14_13 0.093(8) 0.126(9) 0.129(10) 0.055(8) 0.027(7) 0.078(8)
C15_13 0.113(9) 0.116(9) 0.086(8) 0.057(7) 0.032(7) 0.078(7)
C16_13 0.125(11) 0.054(7) 0.166(13) 0.003(8) -0.045(10) 0.072(8)
C17_13 0.249(18) 0.234(17) 0.137(12) -0.074(12) -0.124(12) 0.193(16)
C18_13 0.152(13) 0.124(11) 0.154(13) -0.003(10) -0.009(10) 0.104(10)
C19_13 0.128(13) 0.188(16) 0.208(18) 0.095(14) -0.070(13) 0.001(12)
C20_13 0.101(10) 0.132(11) 0.088(9) 0.052(9) 0.049(8) 0.053(9)
C21_13 0.33(2) 0.213(18) 0.129(14) 0.071(13) 0.061(15) 0.175(18)
C22_13 0.29(2) 0.177(16) 0.153(15) 0.075(13) 0.119(14) 0.162(16)
C23_13 0.086(13) 0.41(3) 0.22(2) 0.07(2) 0.034(13) 0.008(16)
C24_13 0.076(8) 0.031(5) 0.120(10) -0.020(6) -0.011(7) 0.021(6)
C25_13 0.155(13) 0.189(14) 0.37(3) 0.220(17) 0.149(15) 0.119(12)
C26_13 0.122(11) 0.099(9) 0.243(17) -0.009(10) 0.006(10) 0.087(9)
C27_13 0.144(13) 0.131(11) 0.234(17) 0.108(12) 0.083(12) 0.092(10)
C28_13 0.081(8) 0.103(9) 0.114(10) 0.065(8) 0.060(8) 0.041(7)
C29_13 0.118(12) 0.220(17) 0.166(15) 0.125(14) 0.034(11) 0.003(11)
C30_13 0.240(18) 0.086(9) 0.154(13) -0.028(10) -0.010(12) 0.097(11)
C31_13 0.098(10) 0.093(9) 0.225(16) -0.027(10) 0.017(10) 0.052(8)
C32_13 0.110(8) 0.088(7) 0.054(6) 0.045(6) 0.040(6) 0.072(7)
C33_13 0.177(14) 0.107(10) 0.136(12) 0.023(9) 0.025(10) 0.078(10)
C34_13 0.135(10) 0.125(10) 0.117(10) 0.064(8) 0.046(8) 0.094(9)
C35_13 0.118(11) 0.120(10) 0.150(12) 0.031(9) 0.060(9) 0.053(9)
Zr1_14 0.0537(5) 0.0262(4) 0.0496(5) -0.0023(4) -0.0088(4) 0.0222(4)
Si1_14 0.0379(13) 0.0338(12) 0.0457(13) 0.0095(10) 0.0027(11) 0.0181(11)
Si2_14 0.0689(17) 0.0319(12) 0.0441(14) 0.0041(10) 0.0049(12) 0.0341(12)
O1_14 0.067(4) 0.029(3) 0.074(4) -0.016(3) -0.030(3) 0.030(3)
O2_14 0.043(3) 0.027(3) 0.046(3) 0.000(2) -0.006(2) 0.019(2)
O3_14 0.076(4) 0.041(3) 0.046(3) -0.008(3) -0.010(3) 0.046(3)
O4_14 0.053(4) 0.042(3) 0.064(4) 0.006(3) -0.017(3) 0.018(3)
O5_14 0.048(3) 0.042(3) 0.056(3) 0.015(3) 0.011(3) 0.031(3)
O6_14 0.054(3) 0.043(3) 0.042(3) 0.012(3) 0.013(3) 0.026(3)
O7_14 0.085(4) 0.047(3) 0.069(4) 0.010(3) 0.013(3) 0.038(3)
O8_14 0.100(5) 0.058(4) 0.053(4) 0.012(3) 0.017(3) 0.059(4)
O9_14 0.076(4) 0.048(3) 0.063(4) 0.002(3) -0.002(3) 0.047(3)
C1_14 0.085(7) 0.082(7) 0.058(6) 0.028(6) 0.033(6) 0.051(6)
C2_14 0.075(7) 0.064(6) 0.055(6) 0.022(5) 0.002(5) 0.022(6)
C3_14 0.095(8) 0.046(6) 0.080(7) 0.037(6) -0.001(6) 0.013(6)
C4_14 0.095(8) 0.051(6) 0.055(6) 0.010(5) -0.020(5) 0.016(6)
C5_14 0.091(8) 0.049(5) 0.038(5) 0.012(5) 0.009(5) 0.023(5)
C6_14 0.071(7) 0.032(5) 0.071(6) 0.009(5) 0.009(6) 0.018(5)
C7_14 0.047(5) 0.024(4) 0.059(6) 0.005(4) 0.008(5) 0.012(4)
C8_14 0.062(6) 0.048(5) 0.044(5) 0.010(4) 0.007(5) 0.016(5)
C9_14 0.075(7) 0.063(6) 0.084(8) 0.004(6) 0.025(6) 0.039(6)
C10_14 0.044(6) 0.052(6) 0.102(8) 0.009(6) 0.002(6) 0.019(5)
C11_14 0.092(8) 0.062(6) 0.096(8) -0.014(6) -0.044(6) 0.050(6)
C12_14 0.057(7) 0.043(6) 0.118(10) 0.005(6) -0.032(7) 0.002(5)
C13_14 0.063(8) 0.078(8) 0.184(13) 0.016(8) -0.040(8) 0.000(6)
C14_14 0.101(9) 0.086(8) 0.121(11) 0.057(8) 0.018(8) 0.010(7)
C15_14 0.133(11) 0.050(6) 0.148(12) -0.011(7) -0.027(8) 0.038(7)
C16_14 0.061(6) 0.067(6) 0.081(7) 0.028(5) 0.020(5) 0.052(5)
C17_14 0.086(8) 0.097(8) 0.143(11) -0.008(8) -0.040(7) 0.067(7)
C18_14 0.087(7) 0.087(7) 0.114(9) 0.030(6) 0.042(7) 0.067(6)
C19_14 0.081(7) 0.064(6) 0.127(9) 0.046(6) 0.043(6) 0.054(6)
C20_14 0.059(6) 0.077(6) 0.040(5) 0.025(5) 0.016(5) 0.035(5)
C22_14 0.143(12) 0.234(16) 0.098(9) 0.061(10) 0.076(9) 0.126(12)
C23_14 0.36(2) 0.206(16) 0.163(14) 0.145(13) 0.195(16) 0.209(17)
C24_14 0.100(8) 0.053(6) 0.072(7) 0.025(5) 0.028(6) 0.034(6)
C25_14 0.111(10) 0.095(9) 0.143(12) 0.035(9) 0.021(9) 0.014(8)
C26_14 0.168(11) 0.089(8) 0.111(9) 0.063(7) 0.045(8) 0.085(8)
C27_14 0.161(11) 0.098(8) 0.107(9) 0.028(7) 0.072(8) 0.079(8)
C28_14 0.146(10) 0.075(7) 0.037(5) -0.002(5) 0.022(6) 0.083(7)
C29_14 0.260(17) 0.108(9) 0.140(12) 0.053(9) 0.137(12) 0.124(11)
C30_14 0.324(19) 0.185(13) 0.077(8) 0.031(8) 0.056(10) 0.227(14)
C31_14 0.179(13) 0.105(9) 0.079(8) -0.036(7) -0.019(9) 0.079(10)
C32_14 0.064(7) 0.064(6) 0.104(8) 0.020(6) 0.003(6) 0.051(6)
C33_14 0.100(8) 0.077(7) 0.074(7) 0.000(6) -0.012(6) 0.055(6)
C34_14 0.124(10) 0.138(10) 0.147(11) 0.024(9) 0.006(8) 0.111(9)
C35_14 0.084(8) 0.086(8) 0.122(10) 0.038(7) 0.019(7) 0.048(7)
Zr1_15 0.0556(5) 0.0269(4) 0.0366(4) 0.0065(3) 0.0047(4) 0.0197(4)
Si1_15 0.0399(13) 0.0303(11) 0.0447(13) 0.0124(10) 0.0080(10) 0.0222(10)
Si2_15 0.0532(14) 0.0418(13) 0.0456(14) 0.0094(11) 0.0086(11) 0.0370(12)
O1_15 0.049(3) 0.041(3) 0.047(3) -0.003(3) 0.002(3) 0.015(3)
O2_15 0.043(3) 0.033(3) 0.064(4) 0.002(3) -0.004(3) 0.027(3)
O3_15 0.077(4) 0.062(3) 0.049(3) 0.002(3) -0.003(3) 0.058(3)
O4_15 0.042(3) 0.029(3) 0.068(4) 0.012(3) -0.001(3) 0.019(3)
O5_15 0.051(3) 0.056(3) 0.046(3) 0.020(3) 0.017(3) 0.036(3)
O6_15 0.053(3) 0.035(3) 0.047(3) 0.012(2) 0.009(3) 0.027(3)
O9_15 0.189(7) 0.161(6) 0.042(4) 0.022(4) 0.017(4) 0.165(6)
C1_15 0.047(6) 0.072(7) 0.068(6) -0.006(5) 0.020(5) 0.025(5)
C2_15 0.060(6) 0.050(5) 0.046(5) 0.013(4) 0.016(4) 0.018(5)
C3_15 0.090(7) 0.039(5) 0.070(7) 0.021(5) 0.013(6) 0.029(6)
C4_15 0.081(7) 0.062(6) 0.061(6) 0.025(5) 0.006(6) 0.033(6)
C5_15 0.071(7) 0.065(6) 0.034(5) 0.000(5) 0.013(5) 0.019(6)
C6_15 0.153(14) 0.037(6) 0.133(12) 0.005(7) -0.042(12) 0.045(8)
C7_15 0.195(16) 0.074(8) 0.109(11) 0.009(8) -0.026(11) 0.095(10)
C8_15 0.146(12) 0.027(5) 0.067(8) 0.011(5) -0.026(8) 0.025(7)
C9_15 0.192(15) 0.066(8) 0.083(10) 0.056(8) 0.053(11) 0.031(9)
C10_15 0.088(9) 0.043(6) 0.094(10) 0.028(6) 0.003(8) 0.012(6)
C11_15 0.076(7) 0.074(6) 0.076(7) -0.012(5) 0.007(5) 0.044(6)
C12_15 0.043(5) 0.031(4) 0.051(5) 0.009(4) -0.004(4) 0.014(4)
C13_15 0.061(6) 0.037(5) 0.088(7) 0.008(5) -0.027(5) 0.010(5)
C14_15 0.049(5) 0.037(4) 0.069(6) 0.021(4) 0.003(4) 0.021(4)
C15_15 0.116(8) 0.064(6) 0.051(6) 0.006(5) 0.016(6) 0.055(6)
C16_15 0.057(6) 0.053(5) 0.047(5) 0.019(4) 0.020(4) 0.033(5)
C17_15 0.092(7) 0.119(8) 0.086(7) 0.050(7) 0.042(6) 0.085(7)
C18_15 0.069(7) 0.069(6) 0.112(9) 0.038(6) 0.042(6) 0.035(6)
C19_15 0.088(8) 0.083(7) 0.088(8) -0.024(6) 0.000(6) 0.053(6)
C20_15 0.064(6) 0.044(5) 0.046(5) 0.019(4) 0.008(5) 0.025(5)
C21_15 0.102(9) 0.119(9) 0.090(8) 0.063(7) -0.029(7) 0.009(7)
C22_15 0.189(12) 0.043(6) 0.120(9) 0.027(6) 0.110(9) 0.044(7)
C23_15 0.087(7) 0.037(5) 0.087(7) 0.027(5) 0.033(6) 0.031(5)
C24_15 0.055(6) 0.060(6) 0.055(6) -0.013(5) -0.004(5) 0.036(5)
C25_15 0.085(7) 0.071(7) 0.079(7) 0.003(6) -0.004(6) 0.043(6)
C26_15 0.097(8) 0.062(6) 0.087(7) -0.001(5) 0.027(6) 0.055(6)
C27_15 0.190(15) 0.37(2) 0.252(18) 0.246(18) 0.177(14) 0.223(17)
C28_15 0.066(7) 0.106(9) 0.096(9) 0.042(7) 0.038(7) 0.048(7)
C29_15 0.169(14) 0.267(19) 0.107(10) -0.071(12) -0.023(10) 0.171(15)
C30_15 0.111(10) 0.094(9) 0.112(10) 0.037(8) -0.004(8) 0.015(8)
C31_15 0.099(9) 0.086(8) 0.157(12) -0.019(8) 0.037(8) 0.035(7)
C32_15 0.113(9) 0.083(7) 0.050(6) 0.006(6) 0.002(6) 0.077(7)
C33_15 0.120(9) 0.101(8) 0.083(8) 0.006(7) -0.019(7) 0.083(8)
C34_15 0.209(13) 0.171(11) 0.076(8) -0.013(8) -0.012(8) 0.173(11)
C35_15 0.161(12) 0.102(9) 0.118(11) 0.032(8) 0.008(9) 0.087(9)
Zr1_16 0.0474(5) 0.0290(4) 0.0485(5) 0.0058(4) 0.0190(4) 0.0131(4)
Si1_16 0.0438(13) 0.0311(11) 0.0385(12) 0.0130(10) 0.0134(10) 0.0263(11)
Si2_16 0.0436(13) 0.0263(11) 0.0473(14) 0.0059(10) 0.0127(11) 0.0244(10)
O1_16 0.049(3) 0.027(3) 0.056(3) 0.006(2) 0.016(3) 0.018(3)
O2_16 0.042(3) 0.024(2) 0.044(3) 0.007(2) 0.011(2) 0.024(2)
O3_16 0.074(4) 0.035(3) 0.105(5) -0.011(3) -0.017(3) 0.045(3)
O4_16 0.046(3) 0.044(3) 0.042(3) 0.007(3) 0.006(2) 0.031(3)
O5_16 0.068(4) 0.048(3) 0.050(3) 0.023(3) 0.024(3) 0.047(3)
O6_16 0.046(3) 0.031(3) 0.039(3) 0.012(2) 0.017(2) 0.026(2)
O7A_16 0.043(4) 0.017(3) 0.041(4) 0.000(3) 0.018(3) 0.017(3)
O8A_16 0.041(4) 0.026(4) 0.047(5) 0.013(3) 0.011(4) 0.020(3)
O9_16 0.054(4) 0.038(3) 0.107(5) -0.017(3) -0.016(3) 0.034(3)
C1_16 0.198(15) 0.065(9) 0.073(9) 0.035(7) 0.070(10) 0.053(10)
C2_16 0.088(8) 0.093(8) 0.046(6) 0.025(6) 0.025(5) 0.044(7)
C3_16 0.113(10) 0.094(8) 0.042(6) 0.010(6) 0.024(6) 0.069(8)
C4_16 0.076(10) 0.231(18) 0.058(8) 0.006(10) 0.027(7) 0.082(12)
C5_16 0.145(14) 0.092(10) 0.077(9) -0.010(8) 0.077(10) -0.041(11)
C6_16 0.085(8) 0.029(5) 0.081(8) 0.009(5) 0.019(6) 0.016(5)
C7_16 0.081(7) 0.040(5) 0.067(6) 0.005(5) 0.011(6) 0.035(5)
C8_16 0.074(6) 0.035(5) 0.060(6) 0.008(4) 0.028(5) 0.035(5)
C9_16 0.081(7) 0.029(5) 0.047(5) 0.008(4) 0.013(5) 0.028(5)
C10_16 0.069(7) 0.037(5) 0.063(7) -0.020(5) -0.016(5) 0.016(5)
C11_16 0.052(6) 0.046(5) 0.088(7) 0.009(5) 0.017(5) 0.019(5)
C12_16 0.057(6) 0.048(5) 0.046(5) 0.005(4) 0.006(4) 0.034(5)
C13_16 0.074(7) 0.071(6) 0.091(8) -0.006(6) -0.013(6) 0.045(6)
C14_16 0.099(8) 0.075(6) 0.049(6) 0.003(5) 0.009(5) 0.052(6)
C15_16 0.054(6) 0.035(5) 0.106(8) 0.016(5) 0.009(5) 0.025(4)
C16_16 0.078(7) 0.047(5) 0.057(6) 0.025(4) 0.023(5) 0.045(5)
C17_16 0.095(8) 0.070(6) 0.103(8) 0.026(6) 0.012(6) 0.066(6)
C18_16 0.196(12) 0.128(9) 0.094(8) 0.080(7) 0.077(8) 0.131(9)
C19_16 0.114(8) 0.037(5) 0.113(9) 0.018(6) 0.010(7) 0.048(6)
C20_16 0.049(5) 0.050(5) 0.030(4) 0.019(4) 0.019(4) 0.028(4)
C21_16 0.081(6) 0.071(6) 0.063(6) 0.034(5) 0.028(5) 0.056(5)
C22_16 0.053(5) 0.051(5) 0.059(6) 0.021(4) 0.024(4) 0.032(4)
C23_16 0.094(8) 0.085(7) 0.045(6) 0.017(5) 0.027(5) 0.037(6)
C24_16 0.104(8) 0.082(7) 0.047(6) 0.007(5) 0.022(6) 0.071(7)
C25_16 0.095(8) 0.076(7) 0.083(7) 0.012(6) 0.023(6) 0.057(7)
C26_16 0.127(9) 0.098(8) 0.068(7) 0.012(6) 0.032(6) 0.094(7)
C27_16 0.107(9) 0.089(8) 0.092(9) 0.016(7) 0.014(7) 0.053(7)
C28_16 0.070(7) 0.062(6) 0.170(12) 0.079(8) 0.068(8) 0.047(6)
C29_16 0.173(13) 0.122(11) 0.111(11) 0.026(9) 0.027(9) 0.099(10)
C30_16 0.203(14) 0.131(10) 0.270(17) 0.144(11) 0.163(13) 0.144(11)
C31_16 0.106(10) 0.103(9) 0.168(13) 0.082(9) 0.038(9) 0.047(8)
C32_16 0.053(6) 0.049(5) 0.080(7) -0.011(5) -0.006(5) 0.036(5)
C33_16 0.083(8) 0.090(8) 0.091(8) 0.008(7) 0.011(6) 0.054(7)
C34_16 0.073(7) 0.074(6) 0.101(8) -0.008(6) -0.015(6) 0.060(6)
C35_16 0.102(8) 0.082(7) 0.079(7) 0.007(6) 0.002(6) 0.066(7)
Zr1_17 0.0399(4) 0.0267(4) 0.0382(4) 0.0100(3) 0.0092(3) 0.0208(3)
Si1_17 0.0388(13) 0.0282(11) 0.0384(13) 0.0085(9) 0.0077(10) 0.0192(10)
Si2_17 0.0749(18) 0.0490(14) 0.097(2) 0.0364(14) 0.0459(16) 0.0516(14)
O1_17 0.048(3) 0.025(3) 0.060(3) 0.004(2) 0.009(3) 0.021(3)
O2_17 0.044(3) 0.059(3) 0.042(3) 0.011(3) 0.010(3) 0.031(3)
O3_17 0.073(4) 0.027(3) 0.067(4) 0.004(3) -0.003(3) 0.030(3)
O4_17 0.042(3) 0.028(3) 0.052(3) 0.008(2) 0.005(3) 0.020(2)
O5_17 0.050(3) 0.034(3) 0.042(3) 0.012(2) 0.004(3) 0.023(3)
O6_17 0.050(3) 0.038(3) 0.034(3) 0.006(2) 0.006(2) 0.028(3)
O8_17 0.073(4) 0.094(5) 0.078(5) 0.046(4) 0.021(4) 0.042(4)
C1_17 0.062(7) 0.080(7) 0.113(9) 0.068(7) 0.045(6) 0.058(6)
C2_17 0.068(7) 0.030(5) 0.077(7) 0.020(5) -0.024(6) 0.014(5)
C3_17 0.088(7) 0.044(5) 0.046(5) 0.017(4) 0.026(5) 0.048(5)
C4_17 0.054(5) 0.032(4) 0.060(6) 0.018(4) 0.007(5) 0.023(4)
C5_17 0.109(8) 0.047(5) 0.047(5) 0.017(4) 0.028(6) 0.061(6)
C6_17 0.086(7) 0.061(6) 0.041(5) 0.023(4) 0.025(5) 0.044(5)
C7_17 0.069(6) 0.059(6) 0.062(6) 0.040(5) 0.039(5) 0.034(5)
C8_17 0.089(7) 0.076(7) 0.074(7) 0.050(6) 0.033(6) 0.061(6)
C9_17 0.056(6) 0.082(7) 0.052(6) 0.026(5) 0.001(5) 0.033(6)
C10_17 0.054(6) 0.049(5) 0.044(5) 0.007(4) 0.005(4) 0.015(5)
C11_17 0.048(5) 0.046(5) 0.080(6) 0.019(5) 0.018(5) 0.033(4)
C12_17 0.055(6) 0.024(4) 0.051(5) 0.001(4) 0.000(4) 0.014(4)
C13_17 0.046(6) 0.040(5) 0.101(8) 0.008(5) -0.006(5) 0.004(5)
C14_17 0.116(8) 0.047(5) 0.051(6) -0.013(5) 0.006(5) 0.039(6)
C15_17 0.077(6) 0.036(5) 0.069(6) 0.019(4) 0.011(5) 0.029(5)
C16_17 0.058(6) 0.040(5) 0.048(5) 0.019(4) 0.011(4) 0.029(4)
C17_17 0.057(6) 0.053(5) 0.060(6) 0.021(4) 0.010(4) 0.035(5)
C18_17 0.084(7) 0.094(7) 0.057(6) 0.042(5) 0.026(5) 0.060(6)
C19_17 0.084(7) 0.047(5) 0.098(8) 0.033(5) 0.008(6) 0.035(5)
C20_17 0.042(5) 0.037(4) 0.036(5) 0.006(4) 0.011(4) 0.016(4)
C21_17 0.051(6) 0.053(5) 0.060(6) 0.009(4) 0.022(4) 0.022(5)
C22_17 0.080(6) 0.057(5) 0.048(5) 0.017(4) 0.025(5) 0.041(5)
C23_17 0.064(6) 0.035(4) 0.058(5) -0.001(4) 0.016(4) 0.027(4)
C24_17 0.166(11) 0.087(8) 0.066(7) -0.002(6) 0.017(7) 0.104(8)
C26_17 0.225(16) 0.067(8) 0.205(16) -0.035(9) -0.064(12) 0.098(10)
C27_17 0.58(4) 0.34(3) 0.112(14) 0.107(17) 0.16(2) 0.32(3)
C28_17 0.057(6) 0.061(6) 0.063(6) 0.016(5) 0.006(5) 0.026(5)
C29_17 0.36(3) 0.132(13) 0.074(10) -0.025(9) 0.071(13) 0.015(15)
C30_17 0.065(7) 0.141(10) 0.130(10) 0.104(9) 0.026(7) 0.032(7)
C31_17 0.131(12) 0.41(3) 0.36(3) 0.34(2) 0.118(14) 0.178(16)
C32_17 0.058(8) 0.053(7) 0.30(2) 0.072(10) 0.100(10) 0.038(6)
C33_17 0.083(10) 0.057(8) 0.35(2) 0.041(11) 0.106(12) 0.036(7)
C34_17 0.075(9) 0.070(8) 0.43(3) -0.065(12) -0.039(12) 0.051(7)
C35_17 0.224(17) 0.099(10) 0.233(19) 0.051(12) 0.180(16) 0.045(11)
Zr1_18 0.0600(5) 0.0537(5) 0.0415(5) 0.0214(4) 0.0164(4) 0.0424(4)
Si1_18 0.0343(13) 0.0430(13) 0.0503(14) -0.0065(11) 0.0107(11) 0.0170(11)
Si2_18 0.0467(13) 0.0381(12) 0.0368(12) 0.0151(10) 0.0142(10) 0.0294(11)
O1_18 0.079(5) 0.091(5) 0.046(4) 0.034(4) -0.024(3) -0.020(4)
O2_18 0.048(4) 0.050(4) 0.157(7) -0.040(4) 0.064(4) -0.015(3)
O3_18 0.079(4) 0.079(4) 0.046(4) 0.036(3) 0.013(3) 0.038(3)
O7_18 0.123(6) 0.058(4) 0.071(5) -0.002(4) 0.048(4) 0.008(4)
O8_18 0.101(5) 0.147(6) 0.165(7) 0.127(6) 0.085(5) 0.100(5)
O9_18 0.049(4) 0.055(3) 0.061(4) 0.030(3) 0.015(3) 0.028(3)
C1A_18 0.062(6) 0.046(5) 0.157(11) 0.054(7) 0.041(7) 0.036(5)
C8A_18 0.110(9) 0.066(7) 0.076(7) -0.012(6) 0.046(7) 0.050(7)
C10A_18 0.089(9) 0.097(9) 0.066(7) -0.056(7) 0.005(7) 0.015(7)
C11_18 0.082(7) 0.054(5) 0.084(7) 0.034(5) 0.035(6) 0.027(5)
C12_18 0.074(8) 0.059(6) 0.101(9) -0.030(6) -0.053(7) 0.040(6)
C13_18 0.137(12) 0.109(10) 0.101(10) -0.020(8) -0.012(9) 0.039(10)
C14_18 0.231(15) 0.137(10) 0.103(9) -0.067(8) -0.077(9) 0.162(11)
C15_18 0.128(11) 0.108(9) 0.217(16) 0.069(10) 0.047(10) 0.094(9)
C16_18 0.051(6) 0.067(6) 0.063(6) 0.021(5) 0.025(5) 0.024(5)
C17_18 0.062(7) 0.086(8) 0.224(14) 0.066(9) 0.063(8) 0.038(6)
C18_18 0.100(10) 0.168(13) 0.165(13) -0.077(10) -0.012(8) 0.088(10)
C19_18 0.086(9) 0.147(11) 0.123(10) -0.065(9) -0.034(7) 0.077(8)
C20_18 0.077(7) 0.050(5) 0.063(6) 0.014(5) 0.034(5) 0.037(5)
C21_18 0.257(17) 0.177(13) 0.102(10) -0.022(10) -0.041(11) 0.179(14)
C22_18 0.179(17) 0.135(14) 0.36(3) 0.117(17) 0.045(18) -0.037(12)
C23_18 0.260(18) 0.171(13) 0.140(12) 0.068(11) 0.124(13) 0.161(14)
C24_18 0.109(8) 0.046(5) 0.057(6) 0.009(5) 0.030(6) 0.045(6)
C25_18 0.141(13) 0.133(11) 0.086(9) -0.006(8) -0.013(8) 0.037(10)
C26_18 0.282(17) 0.086(8) 0.055(7) 0.025(6) 0.066(9) 0.104(10)
C27_18 0.267(19) 0.176(14) 0.210(17) 0.075(13) 0.056(14) 0.175(15)
C28_18 0.067(6) 0.070(6) 0.055(6) 0.028(5) 0.021(5) 0.057(5)
C29_18 0.094(10) 0.193(14) 0.153(12) -0.089(11) -0.023(8) 0.081(10)
C30_18 0.108(8) 0.096(8) 0.104(8) 0.061(7) 0.042(7) 0.075(7)
C31_18 0.094(8) 0.129(9) 0.092(8) 0.068(7) 0.039(6) 0.084(7)
C32_18 0.045(5) 0.036(5) 0.085(7) 0.020(5) 0.020(5) 0.025(4)
C33_18 0.075(7) 0.051(6) 0.091(8) 0.014(6) 0.008(6) 0.020(5)
C34_18 0.080(7) 0.089(7) 0.113(9) 0.063(7) 0.050(6) 0.052(6)
C35_18 0.091(8) 0.102(8) 0.126(9) 0.052(7) 0.038(7) 0.082(7)

loop_
_atom_type_symbol
_atom_type_description
_atom_type_scat_dispersion_real
_atom_type_scat_dispersion_imag
_atom_type_scat_source
C C 0.0033 0.0016 'International Tables Vol C Tables 4.2.6.8 and 6.1.1.4'
H H 0.0000 0.0000 'International Tables Vol C Tables 4.2.6.8 and 6.1.1.4'
B B 0.0013 0.0007 'International Tables Vol C Tables 4.2.6.8 and 6.1.1.4'
O O 0.0106 0.0060 'International Tables Vol C Tables 4.2.6.8 and 6.1.1.4'
Si Si 0.0817 0.0704 'International Tables Vol C Tables 4.2.6.8 and 6.1.1.4'
Zr Zr -2.9673 0.5597 'International Tables Vol C Tables 4.2.6.8 and 6.1.1.4'

loop_
_geom_angle_atom_site_label_1
_geom_angle_atom_site_label_2
_geom_angle_atom_site_label_3
_geom_angle
_geom_angle_site_symmetry_1
_geom_angle_site_symmetry_3
_geom_angle_publ_flag
O1_1 Zr1_1 C11_1 97.5(2) . . ?
O1_1 Zr1_1 C7_1 99.5(3) . . ?
C11_1 Zr1_1 C7_1 131.4(3) . . ?
O1_1 Zr1_1 C8_1 82.0(2) . . ?
C11_1 Zr1_1 C8_1 108.1(3) . . ?
C7_1 Zr1_1 C8_1 32.0(3) . . ?
O1_1 Zr1_1 C1_1 109.9(2) . . ?
C11_1 Zr1_1 C1_1 129.3(3) . . ?
C7_1 Zr1_1 C1_1 86.0(3) . . ?
C8_1 Zr1_1 C1_1 117.1(3) . . ?
O1_1 Zr1_1 C10_1 131.0(2) . . ?
C11_1 Zr1_1 C10_1 82.6(3) . . ?
C7_1 Zr1_1 C10_1 52.3(3) . . ?
C8_1 Zr1_1 C10_1 52.6(3) . . ?
C1_1 Zr1_1 C10_1 107.0(3) . . ?
O1_1 Zr1_1 C6_1 130.7(3) . . ?
C11_1 Zr1_1 C6_1 112.0(3) . . ?
C7_1 Zr1_1 C6_1 31.7(3) . . ?
C8_1 Zr1_1 C6_1 52.2(3) . . ?
C1_1 Zr1_1 C6_1 81.2(3) . . ?
C10_1 Zr1_1 C6_1 30.8(2) . . ?
O1_1 Zr1_1 C9_1 99.5(3) . . ?
C11_1 Zr1_1 C9_1 79.9(3) . . ?
C7_1 Zr1_1 C9_1 52.5(3) . . ?
C8_1 Zr1_1 C9_1 31.6(3) . . ?
C1_1 Zr1_1 C9_1 132.8(2) . . ?
C10_1 Zr1_1 C9_1 31.9(2) . . ?
C6_1 Zr1_1 C9_1 51.7(2) . . ?
O1_1 Zr1_1 C2_1 82.6(2) . . ?
C11_1 Zr1_1 C2_1 119.8(3) . . ?
C7_1 Zr1_1 C2_1 107.4(3) . . ?
C8_1 Zr1_1 C2_1 131.0(3) . . ?
C1_1 Zr1_1 C2_1 32.2(2) . . ?
C10_1 Zr1_1 C2_1 139.2(3) . . ?
C6_1 Zr1_1 C2_1 112.1(3) . . ?
C9_1 Zr1_1 C2_1 159.9(3) . . ?
O1_1 Zr1_1 C4_1 119.5(2) . . ?
C11_1 Zr1_1 C4_1 76.9(2) . . ?
C7_1 Zr1_1 C4_1 129.4(3) . . ?
C8_1 Zr1_1 C4_1 157.6(3) . . ?
C1_1 Zr1_1 C4_1 52.6(2) . . ?
C10_1 Zr1_1 C4_1 108.3(3) . . ?
C6_1 Zr1_1 C4_1 105.5(3) . . ?
C9_1 Zr1_1 C4_1 136.5(3) . . ?
C2_1 Zr1_1 C4_1 53.3(3) . . ?
O1_1 Zr1_1 C5_1 136.1(2) . . ?
C11_1 Zr1_1 C5_1 100.7(2) . . ?
C7_1 Zr1_1 C5_1 97.7(3) . . ?
C8_1 Zr1_1 C5_1 128.0(3) . . ?
C1_1 Zr1_1 C5_1 32.1(2) . . ?
C10_1 Zr1_1 C5_1 91.0(3) . . ?
C6_1 Zr1_1 C5_1 77.2(3) . . ?
C9_1 Zr1_1 C5_1 122.8(3) . . ?
C2_1 Zr1_1 C5_1 53.7(2) . . ?
C4_1 Zr1_1 C5_1 31.7(2) . . ?
O1_1 Zr1_1 C3_1 88.3(2) . . ?
C11_1 Zr1_1 C3_1 88.0(3) . . ?
C7_1 Zr1_1 C3_1 137.5(3) . . ?
C8_1 Zr1_1 C3_1 162.1(3) . . ?
C1_1 Zr1_1 C3_1 52.6(2) . . ?
C10_1 Zr1_1 C3_1 140.4(3) . . ?
C6_1 Zr1_1 C3_1 129.5(3) . . ?
C9_1 Zr1_1 C3_1 166.3(3) . . ?
C2_1 Zr1_1 C3_1 31.9(2) . . ?
C4_1 Zr1_1 C3_1 32.3(2) . . ?
C5_1 Zr1_1 C3_1 53.1(2) . . ?
O6_1 Si1_1 O4_1 108.1(3) . . ?
O6_1 Si1_1 O5_1 108.1(4) . . ?
O4_1 Si1_1 O5_1 112.1(3) . . ?
O6_1 Si1_1 O2_1 115.2(3) . . ?
O4_1 Si1_1 O2_1 109.6(2) . . ?
O5_1 Si1_1 O2_1 103.8(3) . . ?
O3_1 Si2_1 O7_1 112.3(2) . . ?
O3_1 Si2_1 O8_1 107.1(2) . . ?
O7_1 Si2_1 O8_1 107.8(2) . . ?
O3_1 Si2_1 O9_1 109.3(2) . . ?
O7_1 Si2_1 O9_1 108.7(2) . . ?
O8_1 Si2_1 O9_1 111.8(2) . . ?
B1_1 O1_1 Zr1_1 177.5(5) . . ?
B1_1 O2_1 Si1_1 142.1(5) . . ?
B1_1 O3_1 Si2_1 144.4(4) . . ?
C12_1 O4_1 Si1_1 138.1(4) . . ?
C16_1 O5_1 Si1_1 134.7(5) . . ?
C20_1 O6_1 Si1_1 137.3(5) . . ?
C24_1 O7_1 Si2_1 133.3(5) . . ?
C28_1 O8_1 Si2_1 129.6(4) . . ?
C32_1 O9_1 Si2_1 133.8(4) . . ?
C5_1 C1_1 C2_1 110.5(7) . . ?
C5_1 C1_1 Zr1_1 75.7(4) . . ?
C2_1 C1_1 Zr1_1 75.5(4) . . ?
C3_1 C2_1 C1_1 106.2(7) . . ?
C3_1 C2_1 Zr1_1 74.2(4) . . ?
C1_1 C2_1 Zr1_1 72.4(4) . . ?
C2_1 C3_1 C4_1 108.4(7) . . ?
C2_1 C3_1 Zr1_1 73.8(4) . . ?
C4_1 C3_1 Zr1_1 73.8(4) . . ?
C5_1 C4_1 C3_1 108.3(7) . . ?
C5_1 C4_1 Zr1_1 74.1(4) . . ?
C3_1 C4_1 Zr1_1 73.9(4) . . ?
C4_1 C5_1 C1_1 106.6(6) . . ?
C4_1 C5_1 Zr1_1 74.1(4) . . ?
C1_1 C5_1 Zr1_1 72.2(4) . . ?
C10_1 C6_1 C7_1 108.9(8) . . ?
C10_1 C6_1 Zr1_1 74.5(4) . . ?
C7_1 C6_1 Zr1_1 71.8(4) . . ?
C8_1 C7_1 C6_1 107.7(8) . . ?
C8_1 C7_1 Zr1_1 74.7(5) . . ?
C6_1 C7_1 Zr1_1 76.5(5) . . ?
C7_1 C8_1 C9_1 108.0(8) . . ?
C7_1 C8_1 Zr1_1 73.3(5) . . ?
C9_1 C8_1 Zr1_1 75.9(5) . . ?
C8_1 C9_1 C10_1 107.2(7) . . ?
C8_1 C9_1 Zr1_1 72.4(5) . . ?
C10_1 C9_1 Zr1_1 73.8(5) . . ?
C6_1 C10_1 C9_1 108.0(8) . . ?
C6_1 C10_1 Zr1_1 74.8(5) . . ?
C9_1 C10_1 Zr1_1 74.3(5) . . ?
O4_1 C12_1 C14_1 110.6(6) . . ?
O4_1 C12_1 C15_1 107.6(6) . . ?
C14_1 C12_1 C15_1 110.8(7) . . ?
O4_1 C12_1 C13_1 105.6(5) . . ?
C14_1 C12_1 C13_1 110.6(6) . . ?
C15_1 C12_1 C13_1 111.5(7) . . ?
O5_1 C16_1 C18_1 104.9(7) . . ?
O5_1 C16_1 C17_1 113.9(6) . . ?
C18_1 C16_1 C17_1 110.1(7) . . ?
O5_1 C16_1 C19_1 107.3(6) . . ?
C18_1 C16_1 C19_1 109.1(7) . . ?
C17_1 C16_1 C19_1 111.3(6) . . ?
O6_1 C20_1 C22_1 107.8(8) . . ?
O6_1 C20_1 C23_1 104.1(7) . . ?
C22_1 C20_1 C23_1 111.9(9) . . ?
O6_1 C20_1 C21_1 110.3(6) . . ?
C22_1 C20_1 C21_1 110.5(7) . . ?
C23_1 C20_1 C21_1 112.0(7) . . ?
O7_1 C24_1 C27_1 111.3(7) . . ?
O7_1 C24_1 C26_1 109.4(7) . . ?
C27_1 C24_1 C26_1 110.5(8) . . ?
O7_1 C24_1 C25_1 106.3(6) . . ?
C27_1 C24_1 C25_1 110.4(7) . . ?
C26_1 C24_1 C25_1 108.9(7) . . ?
O8_1 C28_1 C29_1 105.1(6) . . ?
O8_1 C28_1 C31_1 110.9(6) . . ?
C29_1 C28_1 C31_1 112.6(7) . . ?
O8_1 C28_1 C30_1 108.9(6) . . ?
C29_1 C28_1 C30_1 110.0(7) . . ?
C31_1 C28_1 C30_1 109.3(7) . . ?
O9_1 C32_1 C34_1 106.1(5) . . ?
O9_1 C32_1 C35_1 111.7(6) . . ?
C34_1 C32_1 C35_1 109.1(6) . . ?
O9_1 C32_1 C33_1 109.0(6) . . ?
C34_1 C32_1 C33_1 110.4(7) . . ?
C35_1 C32_1 C33_1 110.4(6) . . ?
O1_1 B1_1 O2_1 124.1(6) . . ?
O1_1 B1_1 O3_1 118.6(6) . . ?
O2_1 B1_1 O3_1 117.2(6) . . ?
O1_2 Zr1_2 C11_2 98.6(2) . . ?
O1_2 Zr1_2 C1_2 109.5(3) . . ?
C11_2 Zr1_2 C1_2 129.0(3) . . ?
O1_2 Zr1_2 C2_2 82.7(2) . . ?
C11_2 Zr1_2 C2_2 120.2(3) . . ?
C1_2 Zr1_2 C2_2 31.7(2) . . ?
O1_2 Zr1_2 C4_2 118.1(3) . . ?
C11_2 Zr1_2 C4_2 77.2(3) . . ?
C1_2 Zr1_2 C4_2 52.2(3) . . ?
C2_2 Zr1_2 C4_2 52.1(3) . . ?
O1_2 Zr1_2 C7_2 107.9(2) . . ?
C11_2 Zr1_2 C7_2 129.7(3) . . ?
C1_2 Zr1_2 C7_2 80.9(3) . . ?
C2_2 Zr1_2 C7_2 105.2(3) . . ?
C4_2 Zr1_2 C7_2 121.8(3) . . ?
O1_2 Zr1_2 C9_2 89.7(3) . . ?
C11_2 Zr1_2 C9_2 86.5(4) . . ?
C1_2 Zr1_2 C9_2 133.5(3) . . ?
C2_2 Zr1_2 C9_2 153.0(4) . . ?
C4_2 Zr1_2 C9_2 149.3(4) . . ?
C7_2 Zr1_2 C9_2 52.7(3) . . ?
O1_2 Zr1_2 C3_2 87.9(3) . . ?
C11_2 Zr1_2 C3_2 88.5(3) . . ?
C1_2 Zr1_2 C3_2 52.3(3) . . ?
C2_2 Zr1_2 C3_2 31.7(3) . . ?
C4_2 Zr1_2 C3_2 31.2(3) . . ?
C7_2 Zr1_2 C3_2 133.2(3) . . ?
C9_2 Zr1_2 C3_2 174.2(3) . . ?
O1_2 Zr1_2 C5_2 135.6(3) . . ?
C11_2 Zr1_2 C5_2 100.5(3) . . ?
C1_2 Zr1_2 C5_2 31.8(3) . . ?
C2_2 Zr1_2 C5_2 53.2(3) . . ?
C4_2 Zr1_2 C5_2 32.4(3) . . ?
C7_2 Zr1_2 C5_2 89.5(3) . . ?
C9_2 Zr1_2 C5_2 130.9(3) . . ?
C3_2 Zr1_2 C5_2 53.2(3) . . ?
O1_2 Zr1_2 C6_2 134.9(3) . . ?
C11_2 Zr1_2 C6_2 102.0(3) . . ?
C1_2 Zr1_2 C6_2 87.5(3) . . ?
C2_2 Zr1_2 C6_2 118.8(3) . . ?
C4_2 Zr1_2 C6_2 105.5(3) . . ?
C7_2 Zr1_2 C6_2 31.8(2) . . ?
C9_2 Zr1_2 C6_2 52.4(3) . . ?
C3_2 Zr1_2 C6_2 132.0(3) . . ?
C5_2 Zr1_2 C6_2 78.8(3) . . ?
O1_2 Zr1_2 C10_2 121.3(3) . . ?
C11_2 Zr1_2 C10_2 77.4(3) . . ?
C1_2 Zr1_2 C10_2 117.9(3) . . ?
C2_2 Zr1_2 C10_2 149.6(3) . . ?
C4_2 Zr1_2 C10_2 117.8(3) . . ?
C7_2 Zr1_2 C10_2 52.3(3) . . ?
C9_2 Zr1_2 C10_2 32.0(3) . . ?
C3_2 Zr1_2 C10_2 148.9(3) . . ?
C5_2 Zr1_2 C10_2 101.9(3) . . ?
C6_2 Zr1_2 C10_2 31.1(2) . . ?
O1_2 Zr1_2 C8_2 82.2(3) . . ?
C11_2 Zr1_2 C8_2 118.0(3) . . ?
C1_2 Zr1_2 C8_2 107.5(3) . . ?
C2_2 Zr1_2 C8_2 121.3(3) . . ?
C4_2 Zr1_2 C8_2 153.9(3) . . ?
C7_2 Zr1_2 C8_2 32.0(2) . . ?
C9_2 Zr1_2 C8_2 31.7(3) . . ?
C3_2 Zr1_2 C8_2 152.7(4) . . ?
C5_2 Zr1_2 C8_2 121.5(3) . . ?
C6_2 Zr1_2 C8_2 52.6(3) . . ?
C10_2 Zr1_2 C8_2 52.6(3) . . ?
O6_2 Si1_2 O2_2 107.9(3) . . ?
O6_2 Si1_2 O5_2 113.8(3) . . ?
O2_2 Si1_2 O5_2 108.5(3) . . ?
O6_2 Si1_2 O4_2 107.2(3) . . ?
O2_2 Si1_2 O4_2 113.0(3) . . ?
O5_2 Si1_2 O4_2 106.5(3) . . ?
O9_2 Si2_2 O8_2 108.6(3) . . ?
O9_2 Si2_2 O7_2 106.9(2) . . ?
O8_2 Si2_2 O7_2 112.9(3) . . ?
O9_2 Si2_2 O3_2 114.4(3) . . ?
O8_2 Si2_2 O3_2 105.9(2) . . ?
O7_2 Si2_2 O3_2 108.2(2) . . ?
B1_2 O1_2 Zr1_2 159.4(5) . . ?
B1_2 O2_2 Si1_2 140.6(5) . . ?
B1_2 O3_2 Si2_2 135.6(5) . . ?
C12_2 O4_2 Si1_2 132.6(5) . . ?
C16_2 O5_2 Si1_2 132.0(5) . . ?
C20_2 O6_2 Si1_2 132.1(5) . . ?
C24_2 O7_2 Si2_2 129.7(4) . . ?
C28_2 O8_2 Si2_2 131.3(4) . . ?
C32_2 O9_2 Si2_2 132.0(5) . . ?
C2_2 C1_2 C5_2 110.5(8) . . ?
C2_2 C1_2 Zr1_2 74.8(5) . . ?
C5_2 C1_2 Zr1_2 75.7(5) . . ?
C1_2 C2_2 C3_2 107.6(8) . . ?
C1_2 C2_2 Zr1_2 73.5(5) . . ?
C3_2 C2_2 Zr1_2 75.1(5) . . ?
C4_2 C3_2 C2_2 107.5(8) . . ?
C4_2 C3_2 Zr1_2 73.6(5) . . ?
C2_2 C3_2 Zr1_2 73.2(5) . . ?
C3_2 C4_2 C5_2 110.1(9) . . ?
C3_2 C4_2 Zr1_2 75.2(5) . . ?
C5_2 C4_2 Zr1_2 74.6(5) . . ?
C1_2 C5_2 C4_2 104.2(8) . . ?
C1_2 C5_2 Zr1_2 72.4(5) . . ?
C4_2 C5_2 Zr1_2 72.9(5) . . ?
C10_2 C6_2 C7_2 108.5(8) . . ?
C10_2 C6_2 Zr1_2 74.6(5) . . ?
C7_2 C6_2 Zr1_2 73.2(4) . . ?
C6_2 C7_2 C8_2 108.1(8) . . ?
C6_2 C7_2 Zr1_2 75.0(5) . . ?
C8_2 C7_2 Zr1_2 75.0(5) . . ?
C9_2 C8_2 C7_2 107.0(9) . . ?
C9_2 C8_2 Zr1_2 73.1(5) . . ?
C7_2 C8_2 Zr1_2 72.9(5) . . ?
C8_2 C9_2 C10_2 108.4(8) . . ?
C8_2 C9_2 Zr1_2 75.2(5) . . ?
C10_2 C9_2 Zr1_2 75.0(5) . . ?
C6_2 C10_2 C9_2 107.9(9) . . ?
C6_2 C10_2 Zr1_2 74.3(5) . . ?
C9_2 C10_2 Zr1_2 73.0(5) . . ?
O4_2 C12_2 C13_2 111.6(8) . . ?
O4_2 C12_2 C14_2 109.2(8) . . ?
C13_2 C12_2 C14_2 112.0(8) . . ?
O4_2 C12_2 C15_2 104.4(7) . . ?
C13_2 C12_2 C15_2 109.5(9) . . ?
C14_2 C12_2 C15_2 109.8(8) . . ?
O5_2 C16_2 C17_2 112.2(6) . . ?
O5_2 C16_2 C19_2 107.3(7) . . ?
C17_2 C16_2 C19_2 109.3(9) . . ?
O5_2 C16_2 C18_2 103.3(7) . . ?
C17_2 C16_2 C18_2 111.9(8) . . ?
C19_2 C16_2 C18_2 112.7(8) . . ?
C21A_2 C20_2 C21B_2 127.9(17) . . ?
C21A_2 C20_2 O6_2 119.0(14) . . ?
C21B_2 C20_2 O6_2 113.1(12) . . ?
C21A_2 C20_2 C22A_2 118.2(16) . . ?
C21B_2 C20_2 C22A_2 44.2(10) . . ?
O6_2 C20_2 C22A_2 103.1(9) . . ?
C21A_2 C20_2 C22B_2 46.2(13) . . ?
C21B_2 C20_2 C22B_2 115.0(13) . . ?
O6_2 C20_2 C22B_2 110.8(8) . . ?
C22A_2 C20_2 C22B_2 145.9(10) . . ?
C21A_2 C20_2 C23B_2 54.2(14) . . ?
C21B_2 C20_2 C23B_2 110.7(12) . . ?
O6_2 C20_2 C23B_2 105.7(8) . . ?
C22A_2 C20_2 C23B_2 73.0(9) . . ?
C22B_2 C20_2 C23B_2 100.4(10) . . ?
C21A_2 C20_2 C23A_2 116.1(16) . . ?
C21B_2 C20_2 C23A_2 52.0(11) . . ?
O6_2 C20_2 C23A_2 100.9(9) . . ?
C22A_2 C20_2 C23A_2 95.8(11) . . ?
C22B_2 C20_2 C23A_2 74.8(9) . . ?
C23B_2 C20_2 C23A_2 152.8(10) . . ?
O7_2 C24_2 C25_2 107.9(6) . . ?
O7_2 C24_2 C26_2 105.0(6) . . ?
C25_2 C24_2 C26_2 110.5(7) . . ?
O7_2 C24_2 C27_2 111.5(6) . . ?
C25_2 C24_2 C27_2 111.6(7) . . ?
C26_2 C24_2 C27_2 110.2(7) . . ?
O8_2 C28_2 C31_2 109.1(6) . . ?
O8_2 C28_2 C30_2 110.8(6) . . ?
C31_2 C28_2 C30_2 110.8(7) . . ?
O8_2 C28_2 C29_2 105.4(6) . . ?
C31_2 C28_2 C29_2 111.5(7) . . ?
C30_2 C28_2 C29_2 109.1(7) . . ?
O9_2 C32_2 C35_2 109.8(6) . . ?
O9_2 C32_2 C33_2 106.1(6) . . ?
C35_2 C32_2 C33_2 110.4(7) . . ?
O9_2 C32_2 C34_2 108.8(6) . . ?
C35_2 C32_2 C34_2 110.9(7) . . ?
C33_2 C32_2 C34_2 110.7(7) . . ?
O1_2 B1_2 O2_2 121.1(7) . . ?
O1_2 B1_2 O3_2 122.9(7) . . ?
O2_2 B1_2 O3_2 116.0(6) . . ?
O1_3 Zr1_3 C11_3 99.8(3) . . ?
O1_3 Zr1_3 C8_3 84.6(4) . . ?
C11_3 Zr1_3 C8_3 92.8(4) . . ?
O1_3 Zr1_3 C7_3 85.1(4) . . ?
C11_3 Zr1_3 C7_3 125.2(4) . . ?
C8_3 Zr1_3 C7_3 32.9(3) . . ?
O1_3 Zr1_3 C1_3 108.7(6) . . ?
C11_3 Zr1_3 C1_3 127.2(5) . . ?
C8_3 Zr1_3 C1_3 132.4(7) . . ?
C7_3 Zr1_3 C1_3 101.1(7) . . ?
O1_3 Zr1_3 C5_3 135.6(7) . . ?
C11_3 Zr1_3 C5_3 96.7(7) . . ?
C8_3 Zr1_3 C5_3 135.4(8) . . ?
C7_3 Zr1_3 C5_3 117.3(8) . . ?
C1_3 Zr1_3 C5_3 33.8(6) . . ?
O1_3 Zr1_3 C3_3 85.6(6) . . ?
C11_3 Zr1_3 C3_3 89.6(4) . . ?
C8_3 Zr1_3 C3_3 170.1(6) . . ?
C7_3 Zr1_3 C3_3 145.0(5) . . ?
C1_3 Zr1_3 C3_3 51.0(8) . . ?
C5_3 Zr1_3 C3_3 53.5(8) . . ?
O1_3 Zr1_3 C2_3 81.5(5) . . ?
C11_3 Zr1_3 C2_3 121.8(5) . . ?
C8_3 Zr1_3 C2_3 144.3(5) . . ?
C7_3 Zr1_3 C2_3 112.9(5) . . ?
C1_3 Zr1_3 C2_3 30.5(6) . . ?
C5_3 Zr1_3 C2_3 54.9(8) . . ?
C3_3 Zr1_3 C2_3 32.2(5) . . ?
O1_3 Zr1_3 C10_3 134.8(4) . . ?
C11_3 Zr1_3 C10_3 95.0(4) . . ?
C8_3 Zr1_3 C10_3 52.1(5) . . ?
C7_3 Zr1_3 C10_3 52.2(5) . . ?
C1_3 Zr1_3 C10_3 94.9(8) . . ?
C5_3 Zr1_3 C10_3 83.7(8) . . ?
C3_3 Zr1_3 C10_3 137.2(7) . . ?
C2_3 Zr1_3 C10_3 124.8(7) . . ?
O1_3 Zr1_3 C6_3 113.9(4) . . ?
C11_3 Zr1_3 C6_3 125.9(4) . . ?
C8_3 Zr1_3 C6_3 52.6(4) . . ?
C7_3 Zr1_3 C6_3 31.0(4) . . ?
C1_3 Zr1_3 C6_3 81.0(8) . . ?
C5_3 Zr1_3 C6_3 87.7(8) . . ?
C3_3 Zr1_3 C6_3 132.0(6) . . ?
C2_3 Zr1_3 C6_3 104.6(6) . . ?
C10_3 Zr1_3 C6_3 31.8(4) . . ?
O1_3 Zr1_3 C4_3 115.6(7) . . ?
C11_3 Zr1_3 C4_3 76.7(5) . . ?
C8_3 Zr1_3 C4_3 158.4(7) . . ?
C7_3 Zr1_3 C4_3 148.5(7) . . ?
C1_3 Zr1_3 C4_3 51.2(7) . . ?
C5_3 Zr1_3 C4_3 31.5(7) . . ?
C3_3 Zr1_3 C4_3 31.2(6) . . ?
C2_3 Zr1_3 C4_3 52.5(6) . . ?
C10_3 Zr1_3 C4_3 109.3(8) . . ?
C6_3 Zr1_3 C4_3 119.1(8) . . ?
O1_3 Zr1_3 C9_3 114.1(4) . . ?
C11_3 Zr1_3 C9_3 75.3(4) . . ?
C8_3 Zr1_3 C9_3 32.5(3) . . ?
C7_3 Zr1_3 C9_3 54.0(4) . . ?
C1_3 Zr1_3 C9_3 126.3(8) . . ?
C5_3 Zr1_3 C9_3 109.9(8) . . ?
C3_3 Zr1_3 C9_3 156.6(6) . . ?
C2_3 Zr1_3 C9_3 155.9(7) . . ?
C10_3 Zr1_3 C9_3 31.4(4) . . ?
C6_3 Zr1_3 C9_3 53.1(4) . . ?
C4_3 Zr1_3 C9_3 125.9(7) . . ?
O4_3 Si1_3 O6_3 108.3(3) . . ?
O4_3 Si1_3 O5_3 113.8(3) . . ?
O6_3 Si1_3 O5_3 107.1(3) . . ?
O4_3 Si1_3 O2_3 109.4(3) . . ?
O6_3 Si1_3 O2_3 112.1(3) . . ?
O5_3 Si1_3 O2_3 106.2(3) . . ?
O7_3 Si2_3 O9_3 108.1(3) . . ?
O7_3 Si2_3 O3_3 113.7(3) . . ?
O9_3 Si2_3 O3_3 108.4(3) . . ?
O7_3 Si2_3 O8_3 110.3(4) . . ?
O9_3 Si2_3 O8_3 111.7(3) . . ?
O3_3 Si2_3 O8_3 104.6(3) . . ?
B1_3 O1_3 Zr1_3 173.8(5) . . ?
B1_3 O2_3 Si1_3 139.5(5) . . ?
B1_3 O3_3 Si2_3 143.9(5) . . ?
C12_3 O4_3 Si1_3 134.0(5) . . ?
C16_3 O5_3 Si1_3 131.7(5) . . ?
C20_3 O6_3 Si1_3 130.7(5) . . ?
C24_3 O7_3 Si2_3 136.3(6) . . ?
C28_3 O8_3 Si2_3 132.4(5) . . ?
C32_3 O9_3 Si2_3 133.2(5) . . ?
C2_3 C1_3 C5_3 113(3) . . ?
C2_3 C1_3 Zr1_3 75.1(11) . . ?
C5_3 C1_3 Zr1_3 73.4(9) . . ?
C1_3 C2_3 C3_3 105(2) . . ?
C1_3 C2_3 Zr1_3 74.4(11) . . ?
C3_3 C2_3 Zr1_3 73.9(8) . . ?
C4_3 C3_3 C2_3 108(2) . . ?
C4_3 C3_3 Zr1_3 75.0(8) . . ?
C2_3 C3_3 Zr1_3 73.9(7) . . ?
C3_3 C4_3 C5_3 112(2) . . ?
C3_3 C4_3 Zr1_3 73.8(8) . . ?
C5_3 C4_3 Zr1_3 73.6(10) . . ?
C4_3 C5_3 C1_3 101(3) . . ?
C4_3 C5_3 Zr1_3 75.0(12) . . ?
C1_3 C5_3 Zr1_3 72.9(9) . . ?
C7_3 C6_3 C10_3 108.3(14) . . ?
C7_3 C6_3 Zr1_3 73.5(6) . . ?
C10_3 C6_3 Zr1_3 73.9(7) . . ?
C6_3 C7_3 C8_3 107.5(13) . . ?
C6_3 C7_3 Zr1_3 75.4(7) . . ?
C8_3 C7_3 Zr1_3 73.2(5) . . ?
C9_3 C8_3 C7_3 108.3(12) . . ?
C9_3 C8_3 Zr1_3 75.1(6) . . ?
C7_3 C8_3 Zr1_3 73.9(5) . . ?
C10_3 C9_3 C8_3 105.4(12) . . ?
C10_3 C9_3 Zr1_3 74.0(7) . . ?
C8_3 C9_3 Zr1_3 72.4(5) . . ?
C9_3 C10_3 C6_3 110.5(14) . . ?
C9_3 C10_3 Zr1_3 74.6(6) . . ?
C6_3 C10_3 Zr1_3 74.3(6) . . ?
O4_3 C12_3 C13_3 111.0(7) . . ?
O4_3 C12_3 C15_3 104.9(7) . . ?
C13_3 C12_3 C15_3 113.2(8) . . ?
O4_3 C12_3 C14_3 106.5(6) . . ?
C13_3 C12_3 C14_3 109.9(8) . . ?
C15_3 C12_3 C14_3 111.0(8) . . ?
O5_3 C16_3 C18_3 105.3(6) . . ?
O5_3 C16_3 C19_3 109.7(6) . . ?
C18_3 C16_3 C19_3 111.8(7) . . ?
O5_3 C16_3 C17_3 111.0(6) . . ?
C18_3 C16_3 C17_3 109.1(7) . . ?
C19_3 C16_3 C17_3 109.8(7) . . ?
C22_3 C20_3 O6_3 112.2(7) . . ?
C22_3 C20_3 C21_3 111.4(9) . . ?
O6_3 C20_3 C21_3 105.3(8) . . ?
C22_3 C20_3 C23_3 112.0(10) . . ?
O6_3 C20_3 C23_3 107.0(7) . . ?
C21_3 C20_3 C23_3 108.6(8) . . ?
O7_3 C24_3 C26_3 106.9(6) . . ?
O7_3 C24_3 C27_3 108.6(7) . . ?
C26_3 C24_3 C27_3 111.8(8) . . ?
O7_3 C24_3 C25_3 103.8(7) . . ?
C26_3 C24_3 C25_3 112.1(7) . . ?
C27_3 C24_3 C25_3 113.0(8) . . ?
O8_3 C28_3 C31_3 106.9(7) . . ?
O8_3 C28_3 C30_3 114.2(7) . . ?
C31_3 C28_3 C30_3 111.2(8) . . ?
O8_3 C28_3 C29_3 104.8(7) . . ?
C31_3 C28_3 C29_3 108.7(8) . . ?
C30_3 C28_3 C29_3 110.6(8) . . ?
O9_3 C32_3 C33_3 110.9(7) . . ?
O9_3 C32_3 C35_3 111.2(7) . . ?
C33_3 C32_3 C35_3 109.6(8) . . ?
O9_3 C32_3 C34_3 105.0(7) . . ?
C33_3 C32_3 C34_3 110.4(7) . . ?
C35_3 C32_3 C34_3 109.5(7) . . ?
O1_3 B1_3 O3_3 119.3(7) . . ?
O1_3 B1_3 O2_3 122.2(7) . . ?
O3_3 B1_3 O2_3 118.5(7) . . ?
O1_4 Zr1_4 C11_4 97.8(2) . . ?
O1_4 Zr1_4 C2_4 87.9(4) . . ?
C11_4 Zr1_4 C2_4 125.7(4) . . ?
O1_4 Zr1_4 C1_4 118.5(6) . . ?
C11_4 Zr1_4 C1_4 123.7(5) . . ?
C2_4 Zr1_4 C1_4 32.0(4) . . ?
O1_4 Zr1_4 C5_4 133.8(3) . . ?
C11_4 Zr1_4 C5_4 92.3(6) . . ?
C2_4 Zr1_4 C5_4 51.1(5) . . ?
C1_4 Zr1_4 C5_4 31.5(5) . . ?
O1_4 Zr1_4 C8_4 84.0(2) . . ?
C11_4 Zr1_4 C8_4 121.0(3) . . ?
C2_4 Zr1_4 C8_4 113.3(4) . . ?
C1_4 Zr1_4 C8_4 105.3(4) . . ?
C5_4 Zr1_4 C8_4 127.7(6) . . ?
O1_4 Zr1_4 C9_4 86.6(2) . . ?
C11_4 Zr1_4 C9_4 89.1(3) . . ?
C2_4 Zr1_4 C9_4 145.2(4) . . ?
C1_4 Zr1_4 C9_4 131.3(3) . . ?
C5_4 Zr1_4 C9_4 138.7(4) . . ?
C8_4 Zr1_4 C9_4 31.9(3) . . ?
O1_4 Zr1_4 C3_4 84.3(3) . . ?
C11_4 Zr1_4 C3_4 96.0(4) . . ?
C2_4 Zr1_4 C3_4 30.6(3) . . ?
C1_4 Zr1_4 C3_4 51.5(4) . . ?
C5_4 Zr1_4 C3_4 49.7(3) . . ?
C8_4 Zr1_4 C3_4 142.4(5) . . ?
C9_4 Zr1_4 C3_4 170.1(4) . . ?
O1_4 Zr1_4 C7_4 112.6(2) . . ?
C11_4 Zr1_4 C7_4 127.1(3) . . ?
C2_4 Zr1_4 C7_4 98.6(5) . . ?
C1_4 Zr1_4 C7_4 78.5(3) . . ?
C5_4 Zr1_4 C7_4 95.8(5) . . ?
C8_4 Zr1_4 C7_4 32.3(2) . . ?
C9_4 Zr1_4 C7_4 52.9(3) . . ?
C3_4 Zr1_4 C7_4 127.9(3) . . ?
O1_4 Zr1_4 C4_4 109.5(5) . . ?
C11_4 Zr1_4 C4_4 77.4(3) . . ?
C2_4 Zr1_4 C4_4 50.4(3) . . ?
C1_4 Zr1_4 C4_4 51.5(4) . . ?
C5_4 Zr1_4 C4_4 30.2(4) . . ?
C8_4 Zr1_4 C4_4 156.4(4) . . ?
C9_4 Zr1_4 C4_4 160.0(5) . . ?
C3_4 Zr1_4 C4_4 29.7(3) . . ?
C7_4 Zr1_4 C4_4 125.6(5) . . ?
O1_4 Zr1_4 C6_4 136.1(2) . . ?
C11_4 Zr1_4 C6_4 97.2(3) . . ?
C2_4 Zr1_4 C6_4 115.3(5) . . ?
C1_4 Zr1_4 C6_4 85.4(5) . . ?
C5_4 Zr1_4 C6_4 86.3(4) . . ?
C8_4 Zr1_4 C6_4 53.1(3) . . ?
C9_4 Zr1_4 C6_4 52.7(3) . . ?
C3_4 Zr1_4 C6_4 134.5(3) . . ?
C7_4 Zr1_4 C6_4 32.0(2) . . ?
C4_4 Zr1_4 C6_4 114.0(6) . . ?
O1_4 Zr1_4 C10_4 117.0(3) . . ?
C11_4 Zr1_4 C10_4 74.8(3) . . ?
C2_4 Zr1_4 C10_4 147.0(5) . . ?
C1_4 Zr1_4 C10_4 116.4(5) . . ?
C5_4 Zr1_4 C10_4 109.1(4) . . ?
C8_4 Zr1_4 C10_4 53.6(3) . . ?
C9_4 Zr1_4 C10_4 32.4(2) . . ?
C3_4 Zr1_4 C10_4 157.4(4) . . ?
C7_4 Zr1_4 C10_4 53.2(3) . . ?
C4_4 Zr1_4 C10_4 128.1(5) . . ?
C6_4 Zr1_4 C10_4 31.7(3) . . ?
O4_4 Si1_4 O6_4 107.0(3) . . ?
O4_4 Si1_4 O5_4 113.5(3) . . ?
O6_4 Si1_4 O5_4 108.4(2) . . ?
O4_4 Si1_4 O2_4 109.3(2) . . ?
O6_4 Si1_4 O2_4 112.6(3) . . ?
O5_4 Si1_4 O2_4 106.2(2) . . ?
O7_4 Si2_4 O9_4 115.3(3) . . ?
O7_4 Si2_4 O8_4 107.9(3) . . ?
O9_4 Si2_4 O8_4 106.4(3) . . ?
O7_4 Si2_4 O3_4 104.5(2) . . ?
O9_4 Si2_4 O3_4 109.8(3) . . ?
O8_4 Si2_4 O3_4 113.1(3) . . ?
B1_4 O1_4 Zr1_4 146.5(4) . . ?
B1_4 O2_4 Si1_4 134.8(5) . . ?
B1_4 O3_4 Si2_4 138.7(5) . . ?
C12_4 O4_4 Si1_4 132.7(5) . . ?
C16_4 O5_4 Si1_4 132.1(5) . . ?
C20\_4 O6_4 Si1_4 129.6(4) . . ?
C24_4 O7_4 Si2_4 132.9(5) . . ?
C28_4 O8_4 Si2_4 131.6(7) . . ?
C32_4 O9_4 Si2_4 132.5(4) . . ?
C5_4 C1_4 C2_4 104.0(10) . . ?
C5_4 C1_4 Zr1_4 74.5(8) . . ?
C2_4 C1_4 Zr1_4 73.6(6) . . ?
C3_4 C2_4 C1_4 108.2(12) . . ?
C3_4 C2_4 Zr1_4 76.4(6) . . ?
C1_4 C2_4 Zr1_4 74.4(7) . . ?
C4_4 C3_4 C2_4 109.5(12) . . ?
C4_4 C3_4 Zr1_4 75.6(6) . . ?
C2_4 C3_4 Zr1_4 73.0(6) . . ?
C3_4 C4_4 C5_4 108.3(14) . . ?
C3_4 C4_4 Zr1_4 74.7(6) . . ?
C5_4 C4_4 Zr1_4 73.4(7) . . ?
C4_4 C5_4 C1_4 110.0(14) . . ?
C4_4 C5_4 Zr1_4 76.4(7) . . ?
C1_4 C5_4 Zr1_4 74.0(8) . . ?
C7_4 C6_4 C10_4 109.1(8) . . ?
C7_4 C6_4 Zr1_4 73.0(4) . . ?
C10_4 C6_4 Zr1_4 74.6(4) . . ?
C6_4 C7_4 C8_4 107.7(9) . . ?
C6_4 C7_4 Zr1_4 75.0(4) . . ?
C8_4 C7_4 Zr1_4 73.0(4) . . ?
C9_4 C8_4 C7_4 107.8(9) . . ?
C9_4 C8_4 Zr1_4 74.5(4) . . ?
C7_4 C8_4 Zr1_4 74.7(4) . . ?
C8_4 C9_4 C10_4 109.4(8) . . ?
C8_4 C9_4 Zr1_4 73.6(4) . . ?
C10_4 C9_4 Zr1_4 75.6(4) . . ?
C6_4 C10_4 C9_4 105.9(8) . . ?
C6_4 C10_4 Zr1_4 73.7(4) . . ?
C9_4 C10_4 Zr1_4 72.0(4) . . ?
O4_4 C12_4 C14_4 109.1(6) . . ?
O4_4 C12_4 C15_4 107.6(7) . . ?
C14_4 C12_4 C15_4 111.9(7) . . ?
O4_4 C12_4 C13_4 106.5(6) . . ?
C14_4 C12_4 C13_4 110.9(7) . . ?
C15_4 C12_4 C13_4 110.7(7) . . ?
O5_4 C16_4 C19_4 108.3(7) . . ?
O5_4 C16_4 C18_4 105.5(6) . . ?
C19_4 C16_4 C18_4 112.1(8) . . ?
O5_4 C16_4 C17_4 109.2(7) . . ?
C19_4 C16_4 C17_4 110.5(7) . . ?
C18_4 C16_4 C17_4 111.0(8) . . ?
O6_4 C20\_4 C23_4 105.5(6) . . ?
O6_4 C20\_4 C21_4 108.8(6) . . ?
C23_4 C20\_4 C21_4 111.8(6) . . ?
O6_4 C20\_4 C22_4 110.2(5) . . ?
C23_4 C20\_4 C22_4 110.1(7) . . ?
C21_4 C20\_4 C22_4 110.4(6) . . ?
O7_4 C24_4 C26_4 111.7(6) . . ?
O7_4 C24_4 C25_4 107.7(6) . . ?
C26_4 C24_4 C25_4 112.3(7) . . ?
O7_4 C24_4 C27_4 104.0(6) . . ?
C26_4 C24_4 C27_4 110.5(7) . . ?
C25_4 C24_4 C27_4 110.3(7) . . ?
O8_4 C28_4 C30_4 109.4(9) . . ?
O8_4 C28_4 C29_4 112.1(9) . . ?
C30_4 C28_4 C29_4 109.7(10) . . ?
O8_4 C28_4 C31_4 105.9(9) . . ?
C30_4 C28_4 C31_4 110.3(10) . . ?
C29_4 C28_4 C31_4 109.4(11) . . ?
O9_4 C32_4 C35_4 111.5(7) . . ?
O9_4 C32_4 C33_4 107.5(7) . . ?
C35_4 C32_4 C33_4 111.0(7) . . ?
O9_4 C32_4 C34_4 104.3(6) . . ?
C35_4 C32_4 C34_4 112.2(8) . . ?
C33_4 C32_4 C34_4 110.1(8) . . ?
O1_4 B1_4 O2_4 123.3(7) . . ?
O1_4 B1_4 O3_4 118.1(7) . . ?
O2_4 B1_4 O3_4 118.5(7) . . ?
O1_5 Zr1_5 C11_5 99.1(2) . . ?
O1_5 Zr1_5 C1_5 109.4(3) . . ?
C11_5 Zr1_5 C1_5 127.6(3) . . ?
O1_5 Zr1_5 C6_5 113.7(4) . . ?
C11_5 Zr1_5 C6_5 127.2(4) . . ?
C1_5 Zr1_5 C6_5 79.6(4) . . ?
O1_5 Zr1_5 C8_5 84.7(3) . . ?
C11_5 Zr1_5 C8_5 92.6(4) . . ?
C1_5 Zr1_5 C8_5 132.0(4) . . ?
C6_5 Zr1_5 C8_5 53.3(4) . . ?
O1_5 Zr1_5 C10_5 135.7(3) . . ?
C11_5 Zr1_5 C10_5 95.6(5) . . ?
C1_5 Zr1_5 C10_5 93.4(5) . . ?
C6_5 Zr1_5 C10_5 32.6(4) . . ?
C8_5 Zr1_5 C10_5 53.0(4) . . ?
O1_5 Zr1_5 C7_5 85.1(3) . . ?
C11_5 Zr1_5 C7_5 123.5(4) . . ?
C1_5 Zr1_5 C7_5 102.4(4) . . ?
C6_5 Zr1_5 C7_5 31.9(3) . . ?
C8_5 Zr1_5 C7_5 31.3(3) . . ?
C10_5 Zr1_5 C7_5 52.4(4) . . ?
O1_5 Zr1_5 C2_5 82.1(3) . . ?
C11_5 Zr1_5 C2_5 120.4(3) . . ?
C1_5 Zr1_5 C2_5 31.4(3) . . ?
C6_5 Zr1_5 C2_5 104.7(4) . . ?
C8_5 Zr1_5 C2_5 145.9(4) . . ?
C10_5 Zr1_5 C2_5 124.4(5) . . ?
C7_5 Zr1_5 C2_5 116.0(3) . . ?
O1_5 Zr1_5 C9_5 113.9(4) . . ?
C11_5 Zr1_5 C9_5 75.6(4) . . ?
C1_5 Zr1_5 C9_5 125.7(5) . . ?
C6_5 Zr1_5 C9_5 54.0(4) . . ?
C8_5 Zr1_5 C9_5 32.1(3) . . ?
C10_5 Zr1_5 C9_5 32.3(4) . . ?
C7_5 Zr1_5 C9_5 52.4(4) . . ?
C2_5 Zr1_5 C9_5 156.5(5) . . ?
O1_5 Zr1_5 C5_5 134.9(3) . . ?
C11_5 Zr1_5 C5_5 96.9(3) . . ?
C1_5 Zr1_5 C5_5 33.3(3) . . ?
C6_5 Zr1_5 C5_5 88.2(4) . . ?
C8_5 Zr1_5 C5_5 136.3(4) . . ?
C10_5 Zr1_5 C5_5 83.6(5) . . ?
C7_5 Zr1_5 C5_5 119.2(4) . . ?
C2_5 Zr1_5 C5_5 53.5(3) . . ?
C9_5 Zr1_5 C5_5 110.9(5) . . ?
O1_5 Zr1_5 C4_5 115.8(3) . . ?
C11_5 Zr1_5 C4_5 75.3(3) . . ?
C1_5 Zr1_5 C4_5 53.0(3) . . ?
C6_5 Zr1_5 C4_5 119.6(4) . . ?
C8_5 Zr1_5 C4_5 157.3(4) . . ?
C10_5 Zr1_5 C4_5 108.3(4) . . ?
C7_5 Zr1_5 C4_5 150.9(4) . . ?
C2_5 Zr1_5 C4_5 52.7(3) . . ?
C9_5 Zr1_5 C4_5 125.2(4) . . ?
C5_5 Zr1_5 C4_5 31.6(3) . . ?
O1_5 Zr1_5 C3_5 85.0(3) . . ?
C11_5 Zr1_5 C3_5 88.7(3) . . ?
C1_5 Zr1_5 C3_5 52.7(3) . . ?
C6_5 Zr1_5 C3_5 132.3(4) . . ?
C8_5 Zr1_5 C3_5 169.7(4) . . ?
C10_5 Zr1_5 C3_5 137.0(4) . . ?
C7_5 Zr1_5 C3_5 147.4(3) . . ?
C2_5 Zr1_5 C3_5 31.7(2) . . ?
C9_5 Zr1_5 C3_5 156.8(4) . . ?
C5_5 Zr1_5 C3_5 53.4(3) . . ?
C4_5 Zr1_5 C3_5 32.3(3) . . ?
O5_5 Si1_5 O6_5 107.9(2) . . ?
O5_5 Si1_5 O4_5 107.8(3) . . ?
O6_5 Si1_5 O4_5 113.2(2) . . ?
O5_5 Si1_5 O2_5 113.0(2) . . ?
O6_5 Si1_5 O2_5 108.8(2) . . ?
O4_5 Si1_5 O2_5 106.2(2) . . ?
O7_5 Si2_5 O3_5 114.0(2) . . ?
O7_5 Si2_5 O8_5 108.7(3) . . ?
O3_5 Si2_5 O8_5 105.0(2) . . ?
O7_5 Si2_5 O9_5 107.5(3) . . ?
O3_5 Si2_5 O9_5 108.5(2) . . ?
O8_5 Si2_5 O9_5 113.3(2) . . ?
B1_5 O1_5 Zr1_5 156.4(5) . . ?
B1_5 O2_5 Si1_5 134.8(4) . . ?
B1_5 O3_5 Si2_5 140.5(4) . . ?
C16_5 O4_5 Si1_5 130.9(4) . . ?
C20_5 O5_5 Si1_5 131.2(5) . . ?
C12_5 O6_5 Si1_5 134.5(4) . . ?
C24_5 O7_5 Si2_5 131.3(4) . . ?
C28_5 O8_5 Si2_5 131.4(4) . . ?
C32_5 O9_5 Si2_5 131.7(4) . . ?
C2_5 C1_5 C5_5 108.9(9) . . ?
C2_5 C1_5 Zr1_5 75.3(5) . . ?
C5_5 C1_5 Zr1_5 74.9(5) . . ?
C1_5 C2_5 C3_5 109.6(9) . . ?
C1_5 C2_5 Zr1_5 73.4(5) . . ?
C3_5 C2_5 Zr1_5 75.5(5) . . ?
C2_5 C3_5 C4_5 106.5(9) . . ?
C2_5 C3_5 Zr1_5 72.8(4) . . ?
C4_5 C3_5 Zr1_5 73.3(5) . . ?
C5_5 C4_5 C3_5 109.7(9) . . ?
C5_5 C4_5 Zr1_5 74.0(5) . . ?
C3_5 C4_5 Zr1_5 74.4(5) . . ?
C4_5 C5_5 C1_5 105.2(9) . . ?
C4_5 C5_5 Zr1_5 74.3(5) . . ?
C1_5 C5_5 Zr1_5 71.8(4) . . ?
C7_5 C6_5 C10_5 105.7(12) . . ?
C7_5 C6_5 Zr1_5 74.8(6) . . ?
C10_5 C6_5 Zr1_5 74.1(6) . . ?
C8_5 C7_5 C6_5 110.5(12) . . ?
C8_5 C7_5 Zr1_5 73.7(6) . . ?
C6_5 C7_5 Zr1_5 73.3(6) . . ?
C7_5 C8_5 C9_5 108.7(12) . . ?
C7_5 C8_5 Zr1_5 75.1(5) . . ?
C9_5 C8_5 Zr1_5 75.0(6) . . ?
C8_5 C9_5 C10_5 106.4(13) . . ?
C8_5 C9_5 Zr1_5 72.9(6) . . ?
C10_5 C9_5 Zr1_5 73.2(6) . . ?
C9_5 C10_5 C6_5 108.6(13) . . ?
C9_5 C10_5 Zr1_5 74.5(7) . . ?
C6_5 C10_5 Zr1_5 73.2(6) . . ?
O6_5 C12_5 C15_5 108.1(6) . . ?
O6_5 C12_5 C13_5 105.8(7) . . ?
C15_5 C12_5 C13_5 111.0(7) . . ?
O6_5 C12_5 C14_5 109.2(7) . . ?
C15_5 C12_5 C14_5 111.5(7) . . ?
C13_5 C12_5 C14_5 111.1(7) . . ?
O4_5 C16_5 C18_5 105.7(6) . . ?
O4_5 C16_5 C19_5 108.2(6) . . ?
C18_5 C16_5 C19_5 112.1(7) . . ?
O4_5 C16_5 C17_5 110.6(6) . . ?
C18_5 C16_5 C17_5 110.7(7) . . ?
C19_5 C16_5 C17_5 109.4(7) . . ?
C22_5 C20_5 O5_5 112.6(6) . . ?
C22_5 C20_5 C23_5 112.5(9) . . ?
O5_5 C20_5 C23_5 104.9(7) . . ?
C22_5 C20_5 C21_5 113.5(10) . . ?
O5_5 C20_5 C21_5 105.6(7) . . ?
C23_5 C20_5 C21_5 107.2(9) . . ?
O7_5 C24_5 C27_5 109.3(6) . . ?
O7_5 C24_5 C25_5 104.9(6) . . ?
C27_5 C24_5 C25_5 111.6(6) . . ?
O7_5 C24_5 C26_5 107.9(5) . . ?
C27_5 C24_5 C26_5 111.5(7) . . ?
C25_5 C24_5 C26_5 111.3(7) . . ?
O8_5 C28_5 C30_5 111.2(7) . . ?
O8_5 C28_5 C31_5 109.5(6) . . ?
C30_5 C28_5 C31_5 108.1(10) . . ?
O8_5 C28_5 C29_5 107.6(6) . . ?
C30_5 C28_5 C29_5 110.9(9) . . ?
C31_5 C28_5 C29_5 109.5(8) . . ?
O9_5 C32_5 C35_5 110.8(6) . . ?
O9_5 C32_5 C34_5 105.6(6) . . ?
C35_5 C32_5 C34_5 111.3(6) . . ?
O9_5 C32_5 C33_5 107.9(6) . . ?
C35_5 C32_5 C33_5 109.7(7) . . ?
C34_5 C32_5 C33_5 111.3(6) . . ?
O1_5 B1_5 O2_5 124.2(6) . . ?
O1_5 B1_5 O3_5 119.0(6) . . ?
O2_5 B1_5 O3_5 116.8(6) . . ?
O1_6 Zr1_6 C11_6 100.3(2) . . ?
O1_6 Zr1_6 C5_6 135.0(3) . . ?
C11_6 Zr1_6 C5_6 94.4(5) . . ?
O1_6 Zr1_6 C9_6 86.0(4) . . ?
C11_6 Zr1_6 C9_6 91.5(4) . . ?
C5_6 Zr1_6 C9_6 136.1(4) . . ?
O1_6 Zr1_6 C3_6 85.2(3) . . ?
C11_6 Zr1_6 C3_6 91.6(4) . . ?
C5_6 Zr1_6 C3_6 51.9(4) . . ?
C9_6 Zr1_6 C3_6 171.1(5) . . ?
O1_6 Zr1_6 C4_6 114.7(5) . . ?
C11_6 Zr1_6 C4_6 75.5(4) . . ?
C5_6 Zr1_6 C4_6 30.6(4) . . ?
C9_6 Zr1_6 C4_6 156.9(6) . . ?
C3_6 Zr1_6 C4_6 31.8(4) . . ?
O1_6 Zr1_6 C2_6 84.7(3) . . ?
C11_6 Zr1_6 C2_6 122.8(3) . . ?
C5_6 Zr1_6 C2_6 52.2(3) . . ?
C9_6 Zr1_6 C2_6 145.5(4) . . ?
C3_6 Zr1_6 C2_6 31.6(3) . . ?
C4_6 Zr1_6 C2_6 52.1(4) . . ?
O1_6 Zr1_6 C7_6 114.3(3) . . ?
C11_6 Zr1_6 C7_6 125.9(3) . . ?
C5_6 Zr1_6 C7_6 89.4(5) . . ?
C9_6 Zr1_6 C7_6 53.3(3) . . ?
C3_6 Zr1_6 C7_6 129.9(4) . . ?
C4_6 Zr1_6 C7_6 119.9(5) . . ?
C2_6 Zr1_6 C7_6 101.5(4) . . ?
O1_6 Zr1_6 C1_6 114.2(4) . . ?
C11_6 Zr1_6 C1_6 124.1(4) . . ?
C5_6 Zr1_6 C1_6 30.7(3) . . ?
C9_6 Zr1_6 C1_6 131.6(4) . . ?
C3_6 Zr1_6 C1_6 51.8(3) . . ?
C4_6 Zr1_6 C1_6 50.8(4) . . ?
C2_6 Zr1_6 C1_6 31.9(3) . . ?
C7_6 Zr1_6 C1_6 78.5(3) . . ?
O1_6 Zr1_6 C8_6 85.1(3) . . ?
C11_6 Zr1_6 C8_6 123.8(3) . . ?
C5_6 Zr1_6 C8_6 120.6(5) . . ?
C9_6 Zr1_6 C8_6 32.5(3) . . ?
C3_6 Zr1_6 C8_6 144.5(4) . . ?
C4_6 Zr1_6 C8_6 151.0(5) . . ?
C2_6 Zr1_6 C8_6 113.4(4) . . ?
C7_6 Zr1_6 C8_6 32.2(3) . . ?
C1_6 Zr1_6 C8_6 102.7(4) . . ?
O1_6 Zr1_6 C10_6 116.7(4) . . ?
C11_6 Zr1_6 C10_6 76.0(3) . . ?
C5_6 Zr1_6 C10_6 108.0(5) . . ?
C9_6 Zr1_6 C10_6 32.6(3) . . ?
C3_6 Zr1_6 C10_6 156.1(5) . . ?
C4_6 Zr1_6 C10_6 124.4(6) . . ?
C2_6 Zr1_6 C10_6 150.1(4) . . ?
C7_6 Zr1_6 C10_6 51.9(4) . . ?
C1_6 Zr1_6 C10_6 119.3(5) . . ?
C8_6 Zr1_6 C10_6 53.1(4) . . ?
O1_6 Zr1_6 C6_6 137.4(3) . . ?
C11_6 Zr1_6 C6_6 95.5(4) . . ?
C5_6 Zr1_6 C6_6 82.0(5) . . ?
C9_6 Zr1_6 C6_6 54.1(4) . . ?
C3_6 Zr1_6 C6_6 133.8(4) . . ?
C4_6 Zr1_6 C6_6 107.4(6) . . ?
C2_6 Zr1_6 C6_6 118.6(4) . . ?
C7_6 Zr1_6 C6_6 31.7(3) . . ?
C1_6 Zr1_6 C6_6 87.8(4) . . ?
C8_6 Zr1_6 C6_6 53.7(3) . . ?
C10_6 Zr1_6 C6_6 31.6(3) . . ?
O4_6 Si1_6 O2_6 112.9(3) . . ?
O4_6 Si1_6 O6_6 109.2(3) . . ?
O2_6 Si1_6 O6_6 108.9(3) . . ?
O4_6 Si1_6 O5_6 107.4(3) . . ?
O2_6 Si1_6 O5_6 106.1(3) . . ?
O6_6 Si1_6 O5_6 112.4(3) . . ?
O3_6 Si2_6 O9_6 113.8(3) . . ?
O3_6 Si2_6 O7_6 105.2(3) . . ?
O9_6 Si2_6 O7_6 109.4(3) . . ?
O3_6 Si2_6 O8_6 110.2(3) . . ?
O9_6 Si2_6 O8_6 106.0(3) . . ?
O7_6 Si2_6 O8_6 112.4(3) . . ?
B1_6 O1_6 Zr1_6 157.7(5) . . ?
B1_6 O2_6 Si1_6 144.0(5) . . ?
B1_6 O3_6 Si2_6 137.0(5) . . ?
C12_6 O4_6 Si1_6 134.3(5) . . ?
C16_6 O5_6 Si1_6 130.4(5) . . ?
C20_6 O6_6 Si1_6 132.2(5) . . ?
C24_6 O7_6 Si2_6 134.0(5) . . ?
C28_6 O8_6 Si2_6 135.9(5) . . ?
C32_6 O9_6 Si2_6 131.8(5) . . ?
C5_6 C1_6 C2_6 108.9(10) . . ?
C5_6 C1_6 Zr1_6 73.8(6) . . ?
C2_6 C1_6 Zr1_6 73.8(5) . . ?
C3_6 C2_6 C1_6 106.0(10) . . ?
C3_6 C2_6 Zr1_6 73.9(6) . . ?
C1_6 C2_6 Zr1_6 74.4(5) . . ?
C2_6 C3_6 C4_6 107.3(11) . . ?
C2_6 C3_6 Zr1_6 74.5(5) . . ?
C4_6 C3_6 Zr1_6 74.2(7) . . ?
C5_6 C4_6 C3_6 108.9(13) . . ?
C5_6 C4_6 Zr1_6 74.4(7) . . ?
C3_6 C4_6 Zr1_6 74.0(6) . . ?
C4_6 C5_6 C1_6 108.9(13) . . ?
C4_6 C5_6 Zr1_6 75.0(7) . . ?
C1_6 C5_6 Zr1_6 75.4(7) . . ?
C7_6 C6_6 C10_6 106.0(12) . . ?
C7_6 C6_6 Zr1_6 73.3(5) . . ?
C10_6 C6_6 Zr1_6 73.7(6) . . ?
C6_6 C7_6 C8_6 110.8(10) . . ?
C6_6 C7_6 Zr1_6 75.0(5) . . ?
C8_6 C7_6 Zr1_6 74.3(5) . . ?
C7_6 C8_6 C9_6 106.6(10) . . ?
C7_6 C8_6 Zr1_6 73.5(5) . . ?
C9_6 C8_6 Zr1_6 72.9(5) . . ?
C8_6 C9_6 C10_6 106.2(10) . . ?
C8_6 C9_6 Zr1_6 74.6(5) . . ?
C10_6 C9_6 Zr1_6 74.5(6) . . ?
C6_6 C10_6 C9_6 110.3(12) . . ?
C6_6 C10_6 Zr1_6 74.7(6) . . ?
C9_6 C10_6 Zr1_6 72.9(6) . . ?
O4_6 C12_6 C13_6 108.5(7) . . ?
O4_6 C12_6 C14_6 105.9(7) . . ?
C13_6 C12_6 C14_6 111.0(7) . . ?
O4_6 C12_6 C15_6 108.3(6) . . ?
C13_6 C12_6 C15_6 111.0(8) . . ?
C14_6 C12_6 C15_6 111.9(8) . . ?
C19A_6 C16_6 C17_6 97.1(12) . . ?
C19A_6 C16_6 O5_6 104.8(9) . . ?
C17_6 C16_6 O5_6 111.7(8) . . ?
C19A_6 C16_6 C18_6 124.9(11) . . ?
C17_6 C16_6 C18_6 109.7(10) . . ?
O5_6 C16_6 C18_6 108.0(7) . . ?
C19A_6 C16_6 C19B_6 39.4(9) . . ?
C17_6 C16_6 C19B_6 130.6(11) . . ?
O5_6 C16_6 C19B_6 103.5(9) . . ?
C18_6 C16_6 C19B_6 90.0(10) . . ?
O6_6 C20_6 C23_6 110.9(7) . . ?
O6_6 C20_6 C21_6 105.5(7) . . ?
C23_6 C20_6 C21_6 113.0(7) . . ?
O6_6 C20_6 C22_6 106.6(6) . . ?
C23_6 C20_6 C22_6 109.8(7) . . ?
C21_6 C20_6 C22_6 110.6(7) . . ?
O7_6 C24_6 C25_6 105.5(7) . . ?
O7_6 C24_6 C27_6 108.9(7) . . ?
C25_6 C24_6 C27_6 111.7(8) . . ?
O7_6 C24_6 C26_6 111.1(6) . . ?
C25_6 C24_6 C26_6 110.2(7) . . ?
C27_6 C24_6 C26_6 109.3(8) . . ?
O8_6 C28_6 C29_6 111.1(7) . . ?
O8_6 C28_6 C30_6 103.9(7) . . ?
C29_6 C28_6 C30_6 110.7(8) . . ?
O8_6 C28_6 C31_6 110.3(7) . . ?
C29_6 C28_6 C31_6 111.2(8) . . ?
C30_6 C28_6 C31_6 109.4(7) . . ?
O9_6 C32_6 C35_6 111.0(7) . . ?
O9_6 C32_6 C33_6 105.0(7) . . ?
C35_6 C32_6 C33_6 112.2(8) . . ?
O9_6 C32_6 C34_6 107.8(7) . . ?
C35_6 C32_6 C34_6 110.0(8) . . ?
C33_6 C32_6 C34_6 110.7(8) . . ?
O1_6 B1_6 O2_6 122.9(7) . . ?
O1_6 B1_6 O3_6 121.8(7) . . ?
O2_6 B1_6 O3_6 115.3(7) . . ?
O1_7 Zr1_7 C11_7 97.9(2) . . ?
O1_7 Zr1_7 C1_7 106.9(2) . . ?
C11_7 Zr1_7 C1_7 131.1(3) . . ?
O1_7 Zr1_7 C5_7 134.4(2) . . ?
C11_7 Zr1_7 C5_7 102.8(3) . . ?
C1_7 Zr1_7 C5_7 32.6(2) . . ?
O1_7 Zr1_7 C8_7 84.9(2) . . ?
C11_7 Zr1_7 C8_7 123.1(3) . . ?
C1_7 Zr1_7 C8_7 100.9(3) . . ?
C5_7 Zr1_7 C8_7 115.1(3) . . ?
O1_7 Zr1_7 C9_7 86.0(3) . . ?
C11_7 Zr1_7 C9_7 91.6(3) . . ?
C1_7 Zr1_7 C9_7 130.7(3) . . ?
C5_7 Zr1_7 C9_7 132.8(3) . . ?
C8_7 Zr1_7 C9_7 31.6(3) . . ?
O1_7 Zr1_7 C7_7 114.4(3) . . ?
C11_7 Zr1_7 C7_7 126.8(3) . . ?
C1_7 Zr1_7 C7_7 79.4(3) . . ?
C5_7 Zr1_7 C7_7 84.1(3) . . ?
C8_7 Zr1_7 C7_7 32.6(2) . . ?
C9_7 Zr1_7 C7_7 52.7(3) . . ?
O1_7 Zr1_7 C4_7 119.8(2) . . ?
C11_7 Zr1_7 C4_7 77.8(3) . . ?
C1_7 Zr1_7 C4_7 53.4(3) . . ?
C5_7 Zr1_7 C4_7 32.0(2) . . ?
C8_7 Zr1_7 C4_7 147.0(3) . . ?
C9_7 Zr1_7 C4_7 152.9(4) . . ?
C7_7 Zr1_7 C4_7 115.1(3) . . ?
O1_7 Zr1_7 C3_7 88.2(2) . . ?
C11_7 Zr1_7 C3_7 87.6(3) . . ?
C1_7 Zr1_7 C3_7 52.9(3) . . ?
C5_7 Zr1_7 C3_7 53.1(2) . . ?
C8_7 Zr1_7 C3_7 149.2(3) . . ?
C9_7 Zr1_7 C3_7 173.9(3) . . ?
C7_7 Zr1_7 C3_7 131.9(3) . . ?
C4_7 Zr1_7 C3_7 32.3(2) . . ?
O1_7 Zr1_7 C2_7 81.3(2) . . ?
C11_7 Zr1_7 C2_7 119.1(3) . . ?
C1_7 Zr1_7 C2_7 31.8(2) . . ?
C5_7 Zr1_7 C2_7 53.1(3) . . ?
C8_7 Zr1_7 C2_7 117.5(3) . . ?
C9_7 Zr1_7 C2_7 148.0(3) . . ?
C7_7 Zr1_7 C2_7 107.1(3) . . ?
C4_7 Zr1_7 C2_7 53.1(3) . . ?
C3_7 Zr1_7 C2_7 31.7(2) . . ?
O1_7 Zr1_7 C6_7 135.8(3) . . ?
C11_7 Zr1_7 C6_7 96.2(3) . . ?
C1_7 Zr1_7 C6_7 94.2(4) . . ?
C5_7 Zr1_7 C6_7 81.7(3) . . ?
C8_7 Zr1_7 C6_7 52.7(3) . . ?
C9_7 Zr1_7 C6_7 51.9(3) . . ?
C7_7 Zr1_7 C6_7 31.7(3) . . ?
C4_7 Zr1_7 C6_7 104.0(3) . . ?
C3_7 Zr1_7 C6_7 134.2(3) . . ?
C2_7 Zr1_7 C6_7 126.0(4) . . ?
O1_7 Zr1_7 C10_7 115.0(4) . . ?
C11_7 Zr1_7 C10_7 75.5(3) . . ?
C1_7 Zr1_7 C10_7 125.9(4) . . ?
C5_7 Zr1_7 C10_7 109.4(4) . . ?
C8_7 Zr1_7 C10_7 53.2(3) . . ?
C9_7 Zr1_7 C10_7 31.8(3) . . ?
C7_7 Zr1_7 C10_7 53.3(3) . . ?
C4_7 Zr1_7 C10_7 121.2(4) . . ?
C3_7 Zr1_7 C10_7 152.6(4) . . ?
C2_7 Zr1_7 C10_7 157.7(4) . . ?
C6_7 Zr1_7 C10_7 31.7(3) . . ?
O5_7 Si1_7 O4_7 113.8(3) . . ?
O5_7 Si1_7 O2_7 105.8(3) . . ?
O4_7 Si1_7 O2_7 107.8(3) . . ?
O5_7 Si1_7 O6_7 108.2(3) . . ?
O4_7 Si1_7 O6_7 106.8(3) . . ?
O2_7 Si1_7 O6_7 114.6(3) . . ?
O3_7 Si2_7 O8_7 114.5(3) . . ?
O3_7 Si2_7 O9_7 108.5(3) . . ?
O8_7 Si2_7 O9_7 108.3(3) . . ?
O3_7 Si2_7 O7_7 109.4(3) . . ?
O8_7 Si2_7 O7_7 106.3(3) . . ?
O9_7 Si2_7 O7_7 109.7(3) . . ?
B1_7 O1_7 Zr1_7 146.5(5) . . ?
B1_7 O2_7 Si1_7 142.8(5) . . ?
B1_7 O3_7 Si2_7 156.7(6) . . ?
C12_7 O4_7 Si1_7 133.6(5) . . ?
C16_7 O5_7 Si1_7 130.7(4) . . ?
C20_7 O6_7 Si1_7 131.2(4) . . ?
C24_7 O7_7 Si2_7 132.7(5) . . ?
C28_7 O8_7 Si2_7 134.3(5) . . ?
C32_7 O9_7 Si2_7 133.1(5) . . ?
C2_7 C1_7 C5_7 107.9(8) . . ?
C2_7 C1_7 Zr1_7 75.1(4) . . ?
C5_7 C1_7 Zr1_7 73.8(5) . . ?
C1_7 C2_7 C3_7 108.6(8) . . ?
C1_7 C2_7 Zr1_7 73.1(5) . . ?
C3_7 C2_7 Zr1_7 74.1(4) . . ?
C2_7 C3_7 C4_7 108.1(7) . . ?
C2_7 C3_7 Zr1_7 74.1(4) . . ?
C4_7 C3_7 Zr1_7 73.6(4) . . ?
C5_7 C4_7 C3_7 107.5(8) . . ?
C5_7 C4_7 Zr1_7 73.3(4) . . ?
C3_7 C4_7 Zr1_7 74.0(4) . . ?
C4_7 C5_7 C1_7 108.0(7) . . ?
C4_7 C5_7 Zr1_7 74.7(5) . . ?
C1_7 C5_7 Zr1_7 73.6(4) . . ?
C7_7 C6_7 C10_7 110.3(10) . . ?
C7_7 C6_7 Zr1_7 73.4(4) . . ?
C10_7 C6_7 Zr1_7 75.1(5) . . ?
C6_7 C7_7 C8_7 106.7(9) . . ?
C6_7 C7_7 Zr1_7 74.9(5) . . ?
C8_7 C7_7 Zr1_7 73.3(4) . . ?
C9_7 C8_7 C7_7 107.1(9) . . ?
C9_7 C8_7 Zr1_7 74.4(5) . . ?
C7_7 C8_7 Zr1_7 74.1(4) . . ?
C8_7 C9_7 C10_7 110.8(10) . . ?
C8_7 C9_7 Zr1_7 74.0(5) . . ?
C10_7 C9_7 Zr1_7 76.0(6) . . ?
C9_7 C10_7 C6_7 105.1(9) . . ?
C9_7 C10_7 Zr1_7 72.2(5) . . ?
C6_7 C10_7 Zr1_7 73.3(5) . . ?
O4_7 C12_7 C15_7 108.6(7) . . ?
O4_7 C12_7 C14_7 109.2(6) . . ?
C15_7 C12_7 C14_7 110.9(7) . . ?
O4_7 C12_7 C13_7 105.1(6) . . ?
C15_7 C12_7 C13_7 110.9(7) . . ?
C14_7 C12_7 C13_7 111.9(7) . . ?
O5_7 C16_7 C19_7 108.0(6) . . ?
O5_7 C16_7 C17_7 110.4(6) . . ?
C19_7 C16_7 C17_7 111.3(6) . . ?
O5_7 C16_7 C18_7 105.4(6) . . ?
C19_7 C16_7 C18_7 110.6(7) . . ?
C17_7 C16_7 C18_7 110.9(7) . . ?
O6_7 C20_7 C23_7 105.7(6) . . ?
O6_7 C20_7 C21_7 109.0(6) . . ?
C23_7 C20_7 C21_7 109.5(6) . . ?
O6_7 C20_7 C22_7 109.9(6) . . ?
C23_7 C20_7 C22_7 110.5(8) . . ?
C21_7 C20_7 C22_7 112.1(7) . . ?
O7_7 C24_7 C25_7 109.7(7) . . ?
O7_7 C24_7 C26_7 103.3(7) . . ?
C25_7 C24_7 C26_7 109.6(8) . . ?
O7_7 C24_7 C27_7 113.0(7) . . ?
C25_7 C24_7 C27_7 112.0(7) . . ?
C26_7 C24_7 C27_7 108.8(7) . . ?
O8_7 C28_7 C31_7 110.4(6) . . ?
O8_7 C28_7 C30_7 104.9(6) . . ?
C31_7 C28_7 C30_7 110.9(6) . . ?
O8_7 C28_7 C29_7 110.5(6) . . ?
C31_7 C28_7 C29_7 110.5(7) . . ?
C30_7 C28_7 C29_7 109.5(6) . . ?
O9_7 C32_7 C34_7 109.0(7) . . ?
O9_7 C32_7 C33_7 105.2(7) . . ?
C34_7 C32_7 C33_7 112.8(8) . . ?
O9_7 C32_7 C35_7 107.9(7) . . ?
C34_7 C32_7 C35_7 113.0(8) . . ?
C33_7 C32_7 C35_7 108.5(7) . . ?
O1_7 B1_7 O2_7 124.7(7) . . ?
O1_7 B1_7 O3_7 123.9(8) . . ?
O2_7 B1_7 O3_7 111.3(7) . . ?
O1_8 Zr1_8 C11_8 99.7(3) . . ?
O1_8 Zr1_8 C8_8 83.7(3) . . ?
C11_8 Zr1_8 C8_8 113.9(5) . . ?
O1_8 Zr1_8 C1_8 111.0(4) . . ?
C11_8 Zr1_8 C1_8 127.0(3) . . ?
C8_8 Zr1_8 C1_8 111.6(5) . . ?
O1_8 Zr1_8 C7_8 106.3(4) . . ?
C11_8 Zr1_8 C7_8 128.9(3) . . ?
C8_8 Zr1_8 C7_8 31.6(3) . . ?
C1_8 Zr1_8 C7_8 82.9(3) . . ?
O1_8 Zr1_8 C5_8 134.7(2) . . ?
C11_8 Zr1_8 C5_8 97.4(4) . . ?
C8_8 Zr1_8 C5_8 125.9(5) . . ?
C1_8 Zr1_8 C5_8 31.5(3) . . ?
C7_8 Zr1_8 C5_8 94.5(5) . . ?
O1_8 Zr1_8 C6_8 134.3(3) . . ?
C11_8 Zr1_8 C6_8 104.4(5) . . ?
C8_8 Zr1_8 C6_8 51.1(3) . . ?
C1_8 Zr1_8 C6_8 84.1(5) . . ?
C7_8 Zr1_8 C6_8 30.5(3) . . ?
C5_8 Zr1_8 C6_8 79.8(4) . . ?
O1_8 Zr1_8 C10_8 128.0(5) . . ?
C11_8 Zr1_8 C10_8 77.9(4) . . ?
C8_8 Zr1_8 C10_8 52.9(4) . . ?
C1_8 Zr1_8 C10_8 111.0(6) . . ?
C7_8 Zr1_8 C10_8 51.4(3) . . ?
C5_8 Zr1_8 C10_8 96.5(6) . . ?
C6_8 Zr1_8 C10_8 29.8(4) . . ?
O1_8 Zr1_8 C9_8 95.5(5) . . ?
C11_8 Zr1_8 C9_8 82.0(5) . . ?
C8_8 Zr1_8 C9_8 32.6(4) . . ?
C1_8 Zr1_8 C9_8 133.6(3) . . ?
C7_8 Zr1_8 C9_8 52.7(3) . . ?
C5_8 Zr1_8 C9_8 128.4(5) . . ?
C6_8 Zr1_8 C9_8 51.3(4) . . ?
C10_8 Zr1_8 C9_8 32.5(4) . . ?
O1_8 Zr1_8 C2_8 83.5(3) . . ?
C11_8 Zr1_8 C2_8 120.9(4) . . ?
C8_8 Zr1_8 C2_8 125.0(5) . . ?
C1_8 Zr1_8 C2_8 31.5(3) . . ?
C7_8 Zr1_8 C2_8 105.3(4) . . ?
C5_8 Zr1_8 C2_8 51.9(3) . . ?
C6_8 Zr1_8 C2_8 114.7(5) . . ?
C10_8 Zr1_8 C2_8 142.5(6) . . ?
C9_8 Zr1_8 C2_8 157.0(5) . . ?
O1_8 Zr1_8 C3_8 87.0(3) . . ?
C11_8 Zr1_8 C3_8 89.0(4) . . ?
C8_8 Zr1_8 C3_8 156.4(5) . . ?
C1_8 Zr1_8 C3_8 52.2(3) . . ?
C7_8 Zr1_8 C3_8 134.7(4) . . ?
C5_8 Zr1_8 C3_8 51.6(3) . . ?
C6_8 Zr1_8 C3_8 131.0(4) . . ?
C10_8 Zr1_8 C3_8 143.9(6) . . ?
C9_8 Zr1_8 C3_8 171.0(6) . . ?
C2_8 Zr1_8 C3_8 31.9(3) . . ?
O1_8 Zr1_8 C4_8 117.1(4) . . ?
C11_8 Zr1_8 C4_8 75.7(3) . . ?
C8_8 Zr1_8 C4_8 156.2(5) . . ?
C1_8 Zr1_8 C4_8 52.1(3) . . ?
C7_8 Zr1_8 C4_8 125.2(5) . . ?
C5_8 Zr1_8 C4_8 30.9(3) . . ?
C6_8 Zr1_8 C4_8 106.2(4) . . ?
C10_8 Zr1_8 C4_8 112.5(5) . . ?
C9_8 Zr1_8 C4_8 142.8(6) . . ?
C2_8 Zr1_8 C4_8 52.4(3) . . ?
C3_8 Zr1_8 C4_8 31.5(3) . . ?
O4_8 Si1_8 O2_8 111.7(3) . . ?
O4_8 Si1_8 O6_8 107.5(3) . . ?
O2_8 Si1_8 O6_8 113.3(3) . . ?
O4_8 Si1_8 O5_8 116.2(3) . . ?
O2_8 Si1_8 O5_8 105.3(3) . . ?
O6_8 Si1_8 O5_8 102.7(3) . . ?
O3_8 Si2_8 O8_8 113.6(2) . . ?
O3_8 Si2_8 O9_8 108.1(2) . . ?
O8_8 Si2_8 O9_8 107.4(2) . . ?
O3_8 Si2_8 O7_8 105.7(2) . . ?
O8_8 Si2_8 O7_8 108.6(2) . . ?
O9_8 Si2_8 O7_8 113.6(2) . . ?
B1_8 O1_8 Zr1_8 158.9(4) . . ?
B1_8 O2_8 Si1_8 153.1(5) . . ?
B1_8 O3_8 Si2_8 145.3(5) . . ?
C12_8 O4_8 Si1_8 134.2(5) . . ?
C16_8 O5_8 Si1_8 132.7(4) . . ?
C20_8 O6_8 Si1_8 132.1(5) . . ?
C24_8 O7_8 Si2_8 131.9(4) . . ?
C28_8 O8_8 Si2_8 131.0(4) . . ?
C32_8 O9_8 Si2_8 132.0(4) . . ?
C5_8 C1_8 C2_8 107.9(9) . . ?
C5_8 C1_8 Zr1_8 74.5(5) . . ?
C2_8 C1_8 Zr1_8 75.4(5) . . ?
C1_8 C2_8 C3_8 107.0(9) . . ?
C1_8 C2_8 Zr1_8 73.1(5) . . ?
C3_8 C2_8 Zr1_8 74.2(5) . . ?
C4_8 C3_8 C2_8 107.9(10) . . ?
C4_8 C3_8 Zr1_8 74.6(5) . . ?
C2_8 C3_8 Zr1_8 73.9(5) . . ?
C5_8 C4_8 C3_8 107.2(10) . . ?
C5_8 C4_8 Zr1_8 73.1(5) . . ?
C3_8 C4_8 Zr1_8 73.8(5) . . ?
C4_8 C5_8 C1_8 109.9(9) . . ?
C4_8 C5_8 Zr1_8 76.0(5) . . ?
C1_8 C5_8 Zr1_8 74.0(5) . . ?
C10_8 C6_8 C7_8 112.9(13) . . ?
C10_8 C6_8 Zr1_8 75.2(7) . . ?
C7_8 C6_8 Zr1_8 74.5(6) . . ?
C6_8 C7_8 C8_8 107.2(11) . . ?
C6_8 C7_8 Zr1_8 74.9(6) . . ?
C8_8 C7_8 Zr1_8 73.6(6) . . ?
C7_8 C8_8 C9_8 107.7(10) . . ?
C7_8 C8_8 Zr1_8 74.9(5) . . ?
C9_8 C8_8 Zr1_8 75.0(6) . . ?
C10_8 C9_8 C8_8 104.6(10) . . ?
C10_8 C9_8 Zr1_8 73.4(6) . . ?
C8_8 C9_8 Zr1_8 72.4(5) . . ?
C6_8 C10_8 C9_8 107.5(12) . . ?
C6_8 C10_8 Zr1_8 74.9(6) . . ?
C9_8 C10_8 Zr1_8 74.1(7) . . ?
C14_8 C12_8 O4_8 112.8(6) . . ?
C14_8 C12_8 C13_8 111.6(7) . . ?
O4_8 C12_8 C13_8 103.9(6) . . ?
C14_8 C12_8 C15_8 109.2(7) . . ?
O4_8 C12_8 C15_8 106.7(6) . . ?
C13_8 C12_8 C15_8 112.5(7) . . ?
O5_8 C16_8 C19_8 109.9(6) . . ?
O5_8 C16_8 C17_8 110.3(6) . . ?
C19_8 C16_8 C17_8 111.1(7) . . ?
O5_8 C16_8 C18_8 107.0(6) . . ?
C19_8 C16_8 C18_8 108.7(7) . . ?
C17_8 C16_8 C18_8 109.7(7) . . ?
O6_8 C20_8 C21_8 110.1(6) . . ?
O6_8 C20_8 C22_8 109.2(6) . . ?
C21_8 C20_8 C22_8 110.8(8) . . ?
O6_8 C20_8 C23_8 103.1(7) . . ?
C21_8 C20_8 C23_8 110.9(7) . . ?
C22_8 C20_8 C23_8 112.4(7) . . ?
O7_8 C24_8 C25_8 107.8(6) . . ?
O7_8 C24_8 C26_8 111.3(5) . . ?
C25_8 C24_8 C26_8 110.8(6) . . ?
O7_8 C24_8 C27_8 105.4(5) . . ?
C25_8 C24_8 C27_8 110.9(6) . . ?
C26_8 C24_8 C27_8 110.4(6) . . ?
O8_8 C28_8 C29_8 110.3(6) . . ?
O8_8 C28_8 C30_8 107.5(5) . . ?
C29_8 C28_8 C30_8 112.6(7) . . ?
O8_8 C28_8 C31_8 104.2(6) . . ?
C29_8 C28_8 C31_8 110.8(6) . . ?
C30_8 C28_8 C31_8 111.1(7) . . ?
O9_8 C32_8 C34_8 105.4(6) . . ?
O9_8 C32_8 C33_8 111.0(5) . . ?
C34_8 C32_8 C33_8 110.7(6) . . ?
O9_8 C32_8 C35_8 107.4(6) . . ?
C34_8 C32_8 C35_8 110.6(6) . . ?
C33_8 C32_8 C35_8 111.5(7) . . ?
O1_8 B1_8 O3_8 121.3(6) . . ?
O1_8 B1_8 O2_8 121.4(6) . . ?
O3_8 B1_8 O2_8 117.4(6) . . ?
O1_9 Zr1_9 C11_9 96.9(2) . . ?
O1_9 Zr1_9 C1_9 110.4(3) . . ?
C11_9 Zr1_9 C1_9 128.8(3) . . ?
O1_9 Zr1_9 C2_9 83.7(3) . . ?
C11_9 Zr1_9 C2_9 119.4(4) . . ?
C1_9 Zr1_9 C2_9 31.5(3) . . ?
O1_9 Zr1_9 C7_9 109.7(3) . . ?
C11_9 Zr1_9 C7_9 129.3(3) . . ?
C1_9 Zr1_9 C7_9 81.5(3) . . ?
C2_9 Zr1_9 C7_9 106.2(4) . . ?
O1_9 Zr1_9 C8_9 82.7(2) . . ?
C11_9 Zr1_9 C8_9 118.1(3) . . ?
C1_9 Zr1_9 C8_9 108.0(3) . . ?
C2_9 Zr1_9 C8_9 122.0(4) . . ?
C7_9 Zr1_9 C8_9 32.6(2) . . ?
O1_9 Zr1_9 C5_9 136.0(3) . . ?
C11_9 Zr1_9 C5_9 100.8(3) . . ?
C1_9 Zr1_9 C5_9 31.5(3) . . ?
C2_9 Zr1_9 C5_9 52.5(3) . . ?
C7_9 Zr1_9 C5_9 89.3(3) . . ?
C8_9 Zr1_9 C5_9 121.8(3) . . ?
O1_9 Zr1_9 C4_9 119.2(4) . . ?
C11_9 Zr1_9 C4_9 77.1(3) . . ?
C1_9 Zr1_9 C4_9 51.8(3) . . ?
C2_9 Zr1_9 C4_9 52.2(4) . . ?
C7_9 Zr1_9 C4_9 120.4(4) . . ?
C8_9 Zr1_9 C4_9 153.1(3) . . ?
C5_9 Zr1_9 C4_9 31.5(3) . . ?
O1_9 Zr1_9 C3_9 88.2(4) . . ?
C11_9 Zr1_9 C3_9 87.7(4) . . ?
C1_9 Zr1_9 C3_9 52.3(3) . . ?
C2_9 Zr1_9 C3_9 31.6(4) . . ?
C7_9 Zr1_9 C3_9 133.7(3) . . ?
C8_9 Zr1_9 C3_9 153.3(4) . . ?
C5_9 Zr1_9 C3_9 52.9(3) . . ?
C4_9 Zr1_9 C3_9 32.0(4) . . ?
O1_9 Zr1_9 C9_9 88.5(2) . . ?
C11_9 Zr1_9 C9_9 86.4(3) . . ?
C1_9 Zr1_9 C9_9 134.8(3) . . ?
C2_9 Zr1_9 C9_9 153.8(4) . . ?
C7_9 Zr1_9 C9_9 53.4(3) . . ?
C8_9 Zr1_9 C9_9 31.9(2) . . ?
C5_9 Zr1_9 C9_9 132.3(3) . . ?
C4_9 Zr1_9 C9_9 148.9(4) . . ?
C3_9 Zr1_9 C9_9 172.9(3) . . ?
O1_9 Zr1_9 C10_9 119.4(2) . . ?
C11_9 Zr1_9 C10_9 76.1(3) . . ?
C1_9 Zr1_9 C10_9 120.4(3) . . ?
C2_9 Zr1_9 C10_9 152.0(3) . . ?
C7_9 Zr1_9 C10_9 53.3(3) . . ?
C8_9 Zr1_9 C10_9 53.0(3) . . ?
C5_9 Zr1_9 C10_9 103.9(3) . . ?
C4_9 Zr1_9 C10_9 117.3(4) . . ?
C3_9 Zr1_9 C10_9 149.0(5) . . ?
C9_9 Zr1_9 C10_9 31.9(2) . . ?
O1_9 Zr1_9 C6_9 135.2(2) . . ?
C11_9 Zr1_9 C6_9 101.2(3) . . ?
C1_9 Zr1_9 C6_9 89.2(3) . . ?
C2_9 Zr1_9 C6_9 120.4(3) . . ?
C7_9 Zr1_9 C6_9 31.6(2) . . ?
C8_9 Zr1_9 C6_9 52.7(3) . . ?
C5_9 Zr1_9 C6_9 79.9(3) . . ?
C4_9 Zr1_9 C6_9 104.7(4) . . ?
C3_9 Zr1_9 C6_9 132.8(3) . . ?
C9_9 Zr1_9 C6_9 52.6(3) . . ?
C10_9 Zr1_9 C6_9 32.0(2) . . ?
O4B_9 Si1_9 O6A_9 139.4(7) . . ?
O4B_9 Si1_9 O6B_9 109.4(7) . . ?
O6A_9 Si1_9 O6B_9 34.9(5) . . ?
O4B_9 Si1_9 O2_9 106.6(6) . . ?
O6A_9 Si1_9 O2_9 107.6(5) . . ?
O6B_9 Si1_9 O2_9 114.4(5) . . ?
O4B_9 Si1_9 O5A_9 74.7(6) . . ?
O6A_9 Si1_9 O5A_9 113.2(5) . . ?
O6B_9 Si1_9 O5A_9 132.5(6) . . ?
O2_9 Si1_9 O5A_9 108.9(4) . . ?
O4B_9 Si1_9 O5B_9 108.1(6) . . ?
O6A_9 Si1_9 O5B_9 79.8(5) . . ?
O6B_9 Si1_9 O5B_9 108.3(6) . . ?
O2_9 Si1_9 O5B_9 109.9(4) . . ?
O5A_9 Si1_9 O5B_9 35.6(4) . . ?
O4B_9 Si1_9 O4A_9 37.6(5) . . ?
O6A_9 Si1_9 O4A_9 108.9(6) . . ?
O6B_9 Si1_9 O4A_9 74.6(6) . . ?
O2_9 Si1_9 O4A_9 109.9(4) . . ?
O5A_9 Si1_9 O4A_9 108.4(5) . . ?
O5B_9 Si1_9 O4A_9 133.9(5) . . ?
O3_9 Si2_9 O8_9 108.2(3) . . ?
O3_9 Si2_9 O9_9 107.6(3) . . ?
O8_9 Si2_9 O9_9 113.8(3) . . ?
O3_9 Si2_9 O7_9 112.0(3) . . ?
O8_9 Si2_9 O7_9 107.3(3) . . ?
O9_9 Si2_9 O7_9 108.0(3) . . ?
B1_9 O1_9 Zr1_9 170.4(5) . . ?
B1_9 O2_9 Si1_9 147.5(5) . . ?
B1_9 O3_9 Si2_9 150.7(5) . . ?
C12_9 O4A_9 Si1_9 132.0(9) . . ?
C16_9 O5A_9 Si1_9 119.2(9) . . ?
C20_9 O6A_9 Si1_9 133.5(9) . . ?
Si1_9 O4B_9 C12_9 133.2(10) . . ?
C16_9 O5B_9 Si1_9 125.2(9) . . ?
C20_9 O6B_9 Si1_9 130.8(11) . . ?
C24_9 O7_9 Si2_9 134.2(6) . . ?
C28_9 O8_9 Si2_9 130.1(5) . . ?
C32_9 O9_9 Si2_9 131.8(5) . . ?
C2_9 C1_9 C5_9 110.1(10) . . ?
C2_9 C1_9 Zr1_9 75.2(5) . . ?
C5_9 C1_9 Zr1_9 75.9(5) . . ?
C1_9 C2_9 C3_9 108.1(11) . . ?
C1_9 C2_9 Zr1_9 73.3(5) . . ?
C3_9 C2_9 Zr1_9 74.9(6) . . ?
C2_9 C3_9 C4_9 106.4(10) . . ?
C2_9 C3_9 Zr1_9 73.5(6) . . ?
C4_9 C3_9 Zr1_9 73.9(6) . . ?
C5_9 C4_9 C3_9 109.0(11) . . ?
C5_9 C4_9 Zr1_9 74.3(5) . . ?
C3_9 C4_9 Zr1_9 74.0(6) . . ?
C1_9 C5_9 C4_9 106.4(10) . . ?
C1_9 C5_9 Zr1_9 72.6(5) . . ?
C4_9 C5_9 Zr1_9 74.2(5) . . ?
C7_9 C6_9 C10_9 109.4(8) . . ?
C7_9 C6_9 Zr1_9 73.0(4) . . ?
C10_9 C6_9 Zr1_9 73.9(4) . . ?
C6_9 C7_9 C8_9 107.1(8) . . ?
C6_9 C7_9 Zr1_9 75.3(5) . . ?
C8_9 C7_9 Zr1_9 73.9(4) . . ?
C9_9 C8_9 C7_9 108.0(8) . . ?
C9_9 C8_9 Zr1_9 74.5(4) . . ?
C7_9 C8_9 Zr1_9 73.5(4) . . ?
C8_9 C9_9 C10_9 108.6(7) . . ?
C8_9 C9_9 Zr1_9 73.6(4) . . ?
C10_9 C9_9 Zr1_9 74.5(4) . . ?
C9_9 C10_9 C6_9 106.9(8) . . ?
C9_9 C10_9 Zr1_9 73.6(4) . . ?
C6_9 C10_9 Zr1_9 74.1(5) . . ?
O4A_9 C12_9 C14B_9 116.7(14) . . ?
O4A_9 C12_9 C14A_9 121.8(12) . . ?
C14B_9 C12_9 C14A_9 65.1(13) . . ?
O4A_9 C12_9 C13A_9 95.6(14) . . ?
C14B_9 C12_9 C13A_9 60.6(14) . . ?
C14A_9 C12_9 C13A_9 123.6(15) . . ?
O4A_9 C12_9 C15A_9 102.7(11) . . ?
C14B_9 C12_9 C15A_9 132.1(16) . . ?
C14A_9 C12_9 C15A_9 116.2(14) . . ?
C13A_9 C12_9 C15A_9 90.8(14) . . ?
O4A_9 C12_9 C15B_9 115.9(13) . . ?
C14B_9 C12_9 C15B_9 121.1(18) . . ?
C14A_9 C12_9 C15B_9 66.0(13) . . ?
C13A_9 C12_9 C15B_9 135.5(16) . . ?
C15A_9 C12_9 C15B_9 53.7(12) . . ?
O4A_9 C12_9 O4B_9 40.4(6) . . ?
C14B_9 C12_9 O4B_9 104.1(14) . . ?
C14A_9 C12_9 O4B_9 81.6(11) . . ?
C13A_9 C12_9 O4B_9 124.7(14) . . ?
C15A_9 C12_9 O4B_9 123.7(12) . . ?
C15B_9 C12_9 O4B_9 99.0(13) . . ?
C19_9 C16_9 C18_9 108.6(12) . . ?
C19_9 C16_9 O5B_9 91.6(11) . . ?
C18_9 C16_9 O5B_9 121.4(12) . . ?
C19_9 C16_9 C17B_9 132.0(15) . . ?
C18_9 C16_9 C17B_9 92.8(14) . . ?
O5B_9 C16_9 C17B_9 113.5(11) . . ?
C19_9 C16_9 C17A_9 96.1(15) . . ?
C18_9 C16_9 C17A_9 126.6(13) . . ?
O5B_9 C16_9 C17A_9 103.8(12) . . ?
C17B_9 C16_9 C17A_9 40.1(9) . . ?
C19_9 C16_9 O5A_9 119.4(10) . . ?
C18_9 C16_9 O5A_9 87.2(12) . . ?
O5B_9 C16_9 O5A_9 37.5(5) . . ?
C17B_9 C16_9 O5A_9 103.7(12) . . ?
C17A_9 C16_9 O5A_9 120.8(11) . . ?
C23A_9 C20_9 C23B_9 153(2) . . ?
C23A_9 C20_9 O6B_9 127(2) . . ?
C23B_9 C20_9 O6B_9 79.8(13) . . ?
C23A_9 C20_9 O6A_9 90(2) . . ?
C23B_9 C20_9 O6A_9 116.9(13) . . ?
O6B_9 C20_9 O6A_9 37.1(6) . . ?
C23A_9 C20_9 C22B_9 55(2) . . ?
C23B_9 C20_9 C22B_9 117.0(15) . . ?
O6B_9 C20_9 C22B_9 119.0(12) . . ?
O6A_9 C20_9 C22B_9 98.9(11) . . ?
C23A_9 C20_9 C22A_9 119(2) . . ?
C23B_9 C20_9 C22A_9 46.5(13) . . ?
O6B_9 C20_9 C22A_9 99.0(14) . . ?
O6A_9 C20_9 C22A_9 124.7(13) . . ?
C22B_9 C20_9 C22A_9 136.4(15) . . ?
C23A_9 C20_9 C21A_9 106(2) . . ?
C23B_9 C20_9 C21A_9 62.0(16) . . ?
O6B_9 C20_9 C21A_9 105.4(16) . . ?
O6A_9 C20_9 C21A_9 121.5(15) . . ?
C22B_9 C20_9 C21A_9 55.1(14) . . ?
C22A_9 C20_9 C21A_9 96.6(19) . . ?
C23A_9 C20_9 C21B_9 52(2) . . ?
C23B_9 C20_9 C21B_9 118.0(15) . . ?
O6B_9 C20_9 C21B_9 119.0(11) . . ?
O6A_9 C20_9 C21B_9 99.1(10) . . ?
C22B_9 C20_9 C21B_9 103.8(12) . . ?
C22A_9 C20_9 C21B_9 71.6(13) . . ?
C21A_9 C20_9 C21B_9 135.1(16) . . ?
O7_9 C24_9 C27_9 113.4(8) . . ?
O7_9 C24_9 C25_9 107.4(9) . . ?
C27_9 C24_9 C25_9 116.9(11) . . ?
O7_9 C24_9 C26_9 106.5(8) . . ?
C27_9 C24_9 C26_9 104.1(9) . . ?
C25_9 C24_9 C26_9 107.9(9) . . ?
O8_9 C28_9 C29_9 105.9(7) . . ?
O8_9 C28_9 C31_9 109.2(7) . . ?
C29_9 C28_9 C31_9 110.1(9) . . ?
O8_9 C28_9 C30_9 110.9(8) . . ?
C29_9 C28_9 C30_9 110.4(8) . . ?
C31_9 C28_9 C30_9 110.3(9) . . ?
O9_9 C32_9 C35_9 111.9(8) . . ?
O9_9 C32_9 C33_9 108.1(7) . . ?
C35_9 C32_9 C33_9 110.6(8) . . ?
O9_9 C32_9 C34_9 105.6(7) . . ?
C35_9 C32_9 C34_9 111.0(8) . . ?
C33_9 C32_9 C34_9 109.6(8) . . ?
O1_9 B1_9 O2_9 124.5(7) . . ?
O1_9 B1_9 O3_9 118.0(7) . . ?
O2_9 B1_9 O3_9 117.5(7) . . ?
O1_10 Zr1_10 C11_10 98.8(2) . . ?
O1_10 Zr1_10 C2_10 89.2(3) . . ?
C11_10 Zr1_10 C2_10 128.0(3) . . ?
O1_10 Zr1_10 C1_10 122.3(4) . . ?
C11_10 Zr1_10 C1_10 119.6(5) . . ?
C2_10 Zr1_10 C1_10 33.5(3) . . ?
O1_10 Zr1_10 C8_10 83.0(2) . . ?
C11_10 Zr1_10 C8_10 121.7(3) . . ?
C2_10 Zr1_10 C8_10 110.2(4) . . ?
C1_10 Zr1_10 C8_10 106.7(4) . . ?
O1_10 Zr1_10 C7_10 111.5(3) . . ?
C11_10 Zr1_10 C7_10 128.0(3) . . ?
C2_10 Zr1_10 C7_10 94.6(4) . . ?
C1_10 Zr1_10 C7_10 78.3(3) . . ?
C8_10 Zr1_10 C7_10 32.4(3) . . ?
O1_10 Zr1_10 C9_10 86.8(3) . . ?
C11_10 Zr1_10 C9_10 89.5(4) . . ?
C2_10 Zr1_10 C9_10 142.3(4) . . ?
C1_10 Zr1_10 C9_10 130.6(3) . . ?
C8_10 Zr1_10 C9_10 32.2(3) . . ?
C7_10 Zr1_10 C9_10 52.9(3) . . ?
O1_10 Zr1_10 C5_10 132.1(3) . . ?
C11_10 Zr1_10 C5_10 86.4(4) . . ?
C2_10 Zr1_10 C5_10 53.4(3) . . ?
C1_10 Zr1_10 C5_10 33.3(3) . . ?
C8_10 Zr1_10 C5_10 133.7(4) . . ?
C7_10 Zr1_10 C5_10 101.4(4) . . ?
C9_10 Zr1_10 C5_10 141.0(4) . . ?
O1_10 Zr1_10 C6_10 136.3(3) . . ?
C11_10 Zr1_10 C6_10 98.2(4) . . ?
C2_10 Zr1_10 C6_10 110.7(5) . . ?
C1_10 Zr1_10 C6_10 81.8(4) . . ?
C8_10 Zr1_10 C6_10 53.9(3) . . ?
C7_10 Zr1_10 C6_10 32.1(3) . . ?
C9_10 Zr1_10 C6_10 53.4(3) . . ?
C5_10 Zr1_10 C6_10 88.9(4) . . ?
O1_10 Zr1_10 C10_10 117.7(3) . . ?
C11_10 Zr1_10 C10_10 75.9(3) . . ?
C2_10 Zr1_10 C10_10 142.7(5) . . ?
C1_10 Zr1_10 C10_10 112.6(4) . . ?
C8_10 Zr1_10 C10_10 53.7(3) . . ?
C7_10 Zr1_10 C10_10 52.9(4) . . ?
C9_10 Zr1_10 C10_10 32.4(3) . . ?
C5_10 Zr1_10 C10_10 109.8(4) . . ?
C6_10 Zr1_10 C10_10 32.0(3) . . ?
O1_10 Zr1_10 C3_10 81.6(3) . . ?
C11_10 Zr1_10 C3_10 99.4(4) . . ?
C2_10 Zr1_10 C3_10 30.9(3) . . ?
C1_10 Zr1_10 C3_10 52.8(3) . . ?
C8_10 Zr1_10 C3_10 137.8(4) . . ?
C7_10 Zr1_10 C3_10 125.4(4) . . ?
C9_10 Zr1_10 C3_10 166.3(4) . . ?
C5_10 Zr1_10 C3_10 50.8(3) . . ?
C6_10 Zr1_10 C3_10 134.2(4) . . ?
C10_10 Zr1_10 C3_10 160.6(4) . . ?
O1_10 Zr1_10 C4_10 104.3(3) . . ?
C11_10 Zr1_10 C4_10 77.8(3) . . ?
C2_10 Zr1_10 C4_10 50.7(3) . . ?
C1_10 Zr1_10 C4_10 52.2(4) . . ?
C8_10 Zr1_10 C4_10 158.5(4) . . ?
C7_10 Zr1_10 C4_10 129.4(4) . . ?
C9_10 Zr1_10 C4_10 164.2(4) . . ?
C5_10 Zr1_10 C4_10 30.2(3) . . ?
C6_10 Zr1_10 C4_10 118.6(4) . . ?
C10_10 Zr1_10 C4_10 133.0(4) . . ?
C3_10 Zr1_10 C4_10 29.4(3) . . ?
O4_10 Si1_10 O5_10 112.4(3) . . ?
O4_10 Si1_10 O6_10 107.6(2) . . ?
O5_10 Si1_10 O6_10 107.3(2) . . ?
O4_10 Si1_10 O2_10 109.0(2) . . ?
O5_10 Si1_10 O2_10 106.9(2) . . ?
O6_10 Si1_10 O2_10 113.7(2) . . ?
O7_10 Si2_10 O8_10 108.6(3) . . ?
O7_10 Si2_10 O9_10 113.8(3) . . ?
O8_10 Si2_10 O9_10 106.9(3) . . ?
O7_10 Si2_10 O3_10 104.6(2) . . ?
O8_10 Si2_10 O3_10 113.8(2) . . ?
O9_10 Si2_10 O3_10 109.2(3) . . ?
B1_10 O1_10 Zr1_10 154.7(5) . . ?
B1_10 O2_10 Si1_10 136.4(4) . . ?
B1_10 O3_10 Si2_10 144.7(5) . . ?
C12_10 O4_10 Si1_10 133.8(4) . . ?
C16_10 O5_10 Si1_10 129.9(5) . . ?
C20_10 O6_10 Si1_10 132.3(4) . . ?
C24_10 O7_10 Si2_10 131.5(4) . . ?
C28_10 O8_10 Si2_10 132.3(5) . . ?
C32_10 O9_10 Si2_10 132.4(4) . . ?
C2_10 C1_10 C5_10 102.6(8) . . ?
C2_10 C1_10 Zr1_10 72.2(5) . . ?
C5_10 C1_10 Zr1_10 73.7(5) . . ?
C3_10 C2_10 C1_10 108.1(10) . . ?
C3_10 C2_10 Zr1_10 77.5(6) . . ?
C1_10 C2_10 Zr1_10 74.3(6) . . ?
C4_10 C3_10 C2_10 109.7(11) . . ?
C4_10 C3_10 Zr1_10 75.7(6) . . ?
C2_10 C3_10 Zr1_10 71.6(6) . . ?
C3_10 C4_10 C5_10 112.0(12) . . ?
C3_10 C4_10 Zr1_10 74.9(6) . . ?
C5_10 C4_10 Zr1_10 73.1(6) . . ?
C4_10 C5_10 C1_10 107.5(10) . . ?
C4_10 C5_10 Zr1_10 76.7(6) . . ?
C1_10 C5_10 Zr1_10 72.9(6) . . ?
C7_10 C6_10 C10_10 107.5(10) . . ?
C7_10 C6_10 Zr1_10 73.2(5) . . ?
C10_10 C6_10 Zr1_10 74.6(5) . . ?
C6_10 C7_10 C8_10 109.6(11) . . ?
C6_10 C7_10 Zr1_10 74.7(5) . . ?
C8_10 C7_10 Zr1_10 73.7(5) . . ?
C9_10 C8_10 C7_10 106.5(10) . . ?
C9_10 C8_10 Zr1_10 74.0(5) . . ?
C7_10 C8_10 Zr1_10 73.8(5) . . ?
C8_10 C9_10 C10_10 109.1(10) . . ?
C8_10 C9_10 Zr1_10 73.8(5) . . ?
C10_10 C9_10 Zr1_10 75.0(5) . . ?
C6_10 C10_10 C9_10 107.4(10) . . ?
C6_10 C10_10 Zr1_10 73.4(5) . . ?
C9_10 C10_10 Zr1_10 72.6(5) . . ?
O4_10 C12_10 C14_10 109.6(6) . . ?
O4_10 C12_10 C13_10 105.4(6) . . ?
C14_10 C12_10 C13_10 111.7(7) . . ?
O4_10 C12_10 C15_10 106.5(6) . . ?
C14_10 C12_10 C15_10 112.6(7) . . ?
C13_10 C12_10 C15_10 110.7(6) . . ?
C18A_10 C16_10 C18B_10 130.8(14) . . ?
C18A_10 C16_10 O5_10 115.7(12) . . ?
C18B_10 C16_10 O5_10 111.7(10) . . ?
C18A_10 C16_10 C17B_10 60.0(11) . . ?
C18B_10 C16_10 C17B_10 112.3(13) . . ?
O5_10 C16_10 C17B_10 112.4(8) . . ?
C18A_10 C16_10 C19A_10 118.7(15) . . ?
C18B_10 C16_10 C19A_10 57.5(11) . . ?
O5_10 C16_10 C19A_10 105.1(10) . . ?
C17B_10 C16_10 C19A_10 63.1(10) . . ?
C18A_10 C16_10 C17A_10 117.7(13) . . ?
C18B_10 C16_10 C17A_10 36.8(10) . . ?
O5_10 C16_10 C17A_10 102.2(8) . . ?
C17B_10 C16_10 C17A_10 142.3(11) . . ?
C19A_10 C16_10 C17A_10 94.2(12) . . ?
C18A_10 C16_10 C19B_10 42.3(10) . . ?
C18B_10 C16_10 C19B_10 114.3(12) . . ?
O5_10 C16_10 C19B_10 103.2(8) . . ?
C17B_10 C16_10 C19B_10 102.3(9) . . ?
C19A_10 C16_10 C19B_10 151.4(11) . . ?
C17A_10 C16_10 C19B_10 83.4(9) . . ?
O6_10 C20_10 C21_10 111.4(6) . . ?
O6_10 C20_10 C23_10 105.3(6) . . ?
C21_10 C20_10 C23_10 109.8(6) . . ?
O6_10 C20_10 C22_10 109.2(6) . . ?
C21_10 C20_10 C22_10 109.6(7) . . ?
C23_10 C20_10 C22_10 111.5(8) . . ?
O7_10 C24_10 C25_10 106.8(6) . . ?
O7_10 C24_10 C27_10 105.4(6) . . ?
C25_10 C24_10 C27_10 112.1(7) . . ?
O7_10 C24_10 C26_10 110.2(6) . . ?
C25_10 C24_10 C26_10 111.3(7) . . ?
C27_10 C24_10 C26_10 110.7(6) . . ?
O8_10 C28_10 C29_10 106.6(7) . . ?
O8_10 C28_10 C30_10 109.8(6) . . ?
C29_10 C28_10 C30_10 110.2(6) . . ?
O8_10 C28_10 C31_10 110.3(6) . . ?
C29_10 C28_10 C31_10 110.7(7) . . ?
C30_10 C28_10 C31_10 109.2(8) . . ?
O9_10 C32_10 C33_10 111.0(6) . . ?
O9_10 C32_10 C34_10 105.4(6) . . ?
C33_10 C32_10 C34_10 111.4(7) . . ?
O9_10 C32_10 C35_10 108.6(6) . . ?
C33_10 C32_10 C35_10 110.5(7) . . ?
C34_10 C32_10 C35_10 109.8(7) . . ?
O1_10 B1_10 O3_10 119.3(7) . . ?
O1_10 B1_10 O2_10 123.6(6) . . ?
O3_10 B1_10 O2_10 117.1(6) . . ?
O1_11 Zr1_11 C11_11 97.6(2) . . ?
O1_11 Zr1_11 C7_11 107.7(2) . . ?
C11_11 Zr1_11 C7_11 129.8(3) . . ?
O1_11 Zr1_11 C5_11 135.7(3) . . ?
C11_11 Zr1_11 C5_11 95.4(4) . . ?
C7_11 Zr1_11 C5_11 95.4(3) . . ?
O1_11 Zr1_11 C1_11 115.0(3) . . ?
C11_11 Zr1_11 C1_11 126.7(3) . . ?
C7_11 Zr1_11 C1_11 80.2(3) . . ?
C5_11 Zr1_11 C1_11 32.2(3) . . ?
O1_11 Zr1_11 C2_11 85.3(2) . . ?
C11_11 Zr1_11 C2_11 124.5(3) . . ?
C7_11 Zr1_11 C2_11 100.7(3) . . ?
C5_11 Zr1_11 C2_11 53.0(3) . . ?
C1_11 Zr1_11 C2_11 32.1(2) . . ?
O1_11 Zr1_11 C9_11 90.7(2) . . ?
C11_11 Zr1_11 C9_11 84.6(3) . . ?
C7_11 Zr1_11 C9_11 53.3(2) . . ?
C5_11 Zr1_11 C9_11 132.7(3) . . ?
C1_11 Zr1_11 C9_11 132.5(3) . . ?
C2_11 Zr1_11 C9_11 150.9(3) . . ?
O1_11 Zr1_11 C6_11 135.1(2) . . ?
C11_11 Zr1_11 C6_11 103.0(3) . . ?
C7_11 Zr1_11 C6_11 31.7(2) . . ?
C5_11 Zr1_11 C6_11 81.5(3) . . ?
C1_11 Zr1_11 C6_11 83.0(3) . . ?
C2_11 Zr1_11 C6_11 113.3(3) . . ?
C9_11 Zr1_11 C6_11 52.9(2) . . ?
O1_11 Zr1_11 C8_11 82.7(2) . . ?
C11_11 Zr1_11 C8_11 116.8(3) . . ?
C7_11 Zr1_11 C8_11 31.8(2) . . ?
C5_11 Zr1_11 C8_11 127.2(3) . . ?
C1_11 Zr1_11 C8_11 108.6(3) . . ?
C2_11 Zr1_11 C8_11 118.5(3) . . ?
C9_11 Zr1_11 C8_11 32.5(2) . . ?
C6_11 Zr1_11 C8_11 52.4(3) . . ?
O1_11 Zr1_11 C10_11 122.6(2) . . ?
C11_11 Zr1_11 C10_11 77.4(3) . . ?
C7_11 Zr1_11 C10_11 52.4(3) . . ?
C5_11 Zr1_11 C10_11 101.5(3) . . ?
C1_11 Zr1_11 C10_11 112.7(3) . . ?
C2_11 Zr1_11 C10_11 144.2(3) . . ?
C9_11 Zr1_11 C10_11 32.2(2) . . ?
C6_11 Zr1_11 C10_11 31.3(2) . . ?
C8_11 Zr1_11 C10_11 52.8(3) . . ?
O1_11 Zr1_11 C3_11 84.3(2) . . ?
C11_11 Zr1_11 C3_11 92.7(3) . . ?
C7_11 Zr1_11 C3_11 131.6(3) . . ?
C5_11 Zr1_11 C3_11 52.9(3) . . ?
C1_11 Zr1_11 C3_11 53.2(3) . . ?
C2_11 Zr1_11 C3_11 32.1(2) . . ?
C9_11 Zr1_11 C3_11 174.0(3) . . ?
C6_11 Zr1_11 C3_11 133.1(3) . . ?
C8_11 Zr1_11 C3_11 149.0(3) . . ?
C10_11 Zr1_11 C3_11 152.1(3) . . ?
O1_11 Zr1_11 C4_11 113.4(3) . . ?
C11_11 Zr1_11 C4_11 76.7(3) . . ?
C7_11 Zr1_11 C4_11 126.6(3) . . ?
C5_11 Zr1_11 C4_11 31.3(3) . . ?
C1_11 Zr1_11 C4_11 52.4(3) . . ?
C2_11 Zr1_11 C4_11 52.5(3) . . ?
C9_11 Zr1_11 C4_11 151.0(3) . . ?
C6_11 Zr1_11 C4_11 109.9(3) . . ?
C8_11 Zr1_11 C4_11 158.4(3) . . ?
C10_11 Zr1_11 C4_11 120.4(3) . . ?
C3_11 Zr1_11 C4_11 31.9(2) . . ?
O4_11 Si1_11 O6_11 108.2(2) . . ?
O4_11 Si1_11 O5_11 111.9(3) . . ?
O6_11 Si1_11 O5_11 108.7(3) . . ?
O4_11 Si1_11 O2_11 108.0(3) . . ?
O6_11 Si1_11 O2_11 112.1(2) . . ?
O5_11 Si1_11 O2_11 108.0(2) . . ?
O7B_11 Si2_11 O8A_11 139.9(5) . . ?
O7B_11 Si2_11 O9_11 103.6(5) . . ?
O8A_11 Si2_11 O9_11 105.8(4) . . ?
O7B_11 Si2_11 O3_11 95.1(5) . . ?
O8A_11 Si2_11 O3_11 99.8(4) . . ?
O9_11 Si2_11 O3_11 110.1(3) . . ?
O7B_11 Si2_11 O8B_11 110.1(6) . . ?
O8A_11 Si2_11 O8B_11 30.8(4) . . ?
O9_11 Si2_11 O8B_11 117.0(4) . . ?
O3_11 Si2_11 O8B_11 117.7(4) . . ?
O7B_11 Si2_11 O7A_11 33.9(4) . . ?
O8A_11 Si2_11 O7A_11 108.7(4) . . ?
O9_11 Si2_11 O7A_11 110.7(3) . . ?
O3_11 Si2_11 O7A_11 120.3(3) . . ?
O8B_11 Si2_11 O7A_11 77.9(5) . . ?
B1_11 O1_11 Zr1_11 155.0(5) . . ?
B1_11 O2_11 Si1_11 133.2(5) . . ?
B1_11 O3_11 Si2_11 142.1(5) . . ?
C12_11 O4_11 Si1_11 133.1(4) . . ?
C16_11 O5_11 Si1_11 133.3(5) . . ?
C20_11 O6_11 Si1_11 132.3(5) . . ?
C24_11 O7A_11 Si2_11 129.2(6) . . ?
C28_11 O8A_11 Si2_11 134.2(6) . . ?
C24_11 O7B_11 Si2_11 137.9(9) . . ?
C28_11 O8B_11 Si2_11 133.3(8) . . ?
C32_11 O9_11 Si2_11 141.0(5) . . ?
C2_11 C1_11 C5_11 107.4(8) . . ?
C2_11 C1_11 Zr1_11 74.1(4) . . ?
C5_11 C1_11 Zr1_11 73.8(5) . . ?
C1_11 C2_11 C3_11 108.4(8) . . ?
C1_11 C2_11 Zr1_11 73.8(4) . . ?
C3_11 C2_11 Zr1_11 74.7(4) . . ?
C4_11 C3_11 C2_11 106.5(8) . . ?
C4_11 C3_11 Zr1_11 74.1(4) . . ?
C2_11 C3_11 Zr1_11 73.2(4) . . ?
C5_11 C4_11 C3_11 109.4(8) . . ?
C5_11 C4_11 Zr1_11 73.2(5) . . ?
C3_11 C4_11 Zr1_11 74.0(4) . . ?
C4_11 C5_11 C1_11 108.3(9) . . ?
C4_11 C5_11 Zr1_11 75.5(5) . . ?
C1_11 C5_11 Zr1_11 74.0(4) . . ?
C10_11 C6_11 C7_11 108.8(8) . . ?
C10_11 C6_11 Zr1_11 74.9(5) . . ?
C7_11 C6_11 Zr1_11 72.8(4) . . ?
C6_11 C7_11 C8_11 108.9(8) . . ?
C6_11 C7_11 Zr1_11 75.5(4) . . ?
C8_11 C7_11 Zr1_11 75.8(4) . . ?
C7_11 C8_11 C9_11 107.4(7) . . ?
C7_11 C8_11 Zr1_11 72.4(4) . . ?
C9_11 C8_11 Zr1_11 73.4(4) . . ?
C10_11 C9_11 C8_11 106.2(7) . . ?
C10_11 C9_11 Zr1_11 74.4(4) . . ?
C8_11 C9_11 Zr1_11 74.1(4) . . ?
C6_11 C10_11 C9_11 108.5(8) . . ?
C6_11 C10_11 Zr1_11 73.9(4) . . ?
C9_11 C10_11 Zr1_11 73.4(4) . . ?
O4_11 C12_11 C13_11 106.1(6) . . ?
O4_11 C12_11 C15_11 108.0(6) . . ?
C13_11 C12_11 C15_11 112.2(8) . . ?
O4_11 C12_11 C14_11 109.6(7) . . ?
C13_11 C12_11 C14_11 110.7(8) . . ?
C15_11 C12_11 C14_11 110.1(7) . . ?
O5_11 C16_11 C17_11 113.0(8) . . ?
O5_11 C16_11 C18A_11 108.7(8) . . ?
C17_11 C16_11 C18A_11 126.9(9) . . ?
O5_11 C16_11 C19_11 107.6(8) . . ?
C17_11 C16_11 C19_11 104.2(10) . . ?
C18A_11 C16_11 C19_11 92.7(11) . . ?
O5_11 C16_11 C18B_11 99.6(10) . . ?
C17_11 C16_11 C18B_11 78.5(10) . . ?
C18A_11 C16_11 C18B_11 63.2(10) . . ?
C19_11 C16_11 C18B_11 148.5(13) . . ?
C16_11 C17_11 C18B_11 55.7(8) . . ?
C16_11 C18B_11 C17_11 45.8(7) . . ?
O6_11 C20_11 C22_11 108.7(6) . . ?
O6_11 C20_11 C23_11 105.2(7) . . ?
C22_11 C20_11 C23_11 111.7(7) . . ?
O6_11 C20_11 C21_11 109.0(6) . . ?
C22_11 C20_11 C21_11 111.5(7) . . ?
C23_11 C20_11 C21_11 110.6(7) . . ?
O7A_11 C24_11 O7B_11 38.3(5) . . ?
O7A_11 C24_11 C27_11 122.3(9) . . ?
O7B_11 C24_11 C27_11 85.6(9) . . ?
O7A_11 C24_11 C25_11 95.4(7) . . ?
O7B_11 C24_11 C25_11 119.7(8) . . ?
C27_11 C24_11 C25_11 107.0(8) . . ?
O7A_11 C24_11 C26_11 106.6(7) . . ?
O7B_11 C24_11 C26_11 114.4(7) . . ?
C27_11 C24_11 C26_11 110.0(9) . . ?
C25_11 C24_11 C26_11 115.2(7) . . ?
O8B_11 C28_11 O8A_11 34.7(5) . . ?
O8B_11 C28_11 C31_11 127.0(9) . . ?
O8A_11 C28_11 C31_11 94.1(8) . . ?
O8B_11 C28_11 C29_11 91.1(8) . . ?
O8A_11 C28_11 C29_11 116.7(7) . . ?
C31_11 C28_11 C29_11 111.4(9) . . ?
O8B_11 C28_11 C30_11 105.3(7) . . ?
O8A_11 C28_11 C30_11 113.5(7) . . ?
C31_11 C28_11 C30_11 110.1(7) . . ?
C29_11 C28_11 C30_11 110.1(7) . . ?
O9_11 C32_11 C34_11 107.6(6) . . ?
O9_11 C32_11 C33_11 108.3(6) . . ?
C34_11 C32_11 C33_11 110.6(6) . . ?
O9_11 C32_11 C35_11 109.8(6) . . ?
C34_11 C32_11 C35_11 111.5(6) . . ?
C33_11 C32_11 C35_11 109.0(7) . . ?
O1_11 B1_11 O3_11 119.1(7) . . ?
O1_11 B1_11 O2_11 123.4(7) . . ?
O3_11 B1_11 O2_11 117.5(7) . . ?
O1_12 Zr1_12 C11_12 97.2(2) . . ?
O1_12 Zr1_12 C1_12 113.0(4) . . ?
C11_12 Zr1_12 C1_12 127.9(4) . . ?
O1_12 Zr1_12 C2_12 84.1(3) . . ?
C11_12 Zr1_12 C2_12 122.5(3) . . ?
C1_12 Zr1_12 C2_12 32.2(3) . . ?
O1_12 Zr1_12 C3_12 85.7(3) . . ?
C11_12 Zr1_12 C3_12 90.3(3) . . ?
C1_12 Zr1_12 C3_12 53.2(3) . . ?
C2_12 Zr1_12 C3_12 32.3(3) . . ?
O1_12 Zr1_12 C4_12 115.3(3) . . ?
C11_12 Zr1_12 C4_12 76.2(4) . . ?
C1_12 Zr1_12 C4_12 53.0(4) . . ?
C2_12 Zr1_12 C4_12 52.9(3) . . ?
C3_12 Zr1_12 C4_12 31.7(3) . . ?
O1_12 Zr1_12 C5_12 135.6(3) . . ?
C11_12 Zr1_12 C5_12 97.2(4) . . ?
C1_12 Zr1_12 C5_12 32.3(3) . . ?
C2_12 Zr1_12 C5_12 53.0(3) . . ?
C3_12 Zr1_12 C5_12 52.6(3) . . ?
C4_12 Zr1_12 C5_12 31.5(3) . . ?
O1_12 Zr1_12 C8_12 85.3(2) . . ?
C11_12 Zr1_12 C8_12 122.4(3) . . ?
C1_12 Zr1_12 C8_12 102.3(3) . . ?
C2_12 Zr1_12 C8_12 115.1(3) . . ?
C3_12 Zr1_12 C8_12 147.0(3) . . ?
C4_12 Zr1_12 C8_12 151.8(4) . . ?
C5_12 Zr1_12 C8_12 120.4(4) . . ?
O1_12 Zr1_12 C7_12 114.5(2) . . ?
C11_12 Zr1_12 C7_12 126.7(3) . . ?
C1_12 Zr1_12 C7_12 78.5(3) . . ?
C2_12 Zr1_12 C7_12 103.3(3) . . ?
C3_12 Zr1_12 C7_12 131.7(3) . . ?
C4_12 Zr1_12 C7_12 120.3(4) . . ?
C5_12 Zr1_12 C7_12 89.0(4) . . ?
C8_12 Zr1_12 C7_12 32.2(2) . . ?
O1_12 Zr1_12 C6_12 136.6(2) . . ?
C11_12 Zr1_12 C6_12 96.0(3) . . ?
C1_12 Zr1_12 C6_12 90.1(4) . . ?
C2_12 Zr1_12 C6_12 121.7(3) . . ?
C3_12 Zr1_12 C6_12 135.4(3) . . ?
C4_12 Zr1_12 C6_12 108.0(3) . . ?
C5_12 Zr1_12 C6_12 82.8(3) . . ?
C8_12 Zr1_12 C6_12 53.2(3) . . ?
C7_12 Zr1_12 C6_12 32.2(2) . . ?
O1_12 Zr1_12 C9_12 86.0(2) . . ?
C11_12 Zr1_12 C9_12 90.2(3) . . ?
C1_12 Zr1_12 C9_12 131.4(3) . . ?
C2_12 Zr1_12 C9_12 146.7(3) . . ?
C3_12 Zr1_12 C9_12 171.7(3) . . ?
C4_12 Zr1_12 C9_12 155.7(3) . . ?
C5_12 Zr1_12 C9_12 135.6(3) . . ?
C8_12 Zr1_12 C9_12 32.2(2) . . ?
C7_12 Zr1_12 C9_12 53.2(3) . . ?
C6_12 Zr1_12 C9_12 52.8(3) . . ?
O1_12 Zr1_12 C10_12 115.4(2) . . ?
C11_12 Zr1_12 C10_12 75.2(3) . . ?
C1_12 Zr1_12 C10_12 121.7(4) . . ?
C2_12 Zr1_12 C10_12 153.3(3) . . ?
C3_12 Zr1_12 C10_12 155.4(3) . . ?
C4_12 Zr1_12 C10_12 123.9(3) . . ?
C5_12 Zr1_12 C10_12 108.8(3) . . ?
C8_12 Zr1_12 C10_12 53.1(3) . . ?
C7_12 Zr1_12 C10_12 53.0(3) . . ?
C6_12 Zr1_12 C10_12 31.7(2) . . ?
C9_12 Zr1_12 C10_12 31.9(2) . . ?
O4_12 Si1_12 O6_12 107.6(3) . . ?
O4_12 Si1_12 O5_12 112.9(3) . . ?
O6_12 Si1_12 O5_12 107.9(3) . . ?
O4_12 Si1_12 O2_12 109.3(3) . . ?
O6_12 Si1_12 O2_12 112.7(2) . . ?
O5_12 Si1_12 O2_12 106.6(2) . . ?
O9_12 Si2_12 O7_12 107.1(2) . . ?
O9_12 Si2_12 O3_12 108.9(3) . . ?
O7_12 Si2_12 O3_12 114.7(2) . . ?
O9_12 Si2_12 O8_12 113.5(3) . . ?
O7_12 Si2_12 O8_12 108.5(3) . . ?
O3_12 Si2_12 O8_12 104.3(2) . . ?
B1_12 O1_12 Zr1_12 153.6(4) . . ?
B1_12 O2_12 Si1_12 133.4(5) . . ?
B1_12 O3_12 Si2_12 138.1(5) . . ?
C12_12 O4_12 Si1_12 135.0(5) . . ?
C16_12 O5_12 Si1_12 132.9(5) . . ?
C20_12 O6_12 Si1_12 132.0(5) . . ?
C24_12 O7_12 Si2_12 130.0(4) . . ?
C28_12 O8_12 Si2_12 132.7(4) . . ?
C32_12 O9_12 Si2_12 135.4(4) . . ?
C2_12 C1_12 C5_12 107.2(10) . . ?
C2_12 C1_12 Zr1_12 74.0(5) . . ?
C5_12 C1_12 Zr1_12 74.2(6) . . ?
C1_12 C2_12 C3_12 107.7(10) . . ?
C1_12 C2_12 Zr1_12 73.9(5) . . ?
C3_12 C2_12 Zr1_12 74.0(5) . . ?
C4_12 C3_12 C2_12 108.0(10) . . ?
C4_12 C3_12 Zr1_12 74.3(5) . . ?
C2_12 C3_12 Zr1_12 73.7(4) . . ?
C5_12 C4_12 C3_12 108.9(10) . . ?
C5_12 C4_12 Zr1_12 74.3(5) . . ?
C3_12 C4_12 Zr1_12 74.0(5) . . ?
C4_12 C5_12 C1_12 108.3(10) . . ?
C4_12 C5_12 Zr1_12 74.3(5) . . ?
C1_12 C5_12 Zr1_12 73.5(5) . . ?
C10_12 C6_12 C7_12 108.8(8) . . ?
C10_12 C6_12 Zr1_12 75.4(5) . . ?
C7_12 C6_12 Zr1_12 73.7(4) . . ?
C8_12 C7_12 C6_12 107.5(8) . . ?
C8_12 C7_12 Zr1_12 73.7(4) . . ?
C6_12 C7_12 Zr1_12 74.1(4) . . ?
C7_12 C8_12 C9_12 107.9(7) . . ?
C7_12 C8_12 Zr1_12 74.1(4) . . ?
C9_12 C8_12 Zr1_12 74.5(4) . . ?
C10_12 C9_12 C8_12 108.1(8) . . ?
C10_12 C9_12 Zr1_12 75.1(4) . . ?
C8_12 C9_12 Zr1_12 73.3(4) . . ?
C6_12 C10_12 C9_12 107.7(8) . . ?
C6_12 C10_12 Zr1_12 72.9(4) . . ?
C9_12 C10_12 Zr1_12 73.0(4) . . ?
O4_12 C12_12 C15_12 109.1(7) . . ?
O4_12 C12_12 C13_12 104.9(7) . . ?
C15_12 C12_12 C13_12 113.1(8) . . ?
O4_12 C12_12 C14_12 109.1(7) . . ?
C15_12 C12_12 C14_12 109.5(7) . . ?
C13_12 C12_12 C14_12 111.0(8) . . ?
C19_12 C16_12 O5_12 109.1(8) . . ?
C19_12 C16_12 C18_12 113.5(11) . . ?
O5_12 C16_12 C18_12 105.8(7) . . ?
C19_12 C16_12 C17_12 113.8(10) . . ?
O5_12 C16_12 C17_12 111.0(7) . . ?
C18_12 C16_12 C17_12 103.2(10) . . ?
C22A_12 C20_12 O6_12 112.7(9) . . ?
C22A_12 C20_12 C22B_12 136.8(13) . . ?
O6_12 C20_12 C22B_12 110.2(10) . . ?
C22A_12 C20_12 C21B_12 45.4(9) . . ?
O6_12 C20_12 C21B_12 106.9(9) . . ?
C22B_12 C20_12 C21B_12 115.4(13) . . ?
C22A_12 C20_12 C21A_12 114.7(12) . . ?
O6_12 C20_12 C21A_12 102.8(9) . . ?
C22B_12 C20_12 C21A_12 59.4(10) . . ?
C21B_12 C20_12 C21A_12 149.2(12) . . ?
C22A_12 C20_12 C23B_12 61.9(10) . . ?
O6_12 C20_12 C23B_12 113.5(8) . . ?
C22B_12 C20_12 C23B_12 105.3(12) . . ?
C21B_12 C20_12 C23B_12 105.7(11) . . ?
C21A_12 C20_12 C23B_12 53.9(9) . . ?
C22A_12 C20_12 C23A_12 115.5(11) . . ?
O6_12 C20_12 C23A_12 104.0(8) . . ?
C22B_12 C20_12 C23A_12 46.6(9) . . ?
C21B_12 C20_12 C23A_12 74.4(10) . . ?
C21A_12 C20_12 C23A_12 105.9(10) . . ?
C23B_12 C20_12 C23A_12 140.2(10) . . ?
O7_12 C24_12 C26_12 109.7(6) . . ?
O7_12 C24_12 C25_12 103.6(6) . . ?
C26_12 C24_12 C25_12 110.9(7) . . ?
O7_12 C24_12 C27_12 109.2(6) . . ?
C26_12 C24_12 C27_12 112.9(8) . . ?
C25_12 C24_12 C27_12 110.2(7) . . ?
O8_12 C28_12 C31_12 109.4(7) . . ?
O8_12 C28_12 C30_12 112.6(6) . . ?
C31_12 C28_12 C30_12 111.0(8) . . ?
O8_12 C28_12 C29_12 104.6(6) . . ?
C31_12 C28_12 C29_12 109.9(7) . . ?
C30_12 C28_12 C29_12 109.2(7) . . ?
O9_12 C32_12 C33_12 108.8(6) . . ?
O9_12 C32_12 C34_12 106.1(6) . . ?
C33_12 C32_12 C34_12 111.0(6) . . ?
O9_12 C32_12 C35_12 110.0(6) . . ?
C33_12 C32_12 C35_12 110.2(6) . . ?
C34_12 C32_12 C35_12 110.6(6) . . ?
O1_12 B1_12 O2_12 123.3(7) . . ?
O1_12 B1_12 O3_12 117.6(7) . . ?
O2_12 B1_12 O3_12 119.0(7) . . ?
O1_13 Zr1_13 C11_13 98.8(3) . . ?
O1_13 Zr1_13 C7_13 111.0(3) . . ?
C11_13 Zr1_13 C7_13 128.5(4) . . ?
O1_13 Zr1_13 C9_13 89.0(4) . . ?
C11_13 Zr1_13 C9_13 88.6(5) . . ?
C7_13 Zr1_13 C9_13 52.6(3) . . ?
O1_13 Zr1_13 C1_13 110.3(3) . . ?
C11_13 Zr1_13 C1_13 127.7(3) . . ?
C7_13 Zr1_13 C1_13 80.1(4) . . ?
C9_13 Zr1_13 C1_13 132.7(4) . . ?
O1_13 Zr1_13 C8_13 84.3(3) . . ?
C11_13 Zr1_13 C8_13 121.3(5) . . ?
C7_13 Zr1_13 C8_13 31.2(3) . . ?
C9_13 Zr1_13 C8_13 32.7(4) . . ?
C1_13 Zr1_13 C8_13 104.5(5) . . ?
O1_13 Zr1_13 C4_13 121.1(4) . . ?
C11_13 Zr1_13 C4_13 77.3(4) . . ?
C7_13 Zr1_13 C4_13 116.6(5) . . ?
C9_13 Zr1_13 C4_13 148.2(6) . . ?
C1_13 Zr1_13 C4_13 50.5(4) . . ?
C8_13 Zr1_13 C4_13 147.7(5) . . ?
O1_13 Zr1_13 C3_13 88.8(5) . . ?
C11_13 Zr1_13 C3_13 85.8(4) . . ?
C7_13 Zr1_13 C3_13 133.8(4) . . ?
C9_13 Zr1_13 C3_13 173.6(5) . . ?
C1_13 Zr1_13 C3_13 53.6(4) . . ?
C8_13 Zr1_13 C3_13 152.7(5) . . ?
C4_13 Zr1_13 C3_13 32.6(4) . . ?
O1_13 Zr1_13 C2_13 83.7(3) . . ?
C11_13 Zr1_13 C2_13 118.8(4) . . ?
C7_13 Zr1_13 C2_13 105.7(4) . . ?
C9_13 Zr1_13 C2_13 152.4(5) . . ?
C1_13 Zr1_13 C2_13 31.7(3) . . ?
C8_13 Zr1_13 C2_13 119.9(5) . . ?
C4_13 Zr1_13 C2_13 51.9(4) . . ?
C3_13 Zr1_13 C2_13 33.0(4) . . ?
O1_13 Zr1_13 C6_13 135.6(3) . . ?
C11_13 Zr1_13 C6_13 100.0(4) . . ?
C7_13 Zr1_13 C6_13 31.1(3) . . ?
C9_13 Zr1_13 C6_13 51.9(3) . . ?
C1_13 Zr1_13 C6_13 88.7(4) . . ?
C8_13 Zr1_13 C6_13 51.7(3) . . ?
C4_13 Zr1_13 C6_13 102.2(5) . . ?
C3_13 Zr1_13 C6_13 132.3(5) . . ?
C2_13 Zr1_13 C6_13 120.2(4) . . ?
O1_13 Zr1_13 C10_13 120.4(4) . . ?
C11_13 Zr1_13 C10_13 77.4(4) . . ?
C7_13 Zr1_13 C10_13 51.5(4) . . ?
C9_13 Zr1_13 C10_13 32.3(4) . . ?
C1_13 Zr1_13 C10_13 118.5(4) . . ?
C8_13 Zr1_13 C10_13 52.8(4) . . ?
C4_13 Zr1_13 C10_13 116.0(5) . . ?
C3_13 Zr1_13 C10_13 148.0(6) . . ?
C2_13 Zr1_13 C10_13 150.1(5) . . ?
C6_13 Zr1_13 C10_13 30.2(3) . . ?
O1_13 Zr1_13 C5_13 137.3(4) . . ?
C11_13 Zr1_13 C5_13 99.3(4) . . ?
C7_13 Zr1_13 C5_13 86.5(4) . . ?
C9_13 Zr1_13 C5_13 129.8(4) . . ?
C1_13 Zr1_13 C5_13 32.2(3) . . ?
C8_13 Zr1_13 C5_13 117.5(5) . . ?
C4_13 Zr1_13 C5_13 30.3(3) . . ?
C3_13 Zr1_13 C5_13 54.5(4) . . ?
C2_13 Zr1_13 C5_13 53.6(4) . . ?
C6_13 Zr1_13 C5_13 77.9(4) . . ?
C10_13 Zr1_13 C5_13 101.3(5) . . ?
O2_13 Si1_13 O6_13 111.5(5) . . ?
O2_13 Si1_13 O5B_13 126.0(8) . . ?
O6_13 Si1_13 O5B_13 103.2(7) . . ?
O2_13 Si1_13 O4_13 111.9(4) . . ?
O6_13 Si1_13 O4_13 104.9(4) . . ?
O5B_13 Si1_13 O4_13 96.8(7) . . ?
O2_13 Si1_13 O5A_13 95.4(6) . . ?
O6_13 Si1_13 O5A_13 113.1(6) . . ?
O5B_13 Si1_13 O5A_13 31.6(7) . . ?
O4_13 Si1_13 O5A_13 120.0(6) . . ?
O7B_13 Si2_13 O3_13 113.1(8) . . ?
O7B_13 Si2_13 O8A_13 67.3(8) . . ?
O3_13 Si2_13 O8A_13 118.8(5) . . ?
O7B_13 Si2_13 O9B_13 108.5(10) . . ?
O3_13 Si2_13 O9B_13 112.8(7) . . ?
O8A_13 Si2_13 O9B_13 125.0(7) . . ?
O7B_13 Si2_13 O7A_13 44.0(7) . . ?
O3_13 Si2_13 O7A_13 107.8(5) . . ?
O8A_13 Si2_13 O7A_13 107.7(6) . . ?
O9B_13 Si2_13 O7A_13 71.4(7) . . ?
O7B_13 Si2_13 O9A_13 137.2(8) . . ?
O3_13 Si2_13 O9A_13 101.7(4) . . ?
O8A_13 Si2_13 O9A_13 116.7(5) . . ?
O9B_13 Si2_13 O9A_13 31.4(6) . . ?
O7A_13 Si2_13 O9A_13 102.7(6) . . ?
O7B_13 Si2_13 O8B_13 102.2(10) . . ?
O3_13 Si2_13 O8B_13 107.5(7) . . ?
O8A_13 Si2_13 O8B_13 34.9(6) . . ?
O9B_13 Si2_13 O8B_13 112.2(9) . . ?
O7A_13 Si2_13 O8B_13 139.0(8) . . ?
O9A_13 Si2_13 O8B_13 89.8(8) . . ?
B1_13 O1_13 Zr1_13 160.5(6) . . ?
B1_13 O2_13 Si1_13 164.0(8) . . ?
B1_13 O3_13 Si2_13 145.2(8) . . ?
C12_13 O4_13 Si1_13 136.3(6) . . ?
C16_13 O5A_13 Si1_13 126.9(12) . . ?
C16_13 O5B_13 Si1_13 133.9(13) . . ?
C20_13 O6_13 Si1_13 140.8(8) . . ?
C24_13 O7A_13 Si2_13 125.8(9) . . ?
C28_13 O8A_13 Si2_13 131.1(8) . . ?
C32_13 O9A_13 Si2_13 128.5(8) . . ?
Si2_13 O7B_13 C24_13 138.9(14) . . ?
C28_13 O8B_13 Si2_13 133.4(15) . . ?
C32_13 O9B_13 Si2_13 133.5(13) . . ?
C2_13 C1_13 C5_13 111.3(11) . . ?
C2_13 C1_13 Zr1_13 75.0(6) . . ?
C5_13 C1_13 Zr1_13 76.1(6) . . ?
C1_13 C2_13 C3_13 108.0(12) . . ?
C1_13 C2_13 Zr1_13 73.4(5) . . ?
C3_13 C2_13 Zr1_13 73.6(6) . . ?
C4_13 C3_13 C2_13 101.6(11) . . ?
C4_13 C3_13 Zr1_13 73.4(6) . . ?
C2_13 C3_13 Zr1_13 73.5(6) . . ?
C5_13 C4_13 C3_13 115.9(14) . . ?
C5_13 C4_13 Zr1_13 76.6(7) . . ?
C3_13 C4_13 Zr1_13 73.9(7) . . ?
C4_13 C5_13 C1_13 103.1(13) . . ?
C4_13 C5_13 Zr1_13 73.1(7) . . ?
C1_13 C5_13 Zr1_13 71.7(6) . . ?
C10_13 C6_13 C7_13 110.0(11) . . ?
C10_13 C6_13 Zr1_13 75.1(6) . . ?
C7_13 C6_13 Zr1_13 73.1(6) . . ?
C6_13 C7_13 C8_13 109.5(11) . . ?
C6_13 C7_13 Zr1_13 75.8(6) . . ?
C8_13 C7_13 Zr1_13 75.5(6) . . ?
C7_13 C8_13 C9_13 106.4(11) . . ?
C7_13 C8_13 Zr1_13 73.2(6) . . ?
C9_13 C8_13 Zr1_13 73.0(6) . . ?
C10_13 C9_13 C8_13 106.0(10) . . ?
C10_13 C9_13 Zr1_13 74.9(6) . . ?
C8_13 C9_13 Zr1_13 74.4(6) . . ?
C6_13 C10_13 C9_13 108.0(12) . . ?
C6_13 C10_13 Zr1_13 74.6(6) . . ?
C9_13 C10_13 Zr1_13 72.7(6) . . ?
O4_13 C12_13 C14_13 110.5(7) . . ?
O4_13 C12_13 C13_13 106.0(8) . . ?
C14_13 C12_13 C13_13 107.8(8) . . ?
O4_13 C12_13 C15_13 112.2(8) . . ?
C14_13 C12_13 C15_13 111.0(8) . . ?
C13_13 C12_13 C15_13 109.1(8) . . ?
C19_13 C16_13 O5A_13 97.1(11) . . ?
C19_13 C16_13 C17_13 111.7(14) . . ?
O5A_13 C16_13 C17_13 124.9(11) . . ?
C19_13 C16_13 C18_13 112.8(12) . . ?
O5A_13 C16_13 C18_13 95.8(12) . . ?
C17_13 C16_13 C18_13 112.9(11) . . ?
C19_13 C16_13 O5B_13 122.9(13) . . ?
O5A_13 C16_13 O5B_13 34.5(8) . . ?
C17_13 C16_13 O5B_13 91.8(11) . . ?
C18_13 C16_13 O5B_13 103.0(12) . . ?
O6_13 C20_13 C22_13 107.6(10) . . ?
O6_13 C20_13 C23_13 109.2(12) . . ?
C22_13 C20_13 C23_13 113.7(15) . . ?
O6_13 C20_13 C21_13 104.2(11) . . ?
C22_13 C20_13 C21_13 110.3(12) . . ?
C23_13 C20_13 C21_13 111.3(13) . . ?
C25_13 C24_13 C27_13 114.1(10) . . ?
C25_13 C24_13 C26_13 117.3(12) . . ?
C27_13 C24_13 C26_13 110.1(9) . . ?
C25_13 C24_13 O7B_13 98.7(11) . . ?
C27_13 C24_13 O7B_13 127.8(13) . . ?
C26_13 C24_13 O7B_13 86.7(10) . . ?
C25_13 C24_13 O7A_13 111.0(10) . . ?
C27_13 C24_13 O7A_13 84.8(10) . . ?
C26_13 C24_13 O7A_13 115.3(10) . . ?
O7B_13 C24_13 O7A_13 44.7(7) . . ?
O8B_13 C28_13 C30_13 86.3(12) . . ?
O8B_13 C28_13 C29_13 116.0(13) . . ?
C30_13 C28_13 C29_13 112.2(11) . . ?
O8B_13 C28_13 O8A_13 39.3(8) . . ?
C30_13 C28_13 O8A_13 125.6(11) . . ?
C29_13 C28_13 O8A_13 97.5(10) . . ?
O8B_13 C28_13 C31_13 116.7(12) . . ?
C30_13 C28_13 C31_13 112.5(11) . . ?
C29_13 C28_13 C31_13 110.9(11) . . ?
O8A_13 C28_13 C31_13 96.4(9) . . ?
O9B_13 C32_13 O9A_13 35.6(7) . . ?
O9B_13 C32_13 C33_13 128.8(11) . . ?
O9A_13 C32_13 C33_13 94.5(9) . . ?
O9B_13 C32_13 C34_13 104.0(9) . . ?
O9A_13 C32_13 C34_13 113.9(8) . . ?
C33_13 C32_13 C34_13 110.1(9) . . ?
O9B_13 C32_13 C35_13 92.5(11) . . ?
O9A_13 C32_13 C35_13 118.2(9) . . ?
C33_13 C32_13 C35_13 110.9(9) . . ?
C34_13 C32_13 C35_13 108.5(8) . . ?
O1_13 B1_13 O2_13 122.3(9) . . ?
O1_13 B1_13 O3_13 124.5(10) . . ?
O2_13 B1_13 O3_13 113.1(9) . . ?
O1_14 Zr1_14 C11_14 97.3(2) . . ?
O1_14 Zr1_14 C1_14 112.4(3) . . ?
C11_14 Zr1_14 C1_14 128.8(3) . . ?
O1_14 Zr1_14 C2_14 84.3(3) . . ?
C11_14 Zr1_14 C2_14 121.6(3) . . ?
C1_14 Zr1_14 C2_14 32.3(3) . . ?
O1_14 Zr1_14 C9_14 85.1(3) . . ?
C11_14 Zr1_14 C9_14 90.1(4) . . ?
C1_14 Zr1_14 C9_14 131.4(3) . . ?
C2_14 Zr1_14 C9_14 147.6(3) . . ?
O1_14 Zr1_14 C7_14 113.8(2) . . ?
C11_14 Zr1_14 C7_14 126.4(3) . . ?
C1_14 Zr1_14 C7_14 78.9(3) . . ?
C2_14 Zr1_14 C7_14 104.7(3) . . ?
C9_14 Zr1_14 C7_14 53.0(3) . . ?
O1_14 Zr1_14 C8_14 84.3(2) . . ?
C11_14 Zr1_14 C8_14 122.1(3) . . ?
C1_14 Zr1_14 C8_14 102.2(3) . . ?
C2_14 Zr1_14 C8_14 116.1(3) . . ?
C9_14 Zr1_14 C8_14 32.1(2) . . ?
C7_14 Zr1_14 C8_14 32.3(2) . . ?
O1_14 Zr1_14 C3_14 87.4(3) . . ?
C11_14 Zr1_14 C3_14 89.7(4) . . ?
C1_14 Zr1_14 C3_14 53.2(3) . . ?
C2_14 Zr1_14 C3_14 32.0(3) . . ?
C9_14 Zr1_14 C3_14 172.4(3) . . ?
C7_14 Zr1_14 C3_14 132.1(3) . . ?
C8_14 Zr1_14 C3_14 147.9(3) . . ?
O1_14 Zr1_14 C5_14 136.7(3) . . ?
C11_14 Zr1_14 C5_14 98.8(3) . . ?
C1_14 Zr1_14 C5_14 32.2(3) . . ?
C2_14 Zr1_14 C5_14 53.1(3) . . ?
C9_14 Zr1_14 C5_14 134.6(3) . . ?
C7_14 Zr1_14 C5_14 87.7(3) . . ?
C8_14 Zr1_14 C5_14 119.0(3) . . ?
C3_14 Zr1_14 C5_14 52.9(3) . . ?
O1_14 Zr1_14 C10_14 114.8(3) . . ?
C11_14 Zr1_14 C10_14 74.9(3) . . ?
C1_14 Zr1_14 C10_14 122.3(3) . . ?
C2_14 Zr1_14 C10_14 154.3(3) . . ?
C9_14 Zr1_14 C10_14 32.1(3) . . ?
C7_14 Zr1_14 C10_14 52.9(3) . . ?
C8_14 Zr1_14 C10_14 53.3(3) . . ?
C3_14 Zr1_14 C10_14 154.1(3) . . ?
C5_14 Zr1_14 C10_14 108.2(3) . . ?
O1_14 Zr1_14 C6_14 135.8(3) . . ?
C11_14 Zr1_14 C6_14 96.0(3) . . ?
C1_14 Zr1_14 C6_14 90.5(3) . . ?
C2_14 Zr1_14 C6_14 122.5(3) . . ?
C9_14 Zr1_14 C6_14 52.9(3) . . ?
C7_14 Zr1_14 C6_14 31.9(2) . . ?
C8_14 Zr1_14 C6_14 53.3(3) . . ?
C3_14 Zr1_14 C6_14 134.6(3) . . ?
C5_14 Zr1_14 C6_14 81.8(3) . . ?
C10_14 Zr1_14 C6_14 31.8(2) . . ?
O1_14 Zr1_14 C4_14 118.0(3) . . ?
C11_14 Zr1_14 C4_14 76.5(3) . . ?
C1_14 Zr1_14 C4_14 53.1(3) . . ?
C2_14 Zr1_14 C4_14 53.1(3) . . ?
C9_14 Zr1_14 C4_14 154.3(3) . . ?
C7_14 Zr1_14 C4_14 118.9(3) . . ?
C8_14 Zr1_14 C4_14 150.6(3) . . ?
C3_14 Zr1_14 C4_14 32.3(2) . . ?
C5_14 Zr1_14 C4_14 31.6(3) . . ?
C10_14 Zr1_14 C4_14 122.2(3) . . ?
C6_14 Zr1_14 C4_14 106.1(3) . . ?
O6_14 Si1_14 O4_14 108.1(3) . . ?
O6_14 Si1_14 O2_14 113.0(3) . . ?
O4_14 Si1_14 O2_14 108.5(3) . . ?
O6_14 Si1_14 O5_14 107.5(2) . . ?
O4_14 Si1_14 O5_14 112.2(3) . . ?
O2_14 Si1_14 O5_14 107.6(3) . . ?
O7_14 Si2_14 O9_14 108.6(3) . . ?
O7_14 Si2_14 O8_14 107.6(3) . . ?
O9_14 Si2_14 O8_14 112.1(3) . . ?
O7_14 Si2_14 O3_14 114.7(3) . . ?
O9_14 Si2_14 O3_14 108.2(3) . . ?
O8_14 Si2_14 O3_14 105.7(3) . . ?
B1_14 O1_14 Zr1_14 169.1(6) . . ?
B1_14 O2_14 Si1_14 138.0(5) . . ?
B1_14 O3_14 Si2_14 142.6(5) . . ?
C12_14 O4_14 Si1_14 131.5(6) . . ?
C16_14 O5_14 Si1_14 129.9(5) . . ?
C20_14 O6_14 Si1_14 135.7(5) . . ?
C24_14 O7_14 Si2_14 132.8(6) . . ?
C28_14 O8_14 Si2_14 132.6(5) . . ?
C32_14 O9_14 Si2_14 134.2(5) . . ?
C2_14 C1_14 C5_14 107.9(8) . . ?
C2_14 C1_14 Zr1_14 74.2(5) . . ?
C5_14 C1_14 Zr1_14 75.3(5) . . ?
C3_14 C2_14 C1_14 108.3(8) . . ?
C3_14 C2_14 Zr1_14 75.0(6) . . ?
C1_14 C2_14 Zr1_14 73.5(5) . . ?
C2_14 C3_14 C4_14 108.0(8) . . ?
C2_14 C3_14 Zr1_14 73.0(5) . . ?
C4_14 C3_14 Zr1_14 75.0(5) . . ?
C5_14 C4_14 C3_14 107.2(8) . . ?
C5_14 C4_14 Zr1_14 73.1(5) . . ?
C3_14 C4_14 Zr1_14 72.7(5) . . ?
C4_14 C5_14 C1_14 108.7(8) . . ?
C4_14 C5_14 Zr1_14 75.3(5) . . ?
C1_14 C5_14 Zr1_14 72.5(5) . . ?
C7_14 C6_14 C10_14 107.9(8) . . ?
C7_14 C6_14 Zr1_14 73.0(4) . . ?
C10_14 C6_14 Zr1_14 74.1(5) . . ?
C6_14 C7_14 C8_14 108.9(8) . . ?
C6_14 C7_14 Zr1_14 75.0(5) . . ?
C8_14 C7_14 Zr1_14 74.4(4) . . ?
C9_14 C8_14 C7_14 106.5(8) . . ?
C9_14 C8_14 Zr1_14 73.3(5) . . ?
C7_14 C8_14 Zr1_14 73.2(4) . . ?
C8_14 C9_14 C10_14 109.0(8) . . ?
C8_14 C9_14 Zr1_14 74.6(5) . . ?
C10_14 C9_14 Zr1_14 74.9(5) . . ?
C6_14 C10_14 C9_14 107.6(8) . . ?
C6_14 C10_14 Zr1_14 74.1(5) . . ?
C9_14 C10_14 Zr1_14 72.9(5) . . ?
O4_14 C12_14 C14_14 111.7(8) . . ?
O4_14 C12_14 C13_14 105.0(8) . . ?
C14_14 C12_14 C13_14 110.0(10) . . ?
O4_14 C12_14 C15_14 106.1(9) . . ?
C14_14 C12_14 C15_14 112.0(9) . . ?
C13_14 C12_14 C15_14 111.8(9) . . ?
O5_14 C16_14 C19_14 107.9(6) . . ?
O5_14 C16_14 C17_14 109.8(7) . . ?
C19_14 C16_14 C17_14 111.7(8) . . ?
O5_14 C16_14 C18_14 105.0(7) . . ?
C19_14 C16_14 C18_14 112.2(8) . . ?
C17_14 C16_14 C18_14 109.9(8) . . ?
O6_14 C20_14 C21A_14 108.6(12) . . ?
O6_14 C20_14 C23_14 107.4(8) . . ?
C21A_14 C20_14 C23_14 93.5(13) . . ?
O6_14 C20_14 C22_14 106.5(7) . . ?
C21A_14 C20_14 C22_14 131.8(13) . . ?
C23_14 C20_14 C22_14 106.4(10) . . ?
O6_14 C20_14 C21B_14 112.0(9) . . ?
C21A_14 C20_14 C21B_14 40.4(11) . . ?
C23_14 C20_14 C21B_14 126.5(11) . . ?
C22_14 C20_14 C21B_14 95.7(10) . . ?
O7_14 C24_14 C25_14 103.9(8) . . ?
O7_14 C24_14 C27_14 109.8(7) . . ?
C25_14 C24_14 C27_14 112.4(9) . . ?
O7_14 C24_14 C26_14 108.9(8) . . ?
C25_14 C24_14 C26_14 109.8(8) . . ?
C27_14 C24_14 C26_14 111.8(9) . . ?
O8_14 C28_14 C30_14 112.4(8) . . ?
O8_14 C28_14 C29_14 105.5(7) . . ?
C30_14 C28_14 C29_14 115.8(10) . . ?
O8_14 C28_14 C31_14 107.1(8) . . ?
C30_14 C28_14 C31_14 107.4(10) . . ?
C29_14 C28_14 C31_14 108.3(10) . . ?
O9_14 C32_14 C35_14 111.0(8) . . ?
O9_14 C32_14 C33_14 108.9(7) . . ?
C35_14 C32_14 C33_14 110.7(8) . . ?
O9_14 C32_14 C34_14 105.6(7) . . ?
C35_14 C32_14 C34_14 111.6(8) . . ?
C33_14 C32_14 C34_14 108.9(8) . . ?
O1_14 B1_14 O2_14 124.1(7) . . ?
O1_14 B1_14 O3_14 116.4(7) . . ?
O2_14 B1_14 O3_14 119.5(7) . . ?
O1_15 Zr1_15 C11_15 98.9(2) . . ?
O1_15 Zr1_15 C8_15 86.9(3) . . ?
C11_15 Zr1_15 C8_15 123.8(4) . . ?
O1_15 Zr1_15 C2_15 83.3(2) . . ?
C11_15 Zr1_15 C2_15 124.4(3) . . ?
C8_15 Zr1_15 C2_15 111.9(4) . . ?
O1_15 Zr1_15 C4_15 111.9(3) . . ?
C11_15 Zr1_15 C4_15 75.4(3) . . ?
C8_15 Zr1_15 C4_15 151.9(4) . . ?
C2_15 Zr1_15 C4_15 53.5(3) . . ?
O1_15 Zr1_15 C9_15 88.5(3) . . ?
C11_15 Zr1_15 C9_15 90.7(5) . . ?
C8_15 Zr1_15 C9_15 33.2(3) . . ?
C2_15 Zr1_15 C9_15 144.8(5) . . ?
C4_15 Zr1_15 C9_15 156.6(4) . . ?
O1_15 Zr1_15 C5_15 134.3(2) . . ?
C11_15 Zr1_15 C5_15 94.7(3) . . ?
C8_15 Zr1_15 C5_15 120.2(4) . . ?
C2_15 Zr1_15 C5_15 53.6(3) . . ?
C4_15 Zr1_15 C5_15 32.1(2) . . ?
C9_15 Zr1_15 C5_15 134.9(4) . . ?
O1_15 Zr1_15 C6_15 138.3(4) . . ?
C11_15 Zr1_15 C6_15 98.4(4) . . ?
C8_15 Zr1_15 C6_15 52.1(4) . . ?
C2_15 Zr1_15 C6_15 116.3(4) . . ?
C4_15 Zr1_15 C6_15 109.1(4) . . ?
C9_15 Zr1_15 C6_15 53.7(4) . . ?
C5_15 Zr1_15 C6_15 81.2(4) . . ?
O1_15 Zr1_15 C1_15 113.2(2) . . ?
C11_15 Zr1_15 C1_15 126.2(3) . . ?
C8_15 Zr1_15 C1_15 100.8(4) . . ?
C2_15 Zr1_15 C1_15 32.1(2) . . ?
C4_15 Zr1_15 C1_15 53.3(3) . . ?
C9_15 Zr1_15 C1_15 130.2(4) . . ?
C5_15 Zr1_15 C1_15 32.5(3) . . ?
C6_15 Zr1_15 C1_15 85.5(5) . . ?
O1_15 Zr1_15 C7_15 114.4(4) . . ?
C11_15 Zr1_15 C7_15 128.0(4) . . ?
C8_15 Zr1_15 C7_15 31.3(3) . . ?
C2_15 Zr1_15 C7_15 99.1(4) . . ?
C4_15 Zr1_15 C7_15 121.4(4) . . ?
C9_15 Zr1_15 C7_15 53.8(5) . . ?
C5_15 Zr1_15 C7_15 89.4(4) . . ?
C6_15 Zr1_15 C7_15 31.2(3) . . ?
C1_15 Zr1_15 C7_15 76.4(4) . . ?
O1_15 Zr1_15 C3_15 82.9(3) . . ?
C11_15 Zr1_15 C3_15 92.3(3) . . ?
C8_15 Zr1_15 C3_15 143.7(4) . . ?
C2_15 Zr1_15 C3_15 32.4(2) . . ?
C4_15 Zr1_15 C3_15 31.9(2) . . ?
C9_15 Zr1_15 C3_15 171.2(4) . . ?
C5_15 Zr1_15 C3_15 53.1(3) . . ?
C6_15 Zr1_15 C3_15 133.8(4) . . ?
C1_15 Zr1_15 C3_15 53.2(3) . . ?
C7_15 Zr1_15 C3_15 128.9(4) . . ?
O1_15 Zr1_15 C10_15 119.7(3) . . ?
C11_15 Zr1_15 C10_15 77.1(4) . . ?
C8_15 Zr1_15 C10_15 53.0(4) . . ?
C2_15 Zr1_15 C10_15 147.7(4) . . ?
C4_15 Zr1_15 C10_15 124.1(4) . . ?
C9_15 Zr1_15 C10_15 32.8(3) . . ?
C5_15 Zr1_15 C10_15 105.8(4) . . ?
C6_15 Zr1_15 C10_15 31.5(3) . . ?
C1_15 Zr1_15 C10_15 116.7(4) . . ?
C7_15 Zr1_15 C10_15 52.2(4) . . ?
C3_15 Zr1_15 C10_15 156.0(4) . . ?
O4_15 Si1_15 O2_15 109.1(2) . . ?
O4_15 Si1_15 O6_15 108.3(3) . . ?
O2_15 Si1_15 O6_15 112.2(3) . . ?
O4_15 Si1_15 O5_15 113.1(3) . . ?
O2_15 Si1_15 O5_15 106.3(3) . . ?
O6_15 Si1_15 O5_15 107.8(3) . . ?
O7B_15 Si2_15 O9_15 124.1(4) . . ?
O7B_15 Si2_15 O3_15 113.4(4) . . ?
O9_15 Si2_15 O3_15 109.5(3) . . ?
O7B_15 Si2_15 O8A_15 61.2(5) . . ?
O9_15 Si2_15 O8A_15 126.0(4) . . ?
O3_15 Si2_15 O8A_15 115.2(4) . . ?
O7B_15 Si2_15 O8B_15 108.4(5) . . ?
O9_15 Si2_15 O8B_15 92.3(5) . . ?
O3_15 Si2_15 O8B_15 105.6(4) . . ?
O8A_15 Si2_15 O8B_15 48.1(4) . . ?
O7B_15 Si2_15 O7A_15 42.4(4) . . ?
O9_15 Si2_15 O7A_15 94.3(4) . . ?
O3_15 Si2_15 O7A_15 103.5(4) . . ?
O8A_15 Si2_15 O7A_15 102.9(5) . . ?
O8B_15 Si2_15 O7A_15 146.0(5) . . ?
B1_15 O1_15 Zr1_15 155.6(5) . . ?
B1_15 O2_15 Si1_15 149.5(5) . . ?
B1_15 O3_15 Si2_15 148.8(5) . . ?
C12_15 O4_15 Si1_15 135.7(4) . . ?
C16_15 O5_15 Si1_15 131.9(4) . . ?
C20_15 O6_15 Si1_15 133.0(4) . . ?
C24_15 O7A_15 Si2_15 128.6(8) . . ?
C28_15 O8A_15 Si2_15 122.8(7) . . ?
C24_15 O7B_15 Si2_15 131.3(7) . . ?
C28_15 O8B_15 Si2_15 125.0(8) . . ?
C32_15 O9_15 Si2_15 135.9(5) . . ?
C2_15 C1_15 C5_15 108.0(8) . . ?
C2_15 C1_15 Zr1_15 73.4(4) . . ?
C5_15 C1_15 Zr1_15 73.7(4) . . ?
C1_15 C2_15 C3_15 107.8(8) . . ?
C1_15 C2_15 Zr1_15 74.5(4) . . ?
C3_15 C2_15 Zr1_15 74.7(5) . . ?
C4_15 C3_15 C2_15 107.8(8) . . ?
C4_15 C3_15 Zr1_15 73.3(5) . . ?
C2_15 C3_15 Zr1_15 72.8(4) . . ?
C3_15 C4_15 C5_15 108.8(9) . . ?
C3_15 C4_15 Zr1_15 74.8(5) . . ?
C5_15 C4_15 Zr1_15 74.3(5) . . ?
C4_15 C5_15 C1_15 107.5(8) . . ?
C4_15 C5_15 Zr1_15 73.6(4) . . ?
C1_15 C5_15 Zr1_15 73.8(5) . . ?
C7_15 C6_15 C10_15 109.3(14) . . ?
C7_15 C6_15 Zr1_15 74.6(6) . . ?
C10_15 C6_15 Zr1_15 74.9(6) . . ?
C8_15 C7_15 C6_15 108.3(14) . . ?
C8_15 C7_15 Zr1_15 72.6(6) . . ?
C6_15 C7_15 Zr1_15 74.1(6) . . ?
C7_15 C8_15 C9_15 110.1(12) . . ?
C7_15 C8_15 Zr1_15 76.0(6) . . ?
C9_15 C8_15 Zr1_15 74.5(6) . . ?
C10_15 C9_15 C8_15 103.5(11) . . ?
C10_15 C9_15 Zr1_15 74.6(6) . . ?
C8_15 C9_15 Zr1_15 72.3(5) . . ?
C6_15 C10_15 C9_15 108.7(12) . . ?
C6_15 C10_15 Zr1_15 73.6(6) . . ?
C9_15 C10_15 Zr1_15 72.7(5) . . ?
O4_15 C12_15 C14_15 110.8(6) . . ?
O4_15 C12_15 C15_15 107.7(6) . . ?
C14_15 C12_15 C15_15 111.8(6) . . ?
O4_15 C12_15 C13_15 105.1(6) . . ?
C14_15 C12_15 C13_15 109.7(6) . . ?
C15_15 C12_15 C13_15 111.5(7) . . ?
O5_15 C16_15 C18_15 105.9(6) . . ?
O5_15 C16_15 C17_15 112.7(6) . . ?
C18_15 C16_15 C17_15 110.5(7) . . ?
O5_15 C16_15 C19_15 105.8(6) . . ?
C18_15 C16_15 C19_15 110.3(7) . . ?
C17_15 C16_15 C19_15 111.4(7) . . ?
O6_15 C20_15 C21_15 110.2(7) . . ?
O6_15 C20_15 C23_15 107.3(6) . . ?
C21_15 C20_15 C23_15 109.8(7) . . ?
O6_15 C20_15 C22_15 108.6(6) . . ?
C21_15 C20_15 C22_15 112.8(8) . . ?
C23_15 C20_15 C22_15 107.9(7) . . ?
O7A_15 C24_15 C27_15 84.9(9) . . ?
O7A_15 C24_15 C25_15 119.5(7) . . ?
C27_15 C24_15 C25_15 111.5(8) . . ?
O7A_15 C24_15 C26_15 113.4(8) . . ?
C27_15 C24_15 C26_15 108.9(8) . . ?
C25_15 C24_15 C26_15 114.4(8) . . ?
O7A_15 C24_15 O7B_15 46.0(5) . . ?
C27_15 C24_15 O7B_15 130.9(10) . . ?
C25_15 C24_15 O7B_15 96.5(7) . . ?
C26_15 C24_15 O7B_15 93.6(7) . . ?
C29_15 C28_15 O8B_15 82.9(9) . . ?
C29_15 C28_15 C30_15 110.6(10) . . ?
O8B_15 C28_15 C30_15 118.5(9) . . ?
C29_15 C28_15 C31_15 110.0(9) . . ?
O8B_15 C28_15 C31_15 118.3(9) . . ?
C30_15 C28_15 C31_15 112.3(10) . . ?
C29_15 C28_15 O8A_15 134.6(11) . . ?
O8B_15 C28_15 O8A_15 51.8(6) . . ?
C30_15 C28_15 O8A_15 95.6(8) . . ?
C31_15 C28_15 O8A_15 92.0(8) . . ?
O9_15 C32_15 C35_15 108.8(9) . . ?
O9_15 C32_15 C33_15 106.3(7) . . ?
C35_15 C32_15 C33_15 110.9(9) . . ?
O9_15 C32_15 C34_15 111.6(8) . . ?
C35_15 C32_15 C34_15 111.4(9) . . ?
C33_15 C32_15 C34_15 107.7(9) . . ?
O1_15 B1_15 O2_15 123.3(7) . . ?
O1_15 B1_15 O3_15 122.3(7) . . ?
O2_15 B1_15 O3_15 114.4(7) . . ?
O1_16 Zr1_16 C11_16 97.7(2) . . ?
O1_16 Zr1_16 C1_16 115.3(4) . . ?
C11_16 Zr1_16 C1_16 125.7(4) . . ?
O1_16 Zr1_16 C5_16 136.5(3) . . ?
C11_16 Zr1_16 C5_16 94.5(6) . . ?
C1_16 Zr1_16 C5_16 32.4(4) . . ?
O1_16 Zr1_16 C2_16 85.9(3) . . ?
C11_16 Zr1_16 C2_16 125.6(3) . . ?
C1_16 Zr1_16 C2_16 31.0(3) . . ?
C5_16 Zr1_16 C2_16 53.7(4) . . ?
O1_16 Zr1_16 C9_16 87.0(2) . . ?
C11_16 Zr1_16 C9_16 88.9(3) . . ?
C1_16 Zr1_16 C9_16 132.1(3) . . ?
C5_16 Zr1_16 C9_16 135.0(4) . . ?
C2_16 Zr1_16 C9_16 145.4(3) . . ?
O1_16 Zr1_16 C8_16 83.4(2) . . ?
C11_16 Zr1_16 C8_16 120.8(3) . . ?
C1_16 Zr1_16 C8_16 105.5(4) . . ?
C5_16 Zr1_16 C8_16 124.5(5) . . ?
C2_16 Zr1_16 C8_16 113.5(3) . . ?
C9_16 Zr1_16 C8_16 31.9(2) . . ?
O1_16 Zr1_16 C7_16 111.3(3) . . ?
C11_16 Zr1_16 C7_16 128.3(3) . . ?
C1_16 Zr1_16 C7_16 79.3(3) . . ?
C5_16 Zr1_16 C7_16 92.5(5) . . ?
C2_16 Zr1_16 C7_16 99.1(3) . . ?
C9_16 Zr1_16 C7_16 52.8(3) . . ?
C8_16 Zr1_16 C7_16 32.1(2) . . ?
O1_16 Zr1_16 C4_16 110.9(5) . . ?
C11_16 Zr1_16 C4_16 77.3(4) . . ?
C1_16 Zr1_16 C4_16 51.7(5) . . ?
C5_16 Zr1_16 C4_16 33.0(4) . . ?
C2_16 Zr1_16 C4_16 51.7(4) . . ?
C9_16 Zr1_16 C4_16 158.5(4) . . ?
C8_16 Zr1_16 C4_16 156.3(4) . . ?
C7_16 Zr1_16 C4_16 125.2(5) . . ?
O1_16 Zr1_16 C6_16 136.0(3) . . ?
C11_16 Zr1_16 C6_16 99.0(3) . . ?
C1_16 Zr1_16 C6_16 86.4(4) . . ?
C5_16 Zr1_16 C6_16 82.2(4) . . ?
C2_16 Zr1_16 C6_16 115.4(4) . . ?
C9_16 Zr1_16 C6_16 53.0(3) . . ?
C8_16 Zr1_16 C6_16 53.2(3) . . ?
C7_16 Zr1_16 C6_16 31.9(3) . . ?
C4_16 Zr1_16 C6_16 112.4(5) . . ?
O1_16 Zr1_16 C10_16 117.5(3) . . ?
C11_16 Zr1_16 C10_16 76.2(3) . . ?
C1_16 Zr1_16 C10_16 117.9(4) . . ?
C5_16 Zr1_16 C10_16 106.0(4) . . ?
C2_16 Zr1_16 C10_16 147.3(4) . . ?
C9_16 Zr1_16 C10_16 32.0(2) . . ?
C8_16 Zr1_16 C10_16 53.0(3) . . ?
C7_16 Zr1_16 C10_16 52.7(3) . . ?
C4_16 Zr1_16 C10_16 127.0(4) . . ?
C6_16 Zr1_16 C10_16 32.0(3) . . ?
O1_16 Zr1_16 C3_16 84.0(3) . . ?
C11_16 Zr1_16 C3_16 94.8(3) . . ?
C1_16 Zr1_16 C3_16 51.2(3) . . ?
C5_16 Zr1_16 C3_16 53.4(4) . . ?
C2_16 Zr1_16 C3_16 31.3(3) . . ?
C9_16 Zr1_16 C3_16 170.7(3) . . ?
C8_16 Zr1_16 C3_16 143.5(4) . . ?
C7_16 Zr1_16 C3_16 128.9(3) . . ?
C4_16 Zr1_16 C3_16 30.6(3) . . ?
C6_16 Zr1_16 C3_16 134.4(3) . . ?
C10_16 Zr1_16 C3_16 157.3(4) . . ?
O5_16 Si1_16 O4_16 113.0(3) . . ?
O5_16 Si1_16 O6_16 107.7(2) . . ?
O4_16 Si1_16 O6_16 107.2(2) . . ?
O5_16 Si1_16 O2_16 106.9(2) . . ?
O4_16 Si1_16 O2_16 108.9(2) . . ?
O6_16 Si1_16 O2_16 113.3(2) . . ?
O7B_16 Si2_16 O8B_16 110.4(12) . . ?
O7B_16 Si2_16 O3_16 124.9(8) . . ?
O8B_16 Si2_16 O3_16 84.6(8) . . ?
O7B_16 Si2_16 O9_16 120.3(8) . . ?
O8B_16 Si2_16 O9_16 94.4(8) . . ?
O3_16 Si2_16 O9_16 110.3(3) . . ?
O7B_16 Si2_16 O8A_16 65.4(9) . . ?
O8B_16 Si2_16 O8A_16 45.8(8) . . ?
O3_16 Si2_16 O8A_16 117.1(3) . . ?
O9_16 Si2_16 O8A_16 109.5(3) . . ?
O7B_16 Si2_16 O7A_16 44.9(8) . . ?
O8B_16 Si2_16 O7A_16 152.3(9) . . ?
O3_16 Si2_16 O7A_16 100.3(3) . . ?
O9_16 Si2_16 O7A_16 109.0(3) . . ?
O8A_16 Si2_16 O7A_16 110.1(3) . . ?
B1_16 O1_16 Zr1_16 148.5(5) . . ?
B1_16 O2_16 Si1_16 134.2(4) . . ?
B1_16 O3_16 Si2_16 143.0(6) . . ?
C12_16 O4_16 Si1_16 132.8(4) . . ?
C16_16 O5_16 Si1_16 131.6(4) . . ?
C20_16 O6_16 Si1_16 129.6(4) . . ?
C24_16 O7A_16 Si2_16 128.8(6) . . ?
C28_16 O8A_16 Si2_16 129.0(7) . . ?
Si2_16 O7B_16 C24_16 123.6(15) . . ?
Si2_16 O8B_16 C28_16 121.8(15) . . ?
C32_16 O9_16 Si2_16 134.7(5) . . ?
C2_16 C1_16 C5_16 112.5(13) . . ?
C2_16 C1_16 Zr1_16 75.8(6) . . ?
C5_16 C1_16 Zr1_16 74.4(8) . . ?
C1_16 C2_16 C3_16 107.1(11) . . ?
C1_16 C2_16 Zr1_16 73.3(6) . . ?
C3_16 C2_16 Zr1_16 75.8(6) . . ?
C4_16 C3_16 C2_16 108.5(11) . . ?
C4_16 C3_16 Zr1_16 73.9(6) . . ?
C2_16 C3_16 Zr1_16 72.9(5) . . ?
C3_16 C4_16 C5_16 110.1(13) . . ?
C3_16 C4_16 Zr1_16 75.5(6) . . ?
C5_16 C4_16 Zr1_16 72.3(6) . . ?
C1_16 C5_16 C4_16 101.8(11) . . ?
C1_16 C5_16 Zr1_16 73.2(6) . . ?
C4_16 C5_16 Zr1_16 74.7(7) . . ?
C7_16 C6_16 C10_16 107.4(8) . . ?
C7_16 C6_16 Zr1_16 73.3(4) . . ?
C10_16 C6_16 Zr1_16 74.1(4) . . ?
C6_16 C7_16 C8_16 108.8(9) . . ?
C6_16 C7_16 Zr1_16 74.8(5) . . ?
C8_16 C7_16 Zr1_16 74.0(4) . . ?
C9_16 C8_16 C7_16 107.4(8) . . ?
C9_16 C8_16 Zr1_16 73.8(4) . . ?
C7_16 C8_16 Zr1_16 73.9(4) . . ?
C8_16 C9_16 C10_16 108.6(8) . . ?
C8_16 C9_16 Zr1_16 74.2(4) . . ?
C10_16 C9_16 Zr1_16 75.0(5) . . ?
C9_16 C10_16 C6_16 107.8(8) . . ?
C9_16 C10_16 Zr1_16 73.0(4) . . ?
C6_16 C10_16 Zr1_16 73.9(5) . . ?
O4_16 C12_16 C13_16 105.4(6) . . ?
O4_16 C12_16 C14_16 109.8(6) . . ?
C13_16 C12_16 C14_16 111.2(7) . . ?
O4_16 C12_16 C15_16 108.2(6) . . ?
C13_16 C12_16 C15_16 111.2(7) . . ?
C14_16 C12_16 C15_16 110.8(7) . . ?
O5_16 C16_16 C18_16 106.0(6) . . ?
O5_16 C16_16 C19_16 107.8(7) . . ?
C18_16 C16_16 C19_16 112.9(7) . . ?
O5_16 C16_16 C17_16 109.6(6) . . ?
C18_16 C16_16 C17_16 112.8(8) . . ?
C19_16 C16_16 C17_16 107.6(7) . . ?
O6_16 C20_16 C23_16 105.9(6) . . ?
O6_16 C20_16 C22_16 108.5(6) . . ?
C23_16 C20_16 C22_16 111.7(6) . . ?
O6_16 C20_16 C21_16 110.0(5) . . ?
C23_16 C20_16 C21_16 110.3(7) . . ?
C22_16 C20_16 C21_16 110.4(6) . . ?
O7A_16 C24_16 C27_16 98.0(8) . . ?
O7A_16 C24_16 C25_16 113.3(7) . . ?
C27_16 C24_16 C25_16 111.1(8) . . ?
O7A_16 C24_16 C26_16 113.2(8) . . ?
C27_16 C24_16 C26_16 109.8(8) . . ?
C25_16 C24_16 C26_16 110.9(8) . . ?
O7A_16 C24_16 O7B_16 45.4(8) . . ?
C27_16 C24_16 O7B_16 141.7(11) . . ?
C25_16 C24_16 O7B_16 82.0(10) . . ?
C26_16 C24_16 O7B_16 97.4(10) . . ?
O8A_16 C28_16 C29_16 116.3(9) . . ?
O8A_16 C28_16 C30_16 107.0(8) . . ?
C29_16 C28_16 C30_16 112.7(11) . . ?
O8A_16 C28_16 C31_16 100.2(9) . . ?
C29_16 C28_16 C31_16 108.9(9) . . ?
C30_16 C28_16 C31_16 111.0(10) . . ?
O8A_16 C28_16 O8B_16 46.9(9) . . ?
C29_16 C28_16 O8B_16 70.6(11) . . ?
C30_16 C28_16 O8B_16 118.3(10) . . ?
C31_16 C28_16 O8B_16 126.4(10) . . ?
O9_16 C32_16 C35_16 108.6(7) . . ?
O9_16 C32_16 C33_16 110.9(8) . . ?
C35_16 C32_16 C33_16 111.0(7) . . ?
O9_16 C32_16 C34_16 104.7(6) . . ?
C35_16 C32_16 C34_16 111.7(8) . . ?
C33_16 C32_16 C34_16 109.6(7) . . ?
O1_16 B1_16 O3_16 119.2(7) . . ?
O1_16 B1_16 O2_16 122.8(7) . . ?
O3_16 B1_16 O2_16 117.9(7) . . ?
O1_17 Zr1_17 C11_17 99.6(2) . . ?
O1_17 Zr1_17 C1_17 99.4(3) . . ?
C11_17 Zr1_17 C1_17 130.4(3) . . ?
O1_17 Zr1_17 C2_17 82.5(2) . . ?
C11_17 Zr1_17 C2_17 107.7(3) . . ?
C1_17 Zr1_17 C2_17 31.9(3) . . ?
O1_17 Zr1_17 C7_17 84.0(2) . . ?
C11_17 Zr1_17 C7_17 124.8(3) . . ?
C1_17 Zr1_17 C7_17 102.4(3) . . ?
C2_17 Zr1_17 C7_17 127.2(3) . . ?
O1_17 Zr1_17 C6_17 113.4(2) . . ?
C11_17 Zr1_17 C6_17 127.3(3) . . ?
C1_17 Zr1_17 C6_17 84.5(3) . . ?
C2_17 Zr1_17 C6_17 116.1(3) . . ?
C7_17 Zr1_17 C6_17 32.3(2) . . ?
O1_17 Zr1_17 C5_17 131.1(3) . . ?
C11_17 Zr1_17 C5_17 110.6(3) . . ?
C1_17 Zr1_17 C5_17 32.1(3) . . ?
C2_17 Zr1_17 C5_17 52.6(3) . . ?
C7_17 Zr1_17 C5_17 106.9(3) . . ?
C6_17 Zr1_17 C5_17 77.4(3) . . ?
O1_17 Zr1_17 C8_17 85.1(3) . . ?
C11_17 Zr1_17 C8_17 93.1(3) . . ?
C1_17 Zr1_17 C8_17 133.8(3) . . ?
C2_17 Zr1_17 C8_17 157.2(3) . . ?
C7_17 Zr1_17 C8_17 31.9(2) . . ?
C6_17 Zr1_17 C8_17 52.8(3) . . ?
C5_17 Zr1_17 C8_17 128.7(3) . . ?
O1_17 Zr1_17 C3_17 99.8(2) . . ?
C11_17 Zr1_17 C3_17 79.1(3) . . ?
C1_17 Zr1_17 C3_17 52.7(3) . . ?
C2_17 Zr1_17 C3_17 31.4(2) . . ?
C7_17 Zr1_17 C3_17 155.1(3) . . ?
C6_17 Zr1_17 C3_17 129.8(2) . . ?
C5_17 Zr1_17 C3_17 52.4(2) . . ?
C8_17 Zr1_17 C3_17 171.4(3) . . ?
O1_17 Zr1_17 C10_17 136.1(2) . . ?
C11_17 Zr1_17 C10_17 95.7(3) . . ?
C1_17 Zr1_17 C10_17 101.2(3) . . ?
C2_17 Zr1_17 C10_17 130.8(3) . . ?
C7_17 Zr1_17 C10_17 53.9(3) . . ?
C6_17 Zr1_17 C10_17 32.7(2) . . ?
C5_17 Zr1_17 C10_17 79.0(3) . . ?
C8_17 Zr1_17 C10_17 53.1(3) . . ?
C3_17 Zr1_17 C10_17 123.4(3) . . ?
O1_17 Zr1_17 C4_17 130.8(2) . . ?
C11_17 Zr1_17 C4_17 80.5(3) . . ?
C1_17 Zr1_17 C4_17 52.9(3) . . ?
C2_17 Zr1_17 C4_17 52.1(3) . . ?
C7_17 Zr1_17 C4_17 136.1(3) . . ?
C6_17 Zr1_17 C4_17 104.0(3) . . ?
C5_17 Zr1_17 C4_17 32.0(2) . . ?
C8_17 Zr1_17 C4_17 144.1(3) . . ?
C3_17 Zr1_17 C4_17 31.4(2) . . ?
C10_17 Zr1_17 C4_17 92.1(3) . . ?
O1_17 Zr1_17 C9_17 114.6(2) . . ?
C11_17 Zr1_17 C9_17 76.2(3) . . ?
C1_17 Zr1_17 C9_17 133.1(3) . . ?
C2_17 Zr1_17 C9_17 162.0(3) . . ?
C7_17 Zr1_17 C9_17 53.6(3) . . ?
C6_17 Zr1_17 C9_17 53.3(3) . . ?
C5_17 Zr1_17 C9_17 109.5(3) . . ?
C8_17 Zr1_17 C9_17 32.2(2) . . ?
C3_17 Zr1_17 C9_17 140.3(3) . . ?
C10_17 Zr1_17 C9_17 32.1(2) . . ?
C4_17 Zr1_17 C9_17 113.1(3) . . ?
O2_17 Si1_17 O6_17 105.7(3) . . ?
O2_17 Si1_17 O4_17 110.5(3) . . ?
O6_17 Si1_17 O4_17 113.7(3) . . ?
O2_17 Si1_17 O5_17 111.5(3) . . ?
O6_17 Si1_17 O5_17 108.8(2) . . ?
O4_17 Si1_17 O5_17 106.7(2) . . ?
O9B_17 Si2_17 O7A_17 75.1(7) . . ?
O9B_17 Si2_17 O8_17 114.9(6) . . ?
O7A_17 Si2_17 O8_17 111.7(5) . . ?
O9B_17 Si2_17 O3_17 121.6(6) . . ?
O7A_17 Si2_17 O3_17 118.1(5) . . ?
O8_17 Si2_17 O3_17 111.0(3) . . ?
O9B_17 Si2_17 O9A_17 30.6(6) . . ?
O7A_17 Si2_17 O9A_17 105.6(6) . . ?
O8_17 Si2_17 O9A_17 105.8(4) . . ?
O3_17 Si2_17 O9A_17 103.4(4) . . ?
O9B_17 Si2_17 O7B_17 106.5(7) . . ?
O7A_17 Si2_17 O7B_17 32.9(5) . . ?
O8_17 Si2_17 O7B_17 106.3(5) . . ?
O3_17 Si2_17 O7B_17 93.0(5) . . ?
O9A_17 Si2_17 O7B_17 135.5(5) . . ?
B1_17 O1_17 Zr1_17 160.1(5) . . ?
B1_17 O2_17 Si1_17 146.5(5) . . ?
B1_17 O3_17 Si2_17 149.8(5) . . ?
C12_17 O4_17 Si1_17 134.1(4) . . ?
C16_17 O5_17 Si1_17 131.3(4) . . ?
C20_17 O6_17 Si1_17 130.9(4) . . ?
Si2_17 O7A_17 C24_17 130.3(9) . . ?
C24_17 O7B_17 Si2_17 131.5(11) . . ?
C28_17 O8_17 Si2_17 138.2(6) . . ?
C32_17 O9A_17 Si2_17 118.7(9) . . ?
Si2_17 O9B_17 C32_17 151.7(12) . . ?
C2_17 C1_17 C5_17 107.7(8) . . ?
C2_17 C1_17 Zr1_17 75.0(5) . . ?
C5_17 C1_17 Zr1_17 75.5(4) . . ?
C3_17 C2_17 C1_17 108.8(8) . . ?
C3_17 C2_17 Zr1_17 75.5(5) . . ?
C1_17 C2_17 Zr1_17 73.1(5) . . ?
C2_17 C3_17 C4_17 108.3(7) . . ?
C2_17 C3_17 Zr1_17 73.1(5) . . ?
C4_17 C3_17 Zr1_17 74.6(4) . . ?
C3_17 C4_17 C5_17 107.7(7) . . ?
C3_17 C4_17 Zr1_17 74.0(4) . . ?
C5_17 C4_17 Zr1_17 73.2(4) . . ?
C1_17 C5_17 C4_17 107.4(7) . . ?
C1_17 C5_17 Zr1_17 72.4(4) . . ?
C4_17 C5_17 Zr1_17 74.9(4) . . ?
C7_17 C6_17 C10_17 108.8(7) . . ?
C7_17 C6_17 Zr1_17 73.9(4) . . ?
C10_17 C6_17 Zr1_17 74.7(4) . . ?
C8_17 C7_17 C6_17 107.4(8) . . ?
C8_17 C7_17 Zr1_17 75.0(4) . . ?
C6_17 C7_17 Zr1_17 73.8(4) . . ?
C7_17 C8_17 C9_17 109.6(8) . . ?
C7_17 C8_17 Zr1_17 73.2(4) . . ?
C9_17 C8_17 Zr1_17 75.0(4) . . ?
C10_17 C9_17 C8_17 106.9(8) . . ?
C10_17 C9_17 Zr1_17 73.0(4) . . ?
C8_17 C9_17 Zr1_17 72.8(4) . . ?
C9_17 C10_17 C6_17 107.2(7) . . ?
C9_17 C10_17 Zr1_17 74.9(4) . . ?
C6_17 C10_17 Zr1_17 72.6(4) . . ?
O4_17 C12_17 C15_17 109.9(6) . . ?
O4_17 C12_17 C14_17 107.9(6) . . ?
C15_17 C12_17 C14_17 110.9(7) . . ?
O4_17 C12_17 C13_17 104.9(6) . . ?
C15_17 C12_17 C13_17 111.1(7) . . ?
C14_17 C12_17 C13_17 112.0(7) . . ?
O5_17 C16_17 C18_17 111.4(6) . . ?
O5_17 C16_17 C17_17 109.9(6) . . ?
C18_17 C16_17 C17_17 110.3(7) . . ?
O5_17 C16_17 C19_17 106.6(6) . . ?
C18_17 C16_17 C19_17 109.6(7) . . ?
C17_17 C16_17 C19_17 109.1(6) . . ?
O6_17 C20_17 C22_17 104.4(5) . . ?
O6_17 C20_17 C23_17 107.6(5) . . ?
C22_17 C20_17 C23_17 111.9(6) . . ?
O6_17 C20_17 C21_17 110.4(6) . . ?
C22_17 C20_17 C21_17 111.5(6) . . ?
C23_17 C20_17 C21_17 110.7(6) . . ?
O7B_17 C24_17 C25A_17 74.7(12) . . ?
O7B_17 C24_17 C26_17 129.1(12) . . ?
C25A_17 C24_17 C26_17 140.3(17) . . ?
O7B_17 C24_17 C27_17 104.9(12) . . ?
C25A_17 C24_17 C27_17 100.6(15) . . ?
C26_17 C24_17 C27_17 101.8(11) . . ?
O7B_17 C24_17 O7A_17 37.0(7) . . ?
C25A_17 C24_17 O7A_17 110.1(13) . . ?
C26_17 C24_17 O7A_17 93.6(9) . . ?
C27_17 C24_17 O7A_17 107.8(12) . . ?
O7B_17 C24_17 C25B_17 105.2(11) . . ?
C25A_17 C24_17 C25B_17 47.0(12) . . ?
C26_17 C24_17 C25B_17 93.4(12) . . ?
C27_17 C24_17 C25B_17 124.9(14) . . ?
O7A_17 C24_17 C25B_17 123.9(10) . . ?
O8_17 C28_17 C31_17 111.4(9) . . ?
O8_17 C28_17 C30_17 109.6(8) . . ?
C31_17 C28_17 C30_17 112.1(9) . . ?
O8_17 C28_17 C29_17 104.0(8) . . ?
C31_17 C28_17 C29_17 111.8(12) . . ?
C30_17 C28_17 C29_17 107.7(9) . . ?
O9B_17 C32_17 O9A_17 36.4(6) . . ?
O9B_17 C32_17 C33_17 127.9(14) . . ?
O9A_17 C32_17 C33_17 93.3(12) . . ?
O9B_17 C32_17 C34_17 91.5(9) . . ?
O9A_17 C32_17 C34_17 118.0(9) . . ?
C33_17 C32_17 C34_17 110.5(11) . . ?
O9B_17 C32_17 C35_17 101.5(13) . . ?
O9A_17 C32_17 C35_17 111.6(10) . . ?
C33_17 C32_17 C35_17 113.5(9) . . ?
C34_17 C32_17 C35_17 109.2(14) . . ?
O1_17 B1_17 O3_17 122.9(7) . . ?
O1_17 B1_17 O2_17 121.8(7) . . ?
O3_17 B1_17 O2_17 115.2(7) . . ?
O1_18 Zr1_18 C11_18 97.9(3) . . ?
O1_18 Zr1_18 C6A_18 147.4(5) . . ?
C11_18 Zr1_18 C6A_18 96.3(5) . . ?
O1_18 Zr1_18 C9A_18 94.4(6) . . ?
C11_18 Zr1_18 C9A_18 96.5(6) . . ?
C6A_18 Zr1_18 C9A_18 54.8(6) . . ?
O1_18 Zr1_18 C7A_18 122.5(5) . . ?
C11_18 Zr1_18 C7A_18 129.5(5) . . ?
C6A_18 Zr1_18 C7A_18 33.6(5) . . ?
C9A_18 Zr1_18 C7A_18 55.2(7) . . ?
O1_18 Zr1_18 C3B_18 97.4(5) . . ?
C11_18 Zr1_18 C3B_18 94.7(5) . . ?
C6A_18 Zr1_18 C3B_18 110.5(7) . . ?
C9A_18 Zr1_18 C3B_18 162.5(7) . . ?
C7A_18 Zr1_18 C3B_18 107.3(7) . . ?
O1_18 Zr1_18 C1B_18 126.2(6) . . ?
C11_18 Zr1_18 C1B_18 126.1(5) . . ?
C6A_18 Zr1_18 C1B_18 64.0(7) . . ?
C9A_18 Zr1_18 C1B_18 107.7(7) . . ?
C7A_18 Zr1_18 C1B_18 52.6(7) . . ?
C3B_18 Zr1_18 C1B_18 54.8(7) . . ?
O1_18 Zr1_18 C8A_18 96.5(4) . . ?
C11_18 Zr1_18 C8A_18 127.2(3) . . ?
C6A_18 Zr1_18 C8A_18 52.1(5) . . ?
C9A_18 Zr1_18 C8A_18 31.7(5) . . ?
C7A_18 Zr1_18 C8A_18 31.6(5) . . ?
C3B_18 Zr1_18 C8A_18 133.2(6) . . ?
C1B_18 Zr1_18 C8A_18 81.3(5) . . ?
O1_18 Zr1_18 C5A_18 120.8(5) . . ?
C11_18 Zr1_18 C5A_18 97.8(5) . . ?
C6A_18 Zr1_18 C5A_18 85.9(6) . . ?
C9A_18 Zr1_18 C5A_18 139.3(7) . . ?
C7A_18 Zr1_18 C5A_18 86.9(6) . . ?
C3B_18 Zr1_18 C5A_18 24.7(5) . . ?
C1B_18 Zr1_18 C5A_18 36.0(6) . . ?
C8A_18 Zr1_18 C5A_18 117.1(5) . . ?
O1_18 Zr1_18 C1A_18 98.6(3) . . ?
C11_18 Zr1_18 C1A_18 127.7(3) . . ?
C6A_18 Zr1_18 C1A_18 95.6(5) . . ?
C9A_18 Zr1_18 C1A_18 131.0(6) . . ?
C7A_18 Zr1_18 C1A_18 78.4(5) . . ?
C3B_18 Zr1_18 C1A_18 34.1(5) . . ?
C1B_18 Zr1_18 C1A_18 31.6(5) . . ?
C8A_18 Zr1_18 C1A_18 99.6(3) . . ?
C5A_18 Zr1_18 C1A_18 33.0(5) . . ?
O1_18 Zr1_18 C8B_18 73.3(5) . . ?
C11_18 Zr1_18 C8B_18 111.8(5) . . ?
C6A_18 Zr1_18 C8B_18 74.2(6) . . ?
C9A_18 Zr1_18 C8B_18 24.8(5) . . ?
C7A_18 Zr1_18 C8B_18 61.0(6) . . ?
C3B_18 Zr1_18 C8B_18 152.7(7) . . ?
C1B_18 Zr1_18 C8B_18 109.7(6) . . ?
C8A_18 Zr1_18 C8B_18 29.6(4) . . ?
C5A_18 Zr1_18 C8B_18 145.6(6) . . ?
C1A_18 Zr1_18 C8B_18 120.5(5) . . ?
O1_18 Zr1_18 C10A_18 116.8(4) . . ?
C11_18 Zr1_18 C10A_18 74.1(3) . . ?
C6A_18 Zr1_18 C10A_18 41.1(5) . . ?
C9A_18 Zr1_18 C10A_18 30.2(5) . . ?
C7A_18 Zr1_18 C10A_18 61.7(5) . . ?
C3B_18 Zr1_18 C10A_18 144.9(6) . . ?
C1B_18 Zr1_18 C10A_18 105.0(6) . . ?
C8A_18 Zr1_18 C10A_18 54.2(3) . . ?
C5A_18 Zr1_18 C10A_18 122.4(6) . . ?
C1A_18 Zr1_18 C10A_18 136.4(4) . . ?
C8B_18 Zr1_18 C10A_18 54.8(5) . . ?
O5B_18 Si1_18 O2_18 138.8(6) . . ?
O5B_18 Si1_18 O4A_18 70.7(5) . . ?
O2_18 Si1_18 O4A_18 123.3(4) . . ?
O5B_18 Si1_18 O6A_18 82.4(5) . . ?
O2_18 Si1_18 O6A_18 118.8(4) . . ?
O4A_18 Si1_18 O6A_18 110.9(4) . . ?
O5B_18 Si1_18 O4B_18 107.4(6) . . ?
O2_18 Si1_18 O4B_18 93.1(5) . . ?
O4A_18 Si1_18 O4B_18 36.7(4) . . ?
O6A_18 Si1_18 O4B_18 118.7(5) . . ?
O5B_18 Si1_18 O6B_18 117.0(6) . . ?
O2_18 Si1_18 O6B_18 94.8(4) . . ?
O4A_18 Si1_18 O6B_18 111.2(4) . . ?
O6A_18 Si1_18 O6B_18 36.1(4) . . ?
O4B_18 Si1_18 O6B_18 96.6(5) . . ?
O5B_18 Si1_18 O5A_18 49.4(5) . . ?
O2_18 Si1_18 O5A_18 90.4(4) . . ?
O4A_18 Si1_18 O5A_18 106.4(4) . . ?
O6A_18 Si1_18 O5A_18 100.5(4) . . ?
O4B_18 Si1_18 O5A_18 132.3(4) . . ?
O6B_18 Si1_18 O5A_18 130.5(4) . . ?
O8_18 Si2_18 O3_18 114.5(3) . . ?
O8_18 Si2_18 O9_18 109.3(3) . . ?
O3_18 Si2_18 O9_18 110.6(3) . . ?
O8_18 Si2_18 O7_18 108.0(4) . . ?
O3_18 Si2_18 O7_18 102.9(3) . . ?
O9_18 Si2_18 O7_18 111.4(3) . . ?
B1_18 O1_18 Zr1_18 176.1(6) . . ?
B1_18 O2_18 Si1_18 155.4(6) . . ?
B1_18 O3_18 Si2_18 153.9(6) . . ?
Si1_18 O4A_18 C12_18 125.7(7) . . ?
C16_18 O5A_18 Si1_18 125.1(6) . . ?
Si1_18 O6A_18 C20_18 124.3(7) . . ?
C12_18 O4B_18 Si1_18 120.3(8) . . ?
Si1_18 O5B_18 C16_18 128.4(8) . . ?
C20_18 O6B_18 Si1_18 135.7(8) . . ?
C24_18 O7_18 Si2_18 137.2(6) . . ?
C28_18 O8_18 Si2_18 136.1(6) . . ?
C32_18 O9_18 Si2_18 136.1(5) . . ?
C2A_18 C1A_18 C1B_18 154.0(13) . . ?
C2A_18 C1A_18 C5A_18 107.6(12) . . ?
C1B_18 C1A_18 C5A_18 67.1(12) . . ?
C2A_18 C1A_18 C3B_18 64.6(12) . . ?
C1B_18 C1A_18 C3B_18 107.9(14) . . ?
C5A_18 C1A_18 C3B_18 43.3(9) . . ?
C2A_18 C1A_18 Zr1_18 81.1(8) . . ?
C1B_18 C1A_18 Zr1_18 73.1(9) . . ?
C5A_18 C1A_18 Zr1_18 73.2(7) . . ?
C3B_18 C1A_18 Zr1_18 71.7(8) . . ?
C1A_18 C1B_18 C5B_18 107.8(16) . . ?
C1A_18 C1B_18 C5A_18 58.4(11) . . ?
C5B_18 C1B_18 C5A_18 49.9(12) . . ?
C1A_18 C1B_18 Zr1_18 75.3(10) . . ?
C5B_18 C1B_18 Zr1_18 77.4(12) . . ?
C5A_18 C1B_18 Zr1_18 72.7(10) . . ?
C1A_18 C2A_18 C3A_18 108.9(13) . . ?
C1A_18 C2A_18 C3B_18 62.1(11) . . ?
C3A_18 C2A_18 C3B_18 47.9(10) . . ?
C1A_18 C2A_18 Zr1_18 69.3(7) . . ?
C3A_18 C2A_18 Zr1_18 73.5(8) . . ?
C3B_18 C2A_18 Zr1_18 66.8(9) . . ?
C3B_18 C3A_18 C4A_18 39.2(11) . . ?
C3B_18 C3A_18 C2A_18 68.3(14) . . ?
C4A_18 C3A_18 C2A_18 106.6(14) . . ?
C3B_18 C3A_18 Zr1_18 69.3(11) . . ?
C4A_18 C3A_18 Zr1_18 71.6(9) . . ?
C2A_18 C3A_18 Zr1_18 74.8(8) . . ?
C4A_18 C3B_18 C5A_18 87(2) . . ?
C4A_18 C3B_18 C3A_18 84(2) . . ?
C5A_18 C3B_18 C3A_18 161(2) . . ?
C4A_18 C3B_18 C4B_18 46.6(16) . . ?
C5A_18 C3B_18 C4B_18 40.8(13) . . ?
C3A_18 C3B_18 C4B_18 128(2) . . ?
C4A_18 C3B_18 C1A_18 149(3) . . ?
C5A_18 C3B_18 C1A_18 66.4(17) . . ?
C3A_18 C3B_18 C1A_18 115.9(18) . . ?
C4B_18 C3B_18 C1A_18 105.1(18) . . ?
C4A_18 C3B_18 C2A_18 145(3) . . ?
C5A_18 C3B_18 C2A_18 119(2) . . ?
C3A_18 C3B_18 C2A_18 63.8(14) . . ?
C4B_18 C3B_18 C2A_18 152.1(19) . . ?
C1A_18 C3B_18 C2A_18 53.4(10) . . ?
C4A_18 C3B_18 Zr1_18 85.4(17) . . ?
C5A_18 C3B_18 Zr1_18 79.0(14) . . ?
C3A_18 C3B_18 Zr1_18 84.0(12) . . ?
C4B_18 C3B_18 Zr1_18 77.0(10) . . ?
C1A_18 C3B_18 Zr1_18 74.2(8) . . ?
C2A_18 C3B_18 Zr1_18 79.6(9) . . ?
C3B_18 C4A_18 C4B_18 93(2) . . ?
C3B_18 C4A_18 C5A_18 51.3(17) . . ?
C4B_18 C4A_18 C5A_18 41.2(13) . . ?
C3B_18 C4A_18 C3A_18 56.9(19) . . ?
C4B_18 C4A_18 C3A_18 145(2) . . ?
C5A_18 C4A_18 C3A_18 106.6(17) . . ?
C3B_18 C4A_18 Zr1_18 74.1(16) . . ?
C4B_18 C4A_18 Zr1_18 77.7(14) . . ?
C5A_18 C4A_18 Zr1_18 71.8(9) . . ?
C3A_18 C4A_18 Zr1_18 76.8(9) . . ?
C5A_18 C4B_18 C4A_18 92(2) . . ?
C5A_18 C4B_18 C5B_18 63.6(19) . . ?
C4A_18 C4B_18 C5B_18 148(2) . . ?
C5A_18 C4B_18 C3B_18 50.7(17) . . ?
C4A_18 C4B_18 C3B_18 40.9(14) . . ?
C5B_18 C4B_18 C3B_18 110.9(19) . . ?
C5A_18 C4B_18 Zr1_18 76.8(16) . . ?
C4A_18 C4B_18 Zr1_18 79.8(14) . . ?
C5B_18 C4B_18 Zr1_18 75.7(11) . . ?
C3B_18 C4B_18 Zr1_18 71.3(10) . . ?
C4B_18 C5A_18 C3B_18 88(2) . . ?
C4B_18 C5A_18 C5B_18 76(2) . . ?
C3B_18 C5A_18 C5B_18 152(2) . . ?
C4B_18 C5A_18 C4A_18 47.2(16) . . ?
C3B_18 C5A_18 C4A_18 41.3(13) . . ?
C5B_18 C5A_18 C4A_18 121(2) . . ?
C4B_18 C5A_18 C1A_18 151(2) . . ?
C3B_18 C5A_18 C1A_18 70.3(18) . . ?
C5B_18 C5A_18 C1A_18 114.0(17) . . ?
C4A_18 C5A_18 C1A_18 110.0(17) . . ?
C4B_18 C5A_18 C1B_18 132(2) . . ?
C3B_18 C5A_18 C1B_18 121(2) . . ?
C5B_18 C5A_18 C1B_18 60.0(13) . . ?
C4A_18 C5A_18 C1B_18 147.6(17) . . ?
C1A_18 C5A_18 C1B_18 54.5(11) . . ?
C4B_18 C5A_18 Zr1_18 82.7(16) . . ?
C3B_18 C5A_18 Zr1_18 76.3(14) . . ?
C5B_18 C5A_18 Zr1_18 79.0(12) . . ?
C4A_18 C5A_18 Zr1_18 77.1(10) . . ?
C1A_18 C5A_18 Zr1_18 73.8(7) . . ?
C1B_18 C5A_18 Zr1_18 71.3(10) . . ?
C5A_18 C5B_18 C4B_18 39.9(11) . . ?
C5A_18 C5B_18 C1B_18 70.1(15) . . ?
C4B_18 C5B_18 C1B_18 107.7(18) . . ?
C5A_18 C5B_18 Zr1_18 72.5(12) . . ?
C4B_18 C5B_18 Zr1_18 73.5(11) . . ?
C1B_18 C5B_18 Zr1_18 70.1(11) . . ?
C6B_18 C6A_18 C7A_18 77.3(17) . . ?
C6B_18 C6A_18 C10A_18 39.2(12) . . ?
C7A_18 C6A_18 C10A_18 108.0(15) . . ?
C6B_18 C6A_18 Zr1_18 86.5(15) . . ?
C7A_18 C6A_18 Zr1_18 74.4(11) . . ?
C10A_18 C6A_18 Zr1_18 72.6(7) . . ?
C6A_18 C6B_18 C10A_18 106(2) . . ?
C6A_18 C6B_18 C9A_18 138(2) . . ?
C10A_18 C6B_18 C9A_18 61.8(13) . . ?
C6A_18 C6B_18 C7A_18 62.1(15) . . ?
C10A_18 C6B_18 C7A_18 142.1(17) . . ?
C9A_18 C6B_18 C7A_18 101.9(17) . . ?
C6A_18 C6B_18 C8A_18 110.1(17) . . ?
C10A_18 C6B_18 C8A_18 114.0(16) . . ?
C9A_18 C6B_18 C8A_18 54.3(12) . . ?
C7A_18 C6B_18 C8A_18 51.0(9) . . ?
C6A_18 C6B_18 Zr1_18 69.7(14) . . ?
C10A_18 C6B_18 Zr1_18 74.4(10) . . ?
C9A_18 C6B_18 Zr1_18 68.1(10) . . ?
C7A_18 C6B_18 Zr1_18 67.7(9) . . ?
C8A_18 C6B_18 Zr1_18 68.9(6) . . ?
C8A_18 C7A_18 C6A_18 103.1(16) . . ?
C8A_18 C7A_18 C6B_18 64.9(12) . . ?
C6A_18 C7A_18 C6B_18 40.7(10) . . ?
C8A_18 C7A_18 Zr1_18 75.7(9) . . ?
C6A_18 C7A_18 Zr1_18 72.0(11) . . ?
C6B_18 C7A_18 Zr1_18 76.4(10) . . ?
C8B_18 C8A_18 C9A_18 47.8(11) . . ?
C8B_18 C8A_18 C7A_18 148.1(14) . . ?
C9A_18 C8A_18 C7A_18 114.4(15) . . ?
C8B_18 C8A_18 C6B_18 102.0(12) . . ?
C9A_18 C8A_18 C6B_18 54.5(12) . . ?
C7A_18 C8A_18 C6B_18 64.1(11) . . ?
C8B_18 C8A_18 Zr1_18 76.0(8) . . ?
C9A_18 C8A_18 Zr1_18 71.5(8) . . ?
C7A_18 C8A_18 Zr1_18 72.8(9) . . ?
C6B_18 C8A_18 Zr1_18 75.1(7) . . ?
C9A_18 C8B_18 C8A_18 69.5(16) . . ?
C9A_18 C8B_18 C9B_18 46.1(14) . . ?
C8A_18 C8B_18 C9B_18 114.8(16) . . ?
C9A_18 C8B_18 Zr1_18 73.3(13) . . ?
C8A_18 C8B_18 Zr1_18 74.5(8) . . ?
C9B_18 C8B_18 Zr1_18 77.8(10) . . ?
C9B_18 C9A_18 C8B_18 83(2) . . ?
C9B_18 C9A_18 C10A_18 88(2) . . ?
C8B_18 C9A_18 C10A_18 159(2) . . ?
C9B_18 C9A_18 C8A_18 144(3) . . ?
C8B_18 C9A_18 C8A_18 62.6(15) . . ?
C10A_18 C9A_18 C8A_18 120.1(19) . . ?
C9B_18 C9A_18 C6B_18 139(3) . . ?
C8B_18 C9A_18 C6B_18 133(2) . . ?
C10A_18 C9A_18 C6B_18 51.1(12) . . ?
C8A_18 C9A_18 C6B_18 71.2(14) . . ?
C9B_18 C9A_18 Zr1_18 88.1(15) . . ?
C8B_18 C9A_18 Zr1_18 81.9(14) . . ?
C10A_18 C9A_18 Zr1_18 79.2(9) . . ?
C8A_18 C9A_18 Zr1_18 76.8(8) . . ?
C6B_18 C9A_18 Zr1_18 80.8(10) . . ?
C9A_18 C9B_18 C8B_18 50.5(16) . . ?
C9A_18 C9B_18 C10A_18 53.8(16) . . ?
C8B_18 C9B_18 C10A_18 102.4(14) . . ?
C9A_18 C9B_18 Zr1_18 69.3(14) . . ?
C8B_18 C9B_18 Zr1_18 71.1(9) . . ?
C10A_18 C9B_18 Zr1_18 69.6(7) . . ?
C6B_18 C10A_18 C9A_18 67.1(14) . . ?
C6B_18 C10A_18 C9B_18 105.3(14) . . ?
C9A_18 C10A_18 C9B_18 38.4(10) . . ?
C6B_18 C10A_18 C6A_18 35.2(11) . . ?
C9A_18 C10A_18 C6A_18 93.8(14) . . ?
C9B_18 C10A_18 C6A_18 126.7(11) . . ?
C6B_18 C10A_18 Zr1_18 79.8(10) . . ?
C9A_18 C10A_18 Zr1_18 70.6(9) . . ?
C9B_18 C10A_18 Zr1_18 74.1(6) . . ?
C6A_18 C10A_18 Zr1_18 66.4(7) . . ?
C13_18 C12_18 O4B_18 122.8(10) . . ?
C13_18 C12_18 C14_18 112.6(10) . . ?
O4B_18 C12_18 C14_18 112.5(8) . . ?
C13_18 C12_18 C15_18 108.9(9) . . ?
O4B_18 C12_18 C15_18 87.4(9) . . ?
C14_18 C12_18 C15_18 109.0(10) . . ?
C13_18 C12_18 O4A_18 92.4(9) . . ?
O4B_18 C12_18 O4A_18 40.6(5) . . ?
C14_18 C12_18 O4A_18 108.1(8) . . ?
C15_18 C12_18 O4A_18 124.8(9) . . ?
O5A_18 C16_18 C17_18 130.4(9) . . ?
O5A_18 C16_18 C18_18 90.0(8) . . ?
C17_18 C16_18 C18_18 106.2(8) . . ?
O5A_18 C16_18 C19_18 101.8(8) . . ?
C17_18 C16_18 C19_18 110.9(8) . . ?
C18_18 C16_18 C19_18 116.7(9) . . ?
O5A_18 C16_18 O5B_18 51.9(5) . . ?
C17_18 C16_18 O5B_18 80.7(7) . . ?
C18_18 C16_18 O5B_18 121.7(8) . . ?
C19_18 C16_18 O5B_18 113.6(8) . . ?
O6B_18 C20_18 C23_18 129.7(10) . . ?
O6B_18 C20_18 C22_18 95.4(11) . . ?
C23_18 C20_18 C22_18 107.5(11) . . ?
O6B_18 C20_18 C21_18 101.1(8) . . ?
C23_18 C20_18 C21_18 108.8(10) . . ?
C22_18 C20_18 C21_18 114.1(11) . . ?
O6B_18 C20_18 O6A_18 40.3(5) . . ?
C23_18 C20_18 O6A_18 89.8(8) . . ?
C22_18 C20_18 O6A_18 117.5(10) . . ?
C21_18 C20_18 O6A_18 115.6(7) . . ?
O7_18 C24_18 C26_18 113.8(7) . . ?
O7_18 C24_18 C27_18 104.4(10) . . ?
C26_18 C24_18 C27_18 111.1(9) . . ?
O7_18 C24_18 C25_18 107.1(8) . . ?
C26_18 C24_18 C25_18 111.8(10) . . ?
C27_18 C24_18 C25_18 108.2(9) . . ?
O8_18 C28_18 C29_18 109.8(8) . . ?
O8_18 C28_18 C31_18 104.6(7) . . ?
C29_18 C28_18 C31_18 111.9(7) . . ?
O8_18 C28_18 C30_18 107.1(6) . . ?
C29_18 C28_18 C30_18 111.4(9) . . ?
C31_18 C28_18 C30_18 111.7(7) . . ?
O9_18 C32_18 C34_18 106.6(7) . . ?
O9_18 C32_18 C33_18 109.1(6) . . ?
C34_18 C32_18 C33_18 112.2(7) . . ?
O9_18 C32_18 C35_18 109.5(6) . . ?
C34_18 C32_18 C35_18 110.5(7) . . ?
C33_18 C32_18 C35_18 109.0(8) . . ?
O1_18 B1_18 O3_18 118.7(8) . . ?
O1_18 B1_18 O2_18 122.8(9) . . ?
O3_18 B1_18 O2_18 118.5(9) . . ?

loop_
_geom_bond_atom_site_label_1
_geom_bond_atom_site_label_2
_geom_bond_distance
_geom_bond_site_symmetry_2
_geom_bond_publ_flag
Zr1_1 O1_1 1.986(4) . ?
Zr1_1 C11_1 2.293(6) . ?
Zr1_1 C7_1 2.477(8) . ?
Zr1_1 C8_1 2.494(8) . ?
Zr1_1 C1_1 2.500(7) . ?
Zr1_1 C10_1 2.532(7) . ?
Zr1_1 C6_1 2.536(7) . ?
Zr1_1 C9_1 2.538(8) . ?
Zr1_1 C2_1 2.539(7) . ?
Zr1_1 C4_1 2.544(7) . ?
Zr1_1 C5_1 2.544(7) . ?
Zr1_1 C3_1 2.544(7) . ?
Si1_1 O6_1 1.585(5) . ?
Si1_1 O4_1 1.601(5) . ?
Si1_1 O5_1 1.604(6) . ?
Si1_1 O2_1 1.616(4) . ?
Si2_1 O3_1 1.611(4) . ?
Si2_1 O7_1 1.614(5) . ?
Si2_1 O8_1 1.616(5) . ?
Si2_1 O9_1 1.622(4) . ?
O1_1 B1_1 1.326(8) . ?
O2_1 B1_1 1.364(8) . ?
O3_1 B1_1 1.392(8) . ?
O4_1 C12_1 1.435(7) . ?
O5_1 C16_1 1.420(8) . ?
O6_1 C20_1 1.430(8) . ?
O7_1 C24_1 1.438(9) . ?
O8_1 C28_1 1.471(7) . ?
O9_1 C32_1 1.432(8) . ?
C1_1 C5_1 1.395(9) . ?
C1_1 C2_1 1.396(9) . ?
C2_1 C3_1 1.398(10) . ?
C3_1 C4_1 1.415(10) . ?
C4_1 C5_1 1.392(9) . ?
C6_1 C10_1 1.344(10) . ?
C6_1 C7_1 1.372(11) . ?
C7_1 C8_1 1.370(12) . ?
C8_1 C9_1 1.373(11) . ?
C9_1 C10_1 1.392(11) . ?
C12_1 C14_1 1.507(10) . ?
C12_1 C15_1 1.521(10) . ?
C12_1 C13_1 1.531(9) . ?
C16_1 C18_1 1.499(11) . ?
C16_1 C17_1 1.503(9) . ?
C16_1 C19_1 1.513(10) . ?
C20_1 C22_1 1.474(11) . ?
C20_1 C23_1 1.494(10) . ?
C20_1 C21_1 1.506(10) . ?
C24_1 C27_1 1.497(10) . ?
C24_1 C26_1 1.517(11) . ?
C24_1 C25_1 1.517(10) . ?
C28_1 C29_1 1.496(10) . ?
C28_1 C31_1 1.500(10) . ?
C28_1 C30_1 1.530(10) . ?
C32_1 C34_1 1.524(9) . ?
C32_1 C35_1 1.528(10) . ?
C32_1 C33_1 1.529(10) . ?
Zr1_2 O1_2 1.978(4) . ?
Zr1_2 C11_2 2.277(7) . ?
Zr1_2 C1_2 2.502(7) . ?
Zr1_2 C2_2 2.518(7) . ?
Zr1_2 C4_2 2.521(8) . ?
Zr1_2 C7_2 2.522(7) . ?
Zr1_2 C9_2 2.522(8) . ?
Zr1_2 C3_2 2.541(8) . ?
Zr1_2 C5_2 2.543(8) . ?
Zr1_2 C6_2 2.544(7) . ?
Zr1_2 C10_2 2.547(8) . ?
Zr1_2 C8_2 2.548(8) . ?
Si1_2 O6_2 1.594(5) . ?
Si1_2 O2_2 1.596(5) . ?
Si1_2 O5_2 1.624(5) . ?
Si1_2 O4_2 1.627(5) . ?
Si2_2 O9_2 1.605(5) . ?
Si2_2 O8_2 1.612(5) . ?
Si2_2 O7_2 1.618(5) . ?
Si2_2 O3_2 1.619(4) . ?
O1_2 B1_2 1.319(9) . ?
O2_2 B1_2 1.383(9) . ?
O3_2 B1_2 1.394(8) . ?
O4_2 C12_2 1.425(9) . ?
O5_2 C16_2 1.460(8) . ?
O6_2 C20_2 1.457(9) . ?
O7_2 C24_2 1.454(8) . ?
O8_2 C28_2 1.439(8) . ?
O9_2 C32_2 1.452(8) . ?
C1_2 C2_2 1.373(10) . ?
C1_2 C5_2 1.384(11) . ?
C2_2 C3_2 1.382(11) . ?
C3_2 C4_2 1.361(11) . ?
C4_2 C5_2 1.414(12) . ?
C6_2 C10_2 1.366(11) . ?
C6_2 C7_2 1.388(11) . ?
C7_2 C8_2 1.400(11) . ?
C8_2 C9_2 1.384(12) . ?
C9_2 C10_2 1.399(12) . ?
C12_2 C13_2 1.491(12) . ?
C12_2 C14_2 1.523(12) . ?
C12_2 C15_2 1.556(11) . ?
C16_2 C17_2 1.497(12) . ?
C16_2 C19_2 1.508(11) . ?
C16_2 C18_2 1.544(11) . ?
C20_2 C21A_2 1.25(2) . ?
C20_2 C21B_2 1.33(2) . ?
C20_2 C22A_2 1.610(18) . ?
C20_2 C22B_2 1.616(16) . ?
C20_2 C23B_2 1.649(17) . ?
C20_2 C23A_2 1.679(19) . ?
C24_2 C25_2 1.527(10) . ?
C24_2 C26_2 1.530(9) . ?
C24_2 C27_2 1.531(10) . ?
C28_2 C31_2 1.495(10) . ?
C28_2 C30_2 1.529(9) . ?
C28_2 C29_2 1.542(10) . ?
C32_2 C35_2 1.503(10) . ?
C32_2 C33_2 1.521(10) . ?
C32_2 C34_2 1.527(9) . ?
Zr1_3 O1_3 1.949(5) . ?
Zr1_3 C11_3 2.280(7) . ?
Zr1_3 C8_3 2.477(8) . ?
Zr1_3 C7_3 2.485(9) . ?
Zr1_3 C1_3 2.486(14) . ?
Zr1_3 C5_3 2.493(16) . ?
Zr1_3 C3_3 2.496(11) . ?
Zr1_3 C2_3 2.496(14) . ?
Zr1_3 C10_3 2.504(11) . ?
Zr1_3 C6_3 2.508(11) . ?
Zr1_3 C4_3 2.511(13) . ?
Zr1_3 C9_3 2.511(9) . ?
Si1_3 O4_3 1.589(5) . ?
Si1_3 O6_3 1.611(5) . ?
Si1_3 O5_3 1.619(5) . ?
Si1_3 O2_3 1.623(5) . ?
Si2_3 O7_3 1.585(5) . ?
Si2_3 O9_3 1.605(5) . ?
Si2_3 O3_3 1.606(5) . ?
Si2_3 O8_3 1.609(5) . ?
O1_3 B1_3 1.331(9) . ?
O2_3 B1_3 1.374(9) . ?
O3_3 B1_3 1.362(9) . ?
O4_3 C12_3 1.452(8) . ?
O5_3 C16_3 1.446(8) . ?
O6_3 C20_3 1.464(9) . ?
O7_3 C24_3 1.447(8) . ?
O8_3 C28_3 1.435(9) . ?
O9_3 C32_3 1.408(9) . ?
C1_3 C2_3 1.31(3) . ?
C1_3 C5_3 1.45(3) . ?
C2_3 C3_3 1.39(2) . ?
C3_3 C4_3 1.35(3) . ?
C4_3 C5_3 1.36(3) . ?
C6_3 C7_3 1.336(16) . ?
C6_3 C10_3 1.373(16) . ?
C7_3 C8_3 1.403(14) . ?
C8_3 C9_3 1.394(14) . ?
C9_3 C10_3 1.357(17) . ?
C12_3 C13_3 1.482(10) . ?
C12_3 C15_3 1.504(11) . ?
C12_3 C14_3 1.511(11) . ?
C16_3 C18_3 1.506(10) . ?
C16_3 C19_3 1.518(10) . ?
C16_3 C17_3 1.535(10) . ?
C20_3 C22_3 1.441(13) . ?
C20_3 C21_3 1.491(12) . ?
C20_3 C23_3 1.501(11) . ?
C24_3 C26_3 1.505(11) . ?
C24_3 C27_3 1.517(12) . ?
C24_3 C25_3 1.523(11) . ?
C28_3 C31_3 1.464(11) . ?
C28_3 C30_3 1.475(11) . ?
C28_3 C29_3 1.510(10) . ?
C32_3 C33_3 1.504(11) . ?
C32_3 C35_3 1.531(10) . ?
C32_3 C34_3 1.544(10) . ?
Zr1_4 O1_4 1.993(4) . ?
Zr1_4 C11_4 2.297(7) . ?
Zr1_4 C2_4 2.474(9) . ?
Zr1_4 C1_4 2.485(11) . ?
Zr1_4 C5_4 2.492(11) . ?
Zr1_4 C8_4 2.497(7) . ?
Zr1_4 C9_4 2.508(7) . ?
Zr1_4 C3_4 2.516(9) . ?
Zr1_4 C7_4 2.520(7) . ?
Zr1_4 C4_4 2.527(10) . ?
Zr1_4 C6_4 2.544(7) . ?
Zr1_4 C10_4 2.555(7) . ?
Si1_4 O4_4 1.606(5) . ?
Si1_4 O6_4 1.619(5) . ?
Si1_4 O5_4 1.621(5) . ?
Si1_4 O2_4 1.633(5) . ?
Si2_4 O7_4 1.598(5) . ?
Si2_4 O9_4 1.605(5) . ?
Si2_4 O8_4 1.616(6) . ?
Si2_4 O3_4 1.623(4) . ?
O1_4 B1_4 1.339(9) . ?
O2_4 B1_4 1.350(9) . ?
O3_4 B1_4 1.380(9) . ?
O4_4 C12_4 1.446(8) . ?
O5_4 C16_4 1.464(8) . ?
O6_4 C20\_4 1.462(8) . ?
O7_4 C24_4 1.456(8) . ?
O8_4 C28_4 1.432(10) . ?
O9_4 C32_4 1.446(9) . ?
C1_4 C5_4 1.35(2) . ?
C1_4 C2_4 1.367(19) . ?
C2_4 C3_4 1.317(14) . ?
C3_4 C4_4 1.292(14) . ?
C4_4 C5_4 1.307(18) . ?
C6_4 C7_4 1.396(11) . ?
C6_4 C10_4 1.393(11) . ?
C7_4 C8_4 1.396(10) . ?
C8_4 C9_4 1.377(11) . ?
C9_4 C10_4 1.415(11) . ?
C12_4 C14_4 1.504(10) . ?
C12_4 C15_4 1.521(10) . ?
C12_4 C13_4 1.527(10) . ?
C16_4 C19_4 1.487(10) . ?
C16_4 C18_4 1.506(11) . ?
C16_4 C17_4 1.533(11) . ?
C20\_4 C23_4 1.507(10) . ?
C20\_4 C21_4 1.523(9) . ?
C20\_4 C22_4 1.538(9) . ?
C24_4 C26_4 1.511(9) . ?
C24_4 C25_4 1.513(10) . ?
C24_4 C27_4 1.537(11) . ?
C28_4 C30_4 1.518(12) . ?
C28_4 C29_4 1.524(15) . ?
C28_4 C31_4 1.523(15) . ?
C32_4 C35_4 1.481(11) . ?
C32_4 C33_4 1.522(11) . ?
C32_4 C34_4 1.527(10) . ?
Zr1_5 O1_5 1.971(4) . ?
Zr1_5 C11_5 2.280(8) . ?
Zr1_5 C1_5 2.492(7) . ?
Zr1_5 C6_5 2.493(9) . ?
Zr1_5 C8_5 2.495(9) . ?
Zr1_5 C10_5 2.504(10) . ?
Zr1_5 C7_5 2.512(8) . ?
Zr1_5 C2_5 2.515(7) . ?
Zr1_5 C9_5 2.520(10) . ?
Zr1_5 C5_5 2.532(8) . ?
Zr1_5 C4_5 2.536(8) . ?
Zr1_5 C3_5 2.550(7) . ?
Si1_5 O5_5 1.614(5) . ?
Si1_5 O6_5 1.615(5) . ?
Si1_5 O4_5 1.626(4) . ?
Si1_5 O2_5 1.630(4) . ?
Si2_5 O7_5 1.595(5) . ?
Si2_5 O3_5 1.610(5) . ?
Si2_5 O8_5 1.620(4) . ?
Si2_5 O9_5 1.619(5) . ?
O1_5 B1_5 1.329(8) . ?
O2_5 B1_5 1.378(8) . ?
O3_5 B1_5 1.382(8) . ?
O4_5 C16_5 1.451(8) . ?
O5_5 C20_5 1.454(8) . ?
O6_5 C12_5 1.450(9) . ?
O7_5 C24_5 1.490(7) . ?
O8_5 C28_5 1.447(8) . ?
O9_5 C32_5 1.438(8) . ?
C1_5 C2_5 1.354(12) . ?
C1_5 C5_5 1.440(12) . ?
C2_5 C3_5 1.384(11) . ?
C3_5 C4_5 1.413(12) . ?
C4_5 C5_5 1.381(12) . ?
C6_5 C7_5 1.375(13) . ?
C6_5 C10_5 1.404(15) . ?
C7_5 C8_5 1.349(13) . ?
C8_5 C9_5 1.387(14) . ?
C9_5 C10_5 1.398(16) . ?
C12_5 C15_5 1.501(10) . ?
C12_5 C13_5 1.519(10) . ?
C12_5 C14_5 1.538(10) . ?
C16_5 C18_5 1.507(9) . ?
C16_5 C19_5 1.516(10) . ?
C16_5 C17_5 1.535(10) . ?
C20_5 C22_5 1.414(11) . ?
C20_5 C23_5 1.464(12) . ?
C20_5 C21_5 1.502(12) . ?
C24_5 C27_5 1.514(10) . ?
C24_5 C25_5 1.524(9) . ?
C24_5 C26_5 1.526(10) . ?
C28_5 C30_5 1.458(11) . ?
C28_5 C31_5 1.470(11) . ?
C28_5 C29_5 1.473(9) . ?
C32_5 C35_5 1.523(9) . ?
C32_5 C34_5 1.524(9) . ?
C32_5 C33_5 1.524(10) . ?
Zr1_6 O1_6 1.996(5) . ?
Zr1_6 C11_6 2.280(8) . ?
Zr1_6 C5_6 2.502(10) . ?
Zr1_6 C9_6 2.505(9) . ?
Zr1_6 C3_6 2.507(9) . ?
Zr1_6 C4_6 2.509(11) . ?
Zr1_6 C2_6 2.514(8) . ?
Zr1_6 C7_6 2.516(8) . ?
Zr1_6 C1_6 2.521(9) . ?
Zr1_6 C8_6 2.527(8) . ?
Zr1_6 C10_6 2.525(9) . ?
Zr1_6 C6_6 2.537(9) . ?
Si1_6 O4_6 1.604(5) . ?
Si1_6 O2_6 1.617(5) . ?
Si1_6 O6_6 1.621(5) . ?
Si1_6 O5_6 1.622(5) . ?
Si2_6 O3_6 1.593(5) . ?
Si2_6 O9_6 1.602(6) . ?
Si2_6 O7_6 1.606(5) . ?
Si2_6 O8_6 1.607(5) . ?
O1_6 B1_6 1.330(9) . ?
O2_6 B1_6 1.355(9) . ?
O3_6 B1_6 1.384(8) . ?
O4_6 C12_6 1.467(8) . ?
O5_6 C16_6 1.473(8) . ?
O6_6 C20_6 1.445(9) . ?
O7_6 C24_6 1.432(9) . ?
O8_6 C28_6 1.448(9) . ?
O9_6 C32_6 1.463(9) . ?
C1_6 C5_6 1.332(15) . ?
C1_6 C2_6 1.382(12) . ?
C2_6 C3_6 1.367(13) . ?
C3_6 C4_6 1.373(16) . ?
C4_6 C5_6 1.320(15) . ?
C6_6 C7_6 1.379(13) . ?
C6_6 C10_6 1.380(14) . ?
C7_6 C8_6 1.398(12) . ?
C8_6 C9_6 1.410(13) . ?
C9_6 C10_6 1.413(14) . ?
C12_6 C13_6 1.472(10) . ?
C12_6 C14_6 1.488(11) . ?
C12_6 C15_6 1.520(10) . ?
C16_6 C19A_6 1.442(18) . ?
C16_6 C17_6 1.465(13) . ?
C16_6 C18_6 1.487(12) . ?
C16_6 C19B_6 1.602(18) . ?
C20_6 C23_6 1.488(10) . ?
C20_6 C21_6 1.519(11) . ?
C20_6 C22_6 1.539(10) . ?
C24_6 C25_6 1.510(11) . ?
C24_6 C27_6 1.520(12) . ?
C24_6 C26_6 1.529(10) . ?
C28_6 C29_6 1.455(12) . ?
C28_6 C30_6 1.509(9) . ?
C28_6 C31_6 1.521(11) . ?
C32_6 C35_6 1.492(12) . ?
C32_6 C33_6 1.513(11) . ?
C32_6 C34_6 1.554(10) . ?
Zr1_7 O1_7 1.999(5) . ?
Zr1_7 C11_7 2.273(7) . ?
Zr1_7 C1_7 2.510(8) . ?
Zr1_7 C5_7 2.513(8) . ?
Zr1_7 C8_7 2.513(7) . ?
Zr1_7 C9_7 2.517(8) . ?
Zr1_7 C7_7 2.523(7) . ?
Zr1_7 C4_7 2.530(7) . ?
Zr1_7 C3_7 2.535(7) . ?
Zr1_7 C2_7 2.535(8) . ?
Zr1_7 C6_7 2.542(8) . ?
Zr1_7 C10_7 2.565(9) . ?
Si1_7 O5_7 1.607(5) . ?
Si1_7 O4_7 1.616(5) . ?
Si1_7 O2_7 1.619(5) . ?
Si1_7 O6_7 1.620(5) . ?
Si2_7 O3_7 1.577(5) . ?
Si2_7 O8_7 1.594(5) . ?
Si2_7 O9_7 1.611(5) . ?
Si2_7 O7_7 1.621(5) . ?
O1_7 B1_7 1.328(9) . ?
O2_7 B1_7 1.343(9) . ?
O3_7 B1_7 1.392(9) . ?
O4_7 C12_7 1.454(8) . ?
O5_7 C16_7 1.460(8) . ?
O6_7 C20_7 1.442(8) . ?
O7_7 C24_7 1.430(9) . ?
O8_7 C28_7 1.438(8) . ?
O9_7 C32_7 1.438(8) . ?
C1_7 C2_7 1.384(10) . ?
C1_7 C5_7 1.408(10) . ?
C2_7 C3_7 1.386(10) . ?
C3_7 C4_7 1.410(10) . ?
C4_7 C5_7 1.391(10) . ?
C6_7 C7_7 1.385(12) . ?
C6_7 C10_7 1.394(14) . ?
C7_7 C8_7 1.412(11) . ?
C8_7 C9_7 1.369(11) . ?
C9_7 C10_7 1.394(13) . ?
C12_7 C15_7 1.500(11) . ?
C12_7 C14_7 1.503(10) . ?
C12_7 C13_7 1.505(10) . ?
C16_7 C19_7 1.514(9) . ?
C16_7 C17_7 1.522(9) . ?
C16_7 C18_7 1.524(10) . ?
C20_7 C23_7 1.500(10) . ?
C20_7 C21_7 1.512(10) . ?
C20_7 C22_7 1.517(10) . ?
C24_7 C25_7 1.493(10) . ?
C24_7 C26_7 1.528(10) . ?
C24_7 C27_7 1.541(11) . ?
C28_7 C31_7 1.499(10) . ?
C28_7 C30_7 1.520(10) . ?
C28_7 C29_7 1.530(9) . ?
C32_7 C34_7 1.482(12) . ?
C32_7 C33_7 1.509(11) . ?
C32_7 C35_7 1.550(10) . ?
Zr1_8 O1_8 1.972(5) . ?
Zr1_8 C11_8 2.280(7) . ?
Zr1_8 C8_8 2.488(8) . ?
Zr1_8 C1_8 2.501(8) . ?
Zr1_8 C7_8 2.504(8) . ?
Zr1_8 C5_8 2.508(7) . ?
Zr1_8 C6_8 2.509(9) . ?
Zr1_8 C10_8 2.512(10) . ?
Zr1_8 C9_8 2.522(9) . ?
Zr1_8 C2_8 2.530(7) . ?
Zr1_8 C3_8 2.534(7) . ?
Zr1_8 C4_8 2.544(8) . ?
Si1_8 O4_8 1.582(5) . ?
Si1_8 O2_8 1.584(5) . ?
Si1_8 O6_8 1.607(6) . ?
Si1_8 O5_8 1.621(5) . ?
Si2_8 O3_8 1.611(5) . ?
Si2_8 O8_8 1.613(5) . ?
Si2_8 O9_8 1.615(5) . ?
Si2_8 O7_8 1.621(4) . ?
O1_8 B1_8 1.323(8) . ?
O2_8 B1_8 1.389(8) . ?
O3_8 B1_8 1.359(8) . ?
O4_8 C12_8 1.468(8) . ?
O5_8 C16_8 1.440(7) . ?
O6_8 C20_8 1.479(8) . ?
O7_8 C24_8 1.444(7) . ?
O8_8 C28_8 1.468(8) . ?
O9_8 C32_8 1.437(8) . ?
C1_8 C5_8 1.361(12) . ?
C1_8 C2_8 1.367(12) . ?
C2_8 C3_8 1.391(13) . ?
C3_8 C4_8 1.379(13) . ?
C4_8 C5_8 1.345(12) . ?
C6_8 C10_8 1.293(15) . ?
C6_8 C7_8 1.320(13) . ?
C7_8 C8_8 1.358(14) . ?
C8_8 C9_8 1.406(15) . ?
C9_8 C10_8 1.408(17) . ?
C12_8 C14_8 1.459(10) . ?
C12_8 C13_8 1.493(10) . ?
C12_8 C15_8 1.559(9) . ?
C16_8 C19_8 1.490(10) . ?
C16_8 C17_8 1.499(10) . ?
C16_8 C18_8 1.518(10) . ?
C20_8 C21_8 1.505(10) . ?
C20_8 C22_8 1.519(10) . ?
C20_8 C23_8 1.542(11) . ?
C24_8 C25_8 1.507(9) . ?
C24_8 C26_8 1.515(9) . ?
C24_8 C27_8 1.527(9) . ?
C28_8 C29_8 1.510(10) . ?
C28_8 C30_8 1.520(10) . ?
C28_8 C31_8 1.536(10) . ?
C32_8 C34_8 1.520(9) . ?
C32_8 C33_8 1.530(9) . ?
C32_8 C35_8 1.534(10) . ?
Zr1_9 O1_9 1.960(5) . ?
Zr1_9 C11_9 2.297(7) . ?
Zr1_9 C1_9 2.491(8) . ?
Zr1_9 C2_9 2.515(9) . ?
Zr1_9 C7_9 2.518(7) . ?
Zr1_9 C8_9 2.523(7) . ?
Zr1_9 C5_9 2.532(8) . ?
Zr1_9 C4_9 2.532(9) . ?
Zr1_9 C3_9 2.533(10) . ?
Zr1_9 C9_9 2.533(7) . ?
Zr1_9 C10_9 2.545(8) . ?
Zr1_9 C6_9 2.547(7) . ?
Si1_9 O4B_9 1.474(13) . ?
Si1_9 O6A_9 1.514(10) . ?
Si1_9 O6B_9 1.598(13) . ?
Si1_9 O2_9 1.603(6) . ?
Si1_9 O5A_9 1.647(10) . ?
Si1_9 O5B_9 1.657(10) . ?
Si1_9 O4A_9 1.673(10) . ?
Si2_9 O3_9 1.606(5) . ?
Si2_9 O8_9 1.613(5) . ?
Si2_9 O9_9 1.618(5) . ?
Si2_9 O7_9 1.621(6) . ?
O1_9 B1_9 1.313(9) . ?
O2_9 B1_9 1.336(10) . ?
O3_9 B1_9 1.374(9) . ?
O4A_9 C12_9 1.378(12) . ?
O5A_9 C16_9 1.613(15) . ?
O6A_9 C20_9 1.497(15) . ?
O4B_9 C12_9 1.565(15) . ?
O5B_9 C16_9 1.510(14) . ?
O6B_9 C20_9 1.443(15) . ?
O7_9 C24_9 1.409(10) . ?
O8_9 C28_9 1.447(9) . ?
O9_9 C32_9 1.440(9) . ?
C1_9 C2_9 1.360(12) . ?
C1_9 C5_9 1.365(11) . ?
C2_9 C3_9 1.376(15) . ?
C3_9 C4_9 1.398(15) . ?
C4_9 C5_9 1.375(12) . ?
C6_9 C7_9 1.380(11) . ?
C6_9 C10_9 1.403(10) . ?
C7_9 C8_9 1.416(10) . ?
C8_9 C9_9 1.388(10) . ?
C9_9 C10_9 1.397(10) . ?
C12_9 C14B_9 1.39(2) . ?
C12_9 C14A_9 1.48(2) . ?
C12_9 C13A_9 1.49(3) . ?
C12_9 C15A_9 1.51(2) . ?
C12_9 C15B_9 1.54(3) . ?
C16_9 C19_9 1.461(17) . ?
C16_9 C18_9 1.497(18) . ?
C16_9 C17B_9 1.54(2) . ?
C16_9 C17A_9 1.59(2) . ?
C20_9 C23A_9 1.26(4) . ?
C20_9 C23B_9 1.42(2) . ?
C20_9 C22B_9 1.531(19) . ?
C20_9 C22A_9 1.54(3) . ?
C20_9 C21A_9 1.56(4) . ?
C20_9 C21B_9 1.640(19) . ?
C24_9 C27_9 1.466(12) . ?
C24_9 C25_9 1.476(13) . ?
C24_9 C26_9 1.578(12) . ?
C28_9 C29_9 1.517(12) . ?
C28_9 C31_9 1.518(13) . ?
C28_9 C30_9 1.523(12) . ?
C32_9 C35_9 1.515(12) . ?
C32_9 C33_9 1.513(11) . ?
C32_9 C34_9 1.533(10) . ?
Zr1_10 O1_10 1.975(4) . ?
Zr1_10 C11_10 2.294(8) . ?
Zr1_10 C2_10 2.479(9) . ?
Zr1_10 C1_10 2.506(9) . ?
Zr1_10 C8_10 2.511(8) . ?
Zr1_10 C7_10 2.512(8) . ?
Zr1_10 C9_10 2.514(8) . ?
Zr1_10 C5_10 2.517(9) . ?
Zr1_10 C6_10 2.530(8) . ?
Zr1_10 C10_10 2.545(9) . ?
Zr1_10 C3_10 2.551(9) . ?
Zr1_10 C4_10 2.560(9) . ?
Si1_10 O4_10 1.609(5) . ?
Si1_10 O5_10 1.611(5) . ?
Si1_10 O6_10 1.621(5) . ?
Si1_10 O2_10 1.623(4) . ?
Si2_10 O7_10 1.607(5) . ?
Si2_10 O8_10 1.610(5) . ?
Si2_10 O9_10 1.612(5) . ?
Si2_10 O3_10 1.621(4) . ?
O1_10 B1_10 1.330(8) . ?
O2_10 B1_10 1.384(8) . ?
O3_10 B1_10 1.378(8) . ?
O4_10 C12_10 1.457(8) . ?
O5_10 C16_10 1.467(8) . ?
O6_10 C20_10 1.439(8) . ?
O7_10 C24_10 1.475(8) . ?
O8_10 C28_10 1.448(8) . ?
O9_10 C32_10 1.444(8) . ?
C1_10 C2_10 1.436(14) . ?
C1_10 C5_10 1.441(15) . ?
C2_10 C3_10 1.343(13) . ?
C3_10 C4_10 1.297(12) . ?
C4_10 C5_10 1.323(12) . ?
C6_10 C7_10 1.394(13) . ?
C6_10 C10_10 1.398(13) . ?
C7_10 C8_10 1.403(11) . ?
C8_10 C9_10 1.391(12) . ?
C9_10 C10_10 1.413(13) . ?
C12_10 C14_10 1.500(10) . ?
C12_10 C13_10 1.524(9) . ?
C12_10 C15_10 1.527(10) . ?
C16_10 C18A_10 1.30(2) . ?
C16_10 C18B_10 1.35(2) . ?
C16_10 C17B_10 1.554(17) . ?
C16_10 C19A_10 1.58(2) . ?
C16_10 C17A_10 1.630(18) . ?
C16_10 C19B_10 1.653(17) . ?
C20_10 C21_10 1.511(10) . ?
C20_10 C23_10 1.516(10) . ?
C20_10 C22_10 1.528(10) . ?
C24_10 C25_10 1.518(10) . ?
C24_10 C27_10 1.527(10) . ?
C24_10 C26_10 1.539(9) . ?
C28_10 C29_10 1.513(10) . ?
C28_10 C30_10 1.532(9) . ?
C28_10 C31_10 1.541(11) . ?
C32_10 C33_10 1.500(10) . ?
C32_10 C34_10 1.513(9) . ?
C32_10 C35_10 1.542(10) . ?
Zr1_11 O1_11 1.968(4) . ?
Zr1_11 C11_11 2.277(7) . ?
Zr1_11 C7_11 2.501(7) . ?
Zr1_11 C5_11 2.525(8) . ?
Zr1_11 C1_11 2.527(7) . ?
Zr1_11 C2_11 2.531(7) . ?
Zr1_11 C9_11 2.534(7) . ?
Zr1_11 C6_11 2.534(7) . ?
Zr1_11 C8_11 2.544(7) . ?
Zr1_11 C10_11 2.546(7) . ?
Zr1_11 C3_11 2.551(6) . ?
Zr1_11 C4_11 2.553(7) . ?
Si1_11 O4_11 1.606(5) . ?
Si1_11 O6_11 1.609(4) . ?
Si1_11 O5_11 1.623(5) . ?
Si1_11 O2_11 1.637(5) . ?
Si2_11 O7B_11 1.555(10) . ?
Si2_11 O8A_11 1.583(8) . ?
Si2_11 O9_11 1.591(5) . ?
Si2_11 O3_11 1.607(5) . ?
Si2_11 O8B_11 1.619(10) . ?
Si2_11 O7A_11 1.662(8) . ?
O1_11 B1_11 1.332(9) . ?
O2_11 B1_11 1.376(9) . ?
O3_11 B1_11 1.376(9) . ?
O4_11 C12_11 1.459(8) . ?
O5_11 C16_11 1.437(8) . ?
O6_11 C20_11 1.462(8) . ?
O7A_11 C24_11 1.433(10) . ?
O8A_11 C28_11 1.441(10) . ?
O7B_11 C24_11 1.443(12) . ?
O8B_11 C28_11 1.413(12) . ?
O9_11 C32_11 1.396(8) . ?
C1_11 C2_11 1.398(11) . ?
C1_11 C5_11 1.400(12) . ?
C2_11 C3_11 1.404(10) . ?
C3_11 C4_11 1.402(10) . ?
C4_11 C5_11 1.368(12) . ?
C6_11 C10_11 1.369(10) . ?
C6_11 C7_11 1.374(10) . ?
C7_11 C8_11 1.383(10) . ?
C8_11 C9_11 1.420(10) . ?
C9_11 C10_11 1.410(10) . ?
C12_11 C13_11 1.490(10) . ?
C12_11 C15_11 1.492(11) . ?
C12_11 C14_11 1.548(11) . ?
C16_11 C17_11 1.454(12) . ?
C16_11 C18A_11 1.477(14) . ?
C16_11 C19_11 1.497(17) . ?
C16_11 C18B_11 1.68(2) . ?
C17_11 C18B_11 1.99(3) . ?
C20_11 C22_11 1.501(10) . ?
C20_11 C23_11 1.502(10) . ?
C20_11 C21_11 1.528(10) . ?
C24_11 C27_11 1.477(12) . ?
C24_11 C25_11 1.479(11) . ?
C24_11 C26_11 1.478(10) . ?
C28_11 C31_11 1.458(11) . ?
C28_11 C29_11 1.495(11) . ?
C28_11 C30_11 1.541(10) . ?
C32_11 C34_11 1.498(9) . ?
C32_11 C33_11 1.516(9) . ?
C32_11 C35_11 1.521(9) . ?
Zr1_12 O1_12 1.977(4) . ?
Zr1_12 C11_12 2.281(8) . ?
Zr1_12 C1_12 2.514(8) . ?
Zr1_12 C2_12 2.514(8) . ?
Zr1_12 C3_12 2.518(7) . ?
Zr1_12 C4_12 2.523(8) . ?
Zr1_12 C5_12 2.522(9) . ?
Zr1_12 C8_12 2.525(7) . ?
Zr1_12 C7_12 2.530(7) . ?
Zr1_12 C6_12 2.535(8) . ?
Zr1_12 C9_12 2.540(7) . ?
Zr1_12 C10_12 2.566(7) . ?
Si1_12 O4_12 1.604(5) . ?
Si1_12 O6_12 1.619(5) . ?
Si1_12 O5_12 1.620(5) . ?
Si1_12 O2_12 1.627(5) . ?
Si2_12 O9_12 1.614(5) . ?
Si2_12 O7_12 1.618(5) . ?
Si2_12 O3_12 1.620(5) . ?
Si2_12 O8_12 1.622(5) . ?
O1_12 B1_12 1.345(9) . ?
O2_12 B1_12 1.359(9) . ?
O3_12 B1_12 1.382(9) . ?
O4_12 C12_12 1.449(8) . ?
O5_12 C16_12 1.446(8) . ?
O6_12 C20_12 1.448(8) . ?
O7_12 C24_12 1.466(8) . ?
O8_12 C28_12 1.441(8) . ?
O9_12 C32_12 1.432(8) . ?
C1_12 C2_12 1.392(12) . ?
C1_12 C5_12 1.403(13) . ?
C2_12 C3_12 1.398(11) . ?
C3_12 C4_12 1.375(11) . ?
C4_12 C5_12 1.368(13) . ?
C6_12 C10_12 1.393(11) . ?
C6_12 C7_12 1.406(11) . ?
C7_12 C8_12 1.402(10) . ?
C8_12 C9_12 1.406(10) . ?
C9_12 C10_12 1.403(10) . ?
C12_12 C15_12 1.492(11) . ?
C12_12 C13_12 1.537(11) . ?
C12_12 C14_12 1.546(10) . ?
C16_12 C19_12 1.409(13) . ?
C16_12 C18_12 1.482(11) . ?
C16_12 C17_12 1.505(13) . ?
C20_12 C22A_12 1.395(18) . ?
C20_12 C22B_12 1.47(2) . ?
C20_12 C21B_12 1.479(18) . ?
C20_12 C21A_12 1.528(18) . ?
C20_12 C23B_12 1.553(18) . ?
C20_12 C23A_12 1.567(16) . ?
C24_12 C26_12 1.494(10) . ?
C24_12 C25_12 1.521(10) . ?
C24_12 C27_12 1.533(10) . ?
C28_12 C31_12 1.477(10) . ?
C28_12 C30_12 1.506(11) . ?
C28_12 C29_12 1.556(10) . ?
C32_12 C33_12 1.501(9) . ?
C32_12 C34_12 1.520(9) . ?
C32_12 C35_12 1.540(9) . ?
Zr1_13 O1_13 1.966(5) . ?
Zr1_13 C11_13 2.271(8) . ?
Zr1_13 C7_13 2.485(9) . ?
Zr1_13 C9_13 2.496(10) . ?
Zr1_13 C1_13 2.498(9) . ?
Zr1_13 C8_13 2.514(10) . ?
Zr1_13 C4_13 2.512(11) . ?
Zr1_13 C3_13 2.518(10) . ?
Zr1_13 C2_13 2.517(9) . ?
Zr1_13 C6_13 2.518(9) . ?
Zr1_13 C10_13 2.524(10) . ?
Zr1_13 C5_13 2.553(10) . ?
Si1_13 O2_13 1.534(7) . ?
Si1_13 O6_13 1.566(7) . ?
Si1_13 O5B_13 1.567(17) . ?
Si1_13 O4_13 1.624(7) . ?
Si1_13 O5A_13 1.698(15) . ?
Si2_13 O7B_13 1.492(19) . ?
Si2_13 O3_13 1.574(6) . ?
Si2_13 O8A_13 1.599(10) . ?
Si2_13 O9B_13 1.604(17) . ?
Si2_13 O7A_13 1.638(12) . ?
Si2_13 O9A_13 1.650(10) . ?
Si2_13 O8B_13 1.661(19) . ?
O1_13 B1_13 1.296(11) . ?
O2_13 B1_13 1.350(11) . ?
O3_13 B1_13 1.379(11) . ?
O4_13 C12_13 1.399(9) . ?
O5A_13 C16_13 1.489(16) . ?
O5B_13 C16_13 1.534(19) . ?
O6_13 C20_13 1.442(12) . ?
O7A_13 C24_13 1.559(15) . ?
O8A_13 C28_13 1.498(14) . ?
O9A_13 C32_13 1.447(12) . ?
O7B_13 C24_13 1.55(2) . ?
O8B_13 C28_13 1.407(19) . ?
O9B_13 C32_13 1.434(18) . ?
C1_13 C2_13 1.368(13) . ?
C1_13 C5_13 1.403(13) . ?
C2_13 C3_13 1.428(15) . ?
C3_13 C4_13 1.413(17) . ?
C4_13 C5_13 1.326(15) . ?
C6_13 C10_13 1.315(13) . ?
C6_13 C7_13 1.340(12) . ?
C7_13 C8_13 1.347(13) . ?
C8_13 C9_13 1.409(16) . ?
C9_13 C10_13 1.397(16) . ?
C12_13 C14_13 1.492(10) . ?
C12_13 C13_13 1.512(12) . ?
C12_13 C15_13 1.513(11) . ?
C16_13 C19_13 1.402(15) . ?
C16_13 C17_13 1.491(14) . ?
C16_13 C18_13 1.515(16) . ?
C20_13 C22_13 1.459(15) . ?
C20_13 C23_13 1.478(17) . ?
C20_13 C21_13 1.488(16) . ?
C24_13 C25_13 1.377(15) . ?
C24_13 C27_13 1.479(13) . ?
C24_13 C26_13 1.485(12) . ?
C28_13 C30_13 1.438(14) . ?
C28_13 C29_13 1.465(15) . ?
C28_13 C31_13 1.526(13) . ?
C32_13 C33_13 1.507(13) . ?
C32_13 C34_13 1.509(11) . ?
C32_13 C35_13 1.524(12) . ?
Zr1_14 O1_14 1.974(4) . ?
Zr1_14 C11_14 2.275(8) . ?
Zr1_14 C1_14 2.493(8) . ?
Zr1_14 C2_14 2.502(9) . ?
Zr1_14 C9_14 2.508(9) . ?
Zr1_14 C7_14 2.509(7) . ?
Zr1_14 C8_14 2.525(8) . ?
Zr1_14 C3_14 2.527(9) . ?
Zr1_14 C5_14 2.528(8) . ?
Zr1_14 C10_14 2.533(8) . ?
Zr1_14 C6_14 2.534(7) . ?
Zr1_14 C4_14 2.556(9) . ?
Si1_14 O6_14 1.607(5) . ?
Si1_14 O4_14 1.616(5) . ?
Si1_14 O2_14 1.622(5) . ?
Si1_14 O5_14 1.629(5) . ?
Si2_14 O7_14 1.594(6) . ?
Si2_14 O9_14 1.604(5) . ?
Si2_14 O8_14 1.616(5) . ?
Si2_14 O3_14 1.621(4) . ?
O1_14 B1_14 1.335(9) . ?
O2_14 B1_14 1.338(9) . ?
O3_14 B1_14 1.392(9) . ?
O4_14 C12_14 1.455(10) . ?
O5_14 C16_14 1.460(8) . ?
O6_14 C20_14 1.429(9) . ?
O7_14 C24_14 1.451(10) . ?
O8_14 C28_14 1.449(8) . ?
O9_14 C32_14 1.426(10) . ?
C1_14 C2_14 1.388(11) . ?
C1_14 C5_14 1.394(11) . ?
C2_14 C3_14 1.385(11) . ?
C3_14 C4_14 1.412(11) . ?
C4_14 C5_14 1.383(11) . ?
C6_14 C7_14 1.388(10) . ?
C6_14 C10_14 1.388(10) . ?
C7_14 C8_14 1.400(10) . ?
C8_14 C9_14 1.392(11) . ?
C9_14 C10_14 1.395(11) . ?
C12_14 C14_14 1.510(13) . ?
C12_14 C13_14 1.526(12) . ?
C12_14 C15_14 1.529(13) . ?
C16_14 C19_14 1.491(10) . ?
C16_14 C17_14 1.517(11) . ?
C16_14 C18_14 1.528(11) . ?
C20_14 C21A_14 1.47(2) . ?
C20_14 C23_14 1.472(13) . ?
C20_14 C22_14 1.513(12) . ?
C20_14 C21B_14 1.538(18) . ?
C24_14 C25_14 1.492(12) . ?
C24_14 C27_14 1.506(11) . ?
C24_14 C26_14 1.527(12) . ?
C28_14 C30_14 1.481(12) . ?
C28_14 C29_14 1.500(13) . ?
C28_14 C31_14 1.514(13) . ?
C32_14 C35_14 1.507(12) . ?
C32_14 C33_14 1.531(12) . ?
C32_14 C34_14 1.547(11) . ?
Zr1_15 O1_15 1.984(5) . ?
Zr1_15 C11_15 2.250(8) . ?
Zr1_15 C8_15 2.486(9) . ?
Zr1_15 C2_15 2.506(7) . ?
Zr1_15 C4_15 2.511(8) . ?
Zr1_15 C9_15 2.513(9) . ?
Zr1_15 C5_15 2.519(8) . ?
Zr1_15 C6_15 2.521(9) . ?
Zr1_15 C1_15 2.521(8) . ?
Zr1_15 C7_15 2.527(9) . ?
Zr1_15 C3_15 2.530(8) . ?
Zr1_15 C10_15 2.538(9) . ?
Si1_15 O4_15 1.600(5) . ?
Si1_15 O2_15 1.602(5) . ?
Si1_15 O6_15 1.615(5) . ?
Si1_15 O5_15 1.621(5) . ?
Si2_15 O7B_15 1.547(10) . ?
Si2_15 O9_15 1.553(6) . ?
Si2_15 O3_15 1.587(5) . ?
Si2_15 O8A_15 1.628(9) . ?
Si2_15 O8B_15 1.643(10) . ?
Si2_15 O7A_15 1.676(9) . ?
O1_15 B1_15 1.344(9) . ?
O2_15 B1_15 1.357(9) . ?
O3_15 B1_15 1.385(9) . ?
O4_15 C12_15 1.454(7) . ?
O5_15 C16_15 1.460(8) . ?
O6_15 C20_15 1.425(8) . ?
O7A_15 C24_15 1.449(11) . ?
O8A_15 C28_15 1.550(13) . ?
O7B_15 C24_15 1.545(12) . ?
O8B_15 C28_15 1.501(13) . ?
O9_15 C32_15 1.424(10) . ?
C1_15 C2_15 1.390(10) . ?
C1_15 C5_15 1.410(11) . ?
C2_15 C3_15 1.407(11) . ?
C3_15 C4_15 1.387(11) . ?
C4_15 C5_15 1.389(11) . ?
C6_15 C7_15 1.359(14) . ?
C6_15 C10_15 1.372(15) . ?
C7_15 C8_15 1.355(15) . ?
C8_15 C9_15 1.429(15) . ?
C9_15 C10_15 1.425(15) . ?
C12_15 C14_15 1.521(9) . ?
C12_15 C15_15 1.524(10) . ?
C12_15 C13_15 1.528(9) . ?
C16_15 C18_15 1.490(10) . ?
C16_15 C17_15 1.514(10) . ?
C16_15 C19_15 1.531(10) . ?
C20_15 C21_15 1.508(11) . ?
C20_15 C23_15 1.511(9) . ?
C20_15 C22_15 1.520(11) . ?
C24_15 C27_15 1.476(13) . ?
C24_15 C25_15 1.480(11) . ?
C24_15 C26_15 1.506(10) . ?
C28_15 C29_15 1.446(14) . ?
C28_15 C30_15 1.506(13) . ?
C28_15 C31_15 1.526(12) . ?
C32_15 C35_15 1.469(13) . ?
C32_15 C33_15 1.542(12) . ?
C32_15 C34_15 1.547(11) . ?
Zr1_16 O1_16 1.974(4) . ?
Zr1_16 C11_16 2.278(8) . ?
Zr1_16 C1_16 2.488(11) . ?
Zr1_16 C5_16 2.504(11) . ?
Zr1_16 C2_16 2.519(9) . ?
Zr1_16 C9_16 2.521(7) . ?
Zr1_16 C8_16 2.526(7) . ?
Zr1_16 C7_16 2.525(7) . ?
Zr1_16 C4_16 2.535(10) . ?
Zr1_16 C6_16 2.543(8) . ?
Zr1_16 C10_16 2.546(7) . ?
Zr1_16 C3_16 2.555(8) . ?
Si1_16 O5_16 1.611(5) . ?
Si1_16 O4_16 1.614(5) . ?
Si1_16 O6_16 1.627(4) . ?
Si1_16 O2_16 1.634(4) . ?
Si2_16 O7B_16 1.53(2) . ?
Si2_16 O8B_16 1.58(2) . ?
Si2_16 O3_16 1.603(5) . ?
Si2_16 O9_16 1.605(5) . ?
Si2_16 O8A_16 1.614(6) . ?
Si2_16 O7A_16 1.617(6) . ?
O1_16 B1_16 1.345(9) . ?
O2_16 B1_16 1.375(9) . ?
O3_16 B1_16 1.368(9) . ?
O4_16 C12_16 1.452(8) . ?
O5_16 C16_16 1.468(8) . ?
O6_16 C20_16 1.461(7) . ?
O7A_16 C24_16 1.470(9) . ?
O8A_16 C28_16 1.482(10) . ?
O7B_16 C24_16 1.63(2) . ?
O8B_16 C28_16 1.62(2) . ?
O9_16 C32_16 1.433(9) . ?
C1_16 C2_16 1.337(13) . ?
C1_16 C5_16 1.391(18) . ?
C2_16 C3_16 1.371(12) . ?
C3_16 C4_16 1.342(14) . ?
C4_16 C5_16 1.430(18) . ?
C6_16 C7_16 1.392(11) . ?
C6_16 C10_16 1.401(11) . ?
C7_16 C8_16 1.397(10) . ?
C8_16 C9_16 1.389(10) . ?
C9_16 C10_16 1.397(10) . ?
C12_16 C13_16 1.523(10) . ?
C12_16 C14_16 1.526(10) . ?
C12_16 C15_16 1.532(10) . ?
C16_16 C18_16 1.483(11) . ?
C16_16 C19_16 1.509(10) . ?
C16_16 C17_16 1.547(10) . ?
C20_16 C23_16 1.492(10) . ?
C20_16 C22_16 1.511(9) . ?
C20_16 C21_16 1.540(9) . ?
C24_16 C27_16 1.509(12) . ?
C24_16 C25_16 1.510(11) . ?
C24_16 C26_16 1.534(11) . ?
C28_16 C29_16 1.490(14) . ?
C28_16 C30_16 1.503(11) . ?
C28_16 C31_16 1.507(12) . ?
C32_16 C35_16 1.498(11) . ?
C32_16 C33_16 1.507(12) . ?
C32_16 C34_16 1.524(10) . ?
Zr1_17 O1_17 1.995(4) . ?
Zr1_17 C11_17 2.290(6) . ?
Zr1_17 C1_17 2.481(7) . ?
Zr1_17 C2_17 2.504(8) . ?
Zr1_17 C7_17 2.508(7) . ?
Zr1_17 C6_17 2.508(7) . ?
Zr1_17 C5_17 2.521(7) . ?
Zr1_17 C8_17 2.531(7) . ?
Zr1_17 C3_17 2.534(7) . ?
Zr1_17 C10_17 2.536(7) . ?
Zr1_17 C4_17 2.542(7) . ?
Zr1_17 C9_17 2.560(8) . ?
Si1_17 O2_17 1.606(5) . ?
Si1_17 O6_17 1.607(5) . ?
Si1_17 O4_17 1.614(5) . ?
Si1_17 O5_17 1.627(4) . ?
Si2_17 O9B_17 1.437(14) . ?
Si2_17 O7A_17 1.471(11) . ?
Si2_17 O8_17 1.571(6) . ?
Si2_17 O3_17 1.582(5) . ?
Si2_17 O9A_17 1.792(10) . ?
Si2_17 O7B_17 1.813(14) . ?
O1_17 B1_17 1.332(9) . ?
O2_17 B1_17 1.378(9) . ?
O3_17 B1_17 1.359(8) . ?
O4_17 C12_17 1.457(7) . ?
O5_17 C16_17 1.435(8) . ?
O6_17 C20_17 1.479(8) . ?
O7A_17 C24_17 1.634(15) . ?
O7B_17 C24_17 1.269(14) . ?
O8_17 C28_17 1.398(10) . ?
O9A_17 C32_17 1.475(13) . ?
O9B_17 C32_17 1.467(16) . ?
C1_17 C2_17 1.372(11) . ?
C1_17 C5_17 1.383(11) . ?
C2_17 C3_17 1.364(10) . ?
C3_17 C4_17 1.372(10) . ?
C4_17 C5_17 1.394(10) . ?
C6_17 C7_17 1.395(10) . ?
C6_17 C10_17 1.418(10) . ?
C7_17 C8_17 1.383(10) . ?
C8_17 C9_17 1.412(11) . ?
C9_17 C10_17 1.407(10) . ?
C12_17 C15_17 1.499(10) . ?
C12_17 C14_17 1.511(10) . ?
C12_17 C13_17 1.511(10) . ?
C16_17 C18_17 1.522(10) . ?
C16_17 C17_17 1.524(9) . ?
C16_17 C19_17 1.528(9) . ?
C20_17 C22_17 1.505(10) . ?
C20_17 C23_17 1.511(9) . ?
C20_17 C21_17 1.518(9) . ?
C24_17 C25A_17 1.31(2) . ?
C24_17 C26_17 1.404(13) . ?
C24_17 C27_17 1.516(16) . ?
C24_17 C25B_17 1.67(2) . ?
C28_17 C31_17 1.435(13) . ?
C28_17 C30_17 1.475(11) . ?
C28_17 C29_17 1.504(14) . ?
C32_17 C33_17 1.515(19) . ?
C32_17 C34_17 1.532(12) . ?
C32_17 C35_17 1.537(19) . ?
Zr1_18 O1_18 1.921(6) . ?
Zr1_18 C11_18 2.281(7) . ?
Zr1_18 C6A_18 2.455(18) . ?
Zr1_18 C9A_18 2.456(17) . ?
Zr1_18 C7A_18 2.486(19) . ?
Zr1_18 C3B_18 2.505(18) . ?
Zr1_18 C1B_18 2.51(2) . ?
Zr1_18 C8A_18 2.522(7) . ?
Zr1_18 C5A_18 2.530(16) . ?
Zr1_18 C1A_18 2.538(7) . ?
Zr1_18 C8B_18 2.539(16) . ?
Zr1_18 C10A_18 2.557(9) . ?
Si1_18 O5B_18 1.398(11) . ?
Si1_18 O2_18 1.492(5) . ?
Si1_18 O4A_18 1.552(8) . ?
Si1_18 O6A_18 1.609(8) . ?
Si1_18 O4B_18 1.740(11) . ?
Si1_18 O6B_18 1.741(10) . ?
Si1_18 O5A_18 1.795(8) . ?
Si2_18 O8_18 1.560(6) . ?
Si2_18 O3_18 1.575(5) . ?
Si2_18 O9_18 1.592(5) . ?
Si2_18 O7_18 1.606(6) . ?
O1_18 B1_18 1.319(10) . ?
O2_18 B1_18 1.360(10) . ?
O3_18 B1_18 1.339(10) . ?
O4A_18 C12_18 1.564(12) . ?
O5A_18 C16_18 1.360(10) . ?
O6A_18 C20_18 1.610(11) . ?
O4B_18 C12_18 1.451(13) . ?
O5B_18 C16_18 1.716(14) . ?
O6B_18 C20_18 1.327(11) . ?
O7_18 C24_18 1.411(9) . ?
O8_18 C28_18 1.448(9) . ?
O9_18 C32_18 1.423(8) . ?
C1A_18 C2A_18 1.342(17) . ?
C1A_18 C1B_18 1.38(2) . ?
C1A_18 C5A_18 1.44(2) . ?
C1A_18 C3B_18 1.48(2) . ?
C1B_18 C5B_18 1.43(2) . ?
C1B_18 C5A_18 1.56(3) . ?
C2A_18 C3A_18 1.46(2) . ?
C2A_18 C3B_18 1.51(2) . ?
C3A_18 C3B_18 1.21(2) . ?
C3A_18 C4A_18 1.43(2) . ?
C3B_18 C4A_18 0.91(2) . ?
C3B_18 C5A_18 1.08(2) . ?
C3B_18 C4B_18 1.39(3) . ?
C4A_18 C4B_18 1.01(2) . ?
C4A_18 C5A_18 1.38(3) . ?
C4B_18 C5A_18 0.91(2) . ?
C4B_18 C5B_18 1.38(3) . ?
C5A_18 C5B_18 1.27(2) . ?
C6A_18 C6B_18 1.05(2) . ?
C6A_18 C7A_18 1.43(2) . ?
C6A_18 C10A_18 1.76(2) . ?
C6B_18 C10A_18 1.156(18) . ?
C6B_18 C9A_18 1.37(3) . ?
C6B_18 C7A_18 1.58(2) . ?
C6B_18 C8A_18 1.588(19) . ?
C7A_18 C8A_18 1.36(2) . ?
C8A_18 C8B_18 1.291(19) . ?
C8A_18 C9A_18 1.36(2) . ?
C8B_18 C9A_18 1.08(2) . ?
C8B_18 C9B_18 1.39(2) . ?
C9A_18 C9B_18 1.01(2) . ?
C9A_18 C10A_18 1.31(2) . ?
C9B_18 C10A_18 1.62(2) . ?
C12_18 C13_18 1.447(14) . ?
C12_18 C14_18 1.533(11) . ?
C12_18 C15_18 1.535(14) . ?
C16_18 C17_18 1.479(10) . ?
C16_18 C18_18 1.488(12) . ?
C16_18 C19_18 1.490(11) . ?
C20_18 C23_18 1.386(12) . ?
C20_18 C22_18 1.454(14) . ?
C20_18 C21_18 1.517(13) . ?
C24_18 C26_18 1.482(12) . ?
C24_18 C27_18 1.500(13) . ?
C24_18 C25_18 1.545(13) . ?
C28_18 C29_18 1.495(12) . ?
C28_18 C31_18 1.497(10) . ?
C28_18 C30_18 1.498(11) . ?
C32_18 C34_18 1.516(10) . ?
C32_18 C33_18 1.526(10) . ?
C32_18 C35_18 1.550(10) . ?

loop_
_geom_torsion_atom_site_label_1
_geom_torsion_atom_site_label_2
_geom_torsion_atom_site_label_3
_geom_torsion_atom_site_label_4
_geom_torsion
_geom_torsion_site_symmetry_1
_geom_torsion_site_symmetry_2
_geom_torsion_site_symmetry_3
_geom_torsion_site_symmetry_4
_geom_torsion_publ_flag
C11_1 Zr1_1 O1_1 B1_1 159(11) . . . . ?
C11_2 Zr1_2 O1_2 B1_2 169.2(14) . . . . ?
C11_3 Zr1_3 O1_3 B1_3 35(5) . . . . ?
C11_4 Zr1_4 O1_4 B1_4 97.7(9) . . . . ?
C11_5 Zr1_5 O1_5 B1_5 78.2(12) . . . . ?
C11_6 Zr1_6 O1_6 B1_6 138.5(13) . . . . ?
C11_7 Zr1_7 O1_7 B1_7 111.3(9) . . . . ?
C11_8 Zr1_8 O1_8 B1_8 84.5(13) . . . . ?
C11_9 Zr1_9 O1_9 B1_9 79(3) . . . . ?
C11_10 Zr1_10 O1_10 B1_10 107.7(11) . . . . ?
C11_11 Zr1_11 O1_11 B1_11 89.7(12) . . . . ?
C11_12 Zr1_12 O1_12 B1_12 89.7(11) . . . . ?
C11_13 Zr1_13 O1_13 B1_13 179(100) . . . . ?
C11_14 Zr1_14 O1_14 B1_14 86(3) . . . . ?
C11_15 Zr1_15 O1_15 B1_15 127.9(13) . . . . ?
C11_16 Zr1_16 O1_16 B1_16 98.6(10) . . . . ?
C11_17 Zr1_17 O1_17 B1_17 164.6(14) . . . . ?
C11_18 Zr1_18 O1_18 B1_18 148(11) . . . . ?
Zr1_1 O1_1 B1_1 O2_1 -2(11) . . . . ?
Zr1_2 O1_2 B1_2 O2_2 14.9(19) . . . . ?
Zr1_3 O1_3 B1_3 O2_3 147(5) . . . . ?
Zr1_4 O1_4 B1_4 O2_4 93.1(10) . . . . ?
Zr1_5 O1_5 B1_5 O2_5 110.2(11) . . . . ?
Zr1_6 O1_6 B1_6 O2_6 39.6(18) . . . . ?
Zr1_7 O1_7 B1_7 O2_7 95.3(11) . . . . ?
Zr1_8 O1_8 B1_8 O2_8 92.3(14) . . . . ?
Zr1_9 O1_9 B1_9 O2_9 116(3) . . . . ?
Zr1_10 O1_10 B1_10 O2_10 84.9(12) . . . . ?
Zr1_11 O1_11 B1_11 O2_11 103.1(12) . . . . ?
Zr1_12 O1_12 B1_12 O2_12 106.9(10) . . . . ?
Zr1_13 O1_13 B1_13 O2_13 3(3) . . . . ?
Zr1_14 O1_14 B1_14 O2_14 96(3) . . . . ?
Zr1_15 O1_15 B1_15 O2_15 75.7(15) . . . . ?
Zr1_16 O1_16 B1_16 O2_16 95.0(11) . . . . ?
Zr1_17 O1_17 B1_17 O2_17 -19.2(19) . . . . ?
Zr1_18 O1_18 B1_18 O2_18 33(11) . . . . ?
Zr1_1 O1_1 B1_1 O3_1 -178(100) . . . . ?
Zr1_2 O1_2 B1_2 O3_2 -167.2(10) . . . . ?
Zr1_3 O1_3 B1_3 O3_3 -31(6) . . . . ?
Zr1_4 O1_4 B1_4 O3_4 -89.8(10) . . . . ?
Zr1_5 O1_5 B1_5 O3_5 -68.8(14) . . . . ?
Zr1_6 O1_6 B1_6 O3_6 -139.6(10) . . . . ?
Zr1_7 O1_7 B1_7 O3_7 -80.4(12) . . . . ?
Zr1_8 O1_8 B1_8 O3_8 -88.3(14) . . . . ?
Zr1_9 O1_9 B1_9 O3_9 -65(4) . . . . ?
Zr1_10 O1_10 B1_10 O3_10 -95.4(11) . . . . ?
Zr1_11 O1_11 B1_11 O3_11 -77.3(14) . . . . ?
Zr1_12 O1_12 B1_12 O3_12 -69.9(13) . . . . ?
Zr1_13 O1_13 B1_13 O3_13 178.6(14) . . . . ?
Zr1_14 O1_14 B1_14 O3_14 -81(3) . . . . ?
Zr1_15 O1_15 B1_15 O3_15 -105.1(12) . . . . ?
Zr1_16 O1_16 B1_16 O3_16 -88.1(11) . . . . ?
Zr1_17 O1_17 B1_17 O3_17 165.0(10) . . . . ?
Zr1_18 O1_18 B1_18 O3_18 -147(10) . . . . ?
O1_1 B1_1 O2_1 Si1_1 27.0(12) . . . . ?
O1_2 B1_2 O2_2 Si1_2 167.8(5) . . . . ?
O1_3 B1_3 O2_3 Si1_3 19.5(12) . . . . ?
O1_4 B1_4 O2_4 Si1_4 24.0(11) . . . . ?
O1_5 B1_5 O2_5 Si1_5 13.2(10) . . . . ?
O1_6 B1_6 O2_6 Si1_6 52.8(12) . . . . ?
O1_7 B1_7 O2_7 Si1_7 1.4(14) . . . . ?
O1_8 B1_8 O2_8 Si1_8 -45.2(14) . . . . ?
O1_9 B1_9 O2_9 Si1_9 -10.9(18) . . . . ?
O1_10 B1_10 O2_10 Si1_10 25.6(11) . . . . ?
O1_11 B1_11 O2_11 Si1_11 18.5(11) . . . . ?
O1_12 B1_12 O2_12 Si1_12 13.3(10) . . . . ?
O1_13 B1_13 O2_13 Si1_13 -117(3) . . . . ?
O1_14 B1_14 O2_14 Si1_14 17.7(13) . . . . ?
O1_15 B1_15 O2_15 Si1_15 -7.3(15) . . . . ?
O1_16 B1_16 O2_16 Si1_16 23.7(11) . . . . ?
O1_17 B1_17 O2_17 Si1_17 72.6(12) . . . . ?
O1_18 B1_18 O2_18 Si1_18 45(2) . . . . ?
O1_1 B1_1 O3_1 Si2_1 -138.3(7) . . . . ?
O1_2 B1_2 O3_2 Si2_2 13.6(11) . . . . ?
O1_3 B1_3 O3_3 Si2_3 -166.1(6) . . . . ?
O1_4 B1_4 O3_4 Si2_4 145.8(6) . . . . ?
O1_5 B1_5 O3_5 Si2_5 -151.5(5) . . . . ?
O1_6 B1_6 O3_6 Si2_6 -18.4(12) . . . . ?
O1_7 B1_7 O3_7 Si2_7 -25.1(19) . . . . ?
O1_8 B1_8 O3_8 Si2_8 150.1(6) . . . . ?
O1_9 B1_9 O3_9 Si2_9 -152.0(8) . . . . ?
O1_10 B1_10 O3_10 Si2_10 133.9(7) . . . . ?
O1_11 B1_11 O3_11 Si2_11 -175.6(6) . . . . ?
O1_12 B1_12 O3_12 Si2_12 -157.3(5) . . . . ?
O1_13 B1_13 O3_13 Si2_13 20.3(18) . . . . ?
O1_14 B1_14 O3_14 Si2_14 -156.9(6) . . . . ?
O1_15 B1_15 O3_15 Si2_15 -1.5(15) . . . . ?
O1_16 B1_16 O3_16 Si2_16 152.2(7) . . . . ?
O1_17 B1_17 O3_17 Si2_17 -46.4(14) . . . . ?
O1_18 B1_18 O3_18 Si2_18 174.1(9) . . . . ?
B1_1 O2_1 Si1_1 O4_1 162.9(8) . . . . ?
B1_2 O2_2 Si1_2 O4_2 -45.5(8) . . . . ?
B1_3 O2_3 Si1_3 O4_3 172.8(7) . . . . ?
B1_4 O2_4 Si1_4 O4_4 151.4(6) . . . . ?
B1_5 O2_5 Si1_5 O4_5 -70.8(6) . . . . ?
B1_6 O2_6 Si1_6 O4_6 25.9(9) . . . . ?
B1_7 O2_7 Si1_7 O4_7 162.8(8) . . . . ?
B1_8 O2_8 Si1_8 O4_8 171.6(10) . . . . ?
B1_10 O2_10 Si1_10 O4_10 156.0(6) . . . . ?
B1_11 O2_11 Si1_11 O4_11 171.5(6) . . . . ?
B1_12 O2_12 Si1_12 O4_12 166.5(6) . . . . ?
B1_13 O2_13 Si1_13 O4_13 -30(3) . . . . ?
B1_14 O2_14 Si1_14 O4_14 174.7(7) . . . . ?
B1_15 O2_15 Si1_15 O4_15 178.3(10) . . . . ?
B1_16 O2_16 Si1_16 O4_16 153.6(6) . . . . ?
B1_17 O2_17 Si1_17 O4_17 126.5(9) . . . . ?
B1_1 O2_1 Si1_1 O5_1 43.0(8) . . . . ?
B1_2 O2_2 Si1_2 O5_2 -163.4(7) . . . . ?
B1_3 O2_3 Si1_3 O5_3 -63.9(7) . . . . ?
B1_4 O2_4 Si1_4 O5_4 -85.9(7) . . . . ?
B1_5 O2_5 Si1_5 O5_5 47.1(6) . . . . ?
B1_6 O2_6 Si1_6 O5_6 -91.5(8) . . . . ?
B1_7 O2_7 Si1_7 O5_7 -75.1(9) . . . . ?
B1_8 O2_8 Si1_8 O5_8 -61.5(11) . . . . ?
B1_10 O2_10 Si1_10 O5_10 -82.3(7) . . . . ?
B1_11 O2_11 Si1_11 O5_11 -67.3(6) . . . . ?
B1_12 O2_12 Si1_12 O5_12 -71.2(6) . . . . ?
B1_14 O2_14 Si1_14 O5_14 -63.7(8) . . . . ?
B1_15 O2_15 Si1_15 O5_15 -59.5(11) . . . . ?
B1_16 O2_16 Si1_16 O5_16 -83.9(7) . . . . ?
B1_17 O2_17 Si1_17 O5_17 -115.0(9) . . . . ?
B1_1 O2_1 Si1_1 O6_1 -75.0(9) . . . . ?
B1_2 O2_2 Si1_2 O6_2 72.8(8) . . . . ?
B1_3 O2_3 Si1_3 O6_3 52.6(8) . . . . ?
B1_4 O2_4 Si1_4 O6_4 32.6(7) . . . . ?
B1_5 O2_5 Si1_5 O6_5 167.0(6) . . . . ?
B1_6 O2_6 Si1_6 O6_6 147.4(8) . . . . ?
B1_7 O2_7 Si1_7 O6_7 44.0(9) . . . . ?
B1_8 O2_8 Si1_8 O6_8 49.9(11) . . . . ?
B1_10 O2_10 Si1_10 O6_10 35.9(7) . . . . ?
B1_11 O2_11 Si1_11 O6_11 52.4(7) . . . . ?
B1_12 O2_12 Si1_12 O6_12 46.9(7) . . . . ?
B1_13 O2_13 Si1_13 O6_13 -147(3) . . . . ?
B1_14 O2_14 Si1_14 O6_14 54.8(8) . . . . ?
B1_15 O2_15 Si1_15 O6_15 58.2(11) . . . . ?
B1_16 O2_16 Si1_16 O6_16 34.5(7) . . . . ?
B1_17 O2_17 Si1_17 O6_17 3.1(10) . . . . ?
B1_9 O2_9 Si1_9 O4A_9 147.0(12) . . . . ?
B1_18 O2_18 Si1_18 O4A_18 162.5(17) . . . . ?
B1_9 O2_9 Si1_9 O5A_9 28.4(14) . . . . ?
B1_13 O2_13 Si1_13 O5A_13 95(3) . . . . ?
B1_18 O2_18 Si1_18 O5A_18 -87.5(19) . . . . ?
B1_9 O2_9 Si1_9 O6A_9 -94.6(13) . . . . ?
B1_18 O2_18 Si1_18 O6A_18 15(2) . . . . ?
B1_9 O2_9 Si1_9 O4B_9 107.5(14) . . . . ?
B1_18 O2_18 Si1_18 O4B_18 140.1(19) . . . . ?
B1_9 O2_9 Si1_9 O5B_9 -9.4(14) . . . . ?
B1_13 O2_13 Si1_13 O5B_13 87(3) . . . . ?
B1_18 O2_18 Si1_18 O5B_18 -98.8(19) . . . . ?
B1_9 O2_9 Si1_9 O6B_9 -131.4(13) . . . . ?
B1_18 O2_18 Si1_18 O6B_18 43.2(19) . . . . ?
B1_1 O3_1 Si2_1 O7_1 26.1(9) . . . . ?
B1_2 O3_2 Si2_2 O7_2 -177.5(6) . . . . ?
B1_3 O3_3 Si2_3 O7_3 -70.2(9) . . . . ?
B1_4 O3_4 Si2_4 O7_4 -36.2(8) . . . . ?
B1_5 O3_5 Si2_5 O7_5 -72.9(7) . . . . ?
B1_6 O3_6 Si2_6 O7_6 -49.7(8) . . . . ?
B1_7 O3_7 Si2_7 O7_7 177.0(13) . . . . ?
B1_8 O3_8 Si2_8 O7_8 -35.9(8) . . . . ?
B1_9 O3_9 Si2_9 O7_9 74.6(11) . . . . ?
B1_10 O3_10 Si2_10 O7_10 -30.2(9) . . . . ?
B1_12 O3_12 Si2_12 O7_12 -66.5(7) . . . . ?
B1_14 O3_14 Si2_14 O7_14 -73.3(9) . . . . ?
B1_18 O3_18 Si2_18 O7_18 -69.1(13) . . . . ?
B1_1 O3_1 Si2_1 O8_1 -92.0(8) . . . . ?
B1_2 O3_2 Si2_2 O8_2 61.2(7) . . . . ?
B1_3 O3_3 Si2_3 O8_3 50.3(9) . . . . ?
B1_4 O3_4 Si2_4 O8_4 80.9(8) . . . . ?
B1_5 O3_5 Si2_5 O8_5 46.0(7) . . . . ?
B1_6 O3_6 Si2_6 O8_6 -171.1(7) . . . . ?
B1_7 O3_7 Si2_7 O8_7 -63.8(14) . . . . ?
B1_8 O3_8 Si2_8 O8_8 83.1(8) . . . . ?
B1_9 O3_9 Si2_9 O8_9 -43.6(12) . . . . ?
B1_10 O3_10 Si2_10 O8_10 88.2(8) . . . . ?
B1_12 O3_12 Si2_12 O8_12 52.1(7) . . . . ?
B1_14 O3_14 Si2_14 O8_14 45.1(9) . . . . ?
B1_17 O3_17 Si2_17 O8_17 -80.3(11) . . . . ?
B1_18 O3_18 Si2_18 O8_18 47.8(14) . . . . ?
B1_1 O3_1 Si2_1 O9_1 146.8(8) . . . . ?
B1_2 O3_2 Si2_2 O9_2 -58.4(7) . . . . ?
B1_3 O3_3 Si2_3 O9_3 169.6(8) . . . . ?
B1_4 O3_4 Si2_4 O9_4 -160.4(7) . . . . ?
B1_5 O3_5 Si2_5 O9_5 167.4(6) . . . . ?
B1_6 O3_6 Si2_6 O9_6 70.0(8) . . . . ?
B1_7 O3_7 Si2_7 O9_7 57.4(14) . . . . ?
B1_8 O3_8 Si2_8 O9_8 -157.8(8) . . . . ?
B1_9 O3_9 Si2_9 O9_9 -166.9(11) . . . . ?
B1_10 O3_10 Si2_10 O9_10 -152.4(8) . . . . ?
B1_11 O3_11 Si2_11 O9_11 -178.5(8) . . . . ?
B1_12 O3_12 Si2_12 O9_12 173.6(6) . . . . ?
B1_14 O3_14 Si2_14 O9_14 165.3(8) . . . . ?
B1_15 O3_15 Si2_15 O9_15 58.2(11) . . . . ?
B1_16 O3_16 Si2_16 O9_16 -162.0(9) . . . . ?
B1_18 O3_18 Si2_18 O9_18 171.8(12) . . . . ?
B1_11 O3_11 Si2_11 O7A_11 -48.0(10) . . . . ?
B1_13 O3_13 Si2_13 O7A_13 135.1(12) . . . . ?
B1_15 O3_15 Si2_15 O7A_15 157.8(10) . . . . ?
B1_16 O3_16 Si2_16 O7A_16 -47.2(10) . . . . ?
B1_17 O3_17 Si2_17 O7A_17 148.9(11) . . . . ?
B1_11 O3_11 Si2_11 O8A_11 70.6(9) . . . . ?
B1_13 O3_13 Si2_13 O8A_13 -102.1(12) . . . . ?
B1_15 O3_15 Si2_15 O8A_15 -90.6(10) . . . . ?
B1_16 O3_16 Si2_16 O8A_16 71.8(10) . . . . ?
B1_13 O3_13 Si2_13 O9A_13 27.5(13) . . . . ?
B1_17 O3_17 Si2_17 O9A_17 32.7(11) . . . . ?
B1_11 O3_11 Si2_11 O7B_11 -72.0(9) . . . . ?
B1_13 O3_13 Si2_13 O7B_13 -178.0(13) . . . . ?
B1_15 O3_15 Si2_15 O7B_15 -158.5(10) . . . . ?
B1_16 O3_16 Si2_16 O7B_16 -5.9(15) . . . . ?
B1_17 O3_17 Si2_17 O7B_17 171.0(11) . . . . ?
B1_11 O3_11 Si2_11 O8B_11 43.9(10) . . . . ?
B1_13 O3_13 Si2_13 O8B_13 -66.0(14) . . . . ?
B1_15 O3_15 Si2_15 O8B_15 -40.0(11) . . . . ?
B1_16 O3_16 Si2_16 O8B_16 105.3(12) . . . . ?
B1_13 O3_13 Si2_13 O9B_13 58.3(14) . . . . ?
B1_17 O3_17 Si2_17 O9B_17 59.6(13) . . . . ?
